data_4342079
loop_
_publ_author_name
'Kurasawa, Mariko'
'Arisaka, Fumio'
'Ozeki, Tomoji'

_publ_section_title
;
 Asymmetrically fused polyoxometalate-silver alkynide composite cluster.
;
_journal_issue 4
_journal_name_full 'Inorganic chemistry'
_journal_page_first 1650
_journal_page_last 1654
_journal_paper_doi 10.1021/ic502644v
_journal_volume 54
_journal_year 2015
_chemical_formula_moiety 'Ag25 P2 W15 Nb3 O62 16(C6 H9) 4(C2 H6 N), 11(C2 H6 N)'
_chemical_formula_sum 'C126 H189 Ag25 N15 Nb3 O62 P2 W15'
_chemical_formula_weight 8701.08
_chemical_name_systematic
;
 ?
;
_space_group_crystal_system triclinic
_space_group_IT_number 2
_space_group_name_Hall '-P 1'
_space_group_name_H-M_alt 'P -1'
_symmetry_space_group_name_Hall '-P 1'
_symmetry_space_group_name_H-M 'P -1'
_atom_sites_solution_hydrogens geom
_audit_creation_method SHELXL-2013
_cell_angle_alpha 90.694(1)
_cell_angle_beta 101.451(1)
_cell_angle_gamma 108.184(2)
_cell_formula_units_Z 2
_cell_length_a 17.771(1)
_cell_length_b 19.662(1)
_cell_length_c 30.509(1)
_cell_measurement_temperature 123(2)
_cell_volume 9894.8(8)
_computing_cell_refinement 'HKL2000 (Otwinowski & Minor, 1997)'
_computing_data_collection 'Crystal Clear (Molecular Structure Corporation, 2001)'
_computing_data_reduction 'HKL2000 (Otwinowski & Minor, 1997)'
_computing_molecular_graphics 'DIAMOND (Brandenburg, 2011)'
_computing_structure_refinement 'SHELXL-2013 (Sheldrick, 2013)'
_computing_structure_solution 'Superflip (Palatinus & Chapuis, 2007)'
_diffrn_ambient_temperature 123(2)
_diffrn_measured_fraction_theta_full 0.990
_diffrn_measured_fraction_theta_max 0.924
_diffrn_measurement_device_type 'Rigaku Mercury CCD'
_diffrn_measurement_method 'oscillation method, \w and \p scans'
_diffrn_radiation_type MoK\a
_diffrn_radiation_wavelength 0.71073
_diffrn_reflns_av_R_equivalents 0.0593
_diffrn_reflns_av_unetI/netI 0.1027
_diffrn_reflns_Laue_measured_fraction_full 0.990
_diffrn_reflns_Laue_measured_fraction_max 0.924
_diffrn_reflns_limit_h_max 24
_diffrn_reflns_limit_h_min -14
_diffrn_reflns_limit_k_max 19
_diffrn_reflns_limit_k_min -26
_diffrn_reflns_limit_l_max 38
_diffrn_reflns_limit_l_min -40
_diffrn_reflns_number 73743
_diffrn_reflns_point_group_measured_fraction_full 0.990
_diffrn_reflns_point_group_measured_fraction_max 0.924
_diffrn_reflns_theta_full 25.250
_diffrn_reflns_theta_max 28.797
_diffrn_reflns_theta_min 2.239
_diffrn_source 'rotatin anode X-ray tube'
_exptl_absorpt_coefficient_mu 11.337
_exptl_absorpt_correction_T_max 0.4951
_exptl_absorpt_correction_T_min 0.4403
_exptl_absorpt_correction_type multi-scan
_exptl_absorpt_process_details 'PLATON MULABS'
_exptl_crystal_colour yellow
_exptl_crystal_density_diffrn 2.920
_exptl_crystal_description plate
_exptl_crystal_F_000 7968
_exptl_crystal_size_max 0.10
_exptl_crystal_size_mid 0.10
_exptl_crystal_size_min 0.04
_refine_diff_density_max 2.115
_refine_diff_density_min -3.323
_refine_diff_density_rms 0.320
_refine_ls_extinction_method none
_refine_ls_goodness_of_fit_ref 0.890
_refine_ls_hydrogen_treatment constr
_refine_ls_matrix_type full
_refine_ls_number_parameters 2263
_refine_ls_number_reflns 47702
_refine_ls_number_restraints 105
_refine_ls_restrained_S_all 0.890
_refine_ls_R_factor_all 0.0917
_refine_ls_R_factor_gt 0.0503
_refine_ls_shift/su_max 0.002
_refine_ls_shift/su_mean 0.000
_refine_ls_structure_factor_coef Fsqd
_refine_ls_weighting_details 'w=1/[\s^2^(Fo^2^)+(0.0469P)^2^] where P=(Fo^2^+2Fc^2^)/3'
_refine_ls_weighting_scheme calc
_refine_ls_wR_factor_gt 0.1091
_refine_ls_wR_factor_ref 0.1223
_reflns_Friedel_coverage 0.000
_reflns_number_gt 29295
_reflns_number_total 47702
_reflns_threshold_expression 'I > 2\s(I)'
_cod_data_source_file ic502644v_si_002.cif
_cod_data_source_block Ag25P2W15Nb3O62
_cod_depositor_comments 'Adding full bibliography for 4342079.cif.'
_cod_database_code 4342079
_shelx_space_group_comment
;
The symmetry employed for this shelxl refinement is uniquely defined
by the following loop, which should always be used as a source of
symmetry information in preference to the above space-group names.
They are only intended as comments.
;
_shelx_estimated_absorpt_t_min 0.397
_shelx_estimated_absorpt_t_max 0.660
_shelxl_version_number 2013-3

loop_
_space_group_symop_operation_xyz
'x, y, z'
'-x, -y, -z'

loop_
_atom_site_label
_atom_site_type_symbol
_atom_site_fract_x
_atom_site_fract_y
_atom_site_fract_z
_atom_site_U_iso_or_equiv
_atom_site_adp_type
_atom_site_occupancy
_atom_site_site_symmetry_order
_atom_site_calc_flag
_atom_site_refinement_flags_posn
_atom_site_refinement_flags_adp
_atom_site_refinement_flags_occupancy
_atom_site_disorder_assembly
_atom_site_disorder_group
Ag1 Ag 0.46326(5) 0.36190(4) 0.25708(3) 0.03126(19) Uani 1 1 d . . . . .
Ag2 Ag 0.54420(6) 0.38701(4) 0.39919(3) 0.0378(2) Uani 1 1 d . . . . .
Ag3 Ag 0.36233(6) 0.45827(5) 0.23749(3) 0.0415(2) Uani 1 1 d . . . . .
Ag4 Ag 0.61015(6) 0.37838(4) 0.21724(3) 0.0400(2) Uani 1 1 d . . . . .
Ag5 Ag 0.42357(6) 0.42519(5) 0.33560(3) 0.0402(2) Uani 1 1 d . . . . .
Ag6 Ag 0.51203(7) 0.48304(5) 0.20125(4) 0.0551(3) Uani 1 1 d . . . . .
Ag7 Ag 0.61494(6) 0.37232(5) 0.32231(3) 0.0444(2) Uani 1 1 d . . . . .
Ag8 Ag 0.36138(6) 0.30896(4) 0.40795(3) 0.0404(2) Uani 1 1 d . . . . .
Ag9 Ag 0.24411(6) 0.37982(4) 0.30862(3) 0.0371(2) Uani 1 1 d . . . . .
Ag10 Ag 0.29946(7) 0.39283(5) 0.14354(4) 0.0487(3) Uani 1 1 d . . . . .
Ag11 Ag 0.47933(7) 0.34558(5) 0.13299(4) 0.0509(3) Uani 1 1 d . . . . .
Ag12 Ag 0.66908(6) 0.25176(4) 0.28195(3) 0.0383(2) Uani 1 1 d . . . . .
Ag13 Ag 0.60197(7) 0.25184(5) 0.38652(4) 0.0509(3) Uani 1 1 d . . . . .
Ag14 Ag 0.20667(6) 0.23506(4) 0.35193(3) 0.0387(2) Uani 1 1 d . . . . .
Ag15 Ag 0.31170(6) 0.25127(4) 0.11684(4) 0.0429(2) Uani 1 1 d . . . . .
Ag16 Ag 0.57053(6) 0.12777(5) 0.31460(3) 0.0401(2) Uani 1 1 d . . . . .
Ag17 Ag 0.33358(6) 0.16076(4) 0.43958(3) 0.0389(2) Uani 1 1 d . . . . .
Ag18 Ag 0.08575(6) 0.28498(5) 0.24559(3) 0.0411(2) Uani 1 1 d . . . . .
Ag19 Ag 0.12434(6) 0.28740(5) 0.13633(4) 0.0450(2) Uani 1 1 d . . . . .
Ag20 Ag 0.49176(6) 0.19520(5) 0.11224(4) 0.0421(2) Uani 1 1 d . . . . .
Ag21 Ag 0.60788(6) 0.14254(5) 0.20136(3) 0.0400(2) Uani 1 1 d . . . . .
Ag22 Ag 0.50309(6) 0.11748(5) 0.42291(3) 0.0412(2) Uani 1 1 d . . . . .
Ag23 Ag 0.33149(6) 0.00159(4) 0.43819(3) 0.0389(2) Uani 1 1 d . . . . .
Ag24 Ag -0.03229(6) 0.17405(5) 0.15623(4) 0.0454(3) Uani 1 1 d . . . . .
Ag25 Ag 0.51061(6) 0.04720(5) 0.11101(4) 0.0463(2) Uani 1 1 d . . . . .
P1 P 0.26659(16) 0.06612(12) 0.23736(9) 0.0198(5) Uani 1 1 d . . . . .
P2 P 0.12332(17) -0.14166(12) 0.20750(10) 0.0233(6) Uani 1 1 d . . . . .
Nb1 Nb 0.39160(6) 0.19987(4) 0.32352(3) 0.0230(2) Uani 1 1 d . . . . .
Nb2 Nb 0.27573(6) 0.24835(4) 0.23393(3) 0.0235(2) Uani 1 1 d . . . . .
Nb3 Nb 0.44294(6) 0.19905(4) 0.22154(3) 0.0242(2) Uani 1 1 d . . . . .
W1 W 0.20605(3) 0.05256(2) 0.34044(2) 0.02458(9) Uani 1 1 d . . . . .
W2 W 0.09229(3) 0.10453(2) 0.25441(2) 0.02564(10) Uani 1 1 d . . . . .
W3 W 0.14307(3) 0.10652(2) 0.14310(2) 0.02492(9) Uani 1 1 d . . . . .
W4 W 0.30491(3) 0.06309(2) 0.12849(2) 0.02496(10) Uani 1 1 d . . . . .
W5 W 0.42778(3) 0.00404(2) 0.22251(2) 0.02463(10) Uani 1 1 d . . . . .
W6 W 0.38436(3) 0.00605(2) 0.32498(2) 0.02429(9) Uani 1 1 d . . . . .
W7 W 0.07228(3) -0.13876(2) 0.31234(2) 0.02715(10) Uani 1 1 d . . . . .
W8 W -0.04031(3) -0.08754(2) 0.22635(2) 0.02856(10) Uani 1 1 d . . . . .
W9 W 0.01203(3) -0.08589(2) 0.11548(2) 0.02811(10) Uani 1 1 d . . . . .
W10 W 0.17341(3) -0.12942(2) 0.10107(2) 0.02784(10) Uani 1 1 d . . . . .
W11 W 0.29448(3) -0.18802(2) 0.19611(2) 0.02755(10) Uani 1 1 d . . . . .
W12 W 0.25121(3) -0.18491(2) 0.29788(2) 0.02599(10) Uani 1 1 d . . . . .
W13A W 0.04576(3) -0.30969(2) 0.24852(2) 0.02850(12) Uani 0.9586(9) 1 d . . P . .
W13B W -0.0716(6) -0.2711(5) 0.2295(4) 0.026(3) Uani 0.0414(9) 1 d . . P . .
W14A W -0.07253(3) -0.25989(2) 0.16210(2) 0.02969(12) Uani 0.9586(9) 1 d . . P . .
W14B W -0.0239(8) -0.2731(7) 0.1285(5) 0.038(3) Uani 0.0414(9) 1 d . . P . .
W15A W 0.08823(3) -0.30622(2) 0.14523(2) 0.02863(12) Uani 0.9586(9) 1 d . . P . .
W15B W 0.0869(10) -0.3207(7) 0.2196(7) 0.048(5) Uani 0.0414(9) 1 d . . P . .
O1 O 0.3223(4) 0.1468(3) 0.2485(2) 0.0224(15) Uani 1 1 d . . . . .
O2 O 0.1988(4) 0.0533(3) 0.2634(2) 0.0246(16) Uani 1 1 d . . . . .
O3 O 0.2318(4) 0.0551(3) 0.1861(2) 0.0233(15) Uani 1 1 d . . . . .
O4 O 0.3194(4) 0.0182(3) 0.2522(2) 0.0247(16) Uani 1 1 d . . . . .
O5 O 0.0857(4) -0.1084(3) 0.2398(2) 0.0238(15) Uani 1 1 d . . . . .
O6 O 0.1224(4) -0.1048(3) 0.1631(3) 0.0268(16) Uani 1 1 d . . . . .
O7 O 0.2089(4) -0.1424(3) 0.2292(2) 0.0256(16) Uani 1 1 d . . . . .
O8 O 0.0667(4) -0.2226(3) 0.1958(2) 0.0248(16) Uani 1 1 d . . . . .
O9 O 0.2889(4) 0.1420(3) 0.3398(2) 0.0270(17) Uani 1 1 d . . . . .
O10 O 0.1811(4) 0.1910(3) 0.2564(2) 0.0252(16) Uani 1 1 d . . . . .
O11 O 0.2191(4) 0.1921(3) 0.1767(2) 0.0221(15) Uani 1 1 d . . . . .
O12 O 0.3717(4) 0.1485(3) 0.1632(2) 0.0275(17) Uani 1 1 d . . . . .
O13 O 0.4631(4) 0.1089(3) 0.2313(2) 0.0259(16) Uani 1 1 d . . . . .
O14 O 0.4171(4) 0.1068(3) 0.3285(2) 0.0244(16) Uani 1 1 d . . . . .
O15 O 0.2880(4) 0.0084(3) 0.3413(3) 0.0287(17) Uani 1 1 d . . . . .
O16 O 0.0908(4) 0.0932(3) 0.1922(3) 0.0267(17) Uani 1 1 d . . . . .
O17 O 0.3654(4) 0.0140(3) 0.1672(3) 0.0267(17) Uani 1 1 d . . . . .
O18 O 0.1770(4) -0.1473(3) 0.3178(2) 0.0263(16) Uani 1 1 d . . . . .
O19 O -0.0186(4) -0.0658(3) 0.1694(3) 0.0317(18) Uani 1 1 d . . . . .
O20 O 0.2584(4) -0.1438(3) 0.1448(3) 0.0296(17) Uani 1 1 d . . . . .
O21 O 0.0322(5) -0.2335(4) 0.2842(3) 0.0357(19) Uani 1 1 d . . . . .
O22 O -0.0767(5) -0.1877(4) 0.2025(3) 0.0346(18) Uani 1 1 d . . . . .
O23 O -0.0404(4) -0.1846(3) 0.1243(2) 0.0288(17) Uani 1 1 d . . . . .
O24 O 0.1133(4) -0.2279(3) 0.1103(3) 0.0334(18) Uani 1 1 d . . . . .
O25 O 0.1992(5) -0.2664(3) 0.1776(3) 0.0311(18) Uani 1 1 d . . . . .
O26 O 0.1569(4) -0.2671(3) 0.2733(3) 0.0278(17) Uani 1 1 d . . . . .
O27 O 0.1253(4) -0.0377(3) 0.3237(3) 0.0279(17) Uani 1 1 d . . . . .
O28 O 0.0246(4) 0.0064(3) 0.2496(2) 0.0276(16) Uani 1 1 d . . . . .
O29 O 0.0847(4) 0.0094(4) 0.1219(3) 0.0321(18) Uani 1 1 d . . . . .
O30 O 0.2259(4) -0.0306(4) 0.1092(3) 0.0307(17) Uani 1 1 d . . . . .
O31 O 0.3695(5) -0.0936(3) 0.2190(3) 0.0304(18) Uani 1 1 d . . . . .
O32 O 0.3295(4) -0.0936(3) 0.3060(2) 0.0297(17) Uani 1 1 d . . . . .
O33 O 0.3407(4) 0.2696(3) 0.2966(2) 0.0247(16) Uani 1 1 d . . . . .
O34 O 0.3815(4) 0.2709(3) 0.2131(2) 0.0231(15) Uani 1 1 d . . . . .
O35 O 0.4743(4) 0.2296(3) 0.2859(2) 0.0253(16) Uani 1 1 d . . . . .
O36 O 0.1274(4) 0.0992(3) 0.3174(2) 0.0289(17) Uani 1 1 d . . . . .
O37 O 0.2224(4) 0.1060(3) 0.1084(3) 0.0298(17) Uani 1 1 d . . . . .
O38 O 0.4596(4) 0.0062(3) 0.2877(2) 0.0271(17) Uani 1 1 d . . . . .
O39 O -0.0243(4) -0.1203(3) 0.2856(3) 0.0340(19) Uani 1 1 d . . . . .
O40 O 0.0726(5) -0.1145(3) 0.0779(2) 0.0309(17) Uani 1 1 d . . . . .
O41 O 0.3059(4) -0.2132(3) 0.2568(3) 0.0285(17) Uani 1 1 d . . . . .
O42 O -0.0588(5) -0.3186(4) 0.2111(3) 0.0356(19) Uani 1 1 d . . . . .
O43 O -0.0236(5) -0.3154(4) 0.1314(3) 0.035(2) Uani 1 1 d . . . . .
O44 O 0.0694(5) -0.3533(5) 0.2002(4) 0.038(2) Uani 1 1 d . . . . .
O45 O 0.4452(4) 0.2450(3) 0.3759(3) 0.0292(17) Uani 1 1 d . . . . .
O46 O 0.2573(4) 0.3311(3) 0.2245(3) 0.0279(17) Uani 1 1 d . . . . .
O47 O 0.5297(4) 0.2509(3) 0.2031(3) 0.0300(17) Uani 1 1 d . . . . .
O48 O 0.2054(4) 0.0574(3) 0.3966(3) 0.0287(17) Uani 1 1 d . . . . .
O49 O 0.0185(4) 0.1435(4) 0.2546(3) 0.0323(18) Uani 1 1 d . . . . .
O50 O 0.0853(4) 0.1461(3) 0.1084(3) 0.0296(17) Uani 1 1 d . . . . .
O51 O 0.3510(5) 0.0722(3) 0.0835(3) 0.0336(19) Uani 1 1 d . . . . .
O52 O 0.5143(4) -0.0013(3) 0.2079(3) 0.0289(17) Uani 1 1 d . . . . .
O53 O 0.4402(4) -0.0041(3) 0.3755(3) 0.0268(16) Uani 1 1 d . . . . .
O54 O 0.0536(5) -0.1577(4) 0.3654(3) 0.0333(18) Uani 1 1 d . . . . .
O55 O -0.1349(4) -0.0789(4) 0.2227(3) 0.0357(19) Uani 1 1 d . . . . .
O56 O -0.0634(5) -0.0736(3) 0.0758(3) 0.0349(19) Uani 1 1 d . . . . .
O57 O 0.1982(4) -0.1475(3) 0.0519(3) 0.0328(18) Uani 1 1 d . . . . .
O58 O 0.3612(5) -0.2235(3) 0.1783(3) 0.0327(18) Uani 1 1 d . . . . .
O59 O 0.2866(4) -0.2212(3) 0.3446(3) 0.0329(18) Uani 1 1 d . . . . .
O60 O 0.0215(5) -0.3803(4) 0.2806(3) 0.039(2) Uani 1 1 d . . . . .
O61 O -0.1717(5) -0.3003(4) 0.1373(3) 0.040(2) Uani 1 1 d . . . . .
O62 O 0.0910(5) -0.3751(4) 0.1117(3) 0.040(2) Uani 1 1 d . . . . .
C1 C 0.5382(7) 0.4534(5) 0.2954(4) 0.031(3) Uani 1 1 d . . . . .
C2 C 0.5787(7) 0.5101(5) 0.3183(4) 0.029(2) Uani 1 1 d . . . . .
C3 C 0.6245(7) 0.5774(5) 0.3475(4) 0.037(3) Uani 1 1 d . . . . .
C4 C 0.6550(9) 0.6380(6) 0.3171(5) 0.060(4) Uani 1 1 d . . . . .
H4A H 0.6857 0.6828 0.3357 0.090 Uiso 1 1 calc R U . . .
H4B H 0.6085 0.6447 0.2964 0.090 Uiso 1 1 calc R U . . .
H4C H 0.6901 0.6248 0.2998 0.090 Uiso 1 1 calc R U . . .
C5 C 0.6976(8) 0.5668(7) 0.3786(5) 0.051(4) Uani 1 1 d . . . . .
H5A H 0.7279 0.6109 0.3979 0.076 Uiso 1 1 calc R U . . .
H5B H 0.7328 0.5554 0.3606 0.076 Uiso 1 1 calc R U . . .
H5C H 0.6793 0.5272 0.3972 0.076 Uiso 1 1 calc R U . . .
C6 C 0.5687(8) 0.5956(6) 0.3756(5) 0.053(4) Uani 1 1 d . . . . .
H6A H 0.5989 0.6396 0.3950 0.079 Uiso 1 1 calc R U . . .
H6B H 0.5499 0.5559 0.3941 0.079 Uiso 1 1 calc R U . . .
H6C H 0.5219 0.6026 0.3554 0.079 Uiso 1 1 calc R U . . .
C7 C 0.4495(8) 0.4200(6) 0.4124(4) 0.041(3) Uani 1 1 d . . . . .
C8 C 0.4051(7) 0.4379(6) 0.4319(4) 0.037(3) Uani 1 1 d . . . . .
C9 C 0.3561(8) 0.4678(6) 0.4560(5) 0.044(3) Uani 1 1 d . . . . .
C10 C 0.2679(7) 0.4430(7) 0.4293(5) 0.047(3) Uani 1 1 d . . . . .
H10A H 0.2348 0.4622 0.4448 0.070 Uiso 1 1 calc R U . . .
H10B H 0.2467 0.3904 0.4266 0.070 Uiso 1 1 calc R U . . .
H10C H 0.2661 0.4605 0.3993 0.070 Uiso 1 1 calc R U . . .
C11 C 0.3892(9) 0.5495(6) 0.4599(5) 0.062(4) Uani 1 1 d . . . . .
H11A H 0.3567 0.5690 0.4759 0.092 Uiso 1 1 calc R U . . .
H11B H 0.3865 0.5668 0.4298 0.092 Uiso 1 1 calc R U . . .
H11C H 0.4457 0.5653 0.4765 0.092 Uiso 1 1 calc R U . . .
C12 C 0.3576(9) 0.4395(8) 0.5025(5) 0.060(4) Uani 1 1 d . . . . .
H12A H 0.3252 0.4594 0.5182 0.089 Uiso 1 1 calc R U . . .
H12B H 0.4137 0.4540 0.5197 0.089 Uiso 1 1 calc R U . . .
H12C H 0.3351 0.3870 0.4993 0.089 Uiso 1 1 calc R U . . .
C13 C 0.3345(7) 0.4773(5) 0.3042(4) 0.033(3) Uani 1 1 d . . . . .
C14 C 0.3423(7) 0.5368(5) 0.2950(4) 0.037(3) Uani 1 1 d . . . . .
C15 C 0.3433(8) 0.6140(5) 0.2871(5) 0.043(3) Uani 1 1 d . . . . .
C16 C 0.4028(9) 0.6465(6) 0.2576(5) 0.054(4) Uani 1 1 d . . . . .
H16A H 0.4576 0.6493 0.2732 0.081 Uiso 1 1 calc R U . . .
H16B H 0.4012 0.6948 0.2512 0.081 Uiso 1 1 calc R U . . .
H16C H 0.3878 0.6163 0.2294 0.081 Uiso 1 1 calc R U . . .
C17 C 0.2576(8) 0.6098(6) 0.2651(6) 0.072(6) Uani 1 1 d . . . . .
H17A H 0.2210 0.5886 0.2851 0.108 Uiso 1 1 calc R U . . .
H17B H 0.2406 0.5799 0.2367 0.108 Uiso 1 1 calc R U . . .
H17C H 0.2556 0.6582 0.2593 0.108 Uiso 1 1 calc R U . . .
C18 C 0.3722(8) 0.6576(6) 0.3330(5) 0.053(4) Uani 1 1 d . . . . .
H18A H 0.4281 0.6597 0.3459 0.079 Uiso 1 1 calc R U . . .
H18B H 0.3370 0.6344 0.3532 0.079 Uiso 1 1 calc R U . . .
H18C H 0.3700 0.7064 0.3292 0.079 Uiso 1 1 calc R U . . .
C19 C 0.3872(7) 0.4942(6) 0.1742(4) 0.037(3) Uani 1 1 d . . . . .
C20 C 0.3715(8) 0.5272(6) 0.1429(4) 0.042(3) Uani 1 1 d . . . . .
C21 C 0.3524(11) 0.5732(7) 0.1058(5) 0.062(4) Uani 1 1 d . . . . .
C22 C 0.3315(18) 0.5321(11) 0.0620(6) 0.158(13) Uani 1 1 d . . . . .
H22A H 0.3197 0.5623 0.0381 0.237 Uiso 1 1 calc R U . . .
H22B H 0.2838 0.4898 0.0609 0.237 Uiso 1 1 calc R U . . .
H22C H 0.3773 0.5167 0.0579 0.237 Uiso 1 1 calc R U . . .
C23 C 0.4298(11) 0.6353(9) 0.1091(8) 0.118(9) Uani 1 1 d . . . . .
H23A H 0.4216 0.6675 0.0856 0.177 Uiso 1 1 calc R U . . .
H23B H 0.4734 0.6169 0.1050 0.177 Uiso 1 1 calc R U . . .
H23C H 0.4445 0.6617 0.1386 0.177 Uiso 1 1 calc R U . . .
C24 C 0.2847(8) 0.6019(7) 0.1138(5) 0.058(4) Uani 1 1 d . . . . .
H24A H 0.2729 0.6319 0.0897 0.088 Uiso 1 1 calc R U . . .
H24B H 0.3023 0.6306 0.1427 0.088 Uiso 1 1 calc R U . . .
H24C H 0.2358 0.5614 0.1142 0.088 Uiso 1 1 calc R U . . .
C25 C 0.5836(8) 0.4384(6) 0.1620(5) 0.042(3) Uani 1 1 d . . . . .
C26 C 0.6026(10) 0.4643(7) 0.1286(5) 0.056(4) Uani 1 1 d . . . . .
C27 C 0.6262(16) 0.4990(9) 0.0879(8) 0.120(7) Uani 1 1 d . U . . .
C28 C 0.6182(19) 0.4512(12) 0.0531(9) 0.177(9) Uani 1 1 d . U . . .
H28A H 0.6409 0.4771 0.0291 0.265 Uiso 1 1 calc R U . . .
H28B H 0.5607 0.4245 0.0418 0.265 Uiso 1 1 calc R U . . .
H28C H 0.6474 0.4176 0.0636 0.265 Uiso 1 1 calc R U . . .
C29 C 0.7307(16) 0.5155(12) 0.0995(9) 0.158(8) Uani 1 1 d . U . . .
H29A H 0.7531 0.5384 0.0745 0.237 Uiso 1 1 calc R U . . .
H29B H 0.7421 0.4701 0.1035 0.237 Uiso 1 1 calc R U . . .
H29C H 0.7557 0.5474 0.1270 0.237 Uiso 1 1 calc R U . . .
C30 C 0.6282(13) 0.5711(9) 0.0880(7) 0.113(7) Uani 1 1 d . U . . .
H30A H 0.6491 0.5925 0.0622 0.169 Uiso 1 1 calc R U . . .
H30B H 0.6636 0.5977 0.1158 0.169 Uiso 1 1 calc R U . . .
H30C H 0.5733 0.5733 0.0860 0.169 Uiso 1 1 calc R U . . .
C31 C 0.6973(7) 0.3635(6) 0.2775(4) 0.037(3) Uani 1 1 d . . . . .
C32 C 0.7456(8) 0.4162(6) 0.2689(5) 0.044(3) Uani 1 1 d . . . . .
C33 C 0.8147(9) 0.4804(6) 0.2632(5) 0.053(4) Uani 1 1 d . U . . .
C34 C 0.7891(11) 0.5464(8) 0.2630(8) 0.120(7) Uani 1 1 d . U . . .
H34A H 0.7465 0.5427 0.2362 0.181 Uiso 1 1 calc R U . . .
H34B H 0.8357 0.5890 0.2625 0.181 Uiso 1 1 calc R U . . .
H34C H 0.7681 0.5505 0.2899 0.181 Uiso 1 1 calc R U . . .
C35 C 0.8440(11) 0.4707(9) 0.2226(8) 0.123(7) Uani 1 1 d . U . . .
H35A H 0.8004 0.4649 0.1961 0.184 Uiso 1 1 calc R U . . .
H35B H 0.8611 0.4278 0.2240 0.184 Uiso 1 1 calc R U . . .
H35C H 0.8902 0.5129 0.2206 0.184 Uiso 1 1 calc R U . . .
C36 C 0.8810(15) 0.4916(12) 0.3042(10) 0.170(9) Uani 1 1 d . U . . .
H36A H 0.8600 0.4970 0.3310 0.255 Uiso 1 1 calc R U . . .
H36B H 0.9258 0.5350 0.3024 0.255 Uiso 1 1 calc R U . . .
H36C H 0.9005 0.4501 0.3061 0.255 Uiso 1 1 calc R U . . .
C37 C 0.6548(8) 0.3695(6) 0.3971(5) 0.043(3) Uani 1 1 d . . . . .
C38 C 0.7195(9) 0.3726(6) 0.4186(5) 0.045(3) Uani 1 1 d . . . . .
C39 C 0.8030(10) 0.3824(10) 0.4447(7) 0.079(5) Uani 1 1 d . . . . .
C40 C 0.8543(16) 0.372(2) 0.4130(9) 0.24(2) Uani 1 1 d . . . . .
H40A H 0.8309 0.3232 0.3981 0.356 Uiso 1 1 calc R U . . .
H40B H 0.9095 0.3785 0.4299 0.356 Uiso 1 1 calc R U . . .
H40C H 0.8560 0.4070 0.3904 0.356 Uiso 1 1 calc R U . . .
C41 C 0.8006(12) 0.3238(11) 0.4780(8) 0.134(10) Uani 1 1 d . . . . .
H41A H 0.7690 0.3295 0.4999 0.201 Uiso 1 1 calc R U . . .
H41B H 0.8559 0.3284 0.4936 0.201 Uiso 1 1 calc R U . . .
H41C H 0.7752 0.2764 0.4616 0.201 Uiso 1 1 calc R U . . .
C42 C 0.8329(12) 0.4554(13) 0.4712(9) 0.144(10) Uani 1 1 d . . . . .
H42A H 0.7965 0.4565 0.4913 0.216 Uiso 1 1 calc R U . . .
H42B H 0.8337 0.4931 0.4504 0.216 Uiso 1 1 calc R U . . .
H42C H 0.8878 0.4635 0.4889 0.216 Uiso 1 1 calc R U . . .
C43 C 0.2581(7) 0.2343(5) 0.4256(4) 0.033(3) Uani 1 1 d . . . . .
C44 C 0.2292(7) 0.2126(6) 0.4579(4) 0.038(3) Uani 1 1 d . . . . .
C45 C 0.1946(9) 0.1897(8) 0.4970(5) 0.054(4) Uani 1 1 d . . . . .
C46 C 0.1231(15) 0.1194(11) 0.4821(8) 0.160(12) Uani 1 1 d . . . . .
H46A H 0.0849 0.1272 0.4563 0.241 Uiso 1 1 calc R U . . .
H46B H 0.0955 0.1050 0.5069 0.241 Uiso 1 1 calc R U . . .
H46C H 0.1437 0.0815 0.4737 0.241 Uiso 1 1 calc R U . . .
C47 C 0.2536(13) 0.1824(19) 0.5360(7) 0.216(18) Uani 1 1 d . . . . .
H47A H 0.2263 0.1671 0.5608 0.323 Uiso 1 1 calc R U . . .
H47B H 0.2962 0.2288 0.5450 0.323 Uiso 1 1 calc R U . . .
H47C H 0.2778 0.1466 0.5283 0.323 Uiso 1 1 calc R U . . .
C48 C 0.1558(12) 0.2448(9) 0.5099(7) 0.107(8) Uani 1 1 d . . . . .
H48A H 0.1152 0.2492 0.4841 0.160 Uiso 1 1 calc R U . . .
H48B H 0.1978 0.2915 0.5187 0.160 Uiso 1 1 calc R U . . .
H48C H 0.1296 0.2287 0.5350 0.160 Uiso 1 1 calc R U . . .
C49 C 0.1373(7) 0.3074(5) 0.3196(4) 0.035(3) Uani 1 1 d . . . . .
C50 C 0.0765(7) 0.2860(5) 0.3345(4) 0.035(3) Uani 1 1 d . . . . .
C51 C 0.0063(8) 0.2605(7) 0.3560(5) 0.052(4) Uani 1 1 d . . . . .
C52 C -0.0072(8) 0.1812(6) 0.3663(5) 0.059(4) Uani 1 1 d . . . . .
H52A H -0.0539 0.1644 0.3806 0.088 Uiso 1 1 calc R U . . .
H52B H 0.0412 0.1774 0.3866 0.088 Uiso 1 1 calc R U . . .
H52C H -0.0177 0.1516 0.3383 0.088 Uiso 1 1 calc R U . . .
C53 C 0.0270(10) 0.3066(8) 0.4009(6) 0.078(5) Uani 1 1 d . . . . .
H53A H -0.0187 0.2910 0.4159 0.118 Uiso 1 1 calc R U . . .
H53B H 0.0375 0.3572 0.3950 0.118 Uiso 1 1 calc R U . . .
H53C H 0.0753 0.3007 0.4201 0.118 Uiso 1 1 calc R U . . .
C54 C -0.0682(9) 0.2690(8) 0.3259(6) 0.080(6) Uani 1 1 d . . . . .
H54A H -0.1144 0.2522 0.3404 0.120 Uiso 1 1 calc R U . . .
H54B H -0.0800 0.2406 0.2973 0.120 Uiso 1 1 calc R U . . .
H54C H -0.0585 0.3198 0.3204 0.120 Uiso 1 1 calc R U . . .
C55 C 0.2184(8) 0.3119(6) 0.0986(5) 0.044(3) Uani 1 1 d . . . . .
C56 C 0.1885(7) 0.2922(6) 0.0589(5) 0.041(3) Uani 1 1 d . . . . .
C57 C 0.1547(10) 0.2688(8) 0.0110(6) 0.062(4) Uani 1 1 d . . . . .
C58 C 0.2069(11) 0.3273(10) -0.0155(6) 0.093(6) Uani 1 1 d . . . . .
H58A H 0.1870 0.3145 -0.0478 0.139 Uiso 1 1 calc R U . . .
H58B H 0.2638 0.3295 -0.0071 0.139 Uiso 1 1 calc R U . . .
H58C H 0.2023 0.3743 -0.0081 0.139 Uiso 1 1 calc R U . . .
C59 C 0.0661(9) 0.2651(9) -0.0015(7) 0.095(7) Uani 1 1 d . . . . .
H59A H 0.0348 0.2305 0.0163 0.142 Uiso 1 1 calc R U . . .
H59B H 0.0448 0.2498 -0.0334 0.142 Uiso 1 1 calc R U . . .
H59C H 0.0617 0.3126 0.0047 0.142 Uiso 1 1 calc R U . . .
C60 C 0.1660(13) 0.1938(10) 0.0025(7) 0.129(10) Uani 1 1 d . . . . .
H60A H 0.1442 0.1765 -0.0291 0.193 Uiso 1 1 calc R U . . .
H60B H 0.1370 0.1592 0.0213 0.193 Uiso 1 1 calc R U . . .
H60C H 0.2238 0.1988 0.0102 0.193 Uiso 1 1 calc R U . . .
C61 C 0.4119(8) 0.2617(6) 0.0829(5) 0.041(3) Uani 1 1 d . . . . .
C62 C 0.4216(8) 0.2398(6) 0.0474(5) 0.042(3) Uani 1 1 d . . . . .
C63 C 0.4274(9) 0.2191(7) 0.0003(4) 0.047(3) Uani 1 1 d . . . . .
C64 C 0.4073(16) 0.2730(9) -0.0312(6) 0.130(10) Uani 1 1 d . . . . .
H64A H 0.4458 0.3209 -0.0210 0.194 Uiso 1 1 calc R U . . .
H64B H 0.3522 0.2732 -0.0313 0.194 Uiso 1 1 calc R U . . .
H64C H 0.4108 0.2596 -0.0616 0.194 Uiso 1 1 calc R U . . .
C65 C 0.3716(14) 0.1492(9) -0.0146(6) 0.125(9) Uani 1 1 d . . . . .
H65A H 0.3754 0.1362 -0.0450 0.187 Uiso 1 1 calc R U . . .
H65B H 0.3164 0.1492 -0.0148 0.187 Uiso 1 1 calc R U . . .
H65C H 0.3848 0.1144 0.0057 0.187 Uiso 1 1 calc R U . . .
C66 C 0.5116(15) 0.2187(19) 0.0024(7) 0.218(18) Uani 1 1 d . . . . .
H66A H 0.5498 0.2668 0.0125 0.327 Uiso 1 1 calc R U . . .
H66B H 0.5170 0.2046 -0.0275 0.327 Uiso 1 1 calc R U . . .
H66C H 0.5236 0.1844 0.0235 0.327 Uiso 1 1 calc R U . . .
C67 C 0.6698(7) 0.1452(6) 0.2743(4) 0.033(3) Uani 1 1 d . . . . .
C68 C 0.6965(7) 0.1013(6) 0.2627(4) 0.039(3) Uani 1 1 d . . . . .
C69 C 0.7344(7) 0.0473(6) 0.2500(5) 0.039(3) Uani 1 1 d . . . . .
C70 C 0.7087(8) 0.0256(6) 0.1993(4) 0.046(3) Uani 1 1 d . . . . .
H70A H 0.7339 -0.0096 0.1919 0.069 Uiso 1 1 calc R U . . .
H70B H 0.7262 0.0682 0.1828 0.069 Uiso 1 1 calc R U . . .
H70C H 0.6496 0.0044 0.1908 0.069 Uiso 1 1 calc R U . . .
C71 C 0.7058(10) -0.0195(7) 0.2761(5) 0.072(5) Uani 1 1 d . . . . .
H71A H 0.7291 -0.0559 0.2682 0.107 Uiso 1 1 calc R U . . .
H71B H 0.6465 -0.0393 0.2683 0.107 Uiso 1 1 calc R U . . .
H71C H 0.7236 -0.0058 0.3084 0.107 Uiso 1 1 calc R U . . .
C72 C 0.8279(8) 0.0800(7) 0.2638(6) 0.065(5) Uani 1 1 d . . . . .
H72A H 0.8528 0.0451 0.2554 0.098 Uiso 1 1 calc R U . . .
H72B H 0.8440 0.0917 0.2963 0.098 Uiso 1 1 calc R U . . .
H72C H 0.8460 0.1237 0.2484 0.098 Uiso 1 1 calc R U . . .
C73 C 0.6070(8) 0.1472(6) 0.3907(5) 0.042(3) Uani 1 1 d . . . . .
C74 C 0.6461(7) 0.1073(6) 0.4017(4) 0.033(3) Uani 1 1 d . . . . .
C75 C 0.6986(8) 0.0637(6) 0.4146(5) 0.041(3) Uani 1 1 d . . . . .
C76 C 0.7764(9) 0.0988(8) 0.3965(6) 0.065(4) Uani 1 1 d . . . . .
H76A H 0.8139 0.0712 0.4043 0.097 Uiso 1 1 calc R U . . .
H76B H 0.8025 0.1482 0.4099 0.097 Uiso 1 1 calc R U . . .
H76C H 0.7620 0.0992 0.3638 0.097 Uiso 1 1 calc R U . . .
C77 C 0.6581(10) -0.0123(7) 0.3939(6) 0.072(5) Uani 1 1 d . . . . .
H77A H 0.6943 -0.0407 0.4029 0.108 Uiso 1 1 calc R U . . .
H77B H 0.6461 -0.0121 0.3612 0.108 Uiso 1 1 calc R U . . .
H77C H 0.6075 -0.0334 0.4042 0.108 Uiso 1 1 calc R U . . .
C78 C 0.7211(10) 0.0635(8) 0.4642(5) 0.070(5) Uani 1 1 d . . . . .
H78A H 0.7564 0.0339 0.4719 0.105 Uiso 1 1 calc R U . . .
H78B H 0.6719 0.0437 0.4760 0.105 Uiso 1 1 calc R U . . .
H78C H 0.7497 0.1128 0.4774 0.105 Uiso 1 1 calc R U . . .
C79 C 0.4143(7) 0.1008(6) 0.4672(4) 0.033(3) Uani 1 1 d . . . . .
C80 C 0.4652(7) 0.1481(5) 0.4921(4) 0.032(3) Uani 1 1 d . . . . .
C81 C 0.5263(7) 0.1977(6) 0.5279(5) 0.041(3) Uani 1 1 d . . . . .
C82 C 0.5828(12) 0.2564(9) 0.5086(6) 0.130(10) Uani 1 1 d . . . . .
H82A H 0.6230 0.2887 0.5330 0.195 Uiso 1 1 calc R U . . .
H82B H 0.5521 0.2834 0.4903 0.195 Uiso 1 1 calc R U . . .
H82C H 0.6104 0.2358 0.4899 0.195 Uiso 1 1 calc R U . . .
C83 C 0.5734(10) 0.1552(8) 0.5556(6) 0.093(6) Uani 1 1 d . . . . .
H83A H 0.6149 0.1871 0.5796 0.139 Uiso 1 1 calc R U . . .
H83B H 0.5995 0.1337 0.5363 0.139 Uiso 1 1 calc R U . . .
H83C H 0.5364 0.1170 0.5688 0.139 Uiso 1 1 calc R U . . .
C84 C 0.4843(10) 0.2294(11) 0.5574(6) 0.110(8) Uani 1 1 d . . . . .
H84A H 0.5250 0.2626 0.5811 0.165 Uiso 1 1 calc R U . . .
H84B H 0.4487 0.1907 0.5709 0.165 Uiso 1 1 calc R U . . .
H84C H 0.4521 0.2554 0.5392 0.165 Uiso 1 1 calc R U . . .
C85 C 0.0278(7) 0.2836(6) 0.1745(4) 0.039(3) Uani 1 1 d . . . . .
C86 C 0.0462(8) 0.3481(6) 0.1779(4) 0.044(3) Uani 1 1 d . . . . .
C87 C 0.0575(7) 0.4281(5) 0.1793(5) 0.041(3) Uani 1 1 d . . . . .
C88 C 0.1345(8) 0.4686(6) 0.1638(5) 0.054(4) Uani 1 1 d . . . . .
H88A H 0.1410 0.5200 0.1649 0.081 Uiso 1 1 calc R U . . .
H88B H 0.1307 0.4510 0.1330 0.081 Uiso 1 1 calc R U . . .
H88C H 0.1813 0.4609 0.1836 0.081 Uiso 1 1 calc R U . . .
C89 C 0.0606(10) 0.4548(7) 0.2280(5) 0.062(4) Uani 1 1 d . . . . .
H89A H 0.0682 0.5064 0.2294 0.092 Uiso 1 1 calc R U . . .
H89B H 0.1058 0.4459 0.2485 0.092 Uiso 1 1 calc R U . . .
H89C H 0.0096 0.4290 0.2367 0.092 Uiso 1 1 calc R U . . .
C90 C -0.0149(9) 0.4383(7) 0.1477(6) 0.068(5) Uani 1 1 d . . . . .
H90A H -0.0089 0.4895 0.1477 0.103 Uiso 1 1 calc R U . . .
H90B H -0.0646 0.4124 0.1576 0.103 Uiso 1 1 calc R U . . .
H90C H -0.0179 0.4195 0.1172 0.103 Uiso 1 1 calc R U . . .
C91 C 0.5930(7) 0.1519(6) 0.1280(4) 0.036(3) Uani 1 1 d . . . . .
C92 C 0.6596(7) 0.1963(6) 0.1336(5) 0.039(3) Uani 1 1 d . . . . .
C93 C 0.7400(8) 0.2479(6) 0.1347(5) 0.041(3) Uani 1 1 d . . . . .
C94 C 0.7286(9) 0.3193(6) 0.1224(5) 0.059(4) Uani 1 1 d . . . . .
H94A H 0.7815 0.3550 0.1228 0.089 Uiso 1 1 calc R U . . .
H94B H 0.7029 0.3355 0.1442 0.089 Uiso 1 1 calc R U . . .
H94C H 0.6941 0.3133 0.0924 0.089 Uiso 1 1 calc R U . . .
C95 C 0.7801(9) 0.2201(7) 0.1020(5) 0.065(4) Uani 1 1 d . . . . .
H95A H 0.8340 0.2545 0.1028 0.098 Uiso 1 1 calc R U . . .
H95B H 0.7468 0.2143 0.0716 0.098 Uiso 1 1 calc R U . . .
H95C H 0.7854 0.1736 0.1106 0.098 Uiso 1 1 calc R U . . .
C96 C 0.7936(8) 0.2573(7) 0.1817(5) 0.061(4) Uani 1 1 d . . . . .
H96A H 0.8472 0.2916 0.1819 0.092 Uiso 1 1 calc R U . . .
H96B H 0.7991 0.2109 0.1901 0.092 Uiso 1 1 calc R U . . .
H96C H 0.7687 0.2753 0.2032 0.092 Uiso 1 1 calc R U . . .
N1 N 0.5983(9) 0.6057(6) 0.2057(4) 0.065(4) Uani 1 1 d . . . . .
C97 C 0.6397(11) 0.6572(8) 0.1976(6) 0.070(5) Uani 1 1 d . . . . .
C98 C 0.6951(15) 0.7282(10) 0.1860(10) 0.154(12) Uani 1 1 d . . . . .
N2 N 0.2533(6) -0.1064(5) 0.4237(4) 0.043(3) Uani 1 1 d . . . . .
C99 C 0.2173(8) -0.1655(6) 0.4173(4) 0.038(3) Uani 1 1 d . . . . .
C100 C 0.1705(8) -0.2423(5) 0.4103(5) 0.044(3) Uani 1 1 d . . . . .
N3 N -0.1093(7) 0.0648(5) 0.1439(4) 0.050(3) Uani 1 1 d . . . . .
C101 C -0.1508(7) 0.0083(7) 0.1329(5) 0.043(3) Uani 1 1 d . . . . .
C102 C -0.2076(7) -0.0670(6) 0.1193(5) 0.047(3) Uani 1 1 d . . . . .
N4 N 0.4362(7) -0.0628(6) 0.0965(4) 0.049(3) Uani 1 1 d . . . . .
C103 C 0.4013(8) -0.1223(7) 0.0881(5) 0.045(3) Uani 1 1 d . . . . .
C104 C 0.3551(8) -0.1983(6) 0.0762(5) 0.045(3) Uani 1 1 d . . . . .
N5A N 0.6365(19) 0.0078(15) 0.0789(11) 0.074(10) Uiso 0.45(2) 1 d . . P A 1
C105A C 0.655(2) 0.0296(15) 0.0468(13) 0.048(8) Uiso 0.45(2) 1 d . . P A 1
N5B N 0.564(2) 0.0328(16) 0.0288(12) 0.119(13) Uiso 0.55(2) 1 d . . P A 2
C105B C 0.625(3) 0.042(2) 0.0169(16) 0.099(13) Uiso 0.55(2) 1 d . . P A 2
C106 C 0.6940(14) 0.0501(9) 0.0089(6) 0.094(6) Uani 1 1 d . . . . .
N6 N -0.0957(9) 0.1622(11) 0.0577(6) 0.101(6) Uani 1 1 d . . . . .
C107 C -0.0832(12) 0.1169(12) 0.0395(6) 0.081(6) Uani 1 1 d . . . . .
C108 C -0.0671(13) 0.0576(10) 0.0166(7) 0.095(7) Uani 1 1 d . . . . .
N7 N 0.0785(11) 0.4572(9) 0.0376(6) 0.103(6) Uani 1 1 d . . . . .
C109 C 0.0812(11) 0.4660(8) -0.0020(7) 0.072(5) Uani 1 1 d . . . . .
C110 C 0.0840(12) 0.4717(9) -0.0480(6) 0.084(5) Uani 1 1 d . . . . .
N8 N 0.7507(9) 0.3401(7) 0.0060(5) 0.076(4) Uani 1 1 d . . . . .
C111 C 0.8092(11) 0.3309(7) 0.0012(5) 0.058(4) Uani 1 1 d . . . . .
C112 C 0.8828(10) 0.3171(8) -0.0065(7) 0.082(6) Uani 1 1 d . . . . .
N9 N 0.2255(11) 0.6089(8) 0.4093(6) 0.089(5) Uani 1 1 d . . . . .
C113 C 0.1684(14) 0.5690(11) 0.3829(7) 0.082(6) Uani 1 1 d . . . . .
C114 C 0.1011(13) 0.5188(10) 0.3539(7) 0.103(7) Uani 1 1 d . . . . .
N10 N -0.0017(15) 0.5854(10) 0.4185(8) 0.155(10) Uani 1 1 d . . . . .
C115 C -0.0243(16) 0.6281(11) 0.3998(9) 0.118(10) Uani 1 1 d . . . . .
C116 C -0.0590(13) 0.6805(10) 0.3788(9) 0.117(9) Uani 1 1 d . . . . .
N11 N -0.0726(10) 0.2087(9) 0.5038(6) 0.097(5) Uani 1 1 d . . . . .
C117 C -0.0674(10) 0.1581(10) 0.5195(6) 0.070(5) Uani 1 1 d . . . . .
C118 C -0.0627(9) 0.0903(8) 0.5367(5) 0.061(4) Uani 1 1 d . . . . .
N12 N 0.1413(11) 0.1855(12) 0.6252(9) 0.157(10) Uani 1 1 d D . . . .
C119 C 0.184(2) 0.177(2) 0.6565(10) 0.36(4) Uani 1 1 d D . . . .
C120 C 0.2138(19) 0.193(2) 0.7059(9) 0.27(2) Uani 1 1 d D . . . .
N13 N 0.0845(10) -0.0073(7) 0.5690(5) 0.082(5) Uani 1 1 d . . . . .
C121 C 0.0593(8) -0.0013(7) 0.6003(5) 0.050(4) Uani 1 1 d . . . . .
C122 C 0.0243(11) 0.0052(8) 0.6383(7) 0.089(6) Uani 1 1 d . . . . .
N14 N 0.3898(8) 0.1966(7) 0.6696(7) 0.105(7) Uani 1 1 d . . . . .
C123 C 0.4408(10) 0.1742(7) 0.6754(6) 0.063(4) Uani 1 1 d . . . . .
C124 C 0.5104(9) 0.1458(6) 0.6834(6) 0.070(5) Uani 1 1 d . . . . .
N15 N 0.4207(14) 0.1667(11) 0.8747(7) 0.127(8) Uani 1 1 d . . . . .
C125 C 0.4374(13) 0.1696(10) 0.8391(9) 0.096(7) Uani 1 1 d . . . . .
C126 C 0.4547(11) 0.1639(10) 0.7939(6) 0.088(6) Uani 1 1 d . . . . .

loop_
_atom_site_aniso_label
_atom_site_aniso_U_11
_atom_site_aniso_U_22
_atom_site_aniso_U_33
_atom_site_aniso_U_23
_atom_site_aniso_U_13
_atom_site_aniso_U_12
Ag1 0.0332(5) 0.0208(3) 0.0358(5) -0.0019(3) 0.0072(4) 0.0032(3)
Ag2 0.0425(5) 0.0346(4) 0.0353(6) 0.0019(4) 0.0084(5) 0.0106(4)
Ag3 0.0614(7) 0.0370(4) 0.0346(6) 0.0097(4) 0.0177(5) 0.0229(5)
Ag4 0.0386(5) 0.0344(4) 0.0438(6) 0.0063(4) 0.0138(5) 0.0041(4)
Ag5 0.0430(6) 0.0466(5) 0.0358(6) 0.0105(4) 0.0115(5) 0.0191(4)
Ag6 0.0602(7) 0.0386(5) 0.0769(9) 0.0165(5) 0.0354(7) 0.0173(5)
Ag7 0.0512(6) 0.0512(5) 0.0378(6) 0.0061(5) 0.0138(5) 0.0237(5)
Ag8 0.0460(6) 0.0302(4) 0.0402(6) -0.0003(4) 0.0142(5) 0.0027(4)
Ag9 0.0429(5) 0.0284(4) 0.0403(6) 0.0031(4) 0.0133(5) 0.0092(4)
Ag10 0.0653(7) 0.0321(4) 0.0432(6) -0.0034(4) 0.0034(6) 0.0134(5)
Ag11 0.0584(7) 0.0390(5) 0.0459(7) -0.0009(5) 0.0053(6) 0.0064(5)
Ag12 0.0366(5) 0.0324(4) 0.0425(6) -0.0007(4) 0.0086(5) 0.0062(4)
Ag13 0.0589(7) 0.0385(5) 0.0540(7) -0.0004(5) 0.0041(6) 0.0189(5)
Ag14 0.0441(6) 0.0327(4) 0.0385(6) 0.0023(4) 0.0053(5) 0.0134(4)
Ag15 0.0524(6) 0.0317(4) 0.0506(7) 0.0062(4) 0.0248(5) 0.0133(4)
Ag16 0.0342(5) 0.0388(5) 0.0412(6) -0.0053(4) 0.0115(5) 0.0011(4)
Ag17 0.0429(6) 0.0326(4) 0.0385(6) -0.0014(4) 0.0010(5) 0.0133(4)
Ag18 0.0501(6) 0.0376(4) 0.0378(6) 0.0040(4) 0.0044(5) 0.0200(4)
Ag19 0.0517(6) 0.0373(5) 0.0520(7) 0.0101(5) 0.0197(6) 0.0174(4)
Ag20 0.0432(6) 0.0431(5) 0.0458(6) 0.0126(4) 0.0176(5) 0.0166(4)
Ag21 0.0362(5) 0.0472(5) 0.0341(6) 0.0027(4) 0.0087(5) 0.0089(4)
Ag22 0.0386(5) 0.0437(5) 0.0340(6) -0.0038(4) 0.0064(5) 0.0038(4)
Ag23 0.0437(6) 0.0350(4) 0.0296(5) 0.0013(4) 0.0030(5) 0.0040(4)
Ag24 0.0399(6) 0.0352(4) 0.0618(7) 0.0050(5) 0.0102(5) 0.0133(4)
Ag25 0.0462(6) 0.0407(5) 0.0504(7) -0.0032(5) 0.0161(5) 0.0084(4)
P1 0.0219(14) 0.0181(11) 0.0180(14) 0.0014(10) 0.0025(11) 0.0055(10)
P2 0.0250(14) 0.0182(11) 0.0234(15) 0.0001(11) 0.0037(12) 0.0033(10)
Nb1 0.0260(5) 0.0175(4) 0.0238(5) 0.0005(4) 0.0050(4) 0.0050(4)
Nb2 0.0263(5) 0.0184(4) 0.0243(5) 0.0004(4) 0.0042(4) 0.0059(4)
Nb3 0.0256(5) 0.0183(4) 0.0272(6) -0.0001(4) 0.0076(4) 0.0039(4)
W1 0.0271(2) 0.02205(18) 0.0235(2) 0.00186(17) 0.0067(2) 0.00565(17)
W2 0.0253(2) 0.02390(19) 0.0276(3) 0.00192(17) 0.0064(2) 0.00713(17)
W3 0.0269(2) 0.02109(18) 0.0242(2) 0.00128(17) 0.0031(2) 0.00551(16)
W4 0.0300(2) 0.01988(18) 0.0236(2) 0.00066(17) 0.0072(2) 0.00532(17)
W5 0.0257(2) 0.01982(18) 0.0280(3) -0.00020(17) 0.0066(2) 0.00632(16)
W6 0.0274(2) 0.01881(18) 0.0248(2) 0.00098(17) 0.0036(2) 0.00611(16)
W7 0.0289(2) 0.02320(19) 0.0263(3) 0.00316(18) 0.0072(2) 0.00318(17)
W8 0.0249(2) 0.0268(2) 0.0306(3) 0.00249(19) 0.0053(2) 0.00387(17)
W9 0.0294(2) 0.02352(19) 0.0255(3) 0.00064(18) 0.0013(2) 0.00310(17)
W10 0.0352(3) 0.02094(19) 0.0240(2) -0.00073(17) 0.0057(2) 0.00472(17)
W11 0.0331(3) 0.01955(18) 0.0296(3) 0.00005(17) 0.0065(2) 0.00798(17)
W12 0.0308(2) 0.01870(18) 0.0266(3) 0.00236(17) 0.0040(2) 0.00650(17)
W13A 0.0321(3) 0.0192(2) 0.0294(3) 0.00250(18) 0.0069(2) 0.00122(18)
W13B 0.022(5) 0.021(5) 0.023(6) 0.003(4) -0.002(5) -0.003(4)
W14A 0.0272(3) 0.0225(2) 0.0324(3) -0.00030(19) 0.0037(2) -0.00012(18)
W14B 0.038(7) 0.037(7) 0.032(7) 0.016(6) 0.006(6) 0.003(6)
W15A 0.0335(3) 0.01785(19) 0.0299(3) -0.00127(18) 0.0068(2) 0.00191(18)
W15B 0.038(9) 0.026(7) 0.084(15) 0.020(7) 0.033(9) 0.005(6)
O1 0.028(4) 0.013(3) 0.023(4) -0.003(3) 0.007(3) 0.001(3)
O2 0.023(4) 0.019(3) 0.031(4) 0.005(3) 0.004(3) 0.007(3)
O3 0.024(4) 0.025(3) 0.024(4) 0.008(3) 0.008(3) 0.009(3)
O4 0.023(4) 0.014(3) 0.036(5) 0.002(3) 0.011(4) 0.002(3)
O5 0.030(4) 0.021(3) 0.021(4) -0.002(3) 0.010(3) 0.006(3)
O6 0.027(4) 0.019(3) 0.030(5) -0.004(3) 0.006(4) 0.001(3)
O7 0.033(4) 0.017(3) 0.027(4) 0.004(3) 0.010(4) 0.006(3)
O8 0.024(4) 0.014(3) 0.030(4) -0.002(3) 0.005(3) -0.002(3)
O9 0.035(4) 0.031(4) 0.023(4) 0.008(3) 0.009(4) 0.021(3)
O10 0.031(4) 0.029(3) 0.020(4) 0.006(3) 0.008(3) 0.014(3)
O11 0.024(4) 0.022(3) 0.022(4) 0.004(3) 0.007(3) 0.009(3)
O12 0.035(4) 0.024(3) 0.031(5) 0.004(3) 0.016(4) 0.014(3)
O13 0.030(4) 0.020(3) 0.027(4) 0.000(3) 0.010(4) 0.004(3)
O14 0.025(4) 0.022(3) 0.021(4) 0.002(3) -0.003(3) 0.006(3)
O15 0.027(4) 0.020(3) 0.032(5) 0.003(3) 0.000(4) 0.000(3)
O16 0.028(4) 0.014(3) 0.035(5) 0.003(3) 0.008(4) 0.001(3)
O17 0.023(4) 0.020(3) 0.038(5) -0.005(3) 0.013(4) 0.005(3)
O18 0.040(4) 0.014(3) 0.018(4) -0.004(3) 0.001(4) 0.002(3)
O19 0.033(4) 0.024(3) 0.039(5) -0.002(3) 0.015(4) 0.007(3)
O20 0.033(4) 0.024(3) 0.031(5) -0.004(3) 0.009(4) 0.007(3)
O21 0.034(5) 0.031(4) 0.042(5) 0.006(4) 0.014(4) 0.006(3)
O22 0.036(5) 0.033(4) 0.034(5) 0.005(4) 0.005(4) 0.011(3)
O23 0.034(4) 0.023(3) 0.024(4) -0.005(3) 0.004(4) 0.003(3)
O24 0.034(4) 0.024(3) 0.035(5) -0.002(3) 0.011(4) -0.002(3)
O25 0.039(5) 0.026(3) 0.031(5) 0.002(3) 0.004(4) 0.018(3)
O26 0.031(4) 0.020(3) 0.032(5) 0.006(3) 0.005(4) 0.009(3)
O27 0.030(4) 0.030(4) 0.034(5) 0.013(3) 0.014(4) 0.019(3)
O28 0.022(4) 0.034(4) 0.028(4) 0.006(3) 0.009(4) 0.009(3)
O29 0.035(4) 0.037(4) 0.030(5) 0.007(3) 0.006(4) 0.020(3)
O30 0.025(4) 0.035(4) 0.033(5) 0.006(3) 0.011(4) 0.008(3)
O31 0.045(5) 0.028(3) 0.030(5) 0.006(3) 0.010(4) 0.025(3)
O32 0.040(5) 0.030(4) 0.024(4) 0.007(3) 0.005(4) 0.021(3)
O33 0.033(4) 0.023(3) 0.017(4) -0.002(3) 0.005(3) 0.009(3)
O34 0.023(4) 0.017(3) 0.024(4) -0.004(3) 0.002(3) 0.001(3)
O35 0.025(4) 0.019(3) 0.029(4) 0.000(3) 0.005(3) 0.003(3)
O36 0.035(4) 0.024(3) 0.023(4) -0.001(3) 0.009(4) 0.002(3)
O37 0.039(5) 0.022(3) 0.027(4) 0.009(3) 0.009(4) 0.007(3)
O38 0.034(4) 0.016(3) 0.033(5) -0.002(3) 0.002(4) 0.015(3)
O39 0.031(4) 0.025(3) 0.041(5) 0.001(3) 0.014(4) -0.002(3)
O40 0.041(5) 0.023(3) 0.022(4) -0.001(3) 0.007(4) 0.000(3)
O41 0.024(4) 0.021(3) 0.032(5) -0.003(3) -0.006(4) 0.002(3)
O42 0.035(5) 0.026(4) 0.042(5) -0.003(4) 0.016(4) 0.000(3)
O43 0.037(5) 0.027(4) 0.031(5) 0.007(4) -0.002(4) 0.001(4)
O44 0.026(5) 0.032(5) 0.057(7) 0.010(5) 0.014(5) 0.006(4)
O45 0.030(4) 0.025(3) 0.030(5) 0.001(3) 0.002(4) 0.009(3)
O46 0.032(4) 0.019(3) 0.033(5) 0.006(3) 0.002(4) 0.012(3)
O47 0.026(4) 0.023(3) 0.038(5) 0.005(3) 0.012(4) 0.000(3)
O48 0.025(4) 0.027(3) 0.031(5) 0.002(3) -0.004(4) 0.010(3)
O49 0.028(4) 0.038(4) 0.031(5) 0.005(4) 0.006(4) 0.011(3)
O50 0.029(4) 0.020(3) 0.032(5) 0.000(3) 0.002(4) -0.001(3)
O51 0.049(5) 0.022(3) 0.031(5) 0.002(3) 0.016(4) 0.009(3)
O52 0.024(4) 0.017(3) 0.039(5) -0.001(3) 0.005(4) -0.001(3)
O53 0.024(4) 0.025(3) 0.032(5) -0.001(3) 0.003(4) 0.011(3)
O54 0.038(5) 0.037(4) 0.024(4) 0.004(3) -0.001(4) 0.015(4)
O55 0.030(4) 0.029(4) 0.041(5) -0.008(4) 0.005(4) 0.002(3)
O56 0.046(5) 0.025(3) 0.027(5) 0.000(3) 0.010(4) 0.001(3)
O57 0.035(4) 0.025(3) 0.029(5) -0.010(3) 0.004(4) -0.002(3)
O58 0.041(5) 0.028(4) 0.030(5) -0.001(3) 0.001(4) 0.016(3)
O59 0.037(5) 0.023(3) 0.041(5) 0.005(3) 0.006(4) 0.013(3)
O60 0.036(5) 0.031(4) 0.038(5) 0.001(4) -0.003(4) 0.002(3)
O61 0.048(5) 0.028(4) 0.030(5) -0.007(3) -0.006(4) 0.001(4)
O62 0.040(5) 0.028(4) 0.043(6) 0.002(4) 0.010(4) -0.002(3)
C1 0.035(6) 0.024(5) 0.034(7) 0.001(5) 0.014(6) 0.007(5)
C2 0.035(6) 0.034(5) 0.021(6) 0.004(5) 0.010(5) 0.011(5)
C3 0.038(7) 0.029(5) 0.037(7) -0.007(5) 0.010(6) 0.000(5)
C4 0.080(11) 0.027(6) 0.063(11) 0.000(6) 0.027(9) -0.003(6)
C5 0.051(9) 0.050(7) 0.049(9) -0.003(7) 0.006(8) 0.017(6)
C6 0.046(8) 0.042(7) 0.067(11) -0.005(7) 0.020(8) 0.006(6)
C7 0.051(8) 0.029(6) 0.036(8) -0.002(5) 0.016(7) 0.000(5)
C8 0.042(7) 0.038(6) 0.018(6) -0.004(5) -0.004(6) -0.001(5)
C9 0.054(9) 0.044(7) 0.038(8) -0.002(6) 0.016(7) 0.017(6)
C10 0.034(7) 0.058(8) 0.050(9) -0.007(7) 0.010(7) 0.015(6)
C11 0.072(11) 0.033(6) 0.084(13) -0.002(7) 0.018(10) 0.023(7)
C12 0.057(10) 0.083(10) 0.037(9) -0.008(8) 0.016(8) 0.017(8)
C13 0.048(7) 0.023(5) 0.027(7) 0.005(5) 0.005(6) 0.009(5)
C14 0.038(7) 0.030(6) 0.041(8) -0.004(5) -0.001(6) 0.011(5)
C15 0.048(8) 0.018(5) 0.057(9) 0.000(5) 0.000(7) 0.011(5)
C16 0.076(11) 0.026(6) 0.054(10) 0.004(6) 0.013(9) 0.011(6)
C17 0.046(9) 0.024(6) 0.130(17) 0.007(8) -0.012(10) 0.009(6)
C18 0.059(9) 0.041(7) 0.056(10) -0.013(7) 0.007(8) 0.016(6)
C19 0.044(8) 0.036(6) 0.032(7) -0.002(5) 0.012(6) 0.012(5)
C20 0.056(9) 0.034(6) 0.033(8) 0.007(6) 0.005(7) 0.014(6)
C21 0.098(13) 0.055(8) 0.053(10) 0.023(8) 0.041(10) 0.038(9)
C22 0.37(4) 0.141(18) 0.034(11) 0.029(12) 0.046(18) 0.18(2)
C23 0.109(16) 0.091(13) 0.20(3) 0.104(16) 0.093(18) 0.053(12)
C24 0.053(9) 0.054(8) 0.055(10) 0.008(7) 0.005(8) 0.004(7)
C25 0.043(8) 0.027(5) 0.055(9) 0.002(6) 0.024(7) -0.001(5)
C26 0.094(12) 0.044(7) 0.038(9) 0.006(6) 0.031(9) 0.024(8)
C27 0.227(19) 0.060(9) 0.137(15) 0.048(10) 0.158(15) 0.061(11)
C28 0.28(2) 0.130(13) 0.170(18) 0.075(12) 0.130(16) 0.080(13)
C29 0.221(18) 0.145(16) 0.19(2) 0.089(14) 0.140(15) 0.110(14)
C30 0.168(17) 0.092(11) 0.141(17) 0.081(11) 0.123(14) 0.071(11)
C31 0.046(8) 0.029(5) 0.037(8) 0.005(5) 0.013(6) 0.008(5)
C32 0.048(8) 0.030(6) 0.052(9) -0.002(6) 0.022(7) 0.005(5)
C33 0.049(8) 0.031(6) 0.066(11) -0.002(6) 0.022(8) -0.012(6)
C34 0.097(12) 0.060(9) 0.194(19) -0.013(10) 0.103(13) -0.034(8)
C35 0.091(13) 0.090(11) 0.176(17) -0.016(11) 0.100(13) -0.031(9)
C36 0.118(17) 0.145(18) 0.209(19) 0.012(14) 0.064(15) -0.028(13)
C37 0.052(9) 0.028(6) 0.048(9) 0.006(6) 0.010(7) 0.014(6)
C38 0.056(9) 0.036(6) 0.049(9) 0.010(6) 0.012(8) 0.022(6)
C39 0.047(10) 0.109(14) 0.088(15) 0.039(12) 0.013(10) 0.036(10)
C40 0.17(3) 0.54(6) 0.13(3) 0.08(3) 0.08(2) 0.26(4)
C41 0.077(15) 0.126(17) 0.17(3) 0.074(18) -0.027(16) 0.020(13)
C42 0.070(15) 0.17(2) 0.14(3) 0.02(2) -0.030(16) 0.002(15)
C43 0.033(6) 0.024(5) 0.043(8) 0.002(5) 0.011(6) 0.010(5)
C44 0.030(7) 0.033(6) 0.044(8) -0.003(6) -0.001(6) 0.007(5)
C45 0.046(9) 0.079(10) 0.049(9) 0.021(8) 0.029(8) 0.026(8)
C46 0.20(3) 0.125(17) 0.11(2) 0.019(15) 0.11(2) -0.057(17)
C47 0.083(17) 0.54(6) 0.074(17) 0.13(3) 0.055(15) 0.14(3)
C48 0.126(18) 0.102(14) 0.118(19) 0.019(13) 0.094(17) 0.033(13)
C49 0.046(8) 0.028(5) 0.031(7) 0.004(5) 0.001(6) 0.018(5)
C50 0.020(6) 0.030(5) 0.045(8) -0.004(5) -0.002(6) -0.001(4)
C51 0.043(8) 0.062(8) 0.056(10) 0.003(7) 0.023(8) 0.016(7)
C52 0.055(9) 0.043(7) 0.074(12) 0.019(7) 0.023(9) 0.003(6)
C53 0.088(13) 0.079(11) 0.075(13) 0.009(9) 0.062(12) 0.010(9)
C54 0.060(11) 0.080(11) 0.112(17) 0.038(11) 0.022(11) 0.035(9)
C55 0.055(9) 0.040(6) 0.041(8) 0.006(6) 0.007(7) 0.022(6)
C56 0.028(7) 0.030(6) 0.065(10) 0.006(6) 0.015(7) 0.006(5)
C57 0.064(11) 0.067(9) 0.054(11) -0.014(8) 0.002(9) 0.027(8)
C58 0.096(15) 0.128(16) 0.034(10) 0.000(10) 0.014(11) 0.007(12)
C59 0.046(10) 0.115(14) 0.102(17) -0.020(12) -0.040(11) 0.032(10)
C60 0.15(2) 0.120(15) 0.090(16) -0.089(13) -0.056(15) 0.066(15)
C61 0.041(7) 0.033(6) 0.054(9) 0.006(6) 0.019(7) 0.011(5)
C62 0.052(8) 0.034(6) 0.043(8) 0.000(6) 0.019(7) 0.012(6)
C63 0.060(9) 0.047(7) 0.032(8) 0.000(6) 0.018(7) 0.011(6)
C64 0.27(3) 0.072(12) 0.063(14) 0.033(11) 0.051(18) 0.067(16)
C65 0.21(3) 0.074(12) 0.044(12) -0.025(9) 0.038(15) -0.031(13)
C66 0.13(2) 0.51(5) 0.065(17) -0.07(3) 0.008(16) 0.20(3)
C67 0.033(7) 0.038(6) 0.029(7) 0.001(5) 0.004(6) 0.013(5)
C68 0.022(6) 0.037(6) 0.047(8) 0.002(6) 0.003(6) -0.001(5)
C69 0.035(7) 0.037(6) 0.045(8) 0.002(6) 0.012(6) 0.008(5)
C70 0.037(7) 0.052(7) 0.047(9) -0.011(6) 0.004(7) 0.014(6)
C71 0.108(14) 0.061(9) 0.071(12) 0.024(9) 0.043(11) 0.047(9)
C72 0.033(8) 0.073(9) 0.095(14) -0.010(9) 0.000(9) 0.032(7)
C73 0.049(8) 0.031(6) 0.043(8) -0.006(6) 0.007(7) 0.013(6)
C74 0.034(7) 0.034(6) 0.024(6) -0.004(5) 0.010(5) 0.001(5)
C75 0.042(8) 0.038(6) 0.044(8) 0.010(6) 0.008(7) 0.016(6)
C76 0.056(10) 0.076(10) 0.075(12) 0.004(9) 0.026(10) 0.032(8)
C77 0.092(13) 0.062(9) 0.066(12) 0.011(9) 0.020(11) 0.027(9)
C78 0.061(11) 0.092(11) 0.053(11) 0.018(9) 0.007(9) 0.022(9)
C79 0.033(6) 0.040(6) 0.022(6) 0.007(5) -0.003(5) 0.012(5)
C80 0.040(7) 0.026(5) 0.027(7) 0.002(5) 0.011(6) 0.006(5)
C81 0.035(7) 0.042(6) 0.040(8) -0.013(6) 0.003(6) 0.005(5)
C82 0.131(19) 0.117(15) 0.057(13) -0.042(11) 0.028(13) -0.084(13)
C83 0.077(13) 0.081(11) 0.077(14) -0.006(10) -0.036(11) -0.003(9)
C84 0.058(12) 0.172(19) 0.072(14) -0.084(14) -0.008(11) 0.016(12)
C85 0.033(7) 0.037(6) 0.040(8) 0.002(6) -0.004(6) 0.010(5)
C86 0.040(8) 0.048(7) 0.038(8) -0.001(6) 0.005(7) 0.010(6)
C87 0.041(7) 0.026(5) 0.053(9) -0.001(6) 0.000(7) 0.015(5)
C88 0.041(8) 0.036(6) 0.073(11) -0.010(7) 0.013(8) -0.005(6)
C89 0.086(12) 0.051(8) 0.059(11) 0.012(7) 0.027(10) 0.030(8)
C90 0.060(10) 0.043(7) 0.087(13) 0.024(8) -0.011(10) 0.012(7)
C91 0.032(7) 0.040(6) 0.036(7) -0.002(5) 0.009(6) 0.012(5)
C92 0.037(7) 0.037(6) 0.050(9) 0.000(6) 0.020(7) 0.015(5)
C93 0.037(7) 0.038(6) 0.050(9) 0.005(6) 0.014(7) 0.012(5)
C94 0.061(10) 0.041(7) 0.071(11) 0.003(7) -0.003(9) 0.019(7)
C95 0.072(11) 0.062(9) 0.074(12) 0.012(8) 0.039(10) 0.026(8)
C96 0.041(8) 0.073(9) 0.052(10) 0.007(8) 0.010(8) -0.005(7)
N1 0.089(10) 0.044(6) 0.062(9) 0.009(6) 0.022(8) 0.020(7)
C97 0.096(14) 0.062(9) 0.062(12) 0.004(9) 0.037(11) 0.028(9)
C98 0.16(2) 0.068(12) 0.24(3) 0.014(16) 0.14(2) -0.014(13)
N2 0.045(7) 0.036(5) 0.034(6) 0.000(5) 0.003(5) 0.000(5)
C99 0.042(7) 0.044(7) 0.028(7) 0.007(6) 0.003(6) 0.016(6)
C100 0.055(8) 0.020(5) 0.047(9) 0.004(5) 0.010(7) -0.001(5)
N3 0.049(7) 0.046(6) 0.060(8) 0.016(6) 0.021(7) 0.018(5)
C101 0.029(7) 0.048(7) 0.052(9) 0.005(7) 0.009(7) 0.014(6)
C102 0.025(7) 0.040(6) 0.060(10) -0.010(6) -0.005(7) -0.005(5)
N4 0.043(7) 0.054(6) 0.052(8) 0.004(6) 0.016(6) 0.014(5)
C103 0.053(9) 0.050(7) 0.036(8) 0.003(6) 0.012(7) 0.023(7)
C104 0.045(8) 0.028(6) 0.059(10) -0.007(6) 0.016(7) 0.005(5)
C106 0.114(17) 0.093(13) 0.063(13) 0.000(10) 0.043(13) 0.004(12)
N6 0.059(10) 0.188(19) 0.062(12) 0.016(12) 0.003(9) 0.056(12)
C107 0.088(15) 0.128(17) 0.032(10) 0.036(11) 0.017(10) 0.037(13)
C108 0.138(19) 0.092(13) 0.074(14) 0.046(11) 0.034(14) 0.054(13)
N7 0.113(15) 0.107(12) 0.087(14) 0.006(11) 0.007(13) 0.040(11)
C109 0.070(12) 0.056(9) 0.079(14) -0.011(10) -0.001(12) 0.015(8)
C110 0.096(15) 0.093(13) 0.044(11) 0.007(10) 0.003(11) 0.013(11)
N8 0.085(11) 0.071(9) 0.059(10) 0.015(7) -0.005(9) 0.020(8)
C111 0.076(12) 0.050(8) 0.037(9) -0.005(7) 0.000(9) 0.014(8)
C112 0.057(11) 0.074(10) 0.115(17) -0.016(10) 0.039(12) 0.011(8)
N9 0.113(15) 0.086(11) 0.084(13) 0.020(10) 0.013(12) 0.059(10)
C113 0.102(17) 0.089(14) 0.081(16) 0.046(12) 0.037(14) 0.055(12)
C114 0.100(16) 0.096(13) 0.083(16) -0.017(12) -0.038(13) 0.027(12)
N10 0.18(2) 0.087(14) 0.14(2) 0.008(14) 0.032(19) -0.026(14)
C115 0.13(2) 0.070(14) 0.11(2) -0.001(13) 0.048(18) -0.047(13)
C116 0.100(17) 0.064(11) 0.17(3) 0.037(14) 0.032(17) 0.001(11)
N11 0.099(13) 0.101(12) 0.087(14) -0.004(10) 0.001(11) 0.039(11)
C117 0.049(10) 0.101(13) 0.056(12) -0.024(10) -0.013(9) 0.033(10)
C118 0.068(11) 0.074(10) 0.048(10) 0.005(8) 0.009(9) 0.035(8)
N12 0.072(13) 0.148(17) 0.26(3) 0.01(2) 0.110(19) 0.002(12)
C119 0.41(7) 0.27(4) 0.11(3) 0.07(3) -0.09(4) -0.22(4)
C120 0.14(3) 0.38(5) 0.13(3) 0.11(3) -0.01(2) -0.10(3)
N13 0.115(13) 0.090(10) 0.075(11) 0.034(9) 0.043(10) 0.066(10)
C121 0.049(9) 0.060(8) 0.060(10) 0.019(7) 0.022(8) 0.037(7)
C122 0.102(15) 0.070(10) 0.113(17) -0.004(10) 0.076(14) 0.020(10)
N14 0.059(10) 0.072(9) 0.19(2) 0.014(11) 0.015(12) 0.039(8)
C123 0.064(10) 0.036(7) 0.083(13) 0.004(7) 0.003(10) 0.017(7)
C124 0.052(9) 0.034(7) 0.116(16) 0.017(8) 0.002(10) 0.012(6)
N15 0.17(2) 0.131(15) 0.082(15) -0.040(13) 0.030(15) 0.044(14)
C125 0.081(15) 0.076(12) 0.11(2) -0.007(13) -0.016(15) 0.012(10)
C126 0.058(11) 0.128(15) 0.066(13) -0.017(11) 0.031(11) 0.002(10)

loop_
_atom_type_symbol
_atom_type_description
_atom_type_scat_dispersion_real
_atom_type_scat_dispersion_imag
_atom_type_scat_source
C C 0.0033 0.0016 'International Tables Vol C Tables 4.2.6.8 and 6.1.1.4'
H H 0.0000 0.0000 'International Tables Vol C Tables 4.2.6.8 and 6.1.1.4'
Ag Ag -0.8971 1.1015 'International Tables Vol C Tables 4.2.6.8 and 6.1.1.4'
Nb Nb -2.0727 0.6215 'International Tables Vol C Tables 4.2.6.8 and 6.1.1.4'
O O 0.0106 0.0060 'International Tables Vol C Tables 4.2.6.8 and 6.1.1.4'
P P 0.1023 0.0942 'International Tables Vol C Tables 4.2.6.8 and 6.1.1.4'
W W -0.8490 6.8722 'International Tables Vol C Tables 4.2.6.8 and 6.1.1.4'
N N 0.0061 0.0033 'International Tables Vol C Tables 4.2.6.8 and 6.1.1.4'

loop_
_geom_angle_atom_site_label_1
_geom_angle_atom_site_label_2
_geom_angle_atom_site_label_3
_geom_angle
_geom_angle_site_symmetry_1
_geom_angle_site_symmetry_3
C1 Ag1 O34 175.6(4) . .
C1 Ag1 O35 117.7(3) . .
O34 Ag1 O35 66.7(2) . .
C1 Ag1 O33 116.3(3) . .
O34 Ag1 O33 65.8(2) . .
O35 Ag1 O33 59.26(18) . .
C1 Ag1 Ag6 68.5(3) . .
O34 Ag1 Ag6 107.60(18) . .
O35 Ag1 Ag6 149.30(15) . .
O33 Ag1 Ag6 148.46(13) . .
C1 Ag1 Ag7 55.0(3) . .
O34 Ag1 Ag7 128.93(17) . .
O35 Ag1 Ag7 65.64(14) . .
O33 Ag1 Ag7 103.12(14) . .
Ag6 Ag1 Ag7 103.94(4) . .
C1 Ag1 Ag3 79.6(3) . .
O34 Ag1 Ag3 96.73(17) . .
O35 Ag1 Ag3 147.77(14) . .
O33 Ag1 Ag3 89.01(13) . .
Ag6 Ag1 Ag3 60.39(3) . .
Ag7 Ag1 Ag3 133.94(4) . .
C1 Ag1 Ag5 55.9(3) . .
O34 Ag1 Ag5 124.68(18) . .
O35 Ag1 Ag5 102.57(15) . .
O33 Ag1 Ag5 63.10(13) . .
Ag6 Ag1 Ag5 104.66(3) . .
Ag7 Ag1 Ag5 82.99(4) . .
Ag3 Ag1 Ag5 63.12(3) . .
C1 Ag1 Ag4 82.8(3) . .
O34 Ag1 Ag4 97.17(18) . .
O35 Ag1 Ag4 88.31(14) . .
O33 Ag1 Ag4 146.96(12) . .
Ag6 Ag1 Ag4 61.86(3) . .
Ag7 Ag1 Ag4 64.49(3) . .
Ag3 Ag1 Ag4 122.16(4) . .
Ag5 Ag1 Ag4 137.82(4) . .
C1 Ag1 Nb3 145.9(3) . .
O34 Ag1 Nb3 37.58(16) . .
O35 Ag1 Nb3 36.85(15) . .
O33 Ag1 Nb3 74.04(12) . .
Ag6 Ag1 Nb3 120.84(4) . .
Ag7 Ag1 Nb3 91.59(3) . .
Ag3 Ag1 Nb3 134.30(4) . .
Ag5 Ag1 Nb3 134.03(4) . .
Ag4 Ag1 Nb3 75.79(3) . .
C1 Ag1 C2 1.7(3) . .
O34 Ag1 C2 174.4(2) . .
O35 Ag1 C2 118.8(2) . .
O33 Ag1 C2 115.6(2) . .
Ag6 Ag1 C2 68.22(19) . .
Ag7 Ag1 C2 56.48(18) . .
Ag3 Ag1 C2 78.06(18) . .
Ag5 Ag1 C2 54.74(18) . .
Ag4 Ag1 C2 84.16(18) . .
Nb3 Ag1 C2 147.55(18) . .
C1 Ag1 Nb2 143.7(3) . .
O34 Ag1 Nb2 36.21(18) . .
O35 Ag1 Nb2 73.92(14) . .
O33 Ag1 Nb2 36.77(14) . .
Ag6 Ag1 Nb2 120.42(4) . .
Ag7 Ag1 Nb2 135.51(4) . .
Ag3 Ag1 Nb2 76.87(3) . .
Ag5 Ag1 Nb2 88.58(3) . .
Ag4 Ag1 Nb2 133.37(4) . .
Nb3 Ag1 Nb2 64.09(3) . .
C2 Ag1 Nb2 142.21(18) . .
C1 Ag1 O47 123.7(3) . .
O34 Ag1 O47 57.9(2) . .
O35 Ag1 O47 54.99(19) . .
O33 Ag1 O47 104.67(16) . .
Ag6 Ag1 O47 95.64(12) . .
Ag7 Ag1 O47 80.17(13) . .
Ag3 Ag1 O47 139.84(14) . .
Ag5 Ag1 O47 156.22(13) . .
Ag4 Ag1 O47 44.94(11) . .
Nb3 Ag1 O47 30.99(11) . .
C2 Ag1 O47 125.3(2) . .
Nb2 Ag1 O47 91.73(12) . .
C1 Ag1 O46 121.3(3) . .
O34 Ag1 O46 56.4(2) . .
O35 Ag1 O46 103.71(17) . .
O33 Ag1 O46 53.71(18) . .
Ag6 Ag1 O46 96.14(11) . .
Ag7 Ag1 O46 154.46(13) . .
Ag3 Ag1 O46 46.62(10) . .
Ag5 Ag1 O46 76.70(12) . .
Ag4 Ag1 O46 140.55(13) . .
Nb3 Ag1 O46 91.50(10) . .
C2 Ag1 O46 119.6(2) . .
Nb2 Ag1 O46 30.31(10) . .
O47 Ag1 O46 113.72(17) . .
C1 Ag1 Nb1 114.6(3) . .
O34 Ag1 Nb1 69.29(18) . .
O35 Ag1 Nb1 30.49(14) . .
O33 Ag1 Nb1 30.21(13) . .
Ag6 Ag1 Nb1 176.85(4) . .
Ag7 Ag1 Nb1 78.77(3) . .
Ag3 Ag1 Nb1 118.91(3) . .
Ag5 Ag1 Nb1 77.15(3) . .
Ag4 Ag1 Nb1 118.56(3) . .
Nb3 Ag1 Nb1 57.10(2) . .
C2 Ag1 Nb1 114.84(19) . .
Nb2 Ag1 Nb1 56.79(2) . .
O47 Ag1 Nb1 83.17(12) . .
O46 Ag1 Nb1 81.71(11) . .
C1 Ag1 Ag11 117.2(3) . .
O34 Ag1 Ag11 60.19(18) . .
O35 Ag1 Ag11 101.70(15) . .
O33 Ag1 Ag11 125.78(14) . .
Ag6 Ag1 Ag11 54.38(3) . .
Ag7 Ag1 Ag11 113.91(4) . .
Ag3 Ag1 Ag11 92.17(3) . .
Ag5 Ag1 Ag11 154.65(3) . .
Ag4 Ag1 Ag11 50.02(3) . .
Nb3 Ag1 Ag11 67.02(3) . .
C2 Ag1 Ag11 117.63(19) . .
Nb2 Ag1 Ag11 91.19(3) . .
O47 Ag1 Ag11 49.12(13) . .
O46 Ag1 Ag11 90.56(13) . .
Nb1 Ag1 Ag11 123.16(3) . .
C1 Ag1 C25 85.4(4) . .
O34 Ag1 C25 92.2(3) . .
O35 Ag1 C25 115.3(2) . .
O33 Ag1 C25 158.0(2) . .
Ag6 Ag1 C25 34.17(16) . .
Ag7 Ag1 C25 92.1(2) . .
Ag3 Ag1 C25 91.82(18) . .
Ag5 Ag1 C25 135.74(16) . .
Ag4 Ag1 C25 31.88(19) . .
Nb3 Ag1 C25 89.89(16) . .
C2 Ag1 C25 86.1(3) . .
Nb2 Ag1 C25 122.4(2) . .
O47 Ag1 C25 61.89(19) . .
O46 Ag1 C25 113.3(2) . .
Nb1 Ag1 C25 144.98(16) . .
Ag11 Ag1 C25 32.19(18) . .
C1 Ag1 C19 85.8(3) . .
O34 Ag1 C19 89.8(2) . .
O35 Ag1 C19 156.3(2) . .
O33 Ag1 C19 114.3(2) . .
Ag6 Ag1 C19 34.44(18) . .
Ag7 Ag1 C19 135.25(18) . .
Ag3 Ag1 C19 31.76(16) . .
Ag5 Ag1 C19 92.50(16) . .
Ag4 Ag1 C19 92.66(17) . .
Nb3 Ag1 C19 120.94(17) . .
C2 Ag1 C19 84.8(2) . .
Nb2 Ag1 C19 88.54(18) . .
O47 Ag1 C19 111.3(2) . .
O46 Ag1 C19 61.9(2) . .
Nb1 Ag1 C19 143.55(18) . .
Ag11 Ag1 C19 62.16(16) . .
C25 Ag1 C19 61.1(2) . .
C1 Ag1 C31 70.2(3) . .
O34 Ag1 C31 112.0(2) . .
O35 Ag1 C31 69.9(2) . .
O33 Ag1 C31 125.3(2) . .
Ag6 Ag1 C31 86.18(16) . .
Ag7 Ag1 C31 32.44(18) . .
Ag3 Ag1 C31 141.62(15) . .
Ag5 Ag1 C31 113.82(17) . .
Ag4 Ag1 C31 32.81(17) . .
Nb3 Ag1 C31 77.58(15) . .
C2 Ag1 C31 71.9(2) . .
Nb2 Ag1 C31 140.63(15) . .
O47 Ag1 C31 54.6(2) . .
O46 Ag1 C31 168.35(19) . .
Nb1 Ag1 C31 95.47(15) . .
Ag11 Ag1 C31 81.49(18) . .
C25 Ag1 C31 63.3(3) . .
C19 Ag1 C31 120.4(2) . .
C1 Ag1 C13 68.2(3) . .
O34 Ag1 C13 110.0(2) . .
O35 Ag1 C13 125.6(2) . .
O33 Ag1 C13 69.98(19) . .
Ag6 Ag1 C13 85.06(15) . .
Ag7 Ag1 C13 111.82(17) . .
Ag3 Ag1 C13 32.05(16) . .
Ag5 Ag1 C13 31.61(16) . .
Ag4 Ag1 C13 142.56(15) . .
Nb3 Ag1 C13 140.50(16) . .
C2 Ag1 C13 66.5(2) . .
Nb2 Ag1 C13 77.28(16) . .
O47 Ag1 C13 167.5(2) . .
O46 Ag1 C13 53.9(2) . .
Nb1 Ag1 C13 95.46(15) . .
Ag11 Ag1 C13 124.19(16) . .
C25 Ag1 C13 119.1(2) . .
C19 Ag1 C13 63.1(2) . .
C31 Ag1 C13 137.8(2) . .
C7 Ag2 C37 168.0(5) . .
C7 Ag2 O45 93.2(3) . .
C37 Ag2 O45 96.6(3) . .
C7 Ag2 Ag5 52.3(4) . .
C37 Ag2 Ag5 135.2(4) . .
O45 Ag2 Ag5 86.03(14) . .
C7 Ag2 Ag7 137.7(4) . .
C37 Ag2 Ag7 50.2(4) . .
O45 Ag2 Ag7 86.64(15) . .
Ag5 Ag2 Ag7 85.57(4) . .
C7 Ag2 C38 156.1(4) . .
C37 Ag2 C38 12.6(5) . .
O45 Ag2 C38 102.4(3) . .
Ag5 Ag2 C38 145.8(3) . .
Ag7 Ag2 C38 62.3(3) . .
C7 Ag2 Ag13 144.5(3) . .
C37 Ag2 Ag13 43.6(3) . .
O45 Ag2 Ag13 53.29(14) . .
Ag5 Ag2 Ag13 125.28(4) . .
Ag7 Ag2 Ag13 60.34(3) . .
C38 Ag2 Ag13 49.4(2) . .
C7 Ag2 Ag8 44.2(3) . .
C37 Ag2 Ag8 143.5(3) . .
O45 Ag2 Ag8 49.75(14) . .
Ag5 Ag2 Ag8 65.30(3) . .
Ag7 Ag2 Ag8 126.66(4) . .
C38 Ag2 Ag8 143.3(2) . .
Ag13 Ag2 Ag8 100.58(3) . .
C7 Ag2 C8 6.6(4) . .
C37 Ag2 C8 162.6(4) . .
O45 Ag2 C8 94.5(2) . .
Ag5 Ag2 C8 58.9(2) . .
Ag7 Ag2 C8 144.2(2) . .
C38 Ag2 C8 150.1(3) . .
Ag13 Ag2 C8 143.4(2) . .
Ag8 Ag2 C8 44.85(19) . .
C7 Ag2 C1 94.6(4) . .
C37 Ag2 C1 90.4(4) . .
O45 Ag2 C1 100.8(2) . .
Ag5 Ag2 C1 45.66(18) . .
Ag7 Ag2 C1 44.49(16) . .
C38 Ag2 C1 100.1(3) . .
Ag13 Ag2 C1 102.25(16) . .
Ag8 Ag2 C1 107.66(19) . .
C8 Ag2 C1 100.6(3) . .
C7 Ag2 C2 91.4(4) . .
C37 Ag2 C2 89.4(4) . .
O45 Ag2 C2 121.3(2) . .
Ag5 Ag2 C2 53.12(19) . .
Ag7 Ag2 C2 54.41(17) . .
C38 Ag2 C2 95.8(3) . .
Ag13 Ag2 C2 114.72(17) . .
Ag8 Ag2 C2 118.40(19) . .
C8 Ag2 C2 96.2(3) . .
C1 Ag2 C2 20.6(2) . .
C7 Ag2 C5 102.0(3) . .
C37 Ag2 C5 71.6(3) . .
O45 Ag2 C5 154.0(3) . .
Ag5 Ag2 C5 86.79(19) . .
Ag7 Ag2 C5 67.9(2) . .
C38 Ag2 C5 71.1(3) . .
Ag13 Ag2 C5 113.36(18) . .
Ag8 Ag2 C5 144.80(18) . .
C8 Ag2 C5 103.0(3) . .
C1 Ag2 C5 57.5(3) . .
C2 Ag2 C5 38.5(3) . .
C7 Ag2 C3 87.1(3) . .
C37 Ag2 C3 89.3(4) . .
O45 Ag2 C3 142.5(2) . .
Ag5 Ag2 C3 64.74(18) . .
Ag7 Ag2 C3 68.96(16) . .
C38 Ag2 C3 91.3(3) . .
Ag13 Ag2 C3 125.79(17) . .
Ag8 Ag2 C3 125.38(17) . .
C8 Ag2 C3 90.0(3) . .
C1 Ag2 C3 41.9(2) . .
C2 Ag2 C3 21.3(2) . .
C5 Ag2 C3 22.1(2) . .
C7 Ag2 C6 66.4(3) . .
C37 Ag2 C6 108.2(3) . .
O45 Ag2 C6 144.5(2) . .
Ag5 Ag2 C6 58.4(2) . .
Ag7 Ag2 C6 90.11(19) . .
C38 Ag2 C6 107.3(3) . .
Ag13 Ag2 C6 147.72(18) . .
Ag8 Ag2 C6 108.10(18) . .
C8 Ag2 C6 68.5(3) . .
C1 Ag2 C6 55.3(3) . .
C2 Ag2 C6 37.3(3) . .
C5 Ag2 C6 36.7(2) . .
C3 Ag2 C6 22.0(2) . .
C7 Ag2 Nb1 94.3(3) . .
C37 Ag2 Nb1 97.2(3) . .
O45 Ag2 Nb1 18.55(15) . .
Ag5 Ag2 Nb1 72.48(3) . .
Ag7 Ag2 Nb1 73.43(3) . .
C38 Ag2 Nb1 106.2(2) . .
Ag13 Ag2 Nb1 58.09(3) . .
Ag8 Ag2 Nb1 56.02(3) . .
C8 Ag2 Nb1 97.6(2) . .
C1 Ag2 Nb1 82.26(18) . .
C2 Ag2 Nb1 102.80(19) . .
C5 Ag2 Nb1 137.2(2) . .
C3 Ag2 Nb1 123.95(18) . .
C6 Ag2 Nb1 129.3(2) . .
C7 Ag2 C12 71.8(4) . 2_666
C37 Ag2 C12 96.3(4) . 2_666
O45 Ag2 C12 147.7(2) . 2_666
Ag5 Ag2 C12 105.0(2) . 2_666
Ag7 Ag2 C12 123.9(2) . 2_666
C38 Ag2 C12 85.6(3) . 2_666
Ag13 Ag2 C12 129.2(2) . 2_666
Ag8 Ag2 C12 106.96(19) . 2_666
C8 Ag2 C12 67.5(3) . 2_666
C1 Ag2 C12 108.6(3) . 2_666
C2 Ag2 C12 88.2(3) . 2_666
C5 Ag2 C12 58.2(3) . 2_666
C3 Ag2 C12 67.1(3) . 2_666
C6 Ag2 C12 55.2(3) . 2_666
Nb1 Ag2 C12 162.63(19) . 2_666
C7 Ag2 Ag1 95.9(4) . .
C37 Ag2 Ag1 93.7(4) . .
O45 Ag2 Ag1 72.37(16) . .
Ag5 Ag2 Ag1 44.49(3) . .
Ag7 Ag2 Ag1 44.04(3) . .
C38 Ag2 Ag1 106.1(3) . .
Ag13 Ag2 Ag1 85.30(3) . .
Ag8 Ag2 Ag1 88.81(3) . .
C8 Ag2 Ag1 102.4(2) . .
C1 Ag2 Ag1 28.43(18) . .
C2 Ag2 Ag1 49.00(19) . .
C5 Ag2 Ag1 85.1(2) . .
C3 Ag2 Ag1 70.25(18) . .
C6 Ag2 Ag1 80.9(2) . .
Nb1 Ag2 Ag1 53.83(2) . .
C12 Ag2 Ag1 135.9(2) 2_666 .
C7 Ag2 Ag17 73.6(3) . .
C37 Ag2 Ag17 112.0(3) . .
O45 Ag2 Ag17 31.56(15) . .
Ag5 Ag2 Ag17 93.22(3) . .
Ag7 Ag2 Ag17 117.82(3) . .
C38 Ag2 Ag17 111.4(2) . .
Ag13 Ag2 Ag17 71.22(3) . .
Ag8 Ag2 Ag17 32.11(2) . .
C8 Ag2 Ag17 72.23(19) . .
C1 Ag2 Ag17 125.92(19) . .
C2 Ag2 Ag17 143.79(19) . .
C5 Ag2 Ag17 174.3(2) . .
C3 Ag2 Ag17 157.09(18) . .
C6 Ag2 Ag17 139.66(18) . .
Nb1 Ag2 Ag17 47.80(2) . .
C12 Ag2 Ag17 116.40(19) 2_666 .
Ag1 Ag2 Ag17 98.94(2) . .
C7 Ag2 Ag22 112.9(3) . .
C37 Ag2 Ag22 72.9(3) . .
O45 Ag2 Ag22 33.10(14) . .
Ag5 Ag2 Ag22 119.13(3) . .
Ag7 Ag2 Ag22 89.02(3) . .
C38 Ag2 Ag22 74.4(2) . .
Ag13 Ag2 Ag22 32.47(3) . .
Ag8 Ag2 Ag22 70.63(2) . .
C8 Ag2 Ag22 111.0(2) . .
C1 Ag2 Ag22 122.77(16) . .
C2 Ag2 Ag22 141.20(17) . .
C5 Ag2 Ag22 144.51(18) . .
C3 Ag2 Ag22 157.65(16) . .
C6 Ag2 Ag22 177.5(2) . .
Nb1 Ag2 Ag22 48.159(19) . .
C12 Ag2 Ag22 127.1(2) 2_666 .
Ag1 Ag2 Ag22 96.89(2) . .
Ag17 Ag2 Ag22 39.402(15) . .
C7 Ag2 Ag9 43.2(4) . .
C37 Ag2 Ag9 147.8(4) . .
O45 Ag2 Ag9 70.03(14) . .
Ag5 Ag2 Ag9 21.51(2) . .
Ag7 Ag2 Ag9 98.71(3) . .
C38 Ag2 Ag9 160.4(3) . .
Ag13 Ag2 Ag9 118.77(3) . .
Ag8 Ag2 Ag9 43.96(2) . .
C8 Ag2 Ag9 49.3(2) . .
C1 Ag2 Ag9 64.97(18) . .
C2 Ag2 Ag9 74.57(19) . .
C5 Ag2 Ag9 107.47(19) . .
C3 Ag2 Ag9 85.46(18) . .
C6 Ag2 Ag9 75.56(19) . .
Nb1 Ag2 Ag9 60.840(19) . .
C12 Ag2 Ag9 110.6(2) 2_666 .
Ag1 Ag2 Ag9 54.687(19) . .
Ag17 Ag2 Ag9 72.046(18) . .
Ag22 Ag2 Ag9 102.25(2) . .
C19 Ag3 C13 151.0(4) . .
C19 Ag3 C14 122.6(4) . .
C13 Ag3 C14 28.4(3) . .
C19 Ag3 O46 109.0(4) . .
C13 Ag3 O46 92.0(3) . .
C14 Ag3 O46 113.9(3) . .
C19 Ag3 Ag10 46.7(3) . .
C13 Ag3 Ag10 147.3(3) . .
C14 Ag3 Ag10 144.0(3) . .
O46 Ag3 Ag10 62.30(17) . .
C19 Ag3 Ag1 101.3(3) . .
C13 Ag3 Ag1 103.0(3) . .
C14 Ag3 Ag1 124.2(3) . .
O46 Ag3 Ag1 76.31(14) . .
Ag10 Ag3 Ag1 90.79(3) . .
C19 Ag3 Ag6 49.7(3) . .
C13 Ag3 Ag6 136.0(3) . .
C14 Ag3 Ag6 126.2(3) . .
O46 Ag3 Ag6 118.02(15) . .
Ag10 Ag3 Ag6 76.49(4) . .
Ag1 Ag3 Ag6 59.34(3) . .
C19 Ag3 Ag5 149.9(3) . .
C13 Ag3 Ag5 45.2(3) . .
C14 Ag3 Ag5 66.7(3) . .
O46 Ag3 Ag5 88.83(16) . .
Ag10 Ag3 Ag5 143.13(4) . .
Ag1 Ag3 Ag5 58.56(3) . .
Ag6 Ag3 Ag5 100.66(4) . .
C19 Ag3 C20 11.7(4) . .
C13 Ag3 C20 141.3(3) . .
C14 Ag3 C20 113.6(3) . .
O46 Ag3 C20 109.5(3) . .
Ag10 Ag3 C20 48.5(2) . .
Ag1 Ag3 C20 112.9(2) . .
Ag6 Ag3 C20 60.5(2) . .
Ag5 Ag3 C20 158.0(2) . .
C19 Ag3 C1 104.3(4) . .
C13 Ag3 C1 85.9(4) . .
C14 Ag3 C1 94.8(3) . .
O46 Ag3 C1 110.3(2) . .
Ag10 Ag3 C1 120.67(19) . .
Ag1 Ag3 C1 37.69(17) . .
Ag6 Ag3 C1 54.92(19) . .
Ag5 Ag3 C1 45.77(19) . .
C20 Ag3 C1 114.1(3) . .
C19 Ag3 Ag9 155.5(3) . .
C13 Ag3 Ag9 37.7(3) . .
C14 Ag3 Ag9 62.2(3) . .
O46 Ag3 Ag9 54.29(17) . .
Ag10 Ag3 Ag9 113.50(4) . .
Ag1 Ag3 Ag9 92.22(3) . .
Ag6 Ag3 Ag9 150.73(4) . .
Ag5 Ag3 Ag9 54.20(3) . .
C20 Ag3 Ag9 147.0(2) . .
C1 Ag3 Ag9 98.89(19) . .
C19 Ag3 C15 101.1(4) . .
C13 Ag3 C15 49.9(3) . .
C14 Ag3 C15 21.5(3) . .
O46 Ag3 C15 127.1(3) . .
Ag10 Ag3 C15 129.5(2) . .
Ag1 Ag3 C15 138.5(2) . .
Ag6 Ag3 C15 114.7(2) . .
Ag5 Ag3 C15 85.6(2) . .
C20 Ag3 C15 92.2(3) . .
C1 Ag3 C15 102.7(3) . .
Ag9 Ag3 C15 81.1(2) . .
C19 Ag3 C16 79.6(4) . .
C13 Ag3 C16 72.2(3) . .
C14 Ag3 C16 44.3(4) . .
O46 Ag3 C16 148.0(3) . .
Ag10 Ag3 C16 118.5(2) . .
Ag1 Ag3 C16 133.6(2) . .
Ag6 Ag3 C16 91.4(2) . .
Ag5 Ag3 C16 98.2(2) . .
C20 Ag3 C16 72.8(3) . .
C1 Ag3 C16 96.5(3) . .
Ag9 Ag3 C16 105.7(2) . .
C15 Ag3 C16 24.7(3) . .
C19 Ag3 O34 93.2(3) . .
C13 Ag3 O34 115.8(3) . .
C14 Ag3 O34 144.1(3) . .
O46 Ag3 O34 48.00(17) . .
Ag10 Ag3 O34 63.04(11) . .
Ag1 Ag3 O34 33.54(10) . .
Ag6 Ag3 O34 73.12(10) . .
Ag5 Ag3 O34 80.78(11) . .
C20 Ag3 O34 102.2(2) . .
C1 Ag3 O34 71.21(19) . .
Ag9 Ag3 O34 86.82(10) . .
C15 Ag3 O34 165.5(2) . .
C16 Ag3 O34 163.9(3) . .
C19 Ag3 Nb2 112.0(3) . .
C13 Ag3 Nb2 94.9(2) . .
C14 Ag3 Nb2 121.9(3) . .
O46 Ag3 Nb2 21.02(14) . .
Ag10 Ag3 Nb2 68.70(3) . .
Ag1 Ag3 Nb2 55.36(2) . .
Ag6 Ag3 Nb2 103.13(3) . .
Ag5 Ag3 Nb2 76.50(3) . .
C20 Ag3 Nb2 116.8(2) . .
C1 Ag3 Nb2 89.69(17) . .
Ag9 Ag3 Nb2 59.85(2) . .
C15 Ag3 Nb2 140.5(2) . .
C16 Ag3 Nb2 165.1(2) . .
O34 Ag3 Nb2 30.06(10) . .
C19 Ag3 C2 104.1(4) . .
C13 Ag3 C2 77.9(3) . .
C14 Ag3 C2 80.8(3) . .
O46 Ag3 C2 124.7(2) . .
Ag10 Ag3 C2 132.60(15) . .
Ag1 Ag3 C2 54.42(14) . .
Ag6 Ag3 C2 58.82(16) . .
Ag5 Ag3 C2 46.51(15) . .
C20 Ag3 C2 111.6(3) . .
C1 Ag3 C2 16.7(2) . .
Ag9 Ag3 C2 100.32(15) . .
C15 Ag3 C2 86.4(3) . .
C16 Ag3 C2 80.0(3) . .
O34 Ag3 C2 87.94(17) . .
Nb2 Ag3 C2 104.90(14) . .
C19 Ag3 O33 133.9(3) . .
C13 Ag3 O33 75.1(3) . .
C14 Ag3 O33 103.4(3) . .
O46 Ag3 O33 44.74(18) . .
Ag10 Ag3 O33 96.30(10) . .
Ag1 Ag3 O33 44.19(10) . .
Ag6 Ag3 O33 103.18(10) . .
Ag5 Ag3 O33 47.89(10) . .
C20 Ag3 O33 142.2(2) . .
C1 Ag3 O33 68.0(2) . .
Ag9 Ag3 O33 49.92(9) . .
C15 Ag3 O33 124.9(2) . .
C16 Ag3 O33 144.7(2) . .
O34 Ag3 O33 40.78(14) . .
Nb2 Ag3 O33 28.71(10) . .
C2 Ag3 O33 80.51(18) . .
C19 Ag3 C17 96.9(4) . .
C13 Ag3 C17 56.0(4) . .
C14 Ag3 C17 32.7(4) . .
O46 Ag3 C17 111.0(2) . .
Ag10 Ag3 C17 112.1(2) . .
Ag1 Ag3 C17 156.9(2) . .
Ag6 Ag3 C17 127.1(2) . .
Ag5 Ag3 C17 99.0(3) . .
C20 Ag3 C17 85.9(3) . .
C1 Ag3 C17 123.4(3) . .
Ag9 Ag3 C17 76.3(2) . .
C15 Ag3 C17 21.0(3) . .
C16 Ag3 C17 37.2(3) . .
O34 Ag3 C17 158.9(2) . .
Nb2 Ag3 C17 129.14(19) . .
C2 Ag3 C17 107.3(2) . .
O33 Ag3 C17 125.9(3) . .
C19 Ag3 Ag19 80.7(3) . .
C13 Ag3 Ag19 111.0(3) . .
C14 Ag3 Ag19 119.7(3) . .
O46 Ag3 Ag19 33.17(16) . .
Ag10 Ag3 Ag19 36.83(3) . .
Ag1 Ag3 Ag19 98.32(3) . .
Ag6 Ag3 Ag19 111.36(4) . .
Ag5 Ag3 Ag19 121.64(3) . .
C20 Ag3 Ag19 78.2(2) . .
C1 Ag3 Ag19 136.00(17) . .
Ag9 Ag3 Ag19 77.18(3) . .
C15 Ag3 Ag19 119.5(2) . .
C16 Ag3 Ag19 127.1(2) . .
O34 Ag3 Ag19 64.84(10) . .
Nb2 Ag3 Ag19 49.97(2) . .
C2 Ag3 Ag19 152.70(14) . .
O33 Ag3 Ag19 77.32(10) . .
C17 Ag3 Ag19 98.57(19) . .
C19 Ag3 Ag11 53.1(3) . .
C13 Ag3 Ag11 154.0(3) . .
C14 Ag3 Ag11 164.4(3) . .
O46 Ag3 Ag11 80.47(16) . .
Ag10 Ag3 Ag11 47.10(3) . .
Ag1 Ag3 Ag11 51.04(3) . .
Ag6 Ag3 Ag11 38.42(3) . .
Ag5 Ag3 Ag11 109.38(3) . .
C20 Ag3 Ag11 63.9(2) . .
C1 Ag3 Ag11 73.73(19) . .
Ag9 Ag3 Ag11 128.98(3) . .
C15 Ag3 Ag11 149.8(2) . .
C16 Ag3 Ag11 125.2(2) . .
O34 Ag3 Ag11 42.49(10) . .
Nb2 Ag3 Ag11 69.55(2) . .
C2 Ag3 Ag11 85.93(15) . .
O33 Ag3 Ag11 82.29(9) . .
C17 Ag3 Ag11 149.8(3) . .
Ag19 Ag3 Ag11 75.55(2) . .
C25 Ag4 C31 149.9(4) . .
C25 Ag4 O47 112.1(4) . .
C31 Ag4 O47 95.0(3) . .
C25 Ag4 C32 121.3(4) . .
C31 Ag4 C32 28.6(4) . .
O47 Ag4 C32 120.2(3) . .
C25 Ag4 Ag11 46.3(3) . .
C31 Ag4 Ag11 161.1(3) . .
O47 Ag4 Ag11 66.59(18) . .
C32 Ag4 Ag11 161.7(3) . .
C25 Ag4 Ag1 99.6(3) . .
C31 Ag4 Ag1 100.2(3) . .
O47 Ag4 Ag1 74.43(16) . .
C32 Ag4 Ag1 118.0(3) . .
Ag11 Ag4 Ag1 79.75(4) . .
C25 Ag4 Ag6 47.3(3) . .
C31 Ag4 Ag6 132.1(3) . .
O47 Ag4 Ag6 115.09(16) . .
C32 Ag4 Ag6 120.1(2) . .
Ag11 Ag4 Ag6 63.93(4) . .
Ag1 Ag4 Ag6 57.95(3) . .
C25 Ag4 Ag7 141.9(3) . .
C31 Ag4 Ag7 44.4(3) . .
O47 Ag4 Ag7 91.32(18) . .
C32 Ag4 Ag7 62.6(3) . .
Ag11 Ag4 Ag7 135.67(4) . .
Ag1 Ag4 Ag7 56.86(3) . .
Ag6 Ag4 Ag7 96.08(4) . .
C25 Ag4 C26 11.8(4) . .
C31 Ag4 C26 142.0(4) . .
O47 Ag4 C26 113.0(3) . .
C32 Ag4 C26 114.0(4) . .
Ag11 Ag4 C26 51.0(3) . .
Ag1 Ag4 C26 111.3(3) . .
Ag6 Ag4 C26 58.4(2) . .
Ag7 Ag4 C26 149.9(2) . .
C25 Ag4 C1 99.4(4) . .
C31 Ag4 C1 83.7(4) . .
O47 Ag4 C1 108.0(2) . .
C32 Ag4 C1 88.8(3) . .
Ag11 Ag4 C1 105.6(2) . .
Ag1 Ag4 C1 36.35(18) . .
Ag6 Ag4 C1 52.82(19) . .
Ag7 Ag4 C1 43.26(18) . .
C26 Ag4 C1 109.5(3) . .
C25 Ag4 Ag12 162.1(3) . .
C31 Ag4 Ag12 35.5(3) . .
O47 Ag4 Ag12 59.76(17) . .
C32 Ag4 Ag12 61.2(3) . .
Ag11 Ag4 Ag12 125.67(4) . .
Ag1 Ag4 Ag12 93.46(3) . .
Ag6 Ag4 Ag12 149.53(4) . .
Ag7 Ag4 Ag12 55.99(3) . .
C26 Ag4 Ag12 151.9(2) . .
C1 Ag4 Ag12 98.36(18) . .
C25 Ag4 C33 100.6(4) . .
C31 Ag4 C33 49.3(4) . .
O47 Ag4 C33 136.8(3) . .
C32 Ag4 C33 20.7(4) . .
Ag11 Ag4 C33 143.5(3) . .
Ag1 Ag4 C33 128.1(2) . .
Ag6 Ag4 C33 107.8(2) . .
Ag7 Ag4 C33 78.6(3) . .
C26 Ag4 C33 93.5(4) . .
C1 Ag4 C33 93.1(3) . .
Ag12 Ag4 C33 80.5(2) . .
C25 Ag4 C34 85.8(5) . .
C31 Ag4 C34 65.4(4) . .
O47 Ag4 C34 159.3(4) . .
C32 Ag4 C34 39.2(4) . .
Ag11 Ag4 C34 132.0(4) . .
Ag1 Ag4 C34 114.3(3) . .
Ag6 Ag4 C34 84.6(3) . .
Ag7 Ag4 C34 79.6(3) . .
C26 Ag4 C34 82.2(4) . .
C1 Ag4 C34 78.0(3) . .
Ag12 Ag4 C34 100.1(3) . .
C33 Ag4 C34 23.2(3) . .
C25 Ag4 Nb3 114.9(3) . .
C31 Ag4 Nb3 95.1(3) . .
O47 Ag4 Nb3 19.84(16) . .
C32 Ag4 Nb3 123.5(3) . .
Ag11 Ag4 Nb3 69.24(3) . .
Ag1 Ag4 Nb3 54.83(2) . .
Ag6 Ag4 Nb3 101.75(3) . .
Ag7 Ag4 Nb3 77.84(3) . .
C26 Ag4 Nb3 120.1(3) . .
C1 Ag4 Nb3 88.22(17) . .
Ag12 Ag4 Nb3 63.51(3) . .
C33 Ag4 Nb3 143.8(2) . .
C34 Ag4 Nb3 157.0(3) . .
C25 Ag4 O34 94.0(3) . .
C31 Ag4 O34 114.8(3) . .
O47 Ag4 O34 46.39(18) . .
C32 Ag4 O34 141.6(3) . .
Ag11 Ag4 O34 56.18(11) . .
Ag1 Ag4 O34 33.05(9) . .
Ag6 Ag4 O34 71.57(9) . .
Ag7 Ag4 O34 80.49(11) . .
C26 Ag4 O34 103.2(3) . .
C1 Ag4 O34 69.3(2) . .
Ag12 Ag4 O34 90.20(9) . .
C33 Ag4 O34 158.9(3) . .
C34 Ag4 O34 146.9(3) . .
Nb3 Ag4 O34 30.19(9) . .
C25 Ag4 C35 89.5(5) . .
C31 Ag4 C35 62.4(5) . .
O47 Ag4 C35 128.9(3) . .
C32 Ag4 C35 36.8(5) . .
Ag11 Ag4 C35 125.1(3) . .
Ag1 Ag4 C35 149.4(3) . .
Ag6 Ag4 C35 113.3(3) . .
Ag7 Ag4 C35 98.9(3) . .
C26 Ag4 C35 79.8(5) . .
C1 Ag4 C35 113.5(3) . .
Ag12 Ag4 C35 85.4(3) . .
C33 Ag4 C35 21.7(4) . .
C34 Ag4 C35 36.8(4) . .
Nb3 Ag4 C35 144.9(3) . .
O34 Ag4 C35 175.1(3) . .
C25 Ag4 O35 134.7(3) . .
C31 Ag4 O35 74.3(3) . .
O47 Ag4 O35 44.4(2) . .
C32 Ag4 O35 102.2(3) . .
Ag11 Ag4 O35 93.90(11) . .
Ag1 Ag4 O35 43.67(9) . .
Ag6 Ag4 O35 101.32(9) . .
Ag7 Ag4 O35 49.33(10) . .
C26 Ag4 O35 143.7(3) . .
C1 Ag4 O35 67.10(19) . .
Ag12 Ag4 O35 52.50(9) . .
C33 Ag4 O35 122.4(3) . .
C34 Ag4 O35 128.8(3) . .
Nb3 Ag4 O35 28.53(10) . .
O34 Ag4 O35 40.70(14) . .
C35 Ag4 O35 135.9(4) . .
C25 Ag4 C2 97.5(3) . .
C31 Ag4 C2 78.1(3) . .
O47 Ag4 C2 121.2(2) . .
C32 Ag4 C2 77.7(3) . .
Ag11 Ag4 C2 114.50(15) . .
Ag1 Ag4 C2 50.58(15) . .
Ag6 Ag4 C2 54.69(15) . .
Ag7 Ag4 C2 44.49(14) . .
C26 Ag4 C2 105.7(3) . .
C1 Ag4 C2 14.2(2) . .
Ag12 Ag4 C2 100.22(14) . .
C33 Ag4 C2 79.6(3) . .
C34 Ag4 C2 63.8(3) . .
Nb3 Ag4 C2 101.72(15) . .
O34 Ag4 C2 83.52(18) . .
C35 Ag4 C2 99.5(3) . .
O35 Ag4 C2 78.52(17) . .
C25 Ag4 C94 77.1(4) . .
C31 Ag4 C94 95.0(4) . .
O47 Ag4 C94 81.4(2) . .
C32 Ag4 C94 85.7(3) . .
Ag11 Ag4 C94 78.49(19) . .
Ag1 Ag4 C94 152.40(19) . .
Ag6 Ag4 C94 124.41(17) . .
Ag7 Ag4 C94 138.13(18) . .
C26 Ag4 C94 66.2(3) . .
C1 Ag4 C94 170.6(2) . .
Ag12 Ag4 C94 85.65(17) . .
C33 Ag4 C94 79.1(3) . .
C34 Ag4 C94 92.9(3) . .
Nb3 Ag4 C94 101.19(17) . .
O34 Ag4 C94 119.4(2) . .
C35 Ag4 C94 58.1(3) . .
O35 Ag4 C94 121.56(18) . .
C2 Ag4 C94 156.6(2) . .
C25 Ag4 Ag20 81.8(3) . .
C31 Ag4 Ag20 118.1(3) . .
O47 Ag4 Ag20 35.09(18) . .
C32 Ag4 Ag20 131.1(3) . .
Ag11 Ag4 Ag20 43.79(2) . .
Ag1 Ag4 Ag20 96.35(3) . .
Ag6 Ag4 Ag20 107.13(4) . .
Ag7 Ag4 Ag20 126.40(3) . .
C26 Ag4 Ag20 79.8(2) . .
C1 Ag4 Ag20 132.56(19) . .
Ag12 Ag4 Ag20 84.61(3) . .
C33 Ag4 Ag20 133.6(2) . .
C34 Ag4 Ag20 148.4(3) . .
Nb3 Ag4 Ag20 50.78(2) . .
O34 Ag4 Ag20 63.30(10) . .
C35 Ag4 Ag20 113.9(3) . .
O35 Ag4 Ag20 78.60(10) . .
C2 Ag4 Ag20 146.58(15) . .
C94 Ag4 Ag20 56.08(19) . .
C13 Ag5 C7 119.1(4) . .
C13 Ag5 C1 109.3(4) . .
C7 Ag5 C1 119.7(4) . .
C13 Ag5 Ag2 162.6(3) . .
C7 Ag5 Ag2 45.8(3) . .
C1 Ag5 Ag2 78.9(3) . .
C13 Ag5 C2 106.5(4) . .
C7 Ag5 C2 103.6(4) . .
C1 Ag5 C2 25.2(3) . .
Ag2 Ag5 C2 74.1(2) . .
C13 Ag5 Ag9 45.1(3) . .
C7 Ag5 Ag9 104.4(3) . .
C1 Ag5 Ag9 135.6(3) . .
Ag2 Ag5 Ag9 137.64(4) . .
C2 Ag5 Ag9 148.0(2) . .
C13 Ag5 Ag1 103.4(3) . .
C7 Ag5 Ag1 136.9(3) . .
C1 Ag5 Ag1 42.7(2) . .
Ag2 Ag5 Ag1 92.99(3) . .
C2 Ag5 Ag1 67.9(2) . .
Ag9 Ag5 Ag1 100.72(4) . .
C13 Ag5 C8 98.4(4) . .
C7 Ag5 C8 20.9(4) . .
C1 Ag5 C8 136.6(4) . .
Ag2 Ag5 C8 66.7(2) . .
C2 Ag5 C8 115.5(3) . .
Ag9 Ag5 C8 87.4(2) . .
Ag1 Ag5 C8 155.8(2) . .
C13 Ag5 O33 101.7(3) . .
C7 Ag5 O33 105.4(3) . .
C1 Ag5 O33 97.1(3) . .
Ag2 Ag5 O33 92.14(13) . .
C2 Ag5 O33 121.6(2) . .
Ag9 Ag5 O33 64.47(13) . .
Ag1 Ag5 O33 56.24(13) . .
C8 Ag5 O33 109.4(2) . .
C13 Ag5 Ag3 45.8(3) . .
C7 Ag5 Ag3 164.7(3) . .
C1 Ag5 Ag3 70.8(3) . .
Ag2 Ag5 Ag3 148.35(4) . .
C2 Ag5 Ag3 82.0(2) . .
Ag9 Ag5 Ag3 67.16(3) . .
Ag1 Ag5 Ag3 58.32(3) . .
C8 Ag5 Ag3 144.2(2) . .
O33 Ag5 Ag3 82.80(13) . .
C13 Ag5 C14 16.4(4) . .
C7 Ag5 C14 118.5(4) . .
C1 Ag5 C14 98.5(3) . .
Ag2 Ag5 C14 151.7(2) . .
C2 Ag5 C14 91.5(3) . .
Ag9 Ag5 C14 61.4(2) . .
Ag1 Ag5 C14 104.2(2) . .
C8 Ag5 C14 99.7(3) . .
O33 Ag5 C14 116.1(2) . .
Ag3 Ag5 C14 46.6(2) . .
C13 Ag5 Ag8 114.8(3) . .
C7 Ag5 Ag8 42.8(3) . .
C1 Ag5 Ag8 134.7(2) . .
Ag2 Ag5 Ag8 61.97(3) . .
C2 Ag5 Ag8 136.1(2) . .
Ag9 Ag5 Ag8 75.88(3) . .
Ag1 Ag5 Ag8 114.11(3) . .
C8 Ag5 Ag8 45.6(2) . .
O33 Ag5 Ag8 64.55(13) . .
Ag3 Ag5 Ag8 138.68(4) . .
C14 Ag5 Ag8 126.8(2) . .
C13 Ag5 C6 90.7(4) . .
C7 Ag5 C6 76.6(4) . .
C1 Ag5 C6 68.8(3) . .
Ag2 Ag5 C6 77.8(2) . .
C2 Ag5 C6 43.8(3) . .
Ag9 Ag5 C6 131.1(2) . .
Ag1 Ag5 C6 111.2(2) . .
C8 Ag5 C6 78.4(3) . .
O33 Ag5 C6 163.9(2) . .
Ag3 Ag5 C6 99.1(2) . .
C14 Ag5 C6 75.1(3) . .
Ag8 Ag5 C6 119.4(2) . .
C13 Ag5 C3 102.1(3) . .
C7 Ag5 C3 89.4(4) . .
C1 Ag5 C3 45.3(3) . .
Ag2 Ag5 C3 72.29(19) . .
C2 Ag5 C3 20.2(3) . .
Ag9 Ag5 C3 147.17(18) . .
Ag1 Ag5 C3 88.04(17) . .
C8 Ag5 C3 97.4(3) . .
O33 Ag5 C3 140.7(2) . .
Ag3 Ag5 C3 92.1(2) . .
C14 Ag5 C3 85.8(3) . .
Ag8 Ag5 C3 129.2(2) . .
C6 Ag5 C3 23.9(2) . .
C13 Ag5 O45 143.4(3) . .
C7 Ag5 O45 65.1(3) . .
C1 Ag5 O45 95.7(2) . .
Ag2 Ag5 O45 45.99(11) . .
C2 Ag5 O45 107.3(2) . .
Ag9 Ag5 O45 98.41(11) . .
Ag1 Ag5 O45 77.04(11) . .
C8 Ag5 O45 79.3(2) . .
O33 Ag5 O45 47.48(17) . .
Ag3 Ag5 O45 127.29(12) . .
C14 Ag5 O45 159.8(2) . .
Ag8 Ag5 O45 40.64(11) . .
C6 Ag5 O45 123.8(3) . .
C3 Ag5 O45 114.4(2) . .
C13 Ag5 Ag7 144.9(3) . .
C7 Ag5 Ag7 93.4(3) . .
C1 Ag5 Ag7 36.8(2) . .
Ag2 Ag5 Ag7 47.65(3) . .
C2 Ag5 Ag7 48.58(19) . .
Ag9 Ag5 Ag7 143.33(4) . .
Ag1 Ag5 Ag7 48.23(3) . .
C8 Ag5 Ag7 114.2(2) . .
O33 Ag5 Ag7 80.07(13) . .
Ag3 Ag5 Ag7 100.79(3) . .
C14 Ag5 Ag7 135.4(2) . .
Ag8 Ag5 Ag7 97.86(3) . .
C6 Ag5 Ag7 83.90(19) . .
C3 Ag5 Ag7 62.64(16) . .
O45 Ag5 Ag7 60.23(11) . .
C13 Ag5 O46 59.9(3) . .
C7 Ag5 O46 141.2(3) . .
C1 Ag5 O46 93.1(3) . .
Ag2 Ag5 O46 136.44(9) . .
C2 Ag5 O46 113.9(2) . .
Ag9 Ag5 O46 44.34(10) . .
Ag1 Ag5 O46 56.83(10) . .
C8 Ag5 O46 130.0(3) . .
O33 Ag5 O46 45.96(15) . .
Ag3 Ag5 O46 40.03(9) . .
C14 Ag5 O46 71.6(2) . .
Ag8 Ag5 O46 99.70(10) . .
C6 Ag5 O46 139.0(3) . .
C3 Ag5 O46 129.5(2) . .
O45 Ag5 O46 93.43(14) . .
Ag7 Ag5 O46 103.70(10) . .
C13 Ag5 C9 84.4(3) . .
C7 Ag5 C9 34.9(4) . .
C1 Ag5 C9 144.2(3) . .
Ag2 Ag5 C9 80.59(18) . .
C2 Ag5 C9 120.1(3) . .
Ag9 Ag5 C9 77.45(19) . .
Ag1 Ag5 C9 167.24(16) . .
C8 Ag5 C9 14.1(3) . .
O33 Ag5 C9 112.7(2) . .
Ag3 Ag5 C9 130.16(18) . .
C14 Ag5 C9 86.1(3) . .
Ag8 Ag5 C9 53.13(16) . .
C6 Ag5 C9 78.4(3) . .
C3 Ag5 C9 100.3(3) . .
O45 Ag5 C9 90.7(2) . .
Ag7 Ag5 C9 127.83(19) . .
O46 Ag5 C9 121.6(2) . .
C13 Ag5 Nb1 125.8(3) . .
C7 Ag5 Nb1 87.9(3) . .
C1 Ag5 Nb1 91.6(2) . .
Ag2 Ag5 Nb1 67.66(3) . .
C2 Ag5 Nb1 111.42(19) . .
Ag9 Ag5 Nb1 84.93(3) . .
Ag1 Ag5 Nb1 60.06(2) . .
C8 Ag5 Nb1 98.6(2) . .
O33 Ag5 Nb1 24.49(13) . .
Ag3 Ag5 Nb1 103.48(3) . .
C14 Ag5 Nb1 140.6(2) . .
Ag8 Ag5 Nb1 54.07(2) . .
C6 Ag5 Nb1 143.1(2) . .
C3 Ag5 Nb1 125.89(17) . .
O45 Ag5 Nb1 24.15(11) . .
Ag7 Ag5 Nb1 63.61(2) . .
O46 Ag5 Nb1 69.87(8) . .
C9 Ag5 Nb1 107.19(16) . .
C13 Ag5 Nb2 82.8(3) . .
C7 Ag5 Nb2 126.9(3) . .
C1 Ag5 Nb2 91.2(3) . .
Ag2 Ag5 Nb2 112.90(3) . .
C2 Ag5 Nb2 116.0(2) . .
Ag9 Ag5 Nb2 55.64(3) . .
Ag1 Ag5 Nb2 48.73(3) . .
C8 Ag5 Nb2 125.7(2) . .
O33 Ag5 Nb2 23.05(13) . .
Ag3 Ag5 Nb2 59.91(3) . .
C14 Ag5 Nb2 95.3(2) . .
Ag8 Ag5 Nb2 84.43(3) . .
C6 Ag5 Nb2 155.7(2) . .
C3 Ag5 Nb2 135.75(18) . .
O45 Ag5 Nb2 70.09(11) . .
Ag7 Ag5 Nb2 88.01(3) . .
O46 Ag5 Nb2 23.72(8) . .
C9 Ag5 Nb2 123.90(19) . .
Nb1 Ag5 Nb2 46.25(2) . .
C25 Ag6 C19 126.1(5) . .
C25 Ag6 N1 95.3(4) . .
C19 Ag6 N1 101.4(4) . .
C25 Ag6 C1 113.0(4) . .
C19 Ag6 C1 113.4(4) . .
N1 Ag6 C1 101.0(4) . .
C25 Ag6 Ag1 98.6(3) . .
C19 Ag6 Ag1 98.7(3) . .
N1 Ag6 Ag1 141.9(3) . .
C1 Ag6 Ag1 40.9(2) . .
C25 Ag6 Ag3 148.1(3) . .
C19 Ag6 Ag3 45.7(3) . .
N1 Ag6 Ag3 116.1(3) . .
C1 Ag6 Ag3 68.1(2) . .
Ag1 Ag6 Ag3 60.27(3) . .
C25 Ag6 C26 19.6(4) . .
C19 Ag6 C26 114.4(4) . .
N1 Ag6 C26 82.7(4) . .
C1 Ag6 C26 130.2(3) . .
Ag1 Ag6 C26 117.5(2) . .
Ag3 Ag6 C26 152.9(3) . .
C25 Ag6 Ag4 43.9(3) . .
C19 Ag6 Ag4 145.4(3) . .
N1 Ag6 Ag4 111.9(3) . .
C1 Ag6 Ag4 69.98(19) . .
Ag1 Ag6 Ag4 60.19(3) . .
Ag3 Ag6 Ag4 120.37(4) . .
C26 Ag6 Ag4 63.0(3) . .
C25 Ag6 C20 115.0(4) . .
C19 Ag6 C20 18.3(4) . .
N1 Ag6 C20 88.9(4) . .
C1 Ag6 C20 129.7(3) . .
Ag1 Ag6 C20 116.3(2) . .
Ag3 Ag6 C20 63.4(2) . .
C26 Ag6 C20 99.8(4) . .
Ag4 Ag6 C20 149.5(2) . .
C25 Ag6 Ag11 42.4(3) . .
C19 Ag6 Ag11 93.5(3) . .
N1 Ag6 Ag11 132.6(3) . .
C1 Ag6 Ag11 113.79(19) . .
Ag1 Ag6 Ag11 77.47(3) . .
Ag3 Ag6 Ag11 106.44(4) . .
C26 Ag6 Ag11 50.4(3) . .
Ag4 Ag6 Ag11 57.14(3) . .
C20 Ag6 Ag11 92.3(2) . .
C25 Ag6 C97 90.8(4) . .
C19 Ag6 C97 101.7(4) . .
N1 Ag6 C97 5.5(4) . .
C1 Ag6 C97 105.7(4) . .
Ag1 Ag6 C97 146.3(3) . .
Ag3 Ag6 C97 120.3(3) . .
C26 Ag6 C97 77.5(4) . .
Ag4 Ag6 C97 110.5(3) . .
C20 Ag6 C97 88.0(4) . .
Ag11 Ag6 C97 127.2(3) . .
C25 Ag6 C2 117.8(4) . .
C19 Ag6 C2 115.2(3) . .
N1 Ag6 C2 81.7(4) . .
C1 Ag6 C2 19.5(2) . .
Ag1 Ag6 C2 60.41(17) . .
Ag3 Ag6 C2 74.52(18) . .
C26 Ag6 C2 130.0(4) . .
Ag4 Ag6 C2 79.74(16) . .
C20 Ag6 C2 126.9(3) . .
Ag11 Ag6 C2 131.10(16) . .
C97 Ag6 C2 86.5(3) . .
C25 Ag6 Ag10 103.6(3) . .
C19 Ag6 Ag10 33.1(3) . .
N1 Ag6 Ag10 131.9(3) . .
C1 Ag6 Ag10 111.0(2) . .
Ag1 Ag6 Ag10 78.50(3) . .
Ag3 Ag6 Ag10 51.66(3) . .
C26 Ag6 Ag10 101.3(3) . .
Ag4 Ag6 Ag10 112.37(4) . .
C20 Ag6 Ag10 43.0(2) . .
Ag11 Ag6 Ag10 63.63(3) . .
C97 Ag6 Ag10 130.6(3) . .
C2 Ag6 Ag10 124.01(18) . .
C25 Ag6 O34 86.3(3) . .
C19 Ag6 O34 84.3(3) . .
N1 Ag6 O34 171.4(3) . .
C1 Ag6 O34 70.6(2) . .
Ag1 Ag6 O34 29.71(10) . .
Ag3 Ag6 O34 63.42(9) . .
C26 Ag6 O34 100.9(3) . .
Ag4 Ag6 O34 63.84(9) . .
C20 Ag6 O34 98.1(2) . .
Ag11 Ag6 O34 52.50(10) . .
C97 Ag6 O34 173.9(3) . .
C2 Ag6 O34 90.1(2) . .
Ag10 Ag6 O34 55.37(9) . .
C25 Ag6 Ag7 86.3(3) . .
C19 Ag6 Ag7 133.4(3) . .
N1 Ag6 Ag7 108.5(3) . .
C1 Ag6 Ag7 27.01(19) . .
Ag1 Ag6 Ag7 38.11(3) . .
Ag3 Ag6 Ag7 88.56(3) . .
C26 Ag6 Ag7 104.4(3) . .
Ag4 Ag6 Ag7 42.97(3) . .
C20 Ag6 Ag7 151.7(2) . .
Ag11 Ag6 Ag7 91.82(3) . .
C97 Ag6 Ag7 111.3(3) . .
C2 Ag6 Ag7 39.60(16) . .
Ag10 Ag6 Ag7 116.46(3) . .
O34 Ag6 Ag7 63.16(10) . .
C25 Ag6 Ag5 133.2(3) . .
C19 Ag6 Ag5 86.3(3) . .
N1 Ag6 Ag5 111.7(3) . .
C1 Ag6 Ag5 27.3(2) . .
Ag1 Ag6 Ag5 37.93(2) . .
Ag3 Ag6 Ag5 40.76(3) . .
C26 Ag6 Ag5 152.7(2) . .
Ag4 Ag6 Ag5 89.80(3) . .
C20 Ag6 Ag5 103.4(2) . .
Ag11 Ag6 Ag5 113.96(3) . .
C97 Ag6 Ag5 117.2(3) . .
C2 Ag6 Ag5 37.92(18) . .
Ag10 Ag6 Ag5 86.31(3) . .
O34 Ag6 Ag5 61.85(10) . .
Ag7 Ag6 Ag5 49.82(2) . .
C25 Ag6 Ag15 74.4(3) . .
C19 Ag6 Ag15 68.1(3) . .
N1 Ag6 Ag15 153.5(3) . .
C1 Ag6 Ag15 105.5(2) . .
Ag1 Ag6 Ag15 64.63(3) . .
Ag3 Ag6 Ag15 74.83(3) . .
C26 Ag6 Ag15 80.2(3) . .
Ag4 Ag6 Ag15 77.82(3) . .
C20 Ag6 Ag15 74.3(2) . .
Ag11 Ag6 Ag15 31.92(3) . .
C97 Ag6 Ag15 148.6(3) . .
C2 Ag6 Ag15 124.81(17) . .
Ag10 Ag6 Ag15 35.14(2) . .
O34 Ag6 Ag15 34.93(10) . .
Ag7 Ag6 Ag15 95.40(2) . .
Ag5 Ag6 Ag15 92.37(2) . .
C25 Ag6 Ag20 41.2(3) . .
C19 Ag6 Ag20 104.0(3) . .
N1 Ag6 Ag20 136.4(3) . .
C1 Ag6 Ag20 100.58(18) . .
Ag1 Ag6 Ag20 67.02(2) . .
Ag3 Ag6 Ag20 106.98(3) . .
C26 Ag6 Ag20 54.6(2) . .
Ag4 Ag6 Ag20 44.22(3) . .
C20 Ag6 Ag20 105.3(2) . .
Ag11 Ag6 Ag20 14.11(2) . .
C97 Ag6 Ag20 131.6(2) . .
C2 Ag6 Ag20 117.20(16) . .
Ag10 Ag6 Ag20 72.04(2) . .
O34 Ag6 Ag20 46.33(9) . .
Ag7 Ag6 Ag20 77.76(2) . .
Ag5 Ag6 Ag20 104.77(2) . .
Ag15 Ag6 Ag20 37.339(15) . .
C25 Ag6 Ag9 140.1(3) . .
C19 Ag6 Ag9 60.3(3) . .
N1 Ag6 Ag9 123.4(3) . .
C1 Ag6 Ag9 54.9(2) . .
Ag1 Ag6 Ag9 45.37(2) . .
Ag3 Ag6 Ag9 15.55(2) . .
C26 Ag6 Ag9 153.5(3) . .
Ag4 Ag6 Ag9 105.53(3) . .
C20 Ag6 Ag9 78.4(2) . .
Ag11 Ag6 Ag9 103.09(3) . .
C97 Ag6 Ag9 128.4(2) . .
C2 Ag6 Ag9 64.82(18) . .
Ag10 Ag6 Ag9 59.24(2) . .
O34 Ag6 Ag9 53.89(9) . .
Ag7 Ag6 Ag9 73.36(2) . .
Ag5 Ag6 Ag9 27.870(16) . .
Ag15 Ag6 Ag9 73.840(19) . .
Ag20 Ag6 Ag9 99.949(18) . .
C25 Ag6 Ag2 111.8(3) . .
C19 Ag6 Ag2 111.5(3) . .
N1 Ag6 Ag2 106.8(3) . .
C1 Ag6 Ag2 5.8(2) . .
Ag1 Ag6 Ag2 35.15(3) . .
Ag3 Ag6 Ag2 65.84(3) . .
C26 Ag6 Ag2 130.0(3) . .
Ag4 Ag6 Ag2 68.12(3) . .
C20 Ag6 Ag2 128.7(2) . .
Ag11 Ag6 Ag2 108.87(3) . .
C97 Ag6 Ag2 111.5(3) . .
C2 Ag6 Ag2 25.28(17) . .
Ag10 Ag6 Ag2 106.27(3) . .
O34 Ag6 Ag2 64.84(10) . .
Ag7 Ag6 Ag2 25.626(16) . .
Ag5 Ag6 Ag2 25.290(15) . .
Ag15 Ag6 Ag2 99.70(2) . .
Ag20 Ag6 Ag2 95.979(18) . .
Ag9 Ag6 Ag2 51.862(16) . .
C31 Ag7 C37 119.4(5) . .
C31 Ag7 C1 112.0(4) . .
C37 Ag7 C1 118.2(4) . .
C31 Ag7 Ag2 165.1(3) . .
C37 Ag7 Ag2 45.9(3) . .
C1 Ag7 Ag2 78.9(3) . .
C31 Ag7 Ag1 102.2(3) . .
C37 Ag7 Ag1 137.5(3) . .
C1 Ag7 Ag1 43.2(3) . .
Ag2 Ag7 Ag1 92.68(4) . .
C31 Ag7 C2 113.2(3) . .
C37 Ag7 C2 100.8(3) . .
C1 Ag7 C2 24.0(3) . .
Ag2 Ag7 C2 72.5(2) . .
Ag1 Ag7 C2 67.3(2) . .
C31 Ag7 C32 20.0(3) . .
C37 Ag7 C32 117.3(4) . .
C1 Ag7 C32 99.9(3) . .
Ag2 Ag7 C32 153.3(2) . .
Ag1 Ag7 C32 104.7(3) . .
C2 Ag7 C32 95.4(3) . .
C31 Ag7 Ag13 108.7(3) . .
C37 Ag7 Ag13 45.7(3) . .
C1 Ag7 Ag13 137.2(3) . .
Ag2 Ag7 Ag13 63.95(3) . .
Ag1 Ag7 Ag13 115.30(4) . .
C2 Ag7 Ag13 136.4(2) . .
C32 Ag7 Ag13 122.9(2) . .
C31 Ag7 O35 97.5(3) . .
C37 Ag7 O35 108.2(3) . .
C1 Ag7 O35 96.1(3) . .
Ag2 Ag7 O35 91.13(13) . .
Ag1 Ag7 O35 54.78(12) . .
C2 Ag7 O35 118.8(3) . .
C32 Ag7 O35 115.4(3) . .
Ag13 Ag7 O35 65.75(13) . .
C31 Ag7 Ag12 42.0(3) . .
C37 Ag7 Ag12 103.5(3) . .
C1 Ag7 Ag12 138.1(3) . .
Ag2 Ag7 Ag12 134.86(4) . .
Ag1 Ag7 Ag12 101.95(4) . .
C2 Ag7 Ag12 152.4(2) . .
C32 Ag7 Ag12 61.6(2) . .
Ag13 Ag7 Ag12 71.21(3) . .
O35 Ag7 Ag12 65.15(12) . .
C31 Ag7 C38 102.7(4) . .
C37 Ag7 C38 16.9(4) . .
C1 Ag7 C38 128.6(3) . .
Ag2 Ag7 C38 62.5(2) . .
Ag1 Ag7 C38 154.5(2) . .
C2 Ag7 C38 107.3(3) . .
C32 Ag7 C38 100.7(4) . .
Ag13 Ag7 C38 50.3(2) . .
O35 Ag7 C38 116.0(3) . .
Ag12 Ag7 C38 92.9(2) . .
C31 Ag7 Ag4 44.6(3) . .
C37 Ag7 Ag4 163.8(3) . .
C1 Ag7 Ag4 73.6(3) . .
Ag2 Ag7 Ag4 149.85(4) . .
Ag1 Ag7 Ag4 58.65(3) . .
C2 Ag7 Ag4 86.6(2) . .
C32 Ag7 Ag4 47.1(3) . .
Ag13 Ag7 Ag4 133.85(4) . .
O35 Ag7 Ag4 79.97(14) . .
Ag12 Ag7 Ag4 66.62(3) . .
C38 Ag7 Ag4 146.8(2) . .
C31 Ag7 C5 107.2(4) . .
C37 Ag7 C5 70.6(3) . .
C1 Ag7 C5 63.3(3) . .
Ag2 Ag7 C5 67.8(2) . .
Ag1 Ag7 C5 106.43(19) . .
C2 Ag7 C5 39.2(3) . .
C32 Ag7 C5 87.6(3) . .
Ag13 Ag7 C5 115.9(2) . .
O35 Ag7 C5 152.3(2) . .
Ag12 Ag7 C5 142.6(2) . .
C38 Ag7 C5 71.1(3) . .
Ag4 Ag7 C5 108.9(2) . .
C31 Ag7 O45 138.5(3) . .
C37 Ag7 O45 67.1(3) . .
C1 Ag7 O45 95.3(3) . .
Ag2 Ag7 O45 45.27(10) . .
Ag1 Ag7 O45 76.48(11) . .
C2 Ag7 O45 104.5(2) . .
C32 Ag7 O45 158.5(2) . .
Ag13 Ag7 O45 43.32(10) . .
O35 Ag7 O45 47.33(17) . .
Ag12 Ag7 O45 96.97(10) . .
C38 Ag7 O45 81.2(3) . .
Ag4 Ag7 O45 125.23(12) . .
C5 Ag7 O45 112.9(2) . .
C31 Ag7 Ag5 147.1(3) . .
C37 Ag7 Ag5 92.4(3) . .
C1 Ag7 Ag5 37.7(3) . .
Ag2 Ag7 Ag5 46.78(3) . .
Ag1 Ag7 Ag5 48.77(3) . .
C2 Ag7 Ag5 47.0(2) . .
C32 Ag7 Ag5 137.6(2) . .
Ag13 Ag7 Ag5 99.47(4) . .
O35 Ag7 Ag5 78.58(12) . .
Ag12 Ag7 Ag5 143.33(4) . .
C38 Ag7 Ag5 108.4(2) . .
Ag4 Ag7 Ag5 103.08(3) . .
C5 Ag7 Ag5 73.86(19) . .
O45 Ag7 Ag5 58.96(9) . .
C31 Ag7 C3 112.5(3) . .
C37 Ag7 C3 87.0(3) . .
C1 Ag7 C3 41.2(3) . .
Ag2 Ag7 C3 68.55(17) . .
Ag1 Ag7 C3 84.42(18) . .
C2 Ag7 C3 17.2(3) . .
C32 Ag7 C3 92.7(3) . .
Ag13 Ag7 C3 128.73(18) . .
O35 Ag7 C3 134.1(2) . .
Ag12 Ag7 C3 154.34(17) . .
C38 Ag7 C3 91.2(3) . .
Ag4 Ag7 C3 97.23(18) . .
C5 Ag7 C3 22.0(2) . .
O45 Ag7 C3 108.68(19) . .
Ag5 Ag7 C3 57.23(17) . .
C31 Ag7 O47 58.3(3) . .
C37 Ag7 O47 144.5(3) . .
C1 Ag7 O47 91.1(3) . .
Ag2 Ag7 O47 133.82(10) . .
Ag1 Ag7 O47 53.98(10) . .
C2 Ag7 O47 112.5(2) . .
C32 Ag7 O47 72.6(3) . .
Ag13 Ag7 O47 99.37(10) . .
O35 Ag7 O47 44.80(16) . .
Ag12 Ag7 O47 48.61(10) . .
C38 Ag7 O47 140.0(2) . .
Ag4 Ag7 O47 36.99(9) . .
C5 Ag7 O47 144.7(2) . .
O45 Ag7 O47 92.08(14) . .
Ag5 Ag7 O47 101.23(10) . .
C3 Ag7 O47 127.9(2) . .
C31 Ag7 Nb1 121.5(3) . .
C37 Ag7 Nb1 89.8(3) . .
C1 Ag7 Nb1 90.9(3) . .
Ag2 Ag7 Nb1 66.46(3) . .
Ag1 Ag7 Nb1 59.29(3) . .
C2 Ag7 Nb1 108.3(2) . .
C32 Ag7 Nb1 140.0(2) . .
Ag13 Ag7 Nb1 56.05(3) . .
O35 Ag7 Nb1 24.67(13) . .
Ag12 Ag7 Nb1 84.84(3) . .
C38 Ag7 Nb1 102.2(2) . .
Ag4 Ag7 Nb1 101.56(3) . .
C5 Ag7 Nb1 130.8(2) . .
O45 Ag7 Nb1 23.79(11) . .
Ag5 Ag7 Nb1 62.06(2) . .
C3 Ag7 Nb1 118.97(17) . .
O47 Ag7 Nb1 68.78(10) . .
C31 Ag7 Nb3 80.1(3) . .
C37 Ag7 Nb3 129.3(3) . .
C1 Ag7 Nb3 89.8(3) . .
Ag2 Ag7 Nb3 110.88(4) . .
Ag1 Ag7 Nb3 46.82(2) . .
C2 Ag7 Nb3 113.8(2) . .
C32 Ag7 Nb3 95.7(2) . .
Ag13 Ag7 Nb3 84.61(3) . .
O35 Ag7 Nb3 22.24(13) . .
Ag12 Ag7 Nb3 58.25(3) . .
C38 Ag7 Nb3 133.7(2) . .
Ag4 Ag7 Nb3 57.75(3) . .
C5 Ag7 Nb3 153.02(19) . .
O45 Ag7 Nb3 69.06(11) . .
Ag5 Ag7 Nb3 86.07(3) . .
C3 Ag7 Nb3 131.07(18) . .
O47 Ag7 Nb3 23.28(10) . .
Nb1 Ag7 Nb3 45.55(2) . .
C31 Ag7 Ag16 79.2(3) . .
C37 Ag7 Ag16 85.9(3) . .
C1 Ag7 Ag16 137.0(3) . .
Ag2 Ag7 Ag16 99.88(3) . .
Ag1 Ag7 Ag16 94.48(3) . .
C2 Ag7 Ag16 159.3(2) . .
C32 Ag7 Ag16 98.8(2) . .
Ag13 Ag7 Ag16 41.80(3) . .
O35 Ag7 Ag16 40.94(12) . .
Ag12 Ag7 Ag16 37.22(2) . .
C38 Ag7 Ag16 84.8(2) . .
Ag4 Ag7 Ag16 92.11(3) . .
C5 Ag7 Ag16 155.9(2) . .
O45 Ag7 Ag16 59.85(9) . .
Ag5 Ag7 Ag16 113.72(3) . .
C3 Ag7 Ag16 168.27(17) . .
O47 Ag7 Ag16 58.55(9) . .
Nb1 Ag7 Ag16 51.693(19) . .
Nb3 Ag7 Ag16 49.89(2) . .
C43 Ag8 C7 150.9(4) . .
C43 Ag8 C8 121.8(4) . .
C7 Ag8 C8 29.2(4) . .
C43 Ag8 O45 111.4(3) . .
C7 Ag8 O45 96.6(4) . .
C8 Ag8 O45 125.5(3) . .
C43 Ag8 Ag14 51.2(3) . .
C7 Ag8 Ag14 134.3(3) . .
C8 Ag8 Ag14 122.8(3) . .
O45 Ag8 Ag14 98.47(17) . .
C43 Ag8 Ag17 48.4(3) . .
C7 Ag8 Ag17 145.6(3) . .
C8 Ag8 Ag17 144.9(3) . .
O45 Ag8 Ag17 68.96(16) . .
Ag14 Ag8 Ag17 79.70(3) . .
C43 Ag8 C44 13.7(4) . .
C7 Ag8 C44 140.9(4) . .
C8 Ag8 C44 113.4(4) . .
O45 Ag8 C44 116.0(2) . .
Ag14 Ag8 C44 64.4(2) . .
Ag17 Ag8 C44 48.03(19) . .
C43 Ag8 Ag2 161.2(3) . .
C7 Ag8 Ag2 40.6(3) . .
C8 Ag8 Ag2 68.8(3) . .
O45 Ag8 Ag2 56.79(16) . .
Ag14 Ag8 Ag2 139.32(4) . .
Ag17 Ag8 Ag2 113.43(4) . .
C44 Ag8 Ag2 152.6(2) . .
C43 Ag8 Ag5 144.8(3) . .
C7 Ag8 Ag5 44.4(3) . .
C8 Ag8 Ag5 61.7(3) . .
O45 Ag8 Ag5 82.01(16) . .
Ag14 Ag8 Ag5 95.77(4) . .
Ag17 Ag8 Ag5 149.40(4) . .
C44 Ag8 Ag5 154.0(2) . .
Ag2 Ag8 Ag5 52.73(3) . .
C43 Ag8 O33 105.1(4) . .
C7 Ag8 O33 97.1(3) . .
C8 Ag8 O33 115.2(3) . .
O45 Ag8 O33 56.0(2) . .
Ag14 Ag8 O33 58.63(12) . .
Ag17 Ag8 O33 99.40(10) . .
C44 Ag8 O33 118.6(3) . .
Ag2 Ag8 O33 80.89(12) . .
Ag5 Ag8 O33 54.39(11) . .
C43 Ag8 C9 100.3(3) . .
C7 Ag8 C9 50.8(4) . .
C8 Ag8 C9 21.6(4) . .
O45 Ag8 C9 146.7(3) . .
Ag14 Ag8 C9 109.4(2) . .
Ag17 Ag8 C9 132.7(2) . .
C44 Ag8 C9 92.8(3) . .
Ag2 Ag8 C9 90.0(2) . .
Ag5 Ag8 C9 77.5(2) . .
O33 Ag8 C9 125.5(2) . .
C43 Ag8 Nb1 99.4(3) . .
C7 Ag8 Nb1 109.4(3) . .
C8 Ag8 Nb1 136.8(3) . .
O45 Ag8 Nb1 27.56(17) . .
Ag14 Ag8 Nb1 72.06(3) . .
Ag17 Ag8 Nb1 72.38(3) . .
C44 Ag8 Nb1 109.4(2) . .
Ag2 Ag8 Nb1 75.80(3) . .
Ag5 Ag8 Nb1 77.43(3) . .
O33 Ag8 Nb1 32.78(10) . .
C9 Ag8 Nb1 154.9(2) . .
C43 Ag8 O9 67.2(3) . .
C7 Ag8 O9 140.9(3) . .
C8 Ag8 O9 162.4(3) . .
O45 Ag8 O9 52.53(19) . .
Ag14 Ag8 O9 48.60(11) . .
Ag17 Ag8 O9 52.75(11) . .
C44 Ag8 O9 78.2(2) . .
Ag2 Ag8 O9 107.33(11) . .
Ag5 Ag8 O9 101.85(11) . .
O33 Ag8 O9 47.66(15) . .
C9 Ag8 O9 158.0(3) . .
Nb1 Ag8 O9 32.28(11) . .
C43 Ag8 C10 84.9(3) . .
C7 Ag8 C10 69.1(4) . .
C8 Ag8 C10 42.2(4) . .
O45 Ag8 C10 161.4(3) . .
Ag14 Ag8 C10 84.5(2) . .
Ag17 Ag8 C10 129.5(2) . .
C44 Ag8 C10 82.0(3) . .
Ag2 Ag8 C10 109.6(2) . .
Ag5 Ag8 C10 79.4(2) . .
O33 Ag8 C10 112.3(2) . .
C9 Ag8 C10 24.8(3) . .
Nb1 Ag8 C10 144.9(2) . .
O9 Ag8 C10 133.1(2) . .
C43 Ag8 Ag9 96.6(3) . .
C7 Ag8 Ag9 82.1(3) . .
C8 Ag8 Ag9 78.7(3) . .
O45 Ag8 Ag9 107.16(17) . .
Ag14 Ag8 Ag9 52.25(3) . .
Ag17 Ag8 Ag9 131.36(4) . .
C44 Ag8 Ag9 106.3(2) . .
Ag2 Ag8 Ag9 100.90(3) . .
Ag5 Ag8 Ag9 48.27(3) . .
O33 Ag8 Ag9 52.15(10) . .
C9 Ag8 Ag9 77.9(2) . .
Nb1 Ag8 Ag9 84.60(3) . .
O9 Ag8 Ag9 85.39(11) . .
C10 Ag8 Ag9 60.3(2) . .
C43 Ag8 C12 87.0(4) . .
C7 Ag8 C12 64.6(4) . .
C8 Ag8 C12 38.5(4) . .
O45 Ag8 C12 146.1(3) . .
Ag14 Ag8 C12 114.9(2) . .
Ag17 Ag8 C12 110.0(2) . .
C44 Ag8 C12 76.3(3) . .
Ag2 Ag8 C12 97.1(2) . .
Ag5 Ag8 C12 99.4(2) . .
O33 Ag8 C12 148.5(2) . .
C9 Ag8 C12 23.2(3) . .
Nb1 Ag8 C12 172.8(2) . .
O9 Ag8 C12 154.2(2) . .
C10 Ag8 C12 38.6(3) . .
Ag9 Ag8 C12 98.2(2) . .
C43 Ag8 Ag13 124.6(3) . .
C7 Ag8 Ag13 80.0(3) . .
C8 Ag8 Ag13 107.3(3) . .
O45 Ag8 Ag13 21.39(16) . .
Ag14 Ag8 Ag13 119.81(3) . .
Ag17 Ag8 Ag13 76.85(3) . .
C44 Ag8 Ag13 124.28(19) . .
Ag2 Ag8 Ag13 39.57(2) . .
Ag5 Ag8 Ag13 79.48(3) . .
O33 Ag8 Ag13 71.78(11) . .
C9 Ag8 Ag13 127.2(2) . .
Nb1 Ag8 Ag13 48.15(2) . .
O9 Ag8 Ag13 73.46(11) . .
C10 Ag8 Ag13 149.1(2) . .
Ag9 Ag8 Ag13 117.76(3) . .
C12 Ag8 Ag13 125.1(2) . .
C43 Ag8 Ag22 89.6(3) . .
C7 Ag8 Ag22 112.1(3) . .
C8 Ag8 Ag22 133.9(3) . .
O45 Ag8 Ag22 31.64(16) . .
Ag14 Ag8 Ag22 102.98(3) . .
Ag17 Ag8 Ag22 41.63(2) . .
C44 Ag8 Ag22 89.39(19) . .
Ag2 Ag8 Ag22 73.28(2) . .
Ag5 Ag8 Ag22 112.44(3) . .
O33 Ag8 Ag22 82.73(10) . .
C9 Ag8 Ag22 145.1(2) . .
Nb1 Ag8 Ag22 50.04(2) . .
O9 Ag8 Ag22 55.87(10) . .
C10 Ag8 Ag22 164.8(2) . .
Ag9 Ag8 Ag22 134.57(3) . .
C12 Ag8 Ag22 127.1(2) . .
Ag13 Ag8 Ag22 35.228(17) . .
C43 Ag8 Ag1 134.4(3) . .
C7 Ag8 Ag1 68.9(3) . .
C8 Ag8 Ag1 91.9(3) . .
O45 Ag8 Ag1 54.60(16) . .
Ag14 Ag8 Ag1 85.69(3) . .
Ag17 Ag8 Ag1 118.41(3) . .
C44 Ag8 Ag1 147.9(2) . .
Ag2 Ag8 Ag1 53.86(2) . .
Ag5 Ag8 Ag1 31.16(2) . .
O33 Ag8 Ag1 29.37(12) . .
C9 Ag8 Ag1 108.7(2) . .
Nb1 Ag8 Ag1 46.29(2) . .
O9 Ag8 Ag1 73.09(11) . .
C10 Ag8 Ag1 107.7(2) . .
Ag9 Ag8 Ag1 57.86(2) . .
C12 Ag8 Ag1 130.2(2) . .
Ag13 Ag8 Ag1 60.038(19) . .
Ag22 Ag8 Ag1 86.24(2) . .
C43 Ag8 Ag7 151.2(3) . .
C7 Ag8 Ag7 57.9(3) . .
C8 Ag8 Ag7 87.0(3) . .
O45 Ag8 Ag7 40.96(15) . .
Ag14 Ag8 Ag7 114.71(3) . .
Ag17 Ag8 Ag7 108.86(3) . .
C44 Ag8 Ag7 156.79(19) . .
Ag2 Ag8 Ag7 25.38(2) . .
Ag5 Ag8 Ag7 45.57(2) . .
O33 Ag8 Ag7 56.10(12) . .
C9 Ag8 Ag7 108.4(2) . .
Nb1 Ag8 Ag7 52.54(2) . .
O9 Ag8 Ag7 84.82(11) . .
C10 Ag8 Ag7 121.3(2) . .
Ag9 Ag8 Ag7 87.74(2) . .
C12 Ag8 Ag7 120.7(2) . .
Ag13 Ag8 Ag7 33.917(17) . .
Ag22 Ag8 Ag7 67.875(18) . .
Ag1 Ag8 Ag7 31.959(16) . .
C49 Ag9 C13 161.0(4) . .
C49 Ag9 O46 104.2(4) . .
C13 Ag9 O46 88.9(3) . .
C49 Ag9 Ag5 144.1(3) . .
C13 Ag9 Ag5 48.2(3) . .
O46 Ag9 Ag5 87.98(15) . .
C49 Ag9 Ag14 47.3(3) . .
C13 Ag9 Ag14 145.3(3) . .
O46 Ag9 Ag14 98.51(12) . .
Ag5 Ag9 Ag14 97.95(4) . .
C49 Ag9 Ag18 46.4(3) . .
C13 Ag9 Ag18 135.3(3) . .
O46 Ag9 Ag18 63.10(15) . .
Ag5 Ag9 Ag18 148.87(4) . .
Ag14 Ag9 Ag18 76.70(3) . .
C49 Ag9 C14 148.7(3) . .
C13 Ag9 C14 13.7(4) . .
O46 Ag9 C14 91.2(3) . .
Ag5 Ag9 C14 61.8(2) . .
Ag14 Ag9 C14 157.3(2) . .
Ag18 Ag9 C14 125.8(2) . .
C49 Ag9 O33 99.2(3) . .
C13 Ag9 O33 99.5(3) . .
O46 Ag9 O33 57.02(18) . .
Ag5 Ag9 O33 59.11(12) . .
Ag14 Ag9 O33 58.82(12) . .
Ag18 Ag9 O33 93.45(13) . .
C14 Ag9 O33 112.0(2) . .
C49 Ag9 C50 8.2(4) . .
C13 Ag9 C50 153.1(3) . .
O46 Ag9 C50 111.5(3) . .
Ag5 Ag9 C50 144.8(2) . .
Ag14 Ag9 C50 51.69(19) . .
Ag18 Ag9 C50 51.5(2) . .
C14 Ag9 C50 141.8(3) . .
O33 Ag9 C50 106.2(2) . .
C49 Ag9 Ag3 149.9(3) . .
C13 Ag9 Ag3 40.6(3) . .
O46 Ag9 Ag3 48.32(14) . .
Ag5 Ag9 Ag3 58.64(3) . .
Ag14 Ag9 Ag3 135.30(3) . .
Ag18 Ag9 Ag3 103.64(4) . .
C14 Ag9 Ag3 44.6(2) . .
O33 Ag9 Ag3 76.70(12) . .
C50 Ag9 Ag3 154.7(2) . .
C49 Ag9 Nb2 92.7(3) . .
C13 Ag9 Nb2 104.9(3) . .
O46 Ag9 Nb2 27.93(12) . .
Ag5 Ag9 Nb2 82.46(3) . .
Ag14 Ag9 Nb2 72.29(3) . .
Ag18 Ag9 Nb2 66.62(3) . .
C14 Ag9 Nb2 112.0(2) . .
O33 Ag9 Nb2 32.81(12) . .
C50 Ag9 Nb2 100.9(2) . .
Ag3 Ag9 Nb2 67.52(3) . .
C49 Ag9 O10 62.2(3) . .
C13 Ag9 O10 135.6(3) . .
O46 Ag9 O10 50.65(16) . .
Ag5 Ag9 O10 105.29(11) . .
Ag14 Ag9 O10 49.59(11) . .
Ag18 Ag9 O10 48.00(10) . .
C14 Ag9 O10 141.4(2) . .
O33 Ag9 O10 46.34(16) . .
C50 Ag9 O10 70.5(2) . .
Ag3 Ag9 O10 96.95(11) . .
Nb2 Ag9 O10 30.66(10) . .
C49 Ag9 C10 82.6(4) . .
C13 Ag9 C10 86.8(4) . .
O46 Ag9 C10 168.7(2) . .
Ag5 Ag9 C10 81.35(18) . .
Ag14 Ag9 C10 79.29(19) . .
Ag18 Ag9 C10 126.36(19) . .
C14 Ag9 C10 87.2(3) . .
O33 Ag9 C10 113.4(2) . .
C50 Ag9 C10 76.1(3) . .
Ag3 Ag9 C10 126.7(2) . .
Nb2 Ag9 C10 144.81(18) . .
O10 Ag9 C10 128.8(2) . .
C49 Ag9 Ag8 88.5(3) . .
C13 Ag9 Ag8 99.0(3) . .
O46 Ag9 Ag8 113.49(13) . .
Ag5 Ag9 Ag8 55.85(3) . .
Ag14 Ag9 Ag8 47.02(3) . .
Ag18 Ag9 Ag8 123.44(3) . .
C14 Ag9 Ag8 110.3(2) . .
O33 Ag9 Ag8 56.53(12) . .
C50 Ag9 Ag8 89.0(2) . .
Ag3 Ag9 Ag8 112.11(3) . .
Nb2 Ag9 Ag8 88.16(3) . .
O10 Ag9 Ag8 84.54(10) . .
C10 Ag9 Ag8 56.98(18) . .
C49 Ag9 C8 107.3(4) . .
C13 Ag9 C8 71.5(4) . .
O46 Ag9 C8 133.0(2) . .
Ag5 Ag9 C8 46.96(18) . .
Ag14 Ag9 C8 78.97(15) . .
Ag18 Ag9 C8 152.94(17) . .
C14 Ag9 C8 79.4(3) . .
O33 Ag9 C8 83.9(2) . .
C50 Ag9 C8 103.4(3) . .
Ag3 Ag9 C8 101.93(17) . .
Nb2 Ag9 C8 116.45(17) . .
O10 Ag9 C8 119.96(18) . .
C10 Ag9 C8 35.7(2) . .
Ag8 Ag9 C8 35.59(15) . .
C49 Ag9 C7 116.6(4) . .
C13 Ag9 C7 67.5(3) . .
O46 Ag9 C7 116.4(2) . .
Ag5 Ag9 C7 32.25(17) . .
Ag14 Ag9 C7 78.99(15) . .
Ag18 Ag9 C7 155.19(15) . .
C14 Ag9 C7 78.4(3) . .
O33 Ag9 C7 69.5(2) . .
C50 Ag9 C7 114.6(3) . .
Ag3 Ag9 C7 90.18(17) . .
Nb2 Ag9 C7 101.18(16) . .
O10 Ag9 C7 110.62(18) . .
C10 Ag9 C7 52.3(2) . .
Ag8 Ag9 C7 31.99(15) . .
C8 Ag9 C7 16.6(2) . .
C49 Ag9 Ag1 135.3(3) . .
C13 Ag9 Ag1 63.7(3) . .
O46 Ag9 Ag1 48.65(14) . .
Ag5 Ag9 Ag1 39.81(2) . .
Ag14 Ag9 Ag1 96.31(3) . .
Ag18 Ag9 Ag1 109.57(3) . .
C14 Ag9 Ag1 74.9(2) . .
O33 Ag9 Ag1 37.96(12) . .
C50 Ag9 Ag1 143.10(19) . .
Ag3 Ag9 Ag1 40.50(2) . .
Nb2 Ag9 Ag1 45.65(2) . .
O10 Ag9 Ag1 74.37(10) . .
C10 Ag9 Ag1 120.26(18) . .
Ag8 Ag9 Ag1 76.74(2) . .
C8 Ag9 Ag1 84.65(18) . .
C7 Ag9 Ag1 68.23(17) . .
C49 Ag9 Ag10 119.2(3) . .
C13 Ag9 Ag10 70.2(3) . .
O46 Ag9 Ag10 21.58(12) . .
Ag5 Ag9 Ag10 83.55(3) . .
Ag14 Ag9 Ag10 120.00(3) . .
Ag18 Ag9 Ag10 73.43(3) . .
C14 Ag9 Ag10 70.5(2) . .
O33 Ag9 Ag10 72.41(12) . .
C50 Ag9 Ag10 124.9(2) . .
Ag3 Ag9 Ag10 30.91(2) . .
Nb2 Ag9 Ag10 48.29(2) . .
O10 Ag9 Ag10 72.00(10) . .
C10 Ag9 Ag10 157.1(2) . .
Ag8 Ag9 Ag10 125.53(3) . .
C8 Ag9 Ag10 130.19(18) . .
C7 Ag9 Ag10 115.61(17) . .
Ag1 Ag9 Ag10 50.075(19) . .
C49 Ag9 Ag19 85.2(3) . .
C13 Ag9 Ag19 101.6(3) . .
O46 Ag9 Ag19 27.43(14) . .
Ag5 Ag9 Ag19 114.61(3) . .
Ag14 Ag9 Ag19 100.19(3) . .
Ag18 Ag9 Ag19 39.41(2) . .
C14 Ag9 Ag19 97.8(2) . .
O33 Ag9 Ag19 79.12(13) . .
C50 Ag9 Ag19 90.8(2) . .
Ag3 Ag9 Ag19 64.71(3) . .
Nb2 Ag9 Ag19 46.35(2) . .
O10 Ag9 Ag19 52.14(10) . .
C10 Ag9 Ag19 163.80(18) . .
Ag8 Ag9 Ag19 133.51(2) . .
C8 Ag9 Ag19 160.39(18) . .
C7 Ag9 Ag19 143.75(17) . .
Ag1 Ag9 Ag19 75.94(2) . .
Ag10 Ag9 Ag19 34.076(17) . .
C49 Ag9 Ag2 123.2(3) . .
C13 Ag9 Ag2 67.5(3) . .
O46 Ag9 Ag2 96.62(14) . .
Ag5 Ag9 Ag2 20.86(2) . .
Ag14 Ag9 Ag2 77.93(3) . .
Ag18 Ag9 Ag2 144.28(3) . .
C14 Ag9 Ag2 80.7(2) . .
O33 Ag9 Ag2 51.61(13) . .
C50 Ag9 Ag2 124.2(2) . .
Ag3 Ag9 Ag2 77.88(3) . .
Nb2 Ag9 Ag2 81.94(2) . .
O10 Ag9 Ag2 96.28(10) . .
C10 Ag9 Ag2 72.04(18) . .
Ag8 Ag9 Ag2 35.138(19) . .
C8 Ag9 Ag2 36.54(18) . .
C7 Ag9 Ag2 19.96(17) . .
Ag1 Ag9 Ag2 49.259(18) . .
Ag10 Ag9 Ag2 98.55(2) . .
Ag19 Ag9 Ag2 123.90(2) . .
C55 Ag10 C19 164.0(5) . .
C55 Ag10 C20 136.6(5) . .
C19 Ag10 C20 27.9(4) . .
C55 Ag10 O46 97.4(4) . .
C19 Ag10 O46 98.2(4) . .
C20 Ag10 O46 121.1(3) . .
C55 Ag10 Ag15 50.9(3) . .
C19 Ag10 Ag15 134.0(3) . .
C20 Ag10 Ag15 140.9(3) . .
O46 Ag10 Ag15 86.82(12) . .
C55 Ag10 Ag3 149.2(4) . .
C19 Ag10 Ag3 46.1(3) . .
C20 Ag10 Ag3 70.6(3) . .
O46 Ag10 Ag3 52.13(14) . .
Ag15 Ag10 Ag3 121.48(4) . .
C55 Ag10 Ag19 43.3(4) . .
C19 Ag10 Ag19 145.4(3) . .
C20 Ag10 Ag19 139.0(3) . .
O46 Ag10 Ag19 62.32(14) . .
Ag15 Ag10 Ag19 76.36(3) . .
Ag3 Ag10 Ag19 108.26(4) . .
C55 Ag10 C56 12.7(4) . .
C19 Ag10 C56 151.3(4) . .
C20 Ag10 C56 124.5(4) . .
O46 Ag10 C56 110.0(3) . .
Ag15 Ag10 C56 55.6(2) . .
Ag3 Ag10 C56 161.2(2) . .
Ag19 Ag10 C56 53.3(2) . .
C55 Ag10 C21 117.0(4) . .
C19 Ag10 C21 47.7(4) . .
C20 Ag10 C21 19.8(4) . .
O46 Ag10 C21 134.8(3) . .
Ag15 Ag10 C21 137.3(2) . .
Ag3 Ag10 C21 88.3(3) . .
Ag19 Ag10 C21 126.0(3) . .
C56 Ag10 C21 105.3(3) . .
C55 Ag10 Ag11 95.8(3) . .
C19 Ag10 Ag11 84.1(3) . .
C20 Ag10 Ag11 93.2(3) . .
O46 Ag10 Ag11 104.53(13) . .
Ag15 Ag10 Ag11 50.80(3) . .
Ag3 Ag10 Ag11 96.40(4) . .
Ag19 Ag10 Ag11 126.85(3) . .
C56 Ag10 Ag11 93.8(2) . .
C21 Ag10 Ag11 100.3(2) . .
C55 Ag10 O34 94.1(3) . .
C19 Ag10 O34 98.8(3) . .
C20 Ag10 O34 124.9(3) . .
O46 Ag10 O34 50.48(16) . .
Ag15 Ag10 O34 50.89(10) . .
Ag3 Ag10 O34 70.60(10) . .
Ag19 Ag10 O34 89.99(11) . .
C56 Ag10 O34 103.2(2) . .
C21 Ag10 O34 143.1(3) . .
Ag11 Ag10 O34 54.65(11) . .
C55 Ag10 Ag6 147.8(3) . .
C19 Ag10 Ag6 35.2(3) . .
C20 Ag10 Ag6 56.7(3) . .
O46 Ag10 Ag6 92.17(15) . .
Ag15 Ag10 Ag6 99.31(4) . .
Ag3 Ag10 Ag6 51.85(3) . .
Ag19 Ag10 Ag6 154.13(4) . .
C56 Ag10 Ag6 143.7(2) . .
C21 Ag10 Ag6 74.4(3) . .
Ag11 Ag10 Ag6 51.96(3) . .
O34 Ag10 Ag6 68.71(10) . .
C55 Ag10 C22 96.1(5) . .
C19 Ag10 C22 67.9(5) . .
C20 Ag10 C22 40.9(4) . .
O46 Ag10 C22 156.0(3) . .
Ag15 Ag10 C22 117.0(3) . .
Ag3 Ag10 C22 111.1(3) . .
Ag19 Ag10 C22 118.1(4) . .
C56 Ag10 C22 83.8(4) . .
C21 Ag10 C22 23.1(3) . .
Ag11 Ag10 C22 93.7(4) . .
O34 Ag10 C22 147.6(4) . .
Ag6 Ag10 C22 86.9(4) . .
C55 Ag10 C88 92.6(4) . .
C19 Ag10 C88 87.3(3) . .
C20 Ag10 C88 79.3(3) . .
O46 Ag10 C88 76.2(3) . .
Ag15 Ag10 C88 137.60(18) . .
Ag3 Ag10 C88 77.1(2) . .
Ag19 Ag10 C88 61.30(17) . .
C56 Ag10 C88 94.1(3) . .
C21 Ag10 C88 74.0(3) . .
Ag11 Ag10 C88 171.35(18) . .
O34 Ag10 C88 126.6(2) . .
Ag6 Ag10 C88 119.57(19) . .
C22 Ag10 C88 83.5(4) . .
C55 Ag10 Nb2 86.2(3) . .
C19 Ag10 Nb2 109.7(3) . .
C20 Ag10 Nb2 137.0(3) . .
O46 Ag10 Nb2 24.01(12) . .
Ag15 Ag10 Nb2 63.48(3) . .
Ag3 Ag10 Nb2 66.98(3) . .
Ag19 Ag10 Nb2 64.60(3) . .
C56 Ag10 Nb2 98.5(2) . .
C21 Ag10 Nb2 155.2(3) . .
Ag11 Ag10 Nb2 84.65(3) . .
O34 Ag10 Nb2 30.40(11) . .
Ag6 Ag10 Nb2 90.44(3) . .
C22 Ag10 Nb2 177.3(4) . .
C88 Ag10 Nb2 97.8(2) . .
C55 Ag10 O11 58.0(4) . .
C19 Ag10 O11 137.6(3) . .
C20 Ag10 O11 165.4(3) . .
O46 Ag10 O11 46.75(16) . .
Ag15 Ag10 O11 43.35(9) . .
Ag3 Ag10 O11 95.40(11) . .
Ag19 Ag10 O11 48.42(9) . .
C56 Ag10 O11 70.0(2) . .
C21 Ag10 O11 174.1(3) . .
Ag11 Ag10 O11 83.85(9) . .
O34 Ag10 O11 42.80(14) . .
Ag6 Ag10 O11 111.47(10) . .
C22 Ag10 O11 153.4(3) . .
C88 Ag10 O11 102.3(2) . .
Nb2 Ag10 O11 28.57(10) . .
C55 Ag10 Ag1 124.7(3) . .
C19 Ag10 Ag1 68.6(3) . .
C20 Ag10 Ag1 95.8(3) . .
O46 Ag10 Ag1 53.91(14) . .
Ag15 Ag10 Ag1 78.55(3) . .
Ag3 Ag10 Ag1 44.65(2) . .
Ag19 Ag10 Ag1 111.82(4) . .
C56 Ag10 Ag1 133.3(2) . .
C21 Ag10 Ag1 115.3(3) . .
Ag11 Ag10 Ag1 58.05(3) . .
O34 Ag10 Ag1 30.59(10) . .
Ag6 Ag10 Ag1 43.02(2) . .
C22 Ag10 Ag1 129.9(4) . .
C88 Ag10 Ag1 118.0(2) . .
Nb2 Ag10 Ag1 47.44(2) . .
O11 Ag10 Ag1 70.48(10) . .
C55 Ag10 Ag9 113.9(4) . .
C19 Ag10 Ag9 80.5(3) . .
C20 Ag10 Ag9 100.9(3) . .
O46 Ag10 Ag9 20.88(12) . .
Ag15 Ag10 Ag9 107.11(3) . .
Ag3 Ag10 Ag9 35.59(3) . .
Ag19 Ag10 Ag9 73.19(3) . .
C56 Ag10 Ag9 125.7(2) . .
C21 Ag10 Ag9 114.0(2) . .
Ag11 Ag10 Ag9 113.48(3) . .
O34 Ag10 Ag9 64.61(11) . .
Ag6 Ag10 Ag9 84.12(3) . .
C22 Ag10 Ag9 135.8(3) . .
C88 Ag10 Ag9 64.3(2) . .
Nb2 Ag10 Ag9 43.637(19) . .
O11 Ag10 Ag9 67.57(10) . .
Ag1 Ag10 Ag9 56.03(2) . .
C55 Ag10 Ag18 81.5(4) . .
C19 Ag10 Ag18 111.0(3) . .
C20 Ag10 Ag18 123.2(3) . .
O46 Ag10 Ag18 28.15(14) . .
Ag15 Ag10 Ag18 94.63(3) . .
Ag3 Ag10 Ag18 68.91(3) . .
Ag19 Ag10 Ag18 39.43(3) . .
C56 Ag10 Ag18 92.5(2) . .
C21 Ag10 Ag18 126.2(2) . .
Ag11 Ag10 Ag18 129.18(3) . .
O34 Ag10 Ag18 74.82(11) . .
Ag6 Ag10 Ag18 117.39(3) . .
C22 Ag10 Ag18 137.1(4) . .
C88 Ag10 Ag18 54.1(2) . .
Nb2 Ag10 Ag18 44.56(2) . .
O11 Ag10 Ag18 51.67(9) . .
Ag1 Ag10 Ag18 82.00(2) . .
Ag9 Ag10 Ag18 33.807(17) . .
C55 Ag10 Ag4 120.0(3) . .
C19 Ag10 Ag4 65.5(3) . .
C20 Ag10 Ag4 85.2(3) . .
O46 Ag10 Ag4 84.87(14) . .
Ag15 Ag10 Ag4 69.58(3) . .
Ag3 Ag10 Ag4 67.31(3) . .
Ag19 Ag10 Ag4 133.62(3) . .
C56 Ag10 Ag4 121.1(2) . .
C21 Ag10 Ag4 100.4(3) . .
Ag11 Ag10 Ag4 29.15(2) . .
O34 Ag10 Ag4 43.98(10) . .
Ag6 Ag10 Ag4 30.314(18) . .
C22 Ag10 Ag4 105.3(4) . .
C88 Ag10 Ag4 144.2(2) . .
Nb2 Ag10 Ag4 72.31(2) . .
O11 Ag10 Ag4 85.32(10) . .
Ag1 Ag10 Ag4 31.904(17) . .
Ag9 Ag10 Ag4 87.58(2) . .
Ag18 Ag10 Ag4 112.94(2) . .
C61 Ag11 C25 153.5(5) . .
C61 Ag11 C26 129.3(4) . .
C25 Ag11 C26 26.2(4) . .
C61 Ag11 Ag15 48.5(3) . .
C25 Ag11 Ag15 156.7(3) . .
C26 Ag11 Ag15 157.1(3) . .
C61 Ag11 Ag4 141.1(3) . .
C25 Ag11 Ag4 45.0(4) . .
C26 Ag11 Ag4 68.3(3) . .
Ag15 Ag11 Ag4 129.88(5) . .
C61 Ag11 O47 96.4(3) . .
C25 Ag11 O47 92.2(4) . .
C26 Ag11 O47 111.8(3) . .
Ag15 Ag11 O47 90.60(13) . .
Ag4 Ag11 O47 47.79(13) . .
C61 Ag11 Ag20 47.4(3) . .
C25 Ag11 Ag20 123.4(3) . .
C26 Ag11 Ag20 120.2(3) . .
Ag15 Ag11 Ag20 76.36(3) . .
Ag4 Ag11 Ag20 93.95(4) . .
O47 Ag11 Ag20 55.10(14) . .
C61 Ag11 C62 15.9(4) . .
C25 Ag11 C62 137.5(4) . .
C26 Ag11 C62 114.1(4) . .
Ag15 Ag11 C62 64.1(2) . .
Ag4 Ag11 C62 137.5(2) . .
O47 Ag11 C62 100.7(3) . .
Ag20 Ag11 C62 46.4(2) . .
C61 Ag11 Ag6 156.9(3) . .
C25 Ag11 Ag6 44.4(3) . .
C26 Ag11 Ag6 61.8(3) . .
Ag15 Ag11 Ag6 112.32(4) . .
Ag4 Ag11 Ag6 58.93(3) . .
O47 Ag11 Ag6 96.54(14) . .
Ag20 Ag11 Ag6 151.21(5) . .
C62 Ag11 Ag6 162.4(2) . .
C61 Ag11 O34 94.9(4) . .
C25 Ag11 O34 110.2(4) . .
C26 Ag11 O34 135.8(3) . .
Ag15 Ag11 O34 54.86(12) . .
Ag4 Ag11 O34 75.78(12) . .
O47 Ag11 O34 52.67(17) . .
Ag20 Ag11 O34 86.39(10) . .
C62 Ag11 O34 109.7(3) . .
Ag6 Ag11 O34 78.09(10) . .
C61 Ag11 Ag10 92.7(3) . .
C25 Ag11 Ag10 106.3(3) . .
C26 Ag11 Ag10 110.3(3) . .
Ag15 Ag11 Ag10 52.25(3) . .
Ag4 Ag11 Ag10 114.52(4) . .
O47 Ag11 Ag10 115.19(13) . .
Ag20 Ag11 Ag10 128.46(4) . .
C62 Ag11 Ag10 104.4(2) . .
Ag6 Ag11 Ag10 64.41(3) . .
O34 Ag11 Ag10 62.68(11) . .
C61 Ag11 C27 112.2(5) . .
C25 Ag11 C27 44.1(5) . .
C26 Ag11 C27 17.9(5) . .
Ag15 Ag11 C27 143.9(4) . .
Ag4 Ag11 C27 85.1(4) . .
O47 Ag11 C27 124.4(4) . .
Ag20 Ag11 C27 114.7(2) . .
C62 Ag11 C27 97.7(4) . .
Ag6 Ag11 C27 75.3(3) . .
O34 Ag11 C27 152.6(3) . .
Ag10 Ag11 C27 110.0(3) . .
C61 Ag11 Ag1 128.6(3) . .
C25 Ag11 Ag1 76.6(3) . .
C26 Ag11 Ag1 102.0(3) . .
Ag15 Ag11 Ag1 85.82(4) . .
Ag4 Ag11 Ag1 50.24(3) . .
O47 Ag11 Ag1 56.33(13) . .
Ag20 Ag11 Ag1 108.25(4) . .
C62 Ag11 Ag1 143.0(2) . .
Ag6 Ag11 Ag1 48.15(3) . .
O34 Ag11 Ag1 33.81(11) . .
Ag10 Ag11 Ag1 68.45(3) . .
C27 Ag11 Ag1 119.1(3) . .
C61 Ag11 C28 93.1(5) . .
C25 Ag11 C28 61.6(6) . .
C26 Ag11 C28 36.3(5) . .
Ag15 Ag11 C28 133.1(5) . .
Ag4 Ag11 C28 96.6(5) . .
O47 Ag11 C28 124.1(4) . .
Ag20 Ag11 C28 97.4(3) . .
C62 Ag11 C28 78.0(5) . .
Ag6 Ag11 C28 95.4(4) . .
O34 Ag11 C28 171.8(5) . .
Ag10 Ag11 C28 119.2(4) . .
C27 Ag11 C28 20.2(4) . .
Ag1 Ag11 C28 138.1(4) . .
C61 Ag11 O12 58.1(4) . .
C25 Ag11 O12 138.4(4) . .
C26 Ag11 O12 157.3(3) . .
Ag15 Ag11 O12 45.62(10) . .
Ag4 Ag11 O12 93.45(11) . .
O47 Ag11 O12 46.93(17) . .
Ag20 Ag11 O12 45.03(9) . .
C62 Ag11 O12 69.9(2) . .
Ag6 Ag11 O12 121.13(11) . .
O34 Ag11 O12 43.54(14) . .
Ag10 Ag11 O12 89.16(10) . .
C27 Ag11 O12 159.6(3) . .
Ag1 Ag11 O12 73.70(11) . .
C28 Ag11 O12 141.7(4) . .
C61 Ag11 Nb3 87.1(3) . .
C25 Ag11 Nb3 109.9(4) . .
C26 Ag11 Nb3 133.6(3) . .
Ag15 Ag11 Nb3 67.30(3) . .
Ag4 Ag11 Nb3 65.51(3) . .
O47 Ag11 Nb3 24.94(13) . .
Ag20 Ag11 Nb3 60.03(3) . .
C62 Ag11 Nb3 97.2(2) . .
Ag6 Ag11 Nb3 96.86(4) . .
O34 Ag11 Nb3 30.76(10) . .
Ag10 Ag11 Nb3 92.72(3) . .
C27 Ag11 Nb3 148.6(4) . .
Ag1 Ag11 Nb3 49.07(2) . .
C28 Ag11 Nb3 148.0(4) . .
O12 Ag11 Nb3 29.37(11) . .
C61 Ag11 C19 122.7(4) . .
C25 Ag11 C19 74.2(4) . .
C26 Ag11 C19 81.3(3) . .
Ag15 Ag11 C19 84.00(17) . .
Ag4 Ag11 C19 91.54(18) . .
O47 Ag11 C19 116.8(2) . .
Ag20 Ag11 C19 158.28(17) . .
C62 Ag11 C19 130.9(3) . .
Ag6 Ag11 C19 34.19(18) . .
O34 Ag11 C19 74.6(2) . .
Ag10 Ag11 C19 32.10(17) . .
C27 Ag11 C19 86.7(3) . .
Ag1 Ag11 C19 60.48(18) . .
C28 Ag11 C19 102.9(4) . .
O12 Ag11 C19 113.69(19) . .
Nb3 Ag11 C19 103.86(17) . .
C61 Ag11 Ag3 125.1(3) . .
C25 Ag11 Ag3 79.3(3) . .
C26 Ag11 Ag3 95.7(3) . .
Ag15 Ag11 Ag3 77.50(3) . .
Ag4 Ag11 Ag3 78.07(3) . .
O47 Ag11 Ag3 92.53(14) . .
Ag20 Ag11 Ag3 137.52(4) . .
C62 Ag11 Ag3 139.3(2) . .
Ag6 Ag11 Ag3 35.14(3) . .
O34 Ag11 Ag3 51.13(10) . .
Ag10 Ag11 Ag3 36.50(2) . .
C27 Ag11 Ag3 106.2(2) . .
Ag1 Ag11 Ag3 36.798(18) . .
C28 Ag11 Ag3 124.9(3) . .
O12 Ag11 Ag3 93.34(10) . .
Nb3 Ag11 Ag3 79.15(3) . .
C19 Ag11 Ag3 24.97(17) . .
C61 Ag11 Ag21 82.5(3) . .
C25 Ag11 Ag21 96.7(3) . .
C26 Ag11 Ag21 107.7(3) . .
Ag15 Ag11 Ag21 94.85(3) . .
Ag4 Ag11 Ag21 58.66(2) . .
O47 Ag11 Ag21 22.91(13) . .
Ag20 Ag11 Ag21 36.07(3) . .
C62 Ag11 Ag21 82.3(2) . .
Ag6 Ag11 Ag21 115.27(4) . .
O34 Ag11 Ag21 72.07(10) . .
Ag10 Ag11 Ag21 133.92(3) . .
C27 Ag11 Ag21 114.2(3) . .
Ag1 Ag11 Ag21 79.15(2) . .
C28 Ag11 Ag21 106.8(4) . .
O12 Ag11 Ag21 49.69(10) . .
Nb3 Ag11 Ag21 41.440(19) . .
C19 Ag11 Ag21 139.62(18) . .
Ag3 Ag11 Ag21 115.43(3) . .
C61 Ag11 Ag7 137.2(3) . .
C25 Ag11 Ag7 60.5(4) . .
C26 Ag11 Ag7 86.3(3) . .
Ag15 Ag11 Ag7 108.54(4) . .
Ag4 Ag11 Ag7 22.84(2) . .
O47 Ag11 Ag7 42.59(13) . .
Ag20 Ag11 Ag7 97.19(3) . .
C62 Ag11 Ag7 143.2(2) . .
Ag6 Ag11 Ag7 54.12(3) . .
O34 Ag11 Ag7 53.72(12) . .
Ag10 Ag11 Ag7 95.67(3) . .
C27 Ag11 Ag7 104.0(4) . .
Ag1 Ag11 Ag7 28.115(18) . .
C28 Ag11 Ag7 118.3(5) . .
O12 Ag11 Ag7 80.09(11) . .
Nb3 Ag11 Ag7 50.73(2) . .
C19 Ag11 Ag7 80.19(18) . .
Ag3 Ag11 Ag7 60.849(19) . .
Ag21 Ag11 Ag7 61.858(18) . .
C31 Ag12 C67 161.6(5) . .
C31 Ag12 Ag16 145.9(3) . .
C67 Ag12 Ag16 52.5(3) . .
C31 Ag12 Ag21 123.9(3) . .
C67 Ag12 Ag21 48.4(3) . .
Ag16 Ag12 Ag21 76.57(3) . .
C31 Ag12 O47 81.3(4) . .
C67 Ag12 O47 100.8(3) . .
Ag16 Ag12 O47 92.16(13) . .
Ag21 Ag12 O47 56.33(12) . .
C31 Ag12 Ag7 45.2(3) . .
C67 Ag12 Ag7 153.1(3) . .
Ag16 Ag12 Ag7 100.81(4) . .
Ag21 Ag12 Ag7 137.37(4) . .
O47 Ag12 Ag7 81.57(13) . .
C31 Ag12 C32 12.6(4) . .
C67 Ag12 C32 149.3(4) . .
Ag16 Ag12 C32 157.9(2) . .
Ag21 Ag12 C32 119.9(2) . .
O47 Ag12 C32 86.5(3) . .
Ag7 Ag12 C32 57.1(2) . .
C31 Ag12 C68 151.8(4) . .
C67 Ag12 C68 9.8(4) . .
Ag16 Ag12 C68 62.3(2) . .
Ag21 Ag12 C68 47.3(2) . .
O47 Ag12 C68 102.6(3) . .
Ag7 Ag12 C68 162.5(2) . .
C32 Ag12 C68 139.4(3) . .
C31 Ag12 O35 93.0(3) . .
C67 Ag12 O35 102.8(3) . .
Ag16 Ag12 O35 57.89(11) . .
Ag21 Ag12 O35 88.52(12) . .
O47 Ag12 O35 52.64(18) . .
Ag7 Ag12 O35 57.24(11) . .
C32 Ag12 O35 105.2(2) . .
C68 Ag12 O35 111.7(2) . .
C31 Ag12 Ag4 38.2(3) . .
C67 Ag12 Ag4 139.1(3) . .
Ag16 Ag12 Ag4 128.81(4) . .
Ag21 Ag12 Ag4 90.68(4) . .
O47 Ag12 Ag4 43.29(12) . .
Ag7 Ag12 Ag4 57.38(3) . .
C32 Ag12 Ag4 43.7(3) . .
C68 Ag12 Ag4 136.1(2) . .
O35 Ag12 Ag4 72.66(11) . .
C31 Ag12 Ag13 94.9(3) . .
C67 Ag12 Ag13 101.5(3) . .
Ag16 Ag12 Ag13 55.76(3) . .
Ag21 Ag12 Ag13 130.70(4) . .
O47 Ag12 Ag13 109.49(14) . .
Ag7 Ag12 Ag13 53.50(3) . .
C32 Ag12 Ag13 104.0(2) . .
C68 Ag12 Ag13 109.6(2) . .
O35 Ag12 Ag13 57.42(13) . .
Ag4 Ag12 Ag13 108.59(3) . .
C31 Ag12 O13 125.7(4) . .
C67 Ag12 O13 63.7(3) . .
Ag16 Ag12 O13 46.39(11) . .
Ag21 Ag12 O13 45.80(10) . .
O47 Ag12 O13 47.52(15) . .
Ag7 Ag12 O13 101.83(10) . .
C32 Ag12 O13 133.5(3) . .
C68 Ag12 O13 70.5(2) . .
O35 Ag12 O13 45.15(14) . .
Ag4 Ag12 O13 89.83(10) . .
Ag13 Ag12 O13 88.16(11) . .
C31 Ag12 Nb3 97.0(3) . .
C67 Ag12 Nb3 92.1(3) . .
Ag16 Ag12 Nb3 67.52(3) . .
Ag21 Ag12 Nb3 61.30(3) . .
O47 Ag12 Nb3 26.36(13) . .
Ag7 Ag12 Nb3 78.16(3) . .
C32 Ag12 Nb3 105.9(2) . .
C68 Ag12 Nb3 98.0(2) . .
O35 Ag12 Nb3 30.41(12) . .
Ag4 Ag12 Nb3 63.02(3) . .
Ag13 Ag12 Nb3 87.24(3) . .
O13 Ag12 Nb3 28.88(9) . .
C31 Ag12 C73 124.7(4) . .
C67 Ag12 C73 70.9(4) . .
Ag16 Ag12 C73 32.58(17) . .
Ag21 Ag12 C73 107.77(16) . .
O47 Ag12 C73 117.2(2) . .
Ag7 Ag12 C73 84.13(15) . .
C32 Ag12 C73 131.9(3) . .
C68 Ag12 C73 78.8(3) . .
O35 Ag12 C73 68.4(2) . .
Ag4 Ag12 C73 135.99(16) . .
Ag13 Ag12 C73 30.77(15) . .
O13 Ag12 C73 77.1(2) . .
Nb3 Ag12 C73 90.88(19) . .
C31 Ag12 C96 85.5(4) . .
C67 Ag12 C96 76.7(4) . .
Ag16 Ag12 C96 127.1(2) . .
Ag21 Ag12 C96 57.14(19) . .
O47 Ag12 C96 83.1(2) . .
Ag7 Ag12 C96 130.0(2) . .
C32 Ag12 C96 74.7(3) . .
C68 Ag12 C96 67.6(3) . .
O35 Ag12 C96 135.2(2) . .
Ag4 Ag12 C96 79.4(2) . .
Ag13 Ag12 C96 167.4(2) . .
O13 Ag12 C96 101.9(2) . .
Nb3 Ag12 C96 105.2(2) . .
C73 Ag12 C96 144.2(3) . .
C31 Ag12 Ag1 58.7(3) . .
C67 Ag12 Ag1 134.2(3) . .
Ag16 Ag12 Ag1 93.47(3) . .
Ag21 Ag12 Ag1 99.71(3) . .
O47 Ag12 Ag1 44.53(13) . .
Ag7 Ag12 Ag1 37.66(2) . .
C32 Ag12 Ag1 70.3(2) . .
C68 Ag12 Ag1 140.8(2) . .
O35 Ag12 Ag1 35.66(10) . .
Ag4 Ag12 Ag1 39.48(2) . .
Ag13 Ag12 Ag1 73.76(2) . .
O13 Ag12 Ag1 70.60(9) . .
Nb3 Ag12 Ag1 42.899(18) . .
C73 Ag12 Ag1 97.10(17) . .
C96 Ag12 Ag1 116.6(2) . .
C31 Ag12 Ag20 92.1(3) . .
C67 Ag12 Ag20 84.1(3) . .
Ag16 Ag12 Ag20 94.66(3) . .
Ag21 Ag12 Ag20 36.09(2) . .
O47 Ag12 Ag20 23.24(13) . .
Ag7 Ag12 Ag20 103.75(3) . .
C32 Ag12 Ag20 92.8(3) . .
C68 Ag12 Ag20 83.4(2) . .
O35 Ag12 Ag20 72.02(13) . .
Ag4 Ag12 Ag20 55.47(2) . .
Ag13 Ag12 Ag20 129.20(3) . .
O13 Ag12 Ag20 48.93(11) . .
Nb3 Ag12 Ag20 41.96(2) . .
C73 Ag12 Ag20 126.02(18) . .
C96 Ag12 Ag20 63.3(2) . .
Ag1 Ag12 Ag20 67.528(19) . .
C31 Ag12 Ag2 65.8(3) . .
C67 Ag12 Ag2 132.0(3) . .
Ag16 Ag12 Ag2 81.02(3) . .
Ag21 Ag12 Ag2 138.97(3) . .
O47 Ag12 Ag2 91.11(13) . .
Ag7 Ag12 Ag2 21.71(2) . .
C32 Ag12 Ag2 76.9(2) . .
C68 Ag12 Ag2 140.9(2) . .
O35 Ag12 Ag2 50.46(12) . .
Ag4 Ag12 Ag2 77.25(2) . .
Ag13 Ag12 Ag2 32.022(18) . .
O13 Ag12 Ag2 94.48(10) . .
Nb3 Ag12 Ag2 78.49(2) . .
C73 Ag12 Ag2 62.47(15) . .
C96 Ag12 Ag2 151.3(2) . .
Ag1 Ag12 Ag2 47.719(17) . .
Ag20 Ag12 Ag2 114.33(2) . .
C31 Ag12 Ag11 63.2(3) . .
C67 Ag12 Ag11 115.8(3) . .
Ag16 Ag12 Ag11 110.45(3) . .
Ag21 Ag12 Ag11 68.04(3) . .
O47 Ag12 Ag11 19.05(12) . .
Ag7 Ag12 Ag11 73.61(3) . .
C32 Ag12 Ag11 67.6(3) . .
C68 Ag12 Ag11 115.3(2) . .
O35 Ag12 Ag11 63.26(12) . .
Ag4 Ag12 Ag11 25.05(2) . .
Ag13 Ag12 Ag11 114.85(3) . .
O13 Ag12 Ag11 66.56(10) . .
Nb3 Ag12 Ag11 43.12(2) . .
C73 Ag12 Ag11 131.51(18) . .
C96 Ag12 Ag11 76.6(2) . .
Ag1 Ag12 Ag11 41.694(17) . .
Ag20 Ag12 Ag11 31.957(14) . .
Ag2 Ag12 Ag11 88.817(19) . .
C31 Ag12 Ag22 119.2(3) . .
C67 Ag12 Ag22 78.3(3) . .
Ag16 Ag12 Ag22 30.38(2) . .
Ag21 Ag12 Ag22 106.43(3) . .
O47 Ag12 Ag22 104.10(13) . .
Ag7 Ag12 Ag22 75.21(3) . .
C32 Ag12 Ag22 129.2(2) . .
C68 Ag12 Ag22 87.3(2) . .
O35 Ag12 Ag22 54.02(12) . .
Ag4 Ag12 Ag22 122.49(3) . .
Ag13 Ag12 Ag22 25.430(19) . .
O13 Ag12 Ag22 68.61(11) . .
Nb3 Ag12 Ag22 77.99(2) . .
C73 Ag12 Ag22 14.48(18) . .
C96 Ag12 Ag22 154.8(2) . .
Ag1 Ag12 Ag22 83.15(2) . .
Ag20 Ag12 Ag22 116.35(2) . .
Ag2 Ag12 Ag22 53.755(16) . .
Ag11 Ag12 Ag22 117.24(2) . .
C73 Ag13 C37 153.6(5) . .
C73 Ag13 C38 127.3(4) . .
C37 Ag13 C38 26.4(4) . .
C73 Ag13 O45 107.8(4) . .
C37 Ag13 O45 97.1(4) . .
C38 Ag13 O45 120.4(3) . .
C73 Ag13 Ag22 45.9(4) . .
C37 Ag13 Ag22 144.9(4) . .
C38 Ag13 Ag22 137.7(3) . .
O45 Ag13 Ag22 68.47(14) . .
C73 Ag13 Ag7 141.7(4) . .
C37 Ag13 Ag7 47.2(4) . .
C38 Ag13 Ag7 66.3(3) . .
O45 Ag13 Ag7 85.29(15) . .
Ag22 Ag13 Ag7 151.00(5) . .
C73 Ag13 Ag16 47.2(4) . .
C37 Ag13 Ag16 140.2(4) . .
C38 Ag13 Ag16 137.0(3) . .
O45 Ag13 Ag16 95.54(15) . .
Ag22 Ag13 Ag16 74.54(3) . .
Ag7 Ag13 Ag16 96.83(4) . .
C73 Ag13 Ag2 159.3(4) . .
C37 Ag13 Ag2 41.4(3) . .
C38 Ag13 Ag2 64.9(3) . .
O45 Ag13 Ag2 55.98(13) . .
Ag22 Ag13 Ag2 113.40(4) . .
Ag7 Ag13 Ag2 55.71(3) . .
Ag16 Ag13 Ag2 138.66(5) . .
C73 Ag13 C74 11.2(4) . .
C37 Ag13 C74 142.3(4) . .
C38 Ag13 C74 116.1(3) . .
O45 Ag13 C74 118.4(2) . .
Ag22 Ag13 C74 53.5(2) . .
Ag7 Ag13 C74 141.0(2) . .
Ag16 Ag13 C74 53.3(2) . .
Ag2 Ag13 C74 163.1(2) . .
C73 Ag13 O35 99.0(4) . .
C37 Ag13 O35 102.2(4) . .
C38 Ag13 O35 124.2(3) . .
O45 Ag13 O35 56.3(2) . .
Ag22 Ag13 O35 95.82(11) . .
Ag7 Ag13 O35 57.93(11) . .
Ag16 Ag13 O35 56.02(10) . .
Ag2 Ag13 O35 82.64(10) . .
C74 Ag13 O35 107.8(2) . .
C73 Ag13 Ag12 86.9(4) . .
C37 Ag13 Ag12 91.2(4) . .
C38 Ag13 Ag12 92.0(3) . .
O45 Ag13 Ag12 113.70(17) . .
Ag22 Ag13 Ag12 123.82(4) . .
Ag7 Ag13 Ag12 55.29(3) . .
Ag16 Ag13 Ag12 49.33(3) . .
Ag2 Ag13 Ag12 110.82(4) . .
C74 Ag13 Ag12 86.0(2) . .
O35 Ag13 Ag12 57.67(12) . .
C73 Ag13 Nb1 95.7(4) . .
C37 Ag13 Nb1 110.6(3) . .
C38 Ag13 Nb1 137.0(3) . .
O45 Ag13 Nb1 26.95(16) . .
Ag22 Ag13 Nb1 71.16(3) . .
Ag7 Ag13 Nb1 79.85(3) . .
Ag16 Ag13 Nb1 70.20(3) . .
Ag2 Ag13 Nb1 74.49(3) . .
C74 Ag13 Nb1 106.9(2) . .
O35 Ag13 Nb1 32.56(12) . .
Ag12 Ag13 Nb1 89.56(3) . .
C73 Ag13 O14 64.1(4) . .
C37 Ag13 O14 142.1(4) . .
C38 Ag13 O14 168.4(3) . .
O45 Ag13 O14 51.13(17) . .
Ag22 Ag13 O14 50.63(11) . .
Ag7 Ag13 O14 103.32(11) . .
Ag16 Ag13 O14 46.50(11) . .
Ag2 Ag13 O14 105.33(10) . .
C74 Ag13 O14 75.2(2) . .
O35 Ag13 O14 45.59(15) . .
Ag12 Ag13 O14 85.66(11) . .
Nb1 Ag13 O14 31.76(9) . .
C73 Ag13 C39 109.3(4) . .
C37 Ag13 C39 44.4(4) . .
C38 Ag13 C39 18.0(3) . .
O45 Ag13 C39 135.7(3) . .
Ag22 Ag13 C39 127.0(3) . .
Ag7 Ag13 C39 80.4(3) . .
Ag16 Ag13 C39 127.6(3) . .
Ag2 Ag13 C39 81.7(3) . .
C74 Ag13 C39 98.1(3) . .
O35 Ag13 C39 137.2(3) . .
Ag12 Ag13 C39 91.8(3) . .
Nb1 Ag13 C39 155.0(2) . .
O14 Ag13 C39 172.9(3) . .
C73 Ag13 C82 89.5(5) . .
C37 Ag13 C82 86.4(4) . .
C38 Ag13 C82 79.9(4) . .
O45 Ag13 C82 79.7(4) . .
Ag22 Ag13 C82 60.2(2) . .
Ag7 Ag13 C82 128.7(3) . .
Ag16 Ag13 C82 133.1(3) . .
Ag2 Ag13 C82 75.6(4) . .
C74 Ag13 C82 87.9(4) . .
O35 Ag13 C82 135.7(4) . .
Ag12 Ag13 C82 166.6(3) . .
Nb1 Ag13 C82 103.7(3) . .
O14 Ag13 C82 104.3(3) . .
C39 Ag13 C82 77.3(4) . .
C73 Ag13 C41 90.6(5) . .
C37 Ag13 C41 64.4(4) . .
C38 Ag13 C41 39.1(4) . .
O45 Ag13 C41 137.7(4) . .
Ag22 Ag13 C41 104.1(3) . .
Ag7 Ag13 C41 103.6(3) . .
Ag16 Ag13 C41 123.5(4) . .
Ag2 Ag13 C41 94.9(3) . .
C74 Ag13 C41 80.0(4) . .
O35 Ag13 C41 159.1(3) . .
Ag12 Ag13 C41 104.8(4) . .
Nb1 Ag13 C41 164.6(4) . .
O14 Ag13 C41 152.4(3) . .
C39 Ag13 C41 23.2(3) . .
C82 Ag13 C41 62.3(5) . .
C73 Ag13 Ag8 120.9(4) . .
C37 Ag13 Ag8 81.0(3) . .
C38 Ag13 Ag8 101.8(3) . .
O45 Ag13 Ag8 20.12(15) . .
Ag22 Ag13 Ag8 76.27(3) . .
Ag7 Ag13 Ag8 83.18(3) . .
Ag16 Ag13 Ag8 115.67(4) . .
Ag2 Ag13 Ag8 39.85(2) . .
C74 Ag13 Ag8 129.7(2) . .
O35 Ag13 Ag8 71.85(11) . .
Ag12 Ag13 Ag8 125.95(3) . .
Nb1 Ag13 Ag8 46.32(2) . .
O14 Ag13 Ag8 70.75(10) . .
C39 Ag13 Ag8 115.9(3) . .
C82 Ag13 Ag8 66.7(4) . .
C41 Ag13 Ag8 118.7(4) . .
C73 Ag13 Ag1 129.5(4) . .
C37 Ag13 Ag1 71.5(4) . .
C38 Ag13 Ag1 95.3(3) . .
O45 Ag13 Ag1 58.02(15) . .
Ag22 Ag13 Ag1 119.35(4) . .
Ag7 Ag13 Ag1 31.68(3) . .
Ag16 Ag13 Ag1 83.86(3) . .
Ag2 Ag13 Ag1 56.31(3) . .
C74 Ag13 Ag1 137.1(2) . .
O35 Ag13 Ag1 30.91(10) . .
Ag12 Ag13 Ag1 63.28(2) . .
Nb1 Ag13 Ag1 48.19(2) . .
O14 Ag13 Ag1 73.42(10) . .
C39 Ag13 Ag1 111.2(3) . .
C82 Ag13 Ag1 127.8(4) . .
C41 Ag13 Ag1 134.2(3) . .
Ag8 Ag13 Ag1 63.56(2) . .
C73 Ag13 Ag17 86.8(4) . .
C37 Ag13 Ag17 111.6(3) . .
C38 Ag13 Ag17 124.5(3) . .
O45 Ag13 Ag17 31.46(15) . .
Ag22 Ag13 Ag17 41.56(2) . .
Ag7 Ag13 Ag17 115.81(3) . .
Ag16 Ag13 Ag17 98.52(3) . .
Ag2 Ag13 Ag17 72.91(3) . .
C74 Ag13 Ag17 95.1(2) . .
O35 Ag13 Ag17 81.76(12) . .
Ag12 Ag13 Ag17 137.26(3) . .
Nb1 Ag13 Ag17 49.20(2) . .
O14 Ag13 Ag17 53.91(11) . .
C39 Ag13 Ag17 130.0(3) . .
C82 Ag13 Ag17 55.2(3) . .
C41 Ag13 Ag17 117.5(4) . .
Ag8 Ag13 Ag17 34.720(16) . .
Ag1 Ag13 Ag17 89.44(2) . .
C73 Ag13 Ag5 148.1(4) . .
C37 Ag13 Ag5 58.3(3) . .
C38 Ag13 Ag5 84.6(3) . .
O45 Ag13 Ag5 42.88(14) . .
Ag22 Ag13 Ag5 110.90(3) . .
Ag7 Ag13 Ag5 46.25(2) . .
Ag16 Ag13 Ag5 112.78(4) . .
Ag2 Ag13 Ag5 25.91(2) . .
C74 Ag13 Ag5 159.3(2) . .
O35 Ag13 Ag5 56.78(10) . .
Ag12 Ag13 Ag5 94.73(3) . .
Nb1 Ag13 Ag5 52.48(2) . .
O14 Ag13 Ag5 84.24(9) . .
C39 Ag13 Ag5 102.6(2) . .
C82 Ag13 Ag5 95.2(4) . .
C41 Ag13 Ag5 119.5(3) . .
Ag8 Ag13 Ag5 36.933(16) . .
Ag1 Ag13 Ag5 32.975(15) . .
Ag17 Ag13 Ag5 70.459(19) . .
C43 Ag14 C49 127.0(4) . .
C43 Ag14 O36 108.9(3) . .
C49 Ag14 O36 108.9(3) . .
C43 Ag14 O9 85.1(3) . .
C49 Ag14 O9 147.0(3) . .
O36 Ag14 O9 58.9(2) . .
C43 Ag14 C50 113.9(4) . .
C49 Ag14 C50 25.6(4) . .
O36 Ag14 C50 97.6(3) . .
O9 Ag14 C50 154.6(3) . .
C43 Ag14 Ag8 47.5(3) . .
C49 Ag14 Ag8 114.8(3) . .
O36 Ag14 Ag8 135.67(16) . .
O9 Ag14 Ag8 79.81(16) . .
C50 Ag14 Ag8 125.3(2) . .
C43 Ag14 O10 154.1(3) . .
C49 Ag14 O10 78.7(3) . .
O36 Ag14 O10 57.5(2) . .
O9 Ag14 O10 69.02(19) . .
C50 Ag14 O10 90.8(3) . .
Ag8 Ag14 O10 124.27(14) . .
C43 Ag14 Ag9 118.7(3) . .
C49 Ag14 Ag9 42.3(3) . .
O36 Ag14 Ag9 132.23(16) . .
O9 Ag14 Ag9 120.18(15) . .
C50 Ag14 Ag9 66.8(2) . .
Ag8 Ag14 Ag9 80.73(3) . .
O10 Ag14 Ag9 77.13(12) . .
C43 Ag14 O33 111.7(3) . .
C49 Ag14 O33 98.3(3) . .
O36 Ag14 O33 97.79(19) . .
O9 Ag14 O33 57.59(18) . .
C50 Ag14 O33 123.3(3) . .
Ag8 Ag14 O33 69.38(13) . .
O10 Ag14 O33 54.98(19) . .
Ag9 Ag14 O33 62.60(11) . .
C43 Ag14 C44 15.6(4) . .
C49 Ag14 C44 121.6(4) . .
O36 Ag14 C44 100.4(2) . .
O9 Ag14 C44 91.4(2) . .
C50 Ag14 C44 103.3(3) . .
Ag8 Ag14 C44 62.7(2) . .
O10 Ag14 C44 155.6(2) . .
Ag9 Ag14 C44 126.70(19) . .
O33 Ag14 C44 126.7(2) . .
C43 Ag14 W1 86.9(2) . .
C49 Ag14 W1 139.8(3) . .
O36 Ag14 W1 31.69(15) . .
O9 Ag14 W1 31.56(15) . .
C50 Ag14 W1 128.3(2) . .
Ag8 Ag14 W1 103.98(3) . .
O10 Ag14 W1 70.92(12) . .
Ag9 Ag14 W1 144.10(4) . .
O33 Ag14 W1 85.41(11) . .
C44 Ag14 W1 84.74(19) . .
C43 Ag14 W2 138.7(3) . .
C49 Ag14 W2 85.9(3) . .
O36 Ag14 W2 29.79(15) . .
O9 Ag14 W2 69.96(16) . .
C50 Ag14 W2 84.8(2) . .
Ag8 Ag14 W2 146.77(4) . .
O10 Ag14 W2 30.86(13) . .
Ag9 Ag14 W2 102.44(3) . .
O33 Ag14 W2 82.63(13) . .
C44 Ag14 W2 129.6(2) . .
W1 Ag14 W2 54.705(16) . .
C43 Ag14 C52 93.7(4) . .
C49 Ag14 C52 66.6(4) . .
O36 Ag14 C52 70.1(3) . .
O9 Ag14 C52 125.1(2) . .
C50 Ag14 C52 41.5(3) . .
Ag8 Ag14 C52 135.0(2) . .
O10 Ag14 C52 100.5(3) . .
Ag9 Ag14 C52 108.26(18) . .
O33 Ag14 C52 154.4(3) . .
C44 Ag14 C52 78.4(3) . .
W1 Ag14 C52 93.51(18) . .
W2 Ag14 C52 76.1(2) . .
C43 Ag14 Ag17 33.5(2) . .
C49 Ag14 Ag17 160.0(3) . .
O36 Ag14 Ag17 87.52(16) . .
O9 Ag14 Ag17 51.68(15) . .
C50 Ag14 Ag17 144.5(3) . .
Ag8 Ag14 Ag17 51.85(3) . .
O10 Ag14 Ag17 120.67(12) . .
Ag9 Ag14 Ag17 131.98(4) . .
O33 Ag14 Ag17 90.40(13) . .
C44 Ag14 Ag17 41.5(2) . .
W1 Ag14 Ag17 58.46(2) . .
W2 Ag14 Ag17 113.12(2) . .
C52 Ag14 Ag17 110.8(2) . .
C43 Ag14 O48 62.3(3) . .
C49 Ag14 O48 149.4(3) . .
O36 Ag14 O48 48.07(19) . .
O9 Ag14 O48 46.71(18) . .
C50 Ag14 O48 126.0(3) . .
Ag8 Ag14 O48 92.61(11) . .
O10 Ag14 O48 97.48(16) . .
Ag9 Ag14 O48 166.58(11) . .
O33 Ag14 O48 104.19(15) . .
C44 Ag14 O48 58.1(2) . .
W1 Ag14 O48 26.87(11) . .
W2 Ag14 O48 76.82(11) . .
C52 Ag14 O48 84.7(2) . .
Ag17 Ag14 O48 40.90(11) . .
C43 Ag14 C51 100.8(4) . .
C49 Ag14 C51 44.7(4) . .
O36 Ag14 C51 89.4(3) . .
O9 Ag14 C51 147.6(3) . .
C50 Ag14 C51 19.1(3) . .
Ag8 Ag14 C51 127.3(2) . .
O10 Ag14 C51 100.9(3) . .
Ag9 Ag14 C51 85.0(2) . .
O33 Ag14 C51 142.0(3) . .
C44 Ag14 C51 87.9(3) . .
W1 Ag14 C51 116.4(2) . .
W2 Ag14 C51 85.8(2) . .
C52 Ag14 C51 23.8(3) . .
Ag17 Ag14 C51 127.3(2) . .
O48 Ag14 C51 108.2(2) . .
C43 Ag14 Nb1 90.1(3) . .
C49 Ag14 Nb1 129.1(3) . .
O36 Ag14 Nb1 84.55(15) . .
O9 Ag14 Nb1 29.93(15) . .
C50 Ag14 Nb1 153.3(3) . .
Ag8 Ag14 Nb1 62.49(3) . .
O10 Ag14 Nb1 67.92(13) . .
Ag9 Ag14 Nb1 92.03(3) . .
O33 Ag14 Nb1 30.91(11) . .
C44 Ag14 Nb1 102.5(2) . .
W1 Ag14 Nb1 61.198(19) . .
W2 Ag14 Nb1 84.29(2) . .
C52 Ag14 Nb1 154.21(19) . .
Ag17 Ag14 Nb1 61.97(2) . .
O48 Ag14 Nb1 74.55(11) . .
C51 Ag14 Nb1 168.8(2) . .
C43 Ag14 Ag18 158.3(3) . .
C49 Ag14 Ag18 31.6(3) . .
O36 Ag14 Ag18 84.38(16) . .
O9 Ag14 Ag18 116.55(15) . .
C50 Ag14 Ag18 45.8(3) . .
Ag8 Ag14 Ag18 132.11(4) . .
O10 Ag14 Ag18 47.54(12) . .
Ag9 Ag14 Ag18 51.72(3) . .
O33 Ag14 Ag18 82.23(13) . .
C44 Ag14 Ag18 148.9(2) . .
W1 Ag14 Ag18 111.48(3) . .
W2 Ag14 Ag18 56.93(2) . .
C52 Ag14 Ag18 74.4(2) . .
Ag17 Ag14 Ag18 168.20(3) . .
O48 Ag14 Ag18 132.35(11) . .
C51 Ag14 Ag18 61.3(2) . .
Nb1 Ag14 Ag18 108.59(3) . .
C43 Ag14 O49 143.7(3) . .
C49 Ag14 O49 63.9(3) . .
O36 Ag14 O49 45.32(18) . .
O9 Ag14 O49 95.54(18) . .
C50 Ag14 O49 59.1(3) . .
Ag8 Ag14 O49 168.04(12) . .
O10 Ag14 O49 44.09(17) . .
Ag9 Ag14 O49 92.34(10) . .
O33 Ag14 O49 98.80(17) . .
C44 Ag14 O49 128.8(2) . .
W1 Ag14 O49 76.01(10) . .
W2 Ag14 O49 25.74(10) . .
C52 Ag14 O49 56.5(3) . .
Ag17 Ag14 O49 132.65(10) . .
O48 Ag14 O49 92.10(15) . .
C51 Ag14 O49 61.1(3) . .
Nb1 Ag14 O49 108.38(11) . .
Ag18 Ag14 O49 40.77(10) . .
C43 Ag14 Nb2 140.1(3) . .
C49 Ag14 Nb2 81.2(3) . .
O36 Ag14 Nb2 81.28(15) . .
O9 Ag14 Nb2 67.04(15) . .
C50 Ag14 Nb2 102.2(3) . .
Ag8 Ag14 Nb2 97.88(3) . .
O10 Ag14 Nb2 27.69(14) . .
Ag9 Ag14 Nb2 60.55(3) . .
O33 Ag14 Nb2 29.06(13) . .
C44 Ag14 Nb2 154.0(2) . .
W1 Ag14 Nb2 83.60(2) . .
W2 Ag14 Nb2 58.07(2) . .
C52 Ag14 Nb2 125.4(2) . .
Ag17 Ag14 Nb2 113.34(3) . .
O48 Ag14 Nb2 109.38(12) . .
C51 Ag14 Nb2 118.1(2) . .
Nb1 Ag14 Nb2 51.66(2) . .
Ag18 Ag14 Nb2 56.93(2) . .
O49 Ag14 Nb2 70.18(11) . .
C61 Ag15 C55 123.7(5) . .
C61 Ag15 O11 152.8(3) . .
C55 Ag15 O11 83.4(4) . .
C61 Ag15 O37 106.5(3) . .
C55 Ag15 O37 106.2(4) . .
O11 Ag15 O37 58.5(2) . .
C61 Ag15 O12 82.9(3) . .
C55 Ag15 O12 153.1(4) . .
O11 Ag15 O12 69.83(18) . .
O37 Ag15 O12 57.7(2) . .
C61 Ag15 C56 108.8(4) . .
C55 Ag15 C56 24.7(4) . .
O11 Ag15 C56 95.7(3) . .
O37 Ag15 C56 94.7(3) . .
O12 Ag15 C56 152.4(3) . .
C61 Ag15 Ag11 46.3(3) . .
C55 Ag15 Ag11 113.2(3) . .
O11 Ag15 Ag11 129.66(15) . .
O37 Ag15 Ag11 140.37(15) . .
O12 Ag15 Ag11 87.04(15) . .
C56 Ag15 Ag11 119.4(2) . .
C61 Ag15 O34 106.7(4) . .
C55 Ag15 O34 111.0(4) . .
O11 Ag15 O34 59.3(2) . .
O37 Ag15 O34 100.22(19) . .
O12 Ag15 O34 57.57(18) . .
C56 Ag15 O34 135.4(3) . .
Ag11 Ag15 O34 70.43(13) . .
C61 Ag15 Ag10 112.5(3) . .
C55 Ag15 Ag10 43.5(3) . .
O11 Ag15 Ag10 88.20(12) . .
O37 Ag15 Ag10 140.12(15) . .
O12 Ag15 Ag10 134.46(15) . .
C56 Ag15 Ag10 65.2(3) . .
Ag11 Ag15 Ag10 76.96(4) . .
O34 Ag15 Ag10 76.89(11) . .
C61 Ag15 C62 14.9(4) . .
C55 Ag15 C62 119.3(4) . .
O11 Ag15 C62 151.1(2) . .
O37 Ag15 C62 95.9(3) . .
O12 Ag15 C62 85.5(3) . .
C56 Ag15 C62 100.0(4) . .
Ag11 Ag15 C62 60.9(2) . .
O34 Ag15 C62 119.7(3) . .
Ag10 Ag15 C62 120.4(2) . .
C61 Ag15 W3 137.5(3) . .
C55 Ag15 W3 85.4(3) . .
O11 Ag15 W3 30.86(14) . .
O37 Ag15 W3 31.16(15) . .
O12 Ag15 W3 70.37(14) . .
C56 Ag15 W3 85.1(2) . .
Ag11 Ag15 W3 154.19(4) . .
O34 Ag15 W3 86.53(13) . .
Ag10 Ag15 W3 109.78(3) . .
C62 Ag15 W3 126.8(2) . .
C61 Ag15 W4 86.3(3) . .
C55 Ag15 W4 136.6(3) . .
O11 Ag15 W4 69.93(12) . .
O37 Ag15 W4 30.51(15) . .
O12 Ag15 W4 30.18(15) . .
C56 Ag15 W4 123.5(2) . .
Ag11 Ag15 W4 110.24(3) . .
O34 Ag15 W4 84.55(11) . .
Ag10 Ag15 W4 156.59(4) . .
C62 Ag15 W4 81.17(19) . .
W3 Ag15 W4 54.256(15) . .
C61 Ag15 Ag20 34.5(3) . .
C55 Ag15 Ag20 158.2(3) . .
O11 Ag15 Ag20 118.38(13) . .
O37 Ag15 Ag20 87.08(15) . .
O12 Ag15 Ag20 48.62(14) . .
C56 Ag15 Ag20 140.2(3) . .
Ag11 Ag15 Ag20 54.05(3) . .
O34 Ag15 Ag20 82.72(13) . .
Ag10 Ag15 Ag20 130.84(4) . .
C62 Ag15 Ag20 40.5(2) . .
W3 Ag15 Ag20 113.07(3) . .
W4 Ag15 Ag20 59.02(2) . .
C61 Ag15 Nb2 138.8(4) . .
C55 Ag15 Nb2 88.2(3) . .
O11 Ag15 Nb2 30.33(14) . .
O37 Ag15 Nb2 85.20(15) . .
O12 Ag15 Nb2 70.13(14) . .
C56 Ag15 Nb2 109.3(3) . .
Ag11 Ag15 Nb2 100.32(4) . .
O34 Ag15 Nb2 32.38(13) . .
Ag10 Ag15 Nb2 71.29(3) . .
C62 Ag15 Nb2 150.5(2) . .
W3 Ag15 Nb2 60.94(2) . .
W4 Ag15 Nb2 85.39(2) . .
Ag20 Ag15 Nb2 110.49(3) . .
C61 Ag15 Ag19 154.8(3) . .
C55 Ag15 Ag19 31.1(3) . .
O11 Ag15 Ag19 52.29(12) . .
O37 Ag15 Ag19 87.14(15) . .
O12 Ag15 Ag19 122.06(14) . .
C56 Ag15 Ag19 47.8(3) . .
Ag11 Ag15 Ag19 130.16(4) . .
O34 Ag15 Ag19 91.11(13) . .
Ag10 Ag15 Ag19 53.53(3) . .
C62 Ag15 Ag19 147.7(2) . .
W3 Ag15 Ag19 59.33(2) . .
W4 Ag15 Ag19 113.59(3) . .
Ag20 Ag15 Ag19 170.67(3) . .
Nb2 Ag15 Ag19 61.69(3) . .
C61 Ag15 C60 88.2(5) . .
C55 Ag15 C60 64.1(4) . .
O11 Ag15 C60 104.1(4) . .
O37 Ag15 C60 67.8(4) . .
O12 Ag15 C60 119.0(3) . .
C56 Ag15 C60 39.9(3) . .
Ag11 Ag15 C60 126.1(4) . .
O34 Ag15 C60 163.4(4) . .
Ag10 Ag15 C60 104.5(2) . .
C62 Ag15 C60 74.3(4) . .
W3 Ag15 C60 77.4(4) . .
W4 Ag15 C60 89.3(3) . .
Ag20 Ag15 C60 107.2(3) . .
Nb2 Ag15 C60 131.8(4) . .
Ag19 Ag15 C60 77.2(3) . .
C61 Ag15 O50 142.1(4) . .
C55 Ag15 O50 61.7(3) . .
O11 Ag15 O50 45.02(18) . .
O37 Ag15 O50 46.14(17) . .
O12 Ag15 O50 95.84(17) . .
C56 Ag15 O50 59.3(2) . .
Ag11 Ag15 O50 171.33(11) . .
O34 Ag15 O50 104.24(17) . .
Ag10 Ag15 O50 95.31(10) . .
C62 Ag15 O50 127.4(3) . .
W3 Ag15 O50 25.85(10) . .
W4 Ag15 O50 75.39(9) . .
Ag20 Ag15 O50 133.19(10) . .
Nb2 Ag15 O50 73.16(12) . .
Ag19 Ag15 O50 41.83(10) . .
C60 Ag15 O50 59.2(4) . .
C61 Ag15 Nb3 87.4(3) . .
C55 Ag15 Nb3 140.7(3) . .
O11 Ag15 Nb3 69.29(14) . .
O37 Ag15 Nb3 83.61(15) . .
O12 Ag15 Nb3 29.49(15) . .
C56 Ag15 Nb3 163.3(3) . .
Ag11 Ag15 Nb3 69.27(3) . .
O34 Ag15 Nb3 30.36(12) . .
Ag10 Ag15 Nb3 105.93(4) . .
C62 Ag15 Nb3 96.7(2) . .
W3 Ag15 Nb3 84.98(2) . .
W4 Ag15 Nb3 59.31(2) . .
Ag20 Ag15 Nb3 56.44(3) . .
Nb2 Ag15 Nb3 54.06(2) . .
Ag19 Ag15 Nb3 115.57(3) . .
C60 Ag15 Nb3 148.5(3) . .
O50 Ag15 Nb3 109.81(11) . .
C61 Ag15 C57 96.6(4) . .
C55 Ag15 C57 42.2(4) . .
O11 Ag15 C57 104.3(3) . .
O37 Ag15 C57 86.4(3) . .
O12 Ag15 C57 141.7(3) . .
C56 Ag15 C57 17.5(3) . .
Ag11 Ag15 C57 120.0(3) . .
O34 Ag15 C57 152.7(2) . .
Ag10 Ag15 C57 81.1(2) . .
C62 Ag15 C57 85.5(3) . .
W3 Ag15 C57 85.8(2) . .
W4 Ag15 C57 111.6(2) . .
Ag20 Ag15 C57 124.3(2) . .
Nb2 Ag15 C57 123.9(2) . .
Ag19 Ag15 C57 62.5(2) . .
C60 Ag15 C57 23.4(3) . .
O50 Ag15 C57 61.7(3) . .
Nb3 Ag15 C57 169.9(2) . .
C61 Ag15 O51 62.9(3) . .
C55 Ag15 O51 141.2(4) . .
O11 Ag15 O51 95.27(16) . .
O37 Ag15 O51 45.15(18) . .
O12 Ag15 O51 43.85(18) . .
C56 Ag15 O51 118.6(3) . .
Ag11 Ag15 O51 97.49(12) . .
O34 Ag15 O51 101.14(16) . .
Ag10 Ag15 O51 174.44(12) . .
C62 Ag15 O51 55.9(2) . .
W3 Ag15 O51 75.12(11) . .
W4 Ag15 O51 25.67(11) . .
Ag20 Ag15 O51 43.60(11) . .
Nb2 Ag15 O51 109.88(11) . .
Ag19 Ag15 O51 131.96(12) . .
C60 Ag15 O51 78.9(3) . .
O50 Ag15 O51 90.21(15) . .
Nb3 Ag15 O51 71.43(12) . .
C57 Ag15 O51 102.2(2) . .
C73 Ag16 C67 118.9(4) . .
C73 Ag16 O38 113.0(3) . .
C67 Ag16 O38 109.7(3) . .
C73 Ag16 O14 83.7(4) . .
C67 Ag16 O14 156.8(3) . .
O38 Ag16 O14 60.79(19) . .
C73 Ag16 O13 154.3(3) . .
C67 Ag16 O13 85.8(3) . .
O38 Ag16 O13 59.2(2) . .
O14 Ag16 O13 71.1(2) . .
C73 Ag16 C74 24.6(3) . .
C67 Ag16 C74 104.1(4) . .
O38 Ag16 C74 104.2(3) . .
O14 Ag16 C74 98.9(3) . .
O13 Ag16 C74 163.1(3) . .
C73 Ag16 Ag12 105.1(3) . .
C67 Ag16 Ag12 47.0(3) . .
O38 Ag16 Ag12 141.84(17) . .
O14 Ag16 Ag12 126.16(13) . .
O13 Ag16 Ag12 86.29(14) . .
C74 Ag16 Ag12 110.5(2) . .
C73 Ag16 O35 104.4(3) . .
C67 Ag16 O35 108.8(3) . .
O38 Ag16 O35 100.01(19) . .
O14 Ag16 O35 56.65(18) . .
O13 Ag16 O35 57.34(18) . .
C74 Ag16 O35 129.0(3) . .
Ag12 Ag16 O35 69.88(13) . .
C73 Ag16 Ag13 42.4(3) . .
C67 Ag16 Ag13 114.0(3) . .
O38 Ag16 Ag13 136.33(16) . .
O14 Ag16 Ag13 78.57(14) . .
O13 Ag16 Ag13 123.79(13) . .
C74 Ag16 Ag13 65.0(2) . .
Ag12 Ag16 Ag13 74.92(3) . .
O35 Ag16 Ag13 66.45(14) . .
C73 Ag16 C68 118.3(4) . .
C67 Ag16 C68 17.6(3) . .
O38 Ag16 C68 95.8(3) . .
O14 Ag16 C68 153.9(3) . .
O13 Ag16 C68 87.4(3) . .
C74 Ag16 C68 98.0(3) . .
Ag12 Ag16 C68 64.6(2) . .
O35 Ag16 C68 123.4(3) . .
Ag13 Ag16 C68 126.8(2) . .
C73 Ag16 W6 89.2(3) . .
C67 Ag16 W6 142.2(3) . .
O38 Ag16 W6 32.51(15) . .
O14 Ag16 W6 32.15(12) . .
O13 Ag16 W6 72.39(14) . .
C74 Ag16 W6 91.8(2) . .
Ag12 Ag16 W6 153.59(4) . .
O35 Ag16 W6 85.28(13) . .
Ag13 Ag16 W6 103.83(3) . .
C68 Ag16 W6 127.8(2) . .
C73 Ag16 Ag21 154.3(3) . .
C67 Ag16 Ag21 36.8(3) . .
O38 Ag16 Ag21 88.97(17) . .
O14 Ag16 Ag21 120.04(15) . .
O13 Ag16 Ag21 49.17(14) . .
C74 Ag16 Ag21 140.2(2) . .
Ag12 Ag16 Ag21 54.04(3) . .
O35 Ag16 Ag21 83.57(14) . .
Ag13 Ag16 Ag21 127.45(4) . .
C68 Ag16 Ag21 42.6(2) . .
W6 Ag16 Ag21 116.04(3) . .
C73 Ag16 W5 143.4(3) . .
C67 Ag16 W5 89.3(3) . .
O38 Ag16 W5 30.65(16) . .
O14 Ag16 W5 72.51(14) . .
O13 Ag16 W5 31.87(12) . .
C74 Ag16 W5 132.9(2) . .
Ag12 Ag16 W5 111.33(4) . .
O35 Ag16 W5 85.56(13) . .
Ag13 Ag16 W5 147.74(4) . .
C68 Ag16 W5 81.5(2) . .
W6 Ag16 W5 56.045(17) . .
Ag21 Ag16 W5 60.40(2) . .
C73 Ag16 O53 65.2(3) . .
C67 Ag16 O53 144.2(3) . .
O38 Ag16 O53 48.6(2) . .
O14 Ag16 O53 47.14(16) . .
O13 Ag16 O53 99.41(18) . .
C74 Ag16 O53 64.5(2) . .
Ag12 Ag16 O53 167.30(11) . .
O35 Ag16 O53 103.57(16) . .
Ag13 Ag16 O53 92.54(11) . .
C68 Ag16 O53 126.7(2) . .
W6 Ag16 O53 27.36(11) . .
Ag21 Ag16 O53 137.50(11) . .
W5 Ag16 O53 78.21(11) . .
C73 Ag16 Ag22 32.8(3) . .
C67 Ag16 Ag22 151.4(3) . .
O38 Ag16 Ag22 88.18(17) . .
O14 Ag16 Ag22 51.67(15) . .
O13 Ag16 Ag22 122.75(14) . .
C74 Ag16 Ag22 48.5(2) . .
Ag12 Ag16 Ag22 126.87(4) . .
O35 Ag16 Ag22 88.88(14) . .
Ag13 Ag16 Ag22 52.01(3) . .
C68 Ag16 Ag22 145.9(2) . .
W6 Ag16 Ag22 58.87(2) . .
Ag21 Ag16 Ag22 171.35(4) . .
W5 Ag16 Ag22 114.91(3) . .
O53 Ag16 Ag22 40.76(11) . .
C73 Ag16 Nb3 134.8(3) . .
C67 Ag16 Nb3 90.6(3) . .
O38 Ag16 Nb3 83.75(15) . .
O14 Ag16 Nb3 68.08(14) . .
O13 Ag16 Nb3 28.83(12) . .
C74 Ag16 Nb3 159.4(2) . .
Ag12 Ag16 Nb3 69.19(3) . .
O35 Ag16 Nb3 30.52(14) . .
Ag13 Ag16 Nb3 96.02(3) . .
C68 Ag16 Nb3 100.0(2) . .
W6 Ag16 Nb3 84.90(3) . .
Ag21 Ag16 Nb3 57.45(3) . .
W5 Ag16 Nb3 60.18(2) . .
O53 Ag16 Nb3 111.01(11) . .
Ag22 Ag16 Nb3 114.09(3) . .
C73 Ag16 O52 149.4(3) . .
C67 Ag16 O52 64.9(3) . .
O38 Ag16 O52 46.63(19) . .
O14 Ag16 O52 98.55(18) . .
O13 Ag16 O52 44.99(16) . .
C74 Ag16 O52 127.0(2) . .
Ag12 Ag16 O52 98.08(11) . .
O35 Ag16 O52 102.13(17) . .
Ag13 Ag16 O52 167.99(11) . .
C68 Ag16 O52 55.4(2) . .
W6 Ag16 O52 77.98(10) . .
Ag21 Ag16 O52 44.15(10) . .
W5 Ag16 O52 26.17(10) . .
O53 Ag16 O52 93.92(15) . .
Ag22 Ag16 O52 134.50(10) . .
Nb3 Ag16 O52 72.19(10) . .
C73 Ag16 C75 41.6(3) . .
C67 Ag16 C75 91.7(3) . .
O38 Ag16 C75 98.1(2) . .
O14 Ag16 C75 110.1(2) . .
O13 Ag16 C75 154.3(2) . .
C74 Ag16 C75 17.0(3) . .
Ag12 Ag16 C75 110.50(19) . .
O35 Ag16 C75 145.9(2) . .
Ag13 Ag16 C75 80.50(18) . .
C68 Ag16 C75 82.9(3) . .
W6 Ag16 C75 95.02(19) . .
Ag21 Ag16 C75 125.50(19) . .
W5 Ag16 C75 122.65(18) . .
O53 Ag16 C75 68.4(2) . .
Ag22 Ag16 C75 63.04(19) . .
Nb3 Ag16 C75 176.40(18) . .
O52 Ag16 C75 111.3(2) . .
C73 Ag16 Nb1 86.2(3) . .
C67 Ag16 Nb1 138.9(3) . .
O38 Ag16 Nb1 85.64(14) . .
O14 Ag16 Nb1 29.06(12) . .
O13 Ag16 Nb1 69.33(13) . .
C74 Ag16 Nb1 108.7(2) . .
Ag12 Ag16 Nb1 97.50(3) . .
O35 Ag16 Nb1 30.07(13) . .
Ag13 Ag16 Nb1 61.68(3) . .
C68 Ag16 Nb1 152.0(2) . .
W6 Ag16 Nb1 60.84(2) . .
Ag21 Ag16 Nb1 109.67(3) . .
W5 Ag16 Nb1 86.07(3) . .
O53 Ag16 Nb1 74.25(9) . .
Ag22 Ag16 Nb1 61.97(2) . .
Nb3 Ag16 Nb1 52.24(2) . .
O52 Ag16 Nb1 110.55(10) . .
C75 Ag16 Nb1 124.69(19) . .
C73 Ag16 C77 58.2(3) . .
C67 Ag16 C77 92.1(3) . .
O38 Ag16 C77 77.9(3) . .
O14 Ag16 C77 105.3(3) . .
O13 Ag16 C77 133.0(2) . .
C74 Ag16 C77 34.8(3) . .
Ag12 Ag16 C77 124.7(2) . .
O35 Ag16 C77 158.2(3) . .
Ag13 Ag16 C77 99.8(2) . .
C68 Ag16 C77 78.3(3) . .
W6 Ag16 C77 81.7(2) . .
Ag21 Ag16 C77 117.9(2) . .
W5 Ag16 C77 101.3(2) . .
O53 Ag16 C77 58.6(2) . .
Ag22 Ag16 C77 69.4(2) . .
Nb3 Ag16 C77 161.3(2) . .
O52 Ag16 C77 92.2(2) . .
C75 Ag16 C77 21.3(3) . .
Nb1 Ag16 C77 128.9(2) . .
C79 Ag17 C43 168.0(4) . .
C79 Ag17 C44 142.7(4) . .
C43 Ag17 C44 29.0(4) . .
C79 Ag17 O48 101.6(3) . .
C43 Ag17 O48 86.9(3) . .
C44 Ag17 O48 83.4(3) . .
C79 Ag17 C80 26.7(3) . .
C43 Ag17 C80 142.9(4) . .
C44 Ag17 C80 129.8(4) . .
O48 Ag17 C80 127.7(3) . .
C79 Ag17 O9 112.0(3) . .
C43 Ag17 O9 79.6(3) . .
C44 Ag17 O9 102.0(3) . .
O48 Ag17 O9 58.2(2) . .
C80 Ag17 O9 127.3(3) . .
C79 Ag17 Ag8 133.5(3) . .
C43 Ag17 Ag8 45.1(3) . .
C44 Ag17 Ag8 69.7(3) . .
O48 Ag17 Ag8 117.81(15) . .
C80 Ag17 Ag8 112.0(2) . .
O9 Ag17 Ag8 73.79(12) . .
C79 Ag17 Ag23 42.2(3) . .
C43 Ag17 Ag23 145.4(3) . .
C44 Ag17 Ag23 128.8(3) . .
O48 Ag17 Ag23 59.37(13) . .
C80 Ag17 Ag23 68.7(2) . .
O9 Ag17 Ag23 87.58(12) . .
Ag8 Ag17 Ag23 156.95(4) . .
C79 Ag17 O45 94.8(3) . .
C43 Ag17 O45 89.5(3) . .
C44 Ag17 O45 117.4(3) . .
O48 Ag17 O45 113.3(2) . .
C80 Ag17 O45 88.0(3) . .
O9 Ag17 O45 55.68(19) . .
Ag8 Ag17 O45 48.66(11) . .
Ag23 Ag17 O45 109.45(11) . .
C79 Ag17 C45 121.6(4) . .
C43 Ag17 C45 50.6(4) . .
C44 Ag17 C45 21.6(4) . .
O48 Ag17 C45 82.4(3) . .
C80 Ag17 C45 114.1(4) . .
O9 Ag17 C45 118.4(3) . .
Ag8 Ag17 C45 88.9(2) . .
Ag23 Ag17 C45 112.3(2) . .
O45 Ag17 C45 137.5(3) . .
C79 Ag17 Ag22 37.9(3) . .
C43 Ag17 Ag22 147.4(3) . .
C44 Ag17 Ag22 169.9(3) . .
O48 Ag17 Ag22 106.63(15) . .
C80 Ag17 Ag22 44.6(2) . .
O9 Ag17 Ag22 82.76(13) . .
Ag8 Ag17 Ag22 103.61(4) . .
Ag23 Ag17 Ag22 59.70(3) . .
O45 Ag17 Ag22 57.94(12) . .
C45 Ag17 Ag22 158.1(2) . .
C79 Ag17 C47 99.9(5) . .
C43 Ag17 C47 70.5(5) . .
C44 Ag17 C47 43.0(5) . .
O48 Ag17 C47 96.4(5) . .
C80 Ag17 C47 90.3(4) . .
O9 Ag17 C47 141.9(4) . .
Ag8 Ag17 C47 99.2(5) . .
Ag23 Ag17 C47 103.8(5) . .
O45 Ag17 C47 143.4(6) . .
C45 Ag17 C47 23.8(4) . .
Ag22 Ag17 C47 134.4(3) . .
C79 Ag17 W1 104.4(3) . .
C43 Ag17 W1 86.9(3) . .
C44 Ag17 W1 96.2(3) . .
O48 Ag17 W1 26.68(17) . .
C80 Ag17 W1 129.8(2) . .
O9 Ag17 W1 32.10(13) . .
Ag8 Ag17 W1 101.04(3) . .
Ag23 Ag17 W1 66.47(2) . .
O45 Ag17 W1 86.60(13) . .
C45 Ag17 W1 102.8(3) . .
Ag22 Ag17 W1 92.48(3) . .
C47 Ag17 W1 121.1(4) . .
C79 Ag17 Ag14 158.1(3) . .
C43 Ag17 Ag14 33.5(3) . .
C44 Ag17 Ag14 58.0(3) . .
O48 Ag17 Ag14 69.58(14) . .
C80 Ag17 Ag14 158.5(2) . .
O9 Ag17 Ag14 46.17(11) . .
Ag8 Ag17 Ag14 48.44(3) . .
Ag23 Ag17 Ag14 124.87(4) . .
O45 Ag17 Ag14 72.02(13) . .
C45 Ag17 Ag14 78.0(2) . .
Ag22 Ag17 Ag14 123.68(4) . .
C47 Ag17 Ag14 101.0(3) . .
W1 Ag17 Ag14 58.53(2) . .
C79 Ag17 C81 43.7(3) . .
C43 Ag17 C81 125.8(3) . .
C44 Ag17 C81 116.1(3) . .
O48 Ag17 C81 143.1(2) . .
C80 Ag17 C81 17.1(3) . .
O9 Ag17 C81 136.0(2) . .
Ag8 Ag17 C81 98.69(19) . .
Ag23 Ag17 C81 85.18(17) . .
O45 Ag17 C81 86.3(2) . .
C45 Ag17 C81 104.5(3) . .
Ag22 Ag17 C81 56.38(18) . .
C47 Ag17 C81 81.7(4) . .
W1 Ag17 C81 146.41(17) . .
Ag14 Ag17 C81 147.13(19) . .
C79 Ag17 Nb1 100.8(3) . .
C43 Ag17 Nb1 88.0(3) . .
C44 Ag17 Nb1 116.4(3) . .
O48 Ag17 Nb1 87.06(17) . .
C80 Ag17 Nb1 104.9(2) . .
O9 Ag17 Nb1 29.94(14) . .
Ag8 Ag17 Nb1 60.39(3) . .
Ag23 Ag17 Nb1 96.75(3) . .
O45 Ag17 Nb1 26.21(13) . .
C45 Ag17 Nb1 137.5(2) . .
Ag22 Ag17 Nb1 63.96(3) . .
C47 Ag17 Nb1 157.9(4) . .
W1 Ag17 Nb1 60.39(2) . .
Ag14 Ag17 Nb1 59.74(2) . .
C81 Ag17 Nb1 108.4(2) . .
C79 Ag17 C84 60.7(4) . .
C43 Ag17 C84 107.6(4) . .
C44 Ag17 C84 93.9(4) . .
O48 Ag17 C84 144.4(4) . .
C80 Ag17 C84 36.9(3) . .
O9 Ag17 C84 154.7(3) . .
Ag8 Ag17 C84 93.9(3) . .
Ag23 Ag17 C84 97.7(3) . .
O45 Ag17 C84 99.5(3) . .
C45 Ag17 C84 82.5(4) . .
Ag22 Ag17 C84 78.8(2) . .
C47 Ag17 C84 60.7(4) . .
W1 Ag17 C84 164.2(3) . .
Ag14 Ag17 C84 137.2(3) . .
C81 Ag17 C84 22.4(3) . .
Nb1 Ag17 C84 124.8(3) . .
C79 Ag17 O15 77.6(3) . .
C43 Ag17 O15 114.2(3) . .
C44 Ag17 O15 124.2(3) . .
O48 Ag17 O15 44.04(19) . .
C80 Ag17 O15 101.7(2) . .
O9 Ag17 O15 41.07(15) . .
Ag8 Ag17 O15 113.75(10) . .
Ag23 Ag17 O15 46.51(10) . .
O45 Ag17 O15 79.08(16) . .
C45 Ag17 O15 126.4(3) . .
Ag22 Ag17 O15 65.03(10) . .
C47 Ag17 O15 136.7(5) . .
W1 Ag17 O15 28.57(10) . .
Ag14 Ag17 O15 82.67(10) . .
C81 Ag17 O15 117.9(2) . .
Nb1 Ag17 O15 56.54(10) . .
C84 Ag17 O15 138.2(3) . .
C79 Ag17 C46 117.2(5) . .
C43 Ag17 C46 59.5(4) . .
C44 Ag17 C46 34.4(4) . .
O48 Ag17 C46 61.0(4) . .
C80 Ag17 C46 121.3(4) . .
O9 Ag17 C46 106.3(4) . .
Ag8 Ag17 C46 103.5(3) . .
Ag23 Ag17 C46 94.6(3) . .
O45 Ag17 C46 147.9(4) . .
C45 Ag17 C46 22.1(4) . .
Ag22 Ag17 C46 152.8(3) . .
C47 Ag17 C46 37.6(5) . .
W1 Ag17 C46 83.8(3) . .
Ag14 Ag17 C46 76.9(4) . .
C81 Ag17 C46 117.5(4) . .
Nb1 Ag17 C46 133.5(4) . .
C84 Ag17 C46 97.9(4) . .
O15 Ag17 C46 104.8(3) . .
C79 Ag17 Ag13 69.4(3) . .
C43 Ag17 Ag13 112.9(3) . .
C44 Ag17 Ag13 137.3(3) . .
O48 Ag17 Ag13 124.20(16) . .
C80 Ag17 Ag13 62.0(2) . .
O9 Ag17 Ag13 74.22(14) . .
Ag8 Ag17 Ag13 68.43(3) . .
Ag23 Ag17 Ag13 93.82(3) . .
O45 Ag17 Ag13 26.43(12) . .
C45 Ag17 Ag13 150.6(3) . .
Ag22 Ag17 Ag13 35.19(2) . .
C47 Ag17 Ag13 139.1(5) . .
W1 Ag17 Ag13 99.76(3) . .
Ag14 Ag17 Ag13 98.44(3) . .
C81 Ag17 Ag13 63.1(2) . .
Nb1 Ag17 Ag13 45.34(2) . .
C84 Ag17 Ag13 80.7(3) . .
O15 Ag17 Ag13 81.24(10) . .
C46 Ag17 Ag13 171.6(3) . .
C85 Ag18 C49 167.8(4) . .
C85 Ag18 C86 28.6(4) . .
C49 Ag18 C86 140.4(4) . .
C85 Ag18 O49 97.0(3) . .
C49 Ag18 O49 91.7(3) . .
C86 Ag18 O49 124.5(3) . .
C85 Ag18 C50 149.5(4) . .
C49 Ag18 C50 25.6(4) . .
C86 Ag18 C50 137.7(4) . .
O49 Ag18 C50 78.4(3) . .
C85 Ag18 O10 110.9(3) . .
C49 Ag18 O10 81.0(3) . .
C86 Ag18 O10 129.2(3) . .
O49 Ag18 O10 58.9(2) . .
C50 Ag18 O10 92.7(3) . .
C85 Ag18 Ag9 135.2(3) . .
C49 Ag18 Ag9 42.1(3) . .
C86 Ag18 Ag9 111.7(3) . .
O49 Ag18 Ag9 122.69(16) . .
C50 Ag18 Ag9 66.8(2) . .
O10 Ag18 Ag9 78.24(15) . .
C85 Ag18 O46 92.1(3) . .
C49 Ag18 O46 91.7(3) . .
C86 Ag18 O46 86.2(3) . .
O49 Ag18 O46 116.21(18) . .
C50 Ag18 O46 117.2(3) . .
O10 Ag18 O46 58.97(17) . .
Ag9 Ag18 O46 53.88(14) . .
C85 Ag18 Ag24 37.4(3) . .
C49 Ag18 Ag24 151.2(3) . .
C86 Ag18 Ag24 65.7(3) . .
O49 Ag18 Ag24 59.82(17) . .
C50 Ag18 Ag24 131.1(2) . .
O10 Ag18 Ag24 86.89(15) . .
Ag9 Ag18 Ag24 157.75(4) . .
O46 Ag18 Ag24 104.21(14) . .
C85 Ag18 Ag19 37.8(3) . .
C49 Ag18 Ag19 147.3(3) . .
C86 Ag18 Ag19 46.9(3) . .
O49 Ag18 Ag19 103.28(17) . .
C50 Ag18 Ag19 172.7(2) . .
O10 Ag18 Ag19 82.33(14) . .
Ag9 Ag18 Ag19 106.78(4) . .
O46 Ag18 Ag19 55.62(14) . .
Ag24 Ag18 Ag19 54.27(3) . .
C85 Ag18 C89 72.1(4) . .
C49 Ag18 C89 96.0(3) . .
C86 Ag18 C89 44.9(4) . .
O49 Ag18 C89 148.7(3) . .
C50 Ag18 C89 96.1(3) . .
O10 Ag18 C89 152.4(3) . .
Ag9 Ag18 C89 81.3(3) . .
O46 Ag18 C89 93.9(3) . .
Ag24 Ag18 C89 106.4(3) . .
Ag19 Ag18 C89 86.1(2) . .
C85 Ag18 C87 49.2(3) . .
C49 Ag18 C87 119.7(3) . .
C86 Ag18 C87 20.7(3) . .
O49 Ag18 C87 142.5(3) . .
C50 Ag18 C87 121.1(3) . .
O10 Ag18 C87 139.9(2) . .
Ag9 Ag18 C87 94.8(2) . .
O46 Ag18 C87 84.9(2) . .
Ag24 Ag18 C87 85.9(2) . .
Ag19 Ag18 C87 61.7(2) . .
C89 Ag18 C87 25.2(3) . .
C85 Ag18 W2 102.6(3) . .
C49 Ag18 W2 89.0(2) . .
C86 Ag18 W2 130.4(3) . .
O49 Ag18 W2 27.12(15) . .
C50 Ag18 W2 87.0(2) . .
O10 Ag18 W2 31.99(14) . .
Ag9 Ag18 W2 104.78(3) . .
O46 Ag18 W2 89.34(11) . .
Ag24 Ag18 W2 67.75(2) . .
Ag19 Ag18 W2 91.49(3) . .
C89 Ag18 W2 173.9(3) . .
C87 Ag18 W2 150.8(2) . .
C85 Ag18 Nb2 100.7(3) . .
C49 Ag18 Nb2 88.1(3) . .
C86 Ag18 Nb2 106.5(3) . .
O49 Ag18 Nb2 88.55(15) . .
C50 Ag18 Nb2 109.3(2) . .
O10 Ag18 Nb2 31.06(14) . .
Ag9 Ag18 Nb2 64.04(3) . .
O46 Ag18 Nb2 28.03(10) . .
Ag24 Ag18 Nb2 94.86(3) . .
Ag19 Ag18 Nb2 63.88(3) . .
C89 Ag18 Nb2 121.9(3) . .
C87 Ag18 Nb2 110.7(2) . .
W2 Ag18 Nb2 61.49(2) . .
C85 Ag18 Ag14 160.1(3) . .
C49 Ag18 Ag14 32.0(2) . .
C86 Ag18 Ag14 162.6(3) . .
O49 Ag18 Ag14 71.37(16) . .
C50 Ag18 Ag14 45.9(2) . .
O10 Ag18 Ag14 49.39(14) . .
Ag9 Ag18 Ag14 51.58(3) . .
O46 Ag18 Ag14 79.48(13) . .
Ag24 Ag18 Ag14 127.29(3) . .
Ag19 Ag18 Ag14 127.60(3) . .
C89 Ag18 Ag14 126.0(3) . .
C87 Ag18 Ag14 145.8(2) . .
W2 Ag18 Ag14 59.67(2) . .
Nb2 Ag18 Ag14 63.90(3) . .
C85 Ag18 C51 133.9(4) . .
C49 Ag18 C51 42.3(4) . .
C86 Ag18 C51 130.1(3) . .
O49 Ag18 C51 70.3(3) . .
C50 Ag18 C51 16.7(3) . .
O10 Ag18 C51 100.0(2) . .
Ag9 Ag18 C51 83.1(2) . .
O46 Ag18 C51 133.7(3) . .
Ag24 Ag18 C51 116.1(2) . .
Ag19 Ag18 C51 170.1(2) . .
C89 Ag18 C51 95.7(3) . .
C87 Ag18 C51 118.5(3) . .
W2 Ag18 C51 85.71(19) . .
Nb2 Ag18 C51 122.3(2) . .
Ag14 Ag18 C51 58.5(2) . .
C85 Ag18 C54 112.1(4) . .
C49 Ag18 C54 62.4(4) . .
C86 Ag18 C54 109.7(4) . .
O49 Ag18 C54 73.0(3) . .
C50 Ag18 C54 37.5(3) . .
O10 Ag18 C54 117.6(2) . .
Ag9 Ag18 C54 99.7(3) . .
O46 Ag18 C54 153.4(3) . .
Ag24 Ag18 C54 101.8(3) . .
Ag19 Ag18 C54 149.8(2) . .
C89 Ag18 C54 83.9(3) . .
C87 Ag18 C54 102.4(3) . .
W2 Ag18 C54 95.5(2) . .
Nb2 Ag18 C54 143.8(2) . .
Ag14 Ag18 C54 80.5(2) . .
C51 Ag18 C54 22.2(3) . .
C85 Ag18 O16 77.7(3) . .
C49 Ag18 O16 114.4(3) . .
C86 Ag18 O16 104.0(3) . .
O49 Ag18 O16 42.86(18) . .
C50 Ag18 O16 114.4(2) . .
O10 Ag18 O16 38.96(18) . .
Ag9 Ag18 O16 116.28(10) . .
O46 Ag18 O16 78.95(15) . .
Ag24 Ag18 O16 48.06(10) . .
Ag19 Ag18 O16 64.61(10) . .
C89 Ag18 O16 148.7(3) . .
C87 Ag18 O16 123.6(2) . .
W2 Ag18 O16 27.45(10) . .
Nb2 Ag18 O16 55.90(10) . .
Ag14 Ag18 O16 82.98(10) . .
C51 Ag18 O16 111.3(2) . .
C54 Ag18 O16 115.7(2) . .
C85 Ag18 Ag3 96.8(3) . .
C49 Ag18 Ag3 82.2(3) . .
C86 Ag18 Ag3 80.1(3) . .
O49 Ag18 Ag3 138.02(15) . .
C50 Ag18 Ag3 106.8(2) . .
O10 Ag18 Ag3 79.17(14) . .
Ag9 Ag18 Ag3 40.11(2) . .
O46 Ag18 Ag3 23.91(11) . .
Ag24 Ag18 Ag3 121.05(3) . .
Ag19 Ag18 Ag3 67.14(3) . .
C89 Ag18 Ag3 73.2(3) . .
C87 Ag18 Ag3 71.2(2) . .
W2 Ag18 Ag3 110.95(2) . .
Nb2 Ag18 Ag3 49.92(2) . .
Ag14 Ag18 Ag3 82.82(3) . .
C51 Ag18 Ag3 122.7(2) . .
C54 Ag18 Ag3 135.4(3) . .
O16 Ag18 Ag3 102.86(10) . .
C85 Ag18 Ag10 67.2(3) . .
C49 Ag18 Ag10 114.3(3) . .
C86 Ag18 Ag10 60.5(3) . .
O49 Ag18 Ag10 124.94(16) . .
C50 Ag18 Ag10 139.5(2) . .
O10 Ag18 Ag10 77.55(14) . .
Ag9 Ag18 Ag10 72.76(3) . .
O46 Ag18 Ag10 26.16(13) . .
Ag24 Ag18 Ag10 88.03(3) . .
Ag19 Ag18 Ag10 34.10(2) . .
C89 Ag18 Ag10 78.8(2) . .
C87 Ag18 Ag10 62.8(2) . .
W2 Ag18 Ag10 102.23(2) . .
Nb2 Ag18 Ag10 48.03(2) . .
Ag14 Ag18 Ag10 105.64(3) . .
C51 Ag18 Ag10 155.8(2) . .
C54 Ag18 Ag10 162.0(2) . .
O16 Ag18 Ag10 82.14(10) . .
Ag3 Ag18 Ag10 33.089(17) . .
C55 Ag19 C85 169.2(4) . .
C55 Ag19 C86 141.6(4) . .
C85 Ag19 C86 27.8(4) . .
C55 Ag19 O50 88.8(3) . .
C85 Ag19 O50 101.2(3) . .
C86 Ag19 O50 128.5(3) . .
C55 Ag19 C56 24.3(4) . .
C85 Ag19 C56 155.1(4) . .
C86 Ag19 C56 142.6(4) . .
O50 Ag19 C56 76.7(3) . .
C55 Ag19 O11 79.7(3) . .
C85 Ag19 O11 109.2(3) . .
C86 Ag19 O11 125.6(3) . .
O50 Ag19 O11 56.6(2) . .
C56 Ag19 O11 90.7(3) . .
C55 Ag19 O46 89.1(4) . .
C85 Ag19 O46 90.9(3) . .
C86 Ag19 O46 84.7(3) . .
O50 Ag19 O46 112.25(19) . .
C56 Ag19 O46 113.1(3) . .
O11 Ag19 O46 56.45(16) . .
C55 Ag19 Ag10 41.0(4) . .
C85 Ag19 Ag10 132.6(3) . .
C86 Ag19 Ag10 108.8(3) . .
O50 Ag19 Ag10 120.98(15) . .
C56 Ag19 Ag10 63.8(3) . .
O11 Ag19 Ag10 80.82(13) . .
O46 Ag19 Ag10 55.33(13) . .
C55 Ag19 Ag24 147.6(3) . .
C85 Ag19 Ag24 41.6(3) . .
C86 Ag19 Ag24 68.8(3) . .
O50 Ag19 Ag24 59.77(15) . .
C56 Ag19 Ag24 128.0(3) . .
O11 Ag19 Ag24 88.15(13) . .
O46 Ag19 Ag24 109.03(13) . .
Ag10 Ag19 Ag24 164.19(5) . .
C55 Ag19 Ag18 144.2(4) . .
C85 Ag19 Ag18 37.0(3) . .
C86 Ag19 Ag18 45.3(3) . .
O50 Ag19 Ag18 104.33(16) . .
C56 Ag19 Ag18 167.9(3) . .
O11 Ag19 Ag18 80.28(13) . .
O46 Ag19 Ag18 55.11(14) . .
Ag10 Ag19 Ag18 106.47(4) . .
Ag24 Ag19 Ag18 60.15(3) . .
C55 Ag19 C88 97.6(4) . .
C85 Ag19 C88 71.8(3) . .
C86 Ag19 C88 44.1(3) . .
O50 Ag19 C88 168.7(3) . .
C56 Ag19 C88 105.6(3) . .
O11 Ag19 C88 133.7(3) . .
O46 Ag19 C88 77.3(3) . .
Ag10 Ag19 C88 69.1(2) . .
Ag24 Ag19 C88 112.2(2) . .
Ag18 Ag19 C88 75.8(2) . .
C55 Ag19 C87 121.4(4) . .
C85 Ag19 C87 47.9(3) . .
C86 Ag19 C87 20.2(3) . .
O50 Ag19 C87 147.0(2) . .
C56 Ag19 C87 125.1(3) . .
O11 Ag19 C87 135.7(2) . .
O46 Ag19 C87 83.5(2) . .
Ag10 Ag19 C87 92.0(2) . .
Ag24 Ag19 C87 88.0(2) . .
Ag18 Ag19 C87 59.9(2) . .
C88 Ag19 C87 24.2(3) . .
C55 Ag19 W3 87.3(3) . .
C85 Ag19 W3 103.4(3) . .
C86 Ag19 W3 129.8(3) . .
O50 Ag19 W3 25.56(15) . .
C56 Ag19 W3 85.5(2) . .
O11 Ag19 W3 31.45(13) . .
O46 Ag19 W3 86.70(10) . .
Ag10 Ag19 W3 106.15(3) . .
Ag24 Ag19 W3 67.82(2) . .
Ag18 Ag19 W3 90.77(3) . .
C88 Ag19 W3 163.2(3) . .
C87 Ag19 W3 149.3(2) . .
C55 Ag19 Ag15 33.9(3) . .
C85 Ag19 Ag15 154.4(3) . .
C86 Ag19 Ag15 154.2(3) . .
O50 Ag19 Ag15 70.94(15) . .
C56 Ag19 Ag15 48.9(3) . .
O11 Ag19 Ag15 45.82(13) . .
O46 Ag19 Ag15 71.03(13) . .
Ag10 Ag19 Ag15 50.11(3) . .
Ag24 Ag19 Ag15 126.68(3) . .
Ag18 Ag19 Ag15 119.68(4) . .
C88 Ag19 Ag15 119.2(2) . .
C87 Ag19 Ag15 141.7(2) . .
W3 Ag19 Ag15 58.895(19) . .
C55 Ag19 Nb2 88.0(4) . .
C85 Ag19 Nb2 96.8(3) . .
C86 Ag19 Nb2 102.2(3) . .
O50 Ag19 Nb2 85.36(16) . .
C56 Ag19 Nb2 107.6(3) . .
O11 Ag19 Nb2 30.10(13) . .
O46 Ag19 Nb2 26.89(10) . .
Ag10 Ag19 Nb2 68.46(3) . .
Ag24 Ag19 Nb2 96.42(3) . .
Ag18 Ag19 Nb2 60.76(3) . .
C88 Ag19 Nb2 104.1(2) . .
C87 Ag19 Nb2 107.0(2) . .
W3 Ag19 Nb2 59.81(2) . .
Ag15 Ag19 Nb2 58.93(3) . .
C55 Ag19 C57 39.3(4) . .
C85 Ag19 C57 141.1(4) . .
C86 Ag19 C57 136.9(4) . .
O50 Ag19 C57 70.0(3) . .
C56 Ag19 C57 15.0(4) . .
O11 Ag19 C57 97.4(2) . .
O46 Ag19 C57 127.9(3) . .
Ag10 Ag19 C57 78.3(2) . .
Ag24 Ag19 C57 114.6(2) . .
Ag18 Ag19 C57 174.1(2) . .
C88 Ag19 C57 109.4(3) . .
C87 Ag19 C57 124.0(3) . .
W3 Ag19 C57 84.6(2) . .
Ag15 Ag19 C57 60.6(2) . .
Nb2 Ag19 C57 119.2(2) . .
C55 Ag19 C59 59.7(4) . .
C85 Ag19 C59 119.5(4) . .
C86 Ag19 C59 118.5(4) . .
O50 Ag19 C59 71.1(3) . .
C56 Ag19 C59 35.9(3) . .
O11 Ag19 C59 113.4(2) . .
O46 Ag19 C59 148.8(3) . .
Ag10 Ag19 C59 95.4(2) . .
Ag24 Ag19 C59 99.4(3) . .
Ag18 Ag19 C59 156.1(2) . .
C88 Ag19 C59 104.1(3) . .
C87 Ag19 C59 110.8(3) . .
W3 Ag19 C59 92.3(2) . .
Ag15 Ag19 C59 81.8(2) . .
Nb2 Ag19 C59 139.3(2) . .
C57 Ag19 C59 21.6(3) . .
C55 Ag19 O16 113.1(3) . .
C85 Ag19 O16 77.4(3) . .
C86 Ag19 O16 102.7(3) . .
O50 Ag19 O16 41.79(19) . .
C56 Ag19 O16 112.7(2) . .
O11 Ag19 O16 39.45(16) . .
O46 Ag19 O16 78.78(15) . .
Ag10 Ag19 O16 119.67(10) . .
Ag24 Ag19 O16 48.72(10) . .
Ag18 Ag19 O16 64.66(10) . .
C88 Ag19 O16 140.4(3) . .
C87 Ag19 O16 121.9(2) . .
W3 Ag19 O16 27.36(10) . .
Ag15 Ag19 O16 81.33(10) . .
Nb2 Ag19 O16 55.21(10) . .
C57 Ag19 O16 110.2(2) . .
C59 Ag19 O16 112.7(3) . .
C55 Ag19 N6 111.0(4) . .
C85 Ag19 N6 72.4(4) . .
C86 Ag19 N6 88.7(4) . .
O50 Ag19 N6 54.4(3) . .
C56 Ag19 N6 87.0(4) . .
O11 Ag19 N6 109.5(3) . .
O46 Ag19 N6 154.0(3) . .
Ag10 Ag19 N6 149.6(2) . .
Ag24 Ag19 N6 45.5(2) . .
Ag18 Ag19 N6 103.5(2) . .
C88 Ag19 N6 114.3(3) . .
C87 Ag19 N6 98.6(3) . .
W3 Ag19 N6 78.3(2) . .
Ag15 Ag19 N6 116.9(2) . .
Nb2 Ag19 N6 133.3(2) . .
C57 Ag19 N6 72.1(3) . .
C59 Ag19 N6 54.2(3) . .
O16 Ag19 N6 78.2(3) . .
C55 Ag19 Ag3 75.2(4) . .
C85 Ag19 Ag3 100.3(3) . .
C86 Ag19 Ag3 82.7(3) . .
O50 Ag19 Ag3 133.26(15) . .
C56 Ag19 Ag3 98.7(3) . .
O11 Ag19 Ag3 77.21(13) . .
O46 Ag19 Ag3 26.94(12) . .
Ag10 Ag19 Ag3 34.91(3) . .
Ag24 Ag19 Ag3 131.33(4) . .
Ag18 Ag19 Ag3 71.64(3) . .
C88 Ag19 Ag3 57.8(2) . .
C87 Ag19 Ag3 72.7(2) . .
W3 Ag19 Ag3 108.65(3) . .
Ag15 Ag19 Ag3 71.79(3) . .
Nb2 Ag19 Ag3 51.16(2) . .
C57 Ag19 Ag3 113.2(2) . .
C59 Ag19 Ag3 129.1(3) . .
O16 Ag19 Ag3 105.43(10) . .
N6 Ag19 Ag3 171.3(2) . .
C91 Ag20 C61 162.2(4) . .
C91 Ag20 C62 137.6(4) . .
C61 Ag20 C62 29.7(4) . .
C91 Ag20 O12 115.8(3) . .
C61 Ag20 O12 81.8(3) . .
C62 Ag20 O12 102.4(3) . .
C91 Ag20 O47 88.7(3) . .
C61 Ag20 O47 98.3(4) . .
C62 Ag20 O47 127.0(3) . .
O12 Ag20 O47 62.0(2) . .
C91 Ag20 O51 104.9(3) . .
C61 Ag20 O51 86.3(3) . .
C62 Ag20 O51 79.9(3) . .
O12 Ag20 O51 57.7(2) . .
O47 Ag20 O51 118.1(2) . .
C91 Ag20 C92 22.1(4) . .
C61 Ag20 C92 142.6(4) . .
C62 Ag20 C92 128.8(4) . .
O12 Ag20 C92 128.7(3) . .
O47 Ag20 C92 82.5(3) . .
O51 Ag20 C92 126.4(3) . .
C91 Ag20 Ag25 44.0(3) . .
C61 Ag20 Ag25 144.8(3) . .
C62 Ag20 Ag25 123.2(3) . .
O12 Ag20 Ag25 90.06(12) . .
O47 Ag20 Ag25 107.93(13) . .
O51 Ag20 Ag25 60.87(14) . .
C92 Ag20 Ag25 65.8(2) . .
C91 Ag20 Ag11 131.9(3) . .
C61 Ag20 Ag11 43.0(3) . .
C62 Ag20 Ag11 67.0(3) . .
O12 Ag20 Ag11 83.86(12) . .
O47 Ag20 Ag11 61.30(13) . .
O51 Ag20 Ag11 121.90(14) . .
C92 Ag20 Ag11 111.4(2) . .
Ag25 Ag20 Ag11 169.18(5) . .
C91 Ag20 Ag21 38.8(3) . .
C61 Ag20 Ag21 151.9(3) . .
C62 Ag20 Ag21 174.5(3) . .
O12 Ag20 Ag21 82.67(15) . .
O47 Ag20 Ag21 53.64(13) . .
O51 Ag20 Ag21 104.79(15) . .
C92 Ag20 Ag21 46.0(3) . .
Ag25 Ag20 Ag21 58.18(3) . .
Ag11 Ag20 Ag21 111.98(4) . .
C91 Ag20 C66 93.1(5) . .
C61 Ag20 C66 72.7(5) . .
C62 Ag20 C66 44.5(4) . .
O12 Ag20 C66 140.8(4) . .
O47 Ag20 C66 149.7(6) . .
O51 Ag20 C66 90.7(5) . .
C92 Ag20 C66 87.8(4) . .
Ag25 Ag20 C66 93.9(5) . .
Ag11 Ag20 C66 96.4(5) . .
Ag21 Ag20 C66 131.6(3) . .
C91 Ag20 C63 116.3(4) . .
C61 Ag20 C63 52.0(4) . .
C62 Ag20 C63 22.3(3) . .
O12 Ag20 C63 117.1(3) . .
O47 Ag20 C63 147.7(2) . .
O51 Ag20 C63 76.9(3) . .
C92 Ag20 C63 112.6(3) . .
Ag25 Ag20 C63 104.4(2) . .
Ag11 Ag20 C63 86.4(2) . .
Ag21 Ag20 C63 155.1(2) . .
C66 Ag20 C63 24.8(4) . .
C91 Ag20 Nb3 100.0(3) . .
C61 Ag20 Nb3 93.7(3) . .
C62 Ag20 Nb3 122.4(3) . .
O12 Ag20 Nb3 33.61(15) . .
O47 Ag20 Nb3 28.65(14) . .
O51 Ag20 Nb3 89.62(15) . .
C92 Ag20 Nb3 102.8(3) . .
Ag25 Ag20 Nb3 98.09(3) . .
Ag11 Ag20 Nb3 71.97(3) . .
Ag21 Ag20 Nb3 61.17(3) . .
C66 Ag20 Nb3 166.4(4) . .
C63 Ag20 Nb3 143.4(2) . .
C91 Ag20 W4 110.4(3) . .
C61 Ag20 W4 86.0(3) . .
C62 Ag20 W4 93.0(3) . .
O12 Ag20 W4 30.64(14) . .
O47 Ag20 W4 91.04(14) . .
O51 Ag20 W4 27.31(15) . .
C92 Ag20 W4 131.4(2) . .
Ag25 Ag20 W4 70.78(3) . .
Ag11 Ag20 W4 106.99(3) . .
Ag21 Ag20 W4 92.43(3) . .
C66 Ag20 W4 116.4(5) . .
C63 Ag20 W4 98.2(2) . .
Nb3 Ag20 W4 62.45(2) . .
C91 Ag20 Ag15 163.9(3) . .
C61 Ag20 Ag15 32.9(3) . .
C62 Ag20 Ag15 58.3(3) . .
O12 Ag20 Ag15 49.01(13) . .
O47 Ag20 Ag15 79.07(14) . .
O51 Ag20 Ag15 72.56(14) . .
C92 Ag20 Ag15 158.7(2) . .
Ag25 Ag20 Ag15 130.54(4) . .
Ag11 Ag20 Ag15 49.59(3) . .
Ag21 Ag20 Ag15 125.60(4) . .
C66 Ag20 Ag15 102.8(3) . .
C63 Ag20 Ag15 79.0(2) . .
Nb3 Ag20 Ag15 64.46(3) . .
W4 Ag20 Ag15 60.03(2) . .
C91 Ag20 C65 113.2(5) . .
C61 Ag20 C65 61.2(5) . .
C62 Ag20 C65 34.8(4) . .
O12 Ag20 C65 104.8(3) . .
O47 Ag20 C65 158.1(4) . .
O51 Ag20 C65 57.0(3) . .
C92 Ag20 C65 118.2(4) . .
Ag25 Ag20 C65 88.5(3) . .
Ag11 Ag20 C65 101.7(3) . .
Ag21 Ag20 C65 146.2(3) . .
C66 Ag20 C65 36.6(5) . .
C63 Ag20 C65 20.7(3) . .
Nb3 Ag20 C65 137.2(3) . .
W4 Ag20 C65 80.5(3) . .
Ag15 Ag20 C65 79.2(3) . .
C91 Ag20 O13 77.8(3) . .
C61 Ag20 O13 118.4(3) . .
C62 Ag20 O13 142.6(3) . .
O12 Ag20 O13 40.26(18) . .
O47 Ag20 O13 44.99(15) . .
O51 Ag20 O13 78.73(18) . .
C92 Ag20 O13 88.4(3) . .
Ag25 Ag20 O13 70.04(9) . .
Ag11 Ag20 O13 99.76(9) . .
Ag21 Ag20 O13 42.42(10) . .
C66 Ag20 O13 163.6(5) . .
C63 Ag20 O13 154.4(3) . .
Nb3 Ag20 O13 28.20(8) . .
W4 Ag20 O13 56.18(10) . .
Ag15 Ag20 O13 86.13(9) . .
C65 Ag20 O13 135.7(3) . .
C91 Ag20 C94 57.2(3) . .
C61 Ag20 C94 107.7(3) . .
C62 Ag20 C94 102.3(4) . .
O12 Ag20 C94 142.1(3) . .
O47 Ag20 C94 80.2(3) . .
O51 Ag20 C94 155.8(2) . .
C92 Ag20 C94 35.3(3) . .
Ag25 Ag20 C94 99.77(16) . .
Ag11 Ag20 C94 79.95(16) . .
Ag21 Ag20 C94 72.23(19) . .
C66 Ag20 C94 75.4(5) . .
C63 Ag20 C94 95.9(3) . .
Nb3 Ag20 C94 108.5(2) . .
W4 Ag20 C94 164.65(19) . .
Ag15 Ag20 C94 129.34(16) . .
C65 Ag20 C94 112.0(4) . .
O13 Ag20 C94 109.7(2) . .
C91 Ag20 C93 36.0(3) . .
C61 Ag20 C93 128.8(3) . .
C62 Ag20 C93 118.7(3) . .
O12 Ag20 C93 136.6(2) . .
O47 Ag20 C93 81.5(2) . .
O51 Ag20 C93 138.9(2) . .
C92 Ag20 C93 14.0(3) . .
Ag25 Ag20 C93 79.17(15) . .
Ag11 Ag20 C93 99.17(16) . .
Ag21 Ag20 C93 55.89(18) . .
C66 Ag20 C93 82.3(4) . .
C63 Ag20 C93 106.2(3) . .
Nb3 Ag20 C93 106.15(19) . .
W4 Ag20 C93 145.11(16) . .
Ag15 Ag20 C93 148.51(16) . .
C65 Ag20 C93 116.6(4) . .
O13 Ag20 C93 97.4(2) . .
C94 Ag20 C93 21.3(2) . .
C91 Ag20 O17 84.6(3) . .
C61 Ag20 O17 112.6(3) . .
C62 Ag20 O17 119.4(3) . .
O12 Ag20 O17 38.52(14) . .
O47 Ag20 O17 80.93(16) . .
O51 Ag20 O17 42.54(18) . .
C92 Ag20 O17 104.5(2) . .
Ag25 Ag20 O17 51.57(8) . .
Ag11 Ag20 O17 122.08(9) . .
Ag21 Ag20 O17 65.87(10) . .
C66 Ag20 O17 129.4(6) . .
C63 Ag20 O17 119.5(2) . .
Nb3 Ag20 O17 56.47(9) . .
W4 Ag20 O17 27.45(10) . .
Ag15 Ag20 O17 83.23(9) . .
C65 Ag20 O17 99.3(3) . .
O13 Ag20 O17 37.11(14) . .
C94 Ag20 O17 137.5(2) . .
C93 Ag20 O17 117.87(19) . .
C91 Ag21 C67 159.6(4) . .
C91 Ag21 C68 138.0(4) . .
C67 Ag21 C68 28.2(4) . .
C91 Ag21 C92 28.5(4) . .
C67 Ag21 C92 132.5(4) . .
C68 Ag21 C92 121.3(4) . .
C91 Ag21 O13 113.9(3) . .
C67 Ag21 O13 86.5(3) . .
C68 Ag21 O13 101.8(3) . .
C92 Ag21 O13 136.9(3) . .
C91 Ag21 O52 103.5(3) . .
C67 Ag21 O52 87.9(3) . .
C68 Ag21 O52 76.7(3) . .
C92 Ag21 O52 127.4(3) . .
O13 Ag21 O52 58.27(18) . .
C91 Ag21 O47 86.9(3) . .
C67 Ag21 O47 102.9(3) . .
C68 Ag21 O47 131.1(3) . .
C92 Ag21 O47 88.5(3) . .
O13 Ag21 O47 61.11(18) . .
O52 Ag21 O47 117.36(19) . .
C91 Ag21 Ag12 133.3(3) . .
C67 Ag21 Ag12 44.1(3) . .
C68 Ag21 Ag12 70.1(3) . .
C92 Ag21 Ag12 111.1(3) . .
O13 Ag21 Ag12 82.99(14) . .
O52 Ag21 Ag12 121.40(16) . .
O47 Ag21 Ag12 62.80(16) . .
C91 Ag21 Ag25 41.5(3) . .
C67 Ag21 Ag25 147.0(3) . .
C68 Ag21 Ag25 123.2(3) . .
C92 Ag21 Ag25 68.0(3) . .
O13 Ag21 Ag25 88.64(15) . .
O52 Ag21 Ag25 62.12(16) . .
O47 Ag21 Ag25 103.06(16) . .
Ag12 Ag21 Ag25 165.77(4) . .
C91 Ag21 C70 92.5(3) . .
C67 Ag21 C70 76.6(3) . .
C68 Ag21 C70 48.4(4) . .
C92 Ag21 C70 89.3(3) . .
O13 Ag21 C70 122.2(3) . .
O52 Ag21 C70 66.2(3) . .
O47 Ag21 C70 176.5(3) . .
Ag12 Ag21 C70 115.5(2) . .
Ag25 Ag21 C70 78.7(2) . .
C91 Ag21 Ag20 38.3(3) . .
C67 Ag21 Ag20 155.2(3) . .
C68 Ag21 Ag20 176.3(3) . .
C92 Ag21 Ag20 55.8(3) . .
O13 Ag21 Ag20 81.04(15) . .
O52 Ag21 Ag20 103.22(15) . .
O47 Ag21 Ag20 52.31(16) . .
Ag12 Ag21 Ag20 112.73(3) . .
Ag25 Ag21 Ag20 54.31(3) . .
C70 Ag21 Ag20 128.1(2) . .
C91 Ag21 C69 117.1(3) . .
C67 Ag21 C69 50.6(3) . .
C68 Ag21 C69 22.5(3) . .
C92 Ag21 C69 107.1(3) . .
O13 Ag21 C69 113.3(2) . .
O52 Ag21 C69 70.3(2) . .
O47 Ag21 C69 153.4(3) . .
Ag12 Ag21 C69 91.1(2) . .
Ag25 Ag21 C69 102.8(2) . .
C70 Ag21 C69 25.9(3) . .
Ag20 Ag21 C69 154.0(2) . .
C91 Ag21 C96 72.4(4) . .
C67 Ag21 C96 88.6(4) . .
C68 Ag21 C96 84.4(3) . .
C92 Ag21 C96 44.1(4) . .
O13 Ag21 C96 155.5(3) . .
O52 Ag21 C96 145.6(3) . .
O47 Ag21 C96 96.8(3) . .
Ag12 Ag21 C96 76.8(2) . .
Ag25 Ag21 C96 108.0(2) . .
C70 Ag21 C96 79.7(3) . .
Ag20 Ag21 C96 93.9(2) . .
C69 Ag21 C96 81.2(3) . .
C91 Ag21 C93 47.9(4) . .
C67 Ag21 C93 113.4(4) . .
C68 Ag21 C93 106.2(3) . .
C92 Ag21 C93 19.4(4) . .
O13 Ag21 C93 149.4(2) . .
O52 Ag21 C93 140.6(2) . .
O47 Ag21 C93 90.8(2) . .
Ag12 Ag21 C93 95.2(2) . .
Ag25 Ag21 C93 86.1(2) . .
C70 Ag21 C93 86.2(3) . .
Ag20 Ag21 C93 71.5(2) . .
C69 Ag21 C93 97.2(3) . .
C96 Ag21 C93 24.8(3) . .
C91 Ag21 Nb3 99.9(3) . .
C67 Ag21 Nb3 97.0(3) . .
C68 Ag21 Nb3 121.9(3) . .
C92 Ag21 Nb3 112.1(2) . .
O13 Ag21 Nb3 32.13(12) . .
O52 Ag21 Nb3 88.98(14) . .
O47 Ag21 Nb3 29.04(13) . .
Ag12 Ag21 Nb3 71.01(3) . .
Ag25 Ag21 Nb3 95.89(3) . .
C70 Ag21 Nb3 154.3(2) . .
Ag20 Ag21 Nb3 61.67(3) . .
C69 Ag21 Nb3 140.5(2) . .
C96 Ag21 Nb3 125.4(2) . .
C93 Ag21 Nb3 118.72(18) . .
C91 Ag21 Ag16 162.9(3) . .
C67 Ag21 Ag16 37.1(3) . .
C68 Ag21 Ag16 58.1(3) . .
C92 Ag21 Ag16 160.5(3) . .
O13 Ag21 Ag16 49.48(15) . .
O52 Ag21 Ag16 72.16(16) . .
O47 Ag21 Ag16 80.87(15) . .
Ag12 Ag21 Ag16 49.40(3) . .
Ag25 Ag21 Ag16 130.37(4) . .
C70 Ag21 Ag16 100.4(2) . .
Ag20 Ag21 Ag16 125.47(3) . .
C69 Ag21 Ag16 77.6(2) . .
C96 Ag21 Ag16 120.8(2) . .
C93 Ag21 Ag16 143.5(2) . .
Nb3 Ag21 Ag16 63.92(3) . .
C91 Ag21 W5 108.6(3) . .
C67 Ag21 W5 89.3(3) . .
C68 Ag21 W5 90.2(3) . .
C92 Ag21 W5 137.1(3) . .
O13 Ag21 W5 31.64(12) . .
O52 Ag21 W5 26.81(14) . .
O47 Ag21 W5 90.97(13) . .
Ag12 Ag21 W5 106.62(3) . .
Ag25 Ag21 W5 70.39(3) . .
C70 Ag21 W5 92.5(2) . .
Ag20 Ag21 W5 91.13(3) . .
C69 Ag21 W5 91.71(19) . .
C96 Ag21 W5 172.2(2) . .
C93 Ag21 W5 156.2(2) . .
Nb3 Ag21 W5 62.26(2) . .
Ag16 Ag21 W5 60.03(2) . .
C91 Ag21 Ag4 88.3(3) . .
C67 Ag21 Ag4 92.6(3) . .
C68 Ag21 Ag4 117.2(3) . .
C92 Ag21 Ag4 77.1(2) . .
O13 Ag21 Ag4 84.70(12) . .
O52 Ag21 Ag4 142.88(14) . .
O47 Ag21 Ag4 27.00(13) . .
Ag12 Ag21 Ag4 48.56(2) . .
Ag25 Ag21 Ag4 119.35(3) . .
C70 Ag21 Ag4 149.5(2) . .
Ag20 Ag21 Ag4 65.11(2) . .
C69 Ag21 Ag4 134.8(2) . .
C96 Ag21 Ag4 71.5(2) . .
C93 Ag21 Ag4 71.89(18) . .
Nb3 Ag21 Ag4 54.09(2) . .
Ag16 Ag21 Ag4 86.24(3) . .
W5 Ag21 Ag4 116.06(3) . .
C91 Ag21 Ag11 63.1(3) . .
C67 Ag21 Ag11 124.2(3) . .
C68 Ag21 Ag11 150.7(3) . .
C92 Ag21 Ag11 66.0(2) . .
O13 Ag21 Ag11 77.21(13) . .
O52 Ag21 Ag11 123.69(14) . .
O47 Ag21 Ag11 24.15(15) . .
Ag12 Ag21 Ag11 80.79(3) . .
Ag25 Ag21 Ag11 86.17(3) . .
C70 Ag21 Ag11 154.6(2) . .
Ag20 Ag21 Ag11 31.95(2) . .
C69 Ag21 Ag11 165.97(19) . .
C96 Ag21 Ag11 85.8(2) . .
C93 Ag21 Ag11 72.39(18) . .
Nb3 Ag21 Ag11 46.88(2) . .
Ag16 Ag21 Ag11 104.97(3) . .
W5 Ag21 Ag11 101.54(2) . .
Ag4 Ag21 Ag11 33.656(18) . .
C91 Ag21 Ag7 121.8(3) . .
C67 Ag21 Ag7 62.4(3) . .
C68 Ag21 Ag7 90.1(3) . .
C92 Ag21 Ag7 108.5(2) . .
O13 Ag21 Ag7 69.74(13) . .
O52 Ag21 Ag7 121.34(15) . .
O47 Ag21 Ag7 41.55(16) . .
Ag12 Ag21 Ag7 21.72(2) . .
Ag25 Ag21 Ag7 144.07(3) . .
C70 Ag21 Ag7 137.0(2) . .
Ag20 Ag21 Ag7 93.07(3) . .
C69 Ag21 Ag7 111.9(2) . .
C96 Ag21 Ag7 86.7(2) . .
C93 Ag21 Ag7 98.05(19) . .
Nb3 Ag21 Ag7 50.86(2) . .
Ag16 Ag21 Ag7 53.31(2) . .
W5 Ag21 Ag7 98.95(2) . .
Ag4 Ag21 Ag7 33.687(17) . .
Ag11 Ag21 Ag7 61.780(18) . .
C73 Ag22 C79 168.7(5) . .
C73 Ag22 C80 139.7(4) . .
C79 Ag22 C80 29.2(4) . .
C73 Ag22 O53 91.7(3) . .
C79 Ag22 O53 98.2(3) . .
C80 Ag22 O53 125.4(3) . .
C73 Ag22 C74 24.2(4) . .
C79 Ag22 C74 152.4(4) . .
C80 Ag22 C74 134.7(4) . .
O53 Ag22 C74 82.4(3) . .
C73 Ag22 O14 80.5(4) . .
C79 Ag22 O14 109.3(3) . .
C80 Ag22 O14 129.8(3) . .
O53 Ag22 O14 58.35(19) . .
C74 Ag22 O14 94.6(3) . .
C73 Ag22 Ag13 43.4(3) . .
C79 Ag22 Ag13 132.0(3) . .
C80 Ag22 Ag13 110.8(2) . .
O53 Ag22 Ag13 122.10(17) . .
C74 Ag22 Ag13 66.0(2) . .
O14 Ag22 Ag13 76.55(13) . .
C73 Ag22 O45 89.3(3) . .
C79 Ag22 O45 91.8(3) . .
C80 Ag22 O45 89.4(3) . .
O53 Ag22 O45 113.0(2) . .
C74 Ag22 O45 113.5(3) . .
O14 Ag22 O45 55.90(17) . .
Ag13 Ag22 O45 50.76(13) . .
C73 Ag22 Ag23 151.3(3) . .
C79 Ag22 Ag23 38.6(3) . .
C80 Ag22 Ag23 67.2(3) . .
O53 Ag22 Ag23 59.68(16) . .
C74 Ag22 Ag23 135.4(2) . .
O14 Ag22 Ag23 85.12(14) . .
Ag13 Ag22 Ag23 153.52(4) . .
O45 Ag22 Ag23 103.02(13) . .
C73 Ag22 C81 118.1(4) . .
C79 Ag22 C81 50.7(4) . .
C80 Ag22 C81 21.7(3) . .
O53 Ag22 C81 142.5(3) . .
C74 Ag22 C81 115.1(3) . .
O14 Ag22 C81 143.2(2) . .
Ag13 Ag22 C81 95.4(2) . .
O45 Ag22 C81 90.9(2) . .
Ag23 Ag22 C81 87.9(2) . .
C73 Ag22 C82 96.5(4) . .
C79 Ag22 C82 72.9(4) . .
C80 Ag22 C82 44.1(4) . .
O53 Ag22 C82 166.3(4) . .
C74 Ag22 C82 100.7(4) . .
O14 Ag22 C82 134.0(4) . .
Ag13 Ag22 C82 70.9(3) . .
O45 Ag22 C82 78.2(4) . .
Ag23 Ag22 C82 111.3(3) . .
C81 Ag22 C82 24.7(3) . .
C73 Ag22 Ag17 145.1(3) . .
C79 Ag22 Ag17 37.0(3) . .
C80 Ag22 Ag17 48.9(3) . .
O53 Ag22 Ag17 103.27(15) . .
C74 Ag22 Ag17 169.1(2) . .
O14 Ag22 Ag17 80.92(13) . .
Ag13 Ag22 Ag17 103.25(3) . .
O45 Ag22 Ag17 55.83(13) . .
Ag23 Ag22 Ag17 54.39(3) . .
C81 Ag22 Ag17 65.9(2) . .
C82 Ag22 Ag17 76.0(4) . .
C73 Ag22 W6 89.4(3) . .
C79 Ag22 W6 101.9(3) . .
C80 Ag22 W6 130.7(3) . .
O53 Ag22 W6 26.86(15) . .
C74 Ag22 W6 91.0(2) . .
O14 Ag22 W6 31.85(11) . .
Ag13 Ag22 W6 103.89(4) . .
O45 Ag22 W6 86.25(13) . .
Ag23 Ag22 W6 66.11(2) . .
C81 Ag22 W6 152.4(2) . .
C82 Ag22 W6 163.3(4) . .
Ag17 Ag22 W6 90.26(3) . .
C73 Ag22 Ag16 34.3(3) . .
C79 Ag22 Ag16 156.1(3) . .
C80 Ag22 Ag16 163.3(2) . .
O53 Ag22 Ag16 69.02(16) . .
C74 Ag22 Ag16 48.8(2) . .
O14 Ag22 Ag16 46.92(14) . .
Ag13 Ag22 Ag16 53.45(3) . .
O45 Ag22 Ag16 76.01(13) . .
Ag23 Ag22 Ag16 123.60(4) . .
C81 Ag22 Ag16 147.7(2) . .
C82 Ag22 Ag16 123.0(3) . .
Ag17 Ag22 Ag16 124.16(4) . .
W6 Ag22 Ag16 57.52(2) . .
C73 Ag22 Nb1 86.9(3) . .
C79 Ag22 Nb1 99.0(3) . .
C80 Ag22 Nb1 107.9(3) . .
O53 Ag22 Nb1 87.11(15) . .
C74 Ag22 Nb1 108.6(2) . .
O14 Ag22 Nb1 29.99(11) . .
Ag13 Ag22 Nb1 61.83(3) . .
O45 Ag22 Nb1 26.09(13) . .
Ag23 Ag22 Nb1 92.97(3) . .
C81 Ag22 Nb1 114.9(2) . .
C82 Ag22 Nb1 104.3(4) . .
Ag17 Ag22 Nb1 62.96(3) . .
W6 Ag22 Nb1 60.26(2) . .
Ag16 Ag22 Nb1 61.49(3) . .
C73 Ag22 C83 111.3(4) . .
C79 Ag22 C83 58.1(4) . .
C80 Ag22 C83 34.9(4) . .
O53 Ag22 C83 128.8(3) . .
C74 Ag22 C83 100.1(4) . .
O14 Ag22 C83 164.3(3) . .
Ag13 Ag22 C83 104.5(2) . .
O45 Ag22 C83 112.3(3) . .
Ag23 Ag22 C83 88.2(3) . .
C81 Ag22 C83 22.0(3) . .
C82 Ag22 C83 37.5(4) . .
Ag17 Ag22 C83 83.7(3) . .
W6 Ag22 C83 151.6(2) . .
Ag16 Ag22 C83 145.6(3) . .
Nb1 Ag22 C83 136.9(2) . .
C73 Ag22 C75 38.9(3) . .
C79 Ag22 C75 138.4(3) . .
C80 Ag22 C75 126.6(3) . .
O53 Ag22 C75 78.0(2) . .
C74 Ag22 C75 14.7(3) . .
O14 Ag22 C75 103.6(2) . .
Ag13 Ag22 C75 79.75(17) . .
O45 Ag22 C75 128.2(2) . .
Ag23 Ag22 C75 123.67(17) . .
C81 Ag22 C75 110.3(3) . .
C82 Ag22 C75 101.6(4) . .
Ag17 Ag22 C75 175.16(19) . .
W6 Ag22 C75 92.71(19) . .
Ag16 Ag22 C75 60.67(19) . .
Nb1 Ag22 C75 121.87(19) . .
C83 Ag22 C75 91.9(3) . .
C73 Ag22 O15 115.2(4) . .
C79 Ag22 O15 75.9(3) . .
C80 Ag22 O15 103.7(3) . .
O53 Ag22 O15 43.00(17) . .
C74 Ag22 O15 118.8(3) . .
O14 Ag22 O15 39.87(17) . .
Ag13 Ag22 O15 115.06(10) . .
O45 Ag22 O15 77.37(16) . .
Ag23 Ag22 O15 45.39(11) . .
C81 Ag22 O15 125.1(2) . .
C82 Ag22 O15 139.3(4) . .
Ag17 Ag22 O15 63.35(10) . .
W6 Ag22 O15 27.81(10) . .
Ag16 Ag22 O15 81.36(11) . .
Nb1 Ag22 O15 55.83(9) . .
C83 Ag22 O15 132.6(3) . .
C75 Ag22 O15 119.0(2) . .
C73 Ag22 Ag8 110.9(3) . .
C79 Ag22 Ag8 68.5(3) . .
C80 Ag22 Ag8 65.8(2) . .
O53 Ag22 Ag8 121.28(15) . .
C74 Ag22 Ag8 134.4(2) . .
O14 Ag22 Ag8 72.47(12) . .
Ag13 Ag22 Ag8 68.50(3) . .
O45 Ag22 Ag8 24.33(13) . .
Ag23 Ag22 Ag8 87.96(3) . .
C81 Ag22 Ag8 71.2(2) . .
C82 Ag22 Ag8 65.8(4) . .
Ag17 Ag22 Ag8 34.76(2) . .
W6 Ag22 Ag8 97.50(2) . .
Ag16 Ag22 Ag8 100.25(3) . .
Nb1 Ag22 Ag8 43.88(2) . .
C83 Ag22 Ag8 93.2(2) . .
C75 Ag22 Ag8 148.11(17) . .
O15 Ag22 Ag8 78.87(9) . .
C73 Ag22 Ag2 77.6(3) . .
C79 Ag22 Ag2 98.4(3) . .
C80 Ag22 Ag2 82.8(2) . .
O53 Ag22 Ag2 137.71(16) . .
C74 Ag22 Ag2 99.4(2) . .
O14 Ag22 Ag2 79.46(12) . .
Ag13 Ag22 Ag2 34.13(2) . .
O45 Ag22 Ag2 28.04(13) . .
Ag23 Ag22 Ag2 124.03(3) . .
C81 Ag22 Ag2 74.8(2) . .
C82 Ag22 Ag2 55.4(4) . .
Ag17 Ag22 Ag2 70.09(2) . .
W6 Ag22 Ag2 111.25(3) . .
Ag16 Ag22 Ag2 80.55(2) . .
Nb1 Ag22 Ag2 51.97(2) . .
C83 Ag22 Ag2 92.7(2) . .
C75 Ag22 Ag2 112.24(17) . .
O15 Ag22 Ag2 105.41(9) . .
Ag8 Ag22 Ag2 36.088(16) . .
C79 Ag23 N2 167.0(4) . .
C79 Ag23 O48 96.1(3) . .
N2 Ag23 O48 92.2(3) . .
C79 Ag23 O15 109.2(3) . .
N2 Ag23 O15 83.7(3) . .
O48 Ag23 O15 57.4(2) . .
C79 Ag23 O53 89.3(3) . .
N2 Ag23 O53 97.0(3) . .
O48 Ag23 O53 111.1(2) . .
O15 Ag23 O53 56.16(19) . .
C79 Ag23 Ag17 44.3(3) . .
N2 Ag23 Ag17 143.0(3) . .
O48 Ag23 Ag17 51.78(13) . .
O15 Ag23 Ag17 82.69(12) . .
O53 Ag23 Ag17 103.44(12) . .
C79 Ag23 C99 165.8(4) . .
N2 Ag23 C99 2.0(4) . .
O48 Ag23 C99 94.2(2) . .
O15 Ag23 C99 84.6(2) . .
O53 Ag23 C99 96.1(2) . .
Ag17 Ag23 C99 145.0(2) . .
C79 Ag23 C80 5.6(4) . .
N2 Ag23 C80 161.4(3) . .
O48 Ag23 C80 100.4(2) . .
O15 Ag23 C80 114.6(2) . .
O53 Ag23 C80 91.1(2) . .
Ag17 Ag23 C80 48.78(19) . .
C99 Ag23 C80 160.2(3) . .
C79 Ag23 Ag22 41.5(3) . .
N2 Ag23 Ag22 144.3(3) . .
O48 Ag23 Ag22 105.78(14) . .
O15 Ag23 Ag22 80.78(14) . .
O53 Ag23 Ag22 47.96(13) . .
Ag17 Ag23 Ag22 65.91(3) . .
C99 Ag23 Ag22 143.1(2) . .
C80 Ag23 Ag22 43.92(19) . .
C79 Ag23 C78 96.7(4) . 2_656
N2 Ag23 C78 71.3(4) . 2_656
O48 Ag23 C78 105.5(3) . 2_656
O15 Ag23 C78 149.6(3) . 2_656
O53 Ag23 C78 142.1(3) . 2_656
Ag17 Ag23 C78 106.9(3) . 2_656
C99 Ag23 C78 71.1(4) . 2_656
C80 Ag23 C78 92.0(3) . 2_656
Ag22 Ag23 C78 129.5(3) . 2_656
C79 Ag23 W1 103.0(3) . .
N2 Ag23 W1 88.9(3) . .
O48 Ag23 W1 26.69(15) . .
O15 Ag23 W1 30.76(13) . .
O53 Ag23 W1 85.26(13) . .
Ag17 Ag23 W1 62.96(2) . .
C99 Ag23 W1 90.6(2) . .
C80 Ag23 W1 108.46(19) . .
Ag22 Ag23 W1 93.77(3) . .
C78 Ag23 W1 128.9(3) 2_656 .
C79 Ag23 W6 98.7(3) . .
N2 Ag23 W6 91.9(3) . .
O48 Ag23 W6 85.41(15) . .
O15 Ag23 W6 29.71(14) . .
O53 Ag23 W6 26.50(13) . .
Ag17 Ag23 W6 92.98(3) . .
C99 Ag23 W6 91.8(2) . .
C80 Ag23 W6 102.6(2) . .
Ag22 Ag23 W6 60.06(2) . .
C78 Ag23 W6 160.1(3) 2_656 .
W1 Ag23 W6 59.066(17) . .
C79 Ag23 C83 113.5(4) . 2_656
N2 Ag23 C83 60.9(4) . 2_656
O48 Ag23 C83 148.7(3) . 2_656
O15 Ag23 C83 100.9(3) . 2_656
O53 Ag23 C83 61.4(3) . 2_656
Ag17 Ag23 C83 155.8(2) . 2_656
C99 Ag23 C83 58.9(3) . 2_656
C80 Ag23 C83 109.8(3) . 2_656
Ag22 Ag23 C83 90.9(3) . 2_656
C78 Ag23 C83 82.1(4) 2_656 2_656
W1 Ag23 C83 128.7(3) . 2_656
W6 Ag23 C83 80.2(3) . 2_656
C79 Ag23 Ag22 85.3(3) . 2_656
N2 Ag23 Ag22 82.9(3) . 2_656
O48 Ag23 Ag22 154.77(15) . 2_656
O15 Ag23 Ag22 145.36(13) . 2_656
O53 Ag23 Ag22 94.10(13) . 2_656
Ag17 Ag23 Ag22 125.13(3) . 2_656
C99 Ag23 Ag22 81.2(2) . 2_656
C80 Ag23 Ag22 79.85(19) . 2_656
Ag22 Ag23 Ag22 91.94(3) . 2_656
C78 Ag23 Ag22 49.5(3) 2_656 2_656
W1 Ag23 Ag22 171.66(2) . 2_656
W6 Ag23 Ag22 119.38(2) . 2_656
C83 Ag23 Ag22 45.0(3) 2_656 2_656
C79 Ag23 Ag8 45.7(3) . .
N2 Ag23 Ag8 144.5(3) . .
O48 Ag23 Ag8 52.58(13) . .
O15 Ag23 Ag8 73.59(12) . .
O53 Ag23 Ag8 92.60(12) . .
Ag17 Ag23 Ag8 11.31(2) . .
C99 Ag23 Ag8 146.4(2) . .
C80 Ag23 Ag8 50.94(19) . .
Ag22 Ag23 Ag8 58.56(2) . .
C78 Ag23 Ag8 118.1(3) 2_656 .
W1 Ag23 Ag8 57.896(16) . .
W6 Ag23 Ag8 81.773(18) . .
C83 Ag23 Ag8 149.4(3) 2_656 .
Ag22 Ag23 Ag8 130.44(2) 2_656 .
C79 Ag23 Ag14 72.9(3) . .
N2 Ag23 Ag14 117.3(3) . .
O48 Ag23 Ag14 26.64(14) . .
O15 Ag23 Ag14 56.75(12) . .
O53 Ag23 Ag14 97.35(12) . .
Ag17 Ag23 Ag14 30.35(2) . .
C99 Ag23 Ag14 119.2(2) . .
C80 Ag23 Ag14 77.91(19) . .
Ag22 Ag23 Ag14 79.69(2) . .
C78 Ag23 Ag14 120.2(3) 2_656 .
W1 Ag23 Ag14 32.726(13) . .
W6 Ag23 Ag14 76.643(18) . .
C83 Ag23 Ag14 156.7(3) 2_656 .
Ag22 Ag23 Ag14 155.12(2) 2_656 .
Ag8 Ag23 Ag14 27.309(14) . .
C79 Ag23 Ag13 41.7(3) . .
N2 Ag23 Ag13 147.9(3) . .
O48 Ag23 Ag13 93.12(14) . .
O15 Ag23 Ag13 72.77(13) . .
O53 Ag23 Ag13 51.71(12) . .
Ag17 Ag23 Ag13 55.98(2) . .
C99 Ag23 Ag13 147.2(2) . .
C80 Ag23 Ag13 45.6(2) . .
Ag22 Ag23 Ag13 12.67(2) . .
C78 Ag23 Ag13 136.7(3) 2_656 .
W1 Ag23 Ag13 82.01(2) . .
W6 Ag23 Ag13 57.041(17) . .
C83 Ag23 Ag13 101.9(3) 2_656 .
Ag22 Ag23 Ag13 104.13(2) 2_656 .
Ag8 Ag23 Ag13 47.457(14) . .
Ag14 Ag23 Ag13 67.149(16) . .
C79 Ag23 Ag16 70.0(3) . .
N2 Ag23 Ag16 118.9(3) . .
O48 Ag23 Ag16 97.24(15) . .
O15 Ag23 Ag16 54.04(14) . .
O53 Ag23 Ag16 24.62(12) . .
Ag17 Ag23 Ag16 78.91(3) . .
C99 Ag23 Ag16 118.3(2) . .
C80 Ag23 Ag16 73.2(2) . .
Ag22 Ag23 Ag16 29.98(2) . .
C78 Ag23 Ag16 154.9(3) 2_656 .
W1 Ag23 Ag16 75.767(19) . .
W6 Ag23 Ag16 30.102(14) . .
C83 Ag23 Ag16 84.0(3) 2_656 .
Ag22 Ag23 Ag16 106.79(2) 2_656 .
Ag8 Ag23 Ag16 68.241(15) . .
Ag14 Ag23 Ag16 77.222(17) . .
Ag13 Ag23 Ag16 28.997(13) . .
C79 Ag23 Ag23 62.8(3) . 2_656
N2 Ag23 Ag23 108.1(3) . 2_656
O48 Ag23 Ag23 158.67(14) . 2_656
O15 Ag23 Ag23 129.60(14) . 2_656
O53 Ag23 Ag23 73.61(14) . 2_656
Ag17 Ag23 Ag23 107.06(3) . 2_656
C99 Ag23 Ag23 106.1(2) . 2_656
C80 Ag23 Ag23 58.34(19) . 2_656
Ag22 Ag23 Ag23 60.98(2) . 2_656
C78 Ag23 Ag23 76.1(3) 2_656 2_656
W1 Ag23 Ag23 154.10(3) . 2_656
W6 Ag23 Ag23 99.92(3) . 2_656
C83 Ag23 Ag23 52.4(2) 2_656 2_656
Ag22 Ag23 Ag23 30.962(14) 2_656 2_656
Ag8 Ag23 Ag23 107.40(2) . 2_656
Ag14 Ag23 Ag23 134.56(2) . 2_656
Ag13 Ag23 Ag23 73.220(19) . 2_656
Ag16 Ag23 Ag23 78.87(2) . 2_656
C85 Ag24 N3 169.7(5) . .
C85 Ag24 O50 98.1(4) . .
N3 Ag24 O50 92.3(3) . .
C85 Ag24 N6 105.9(5) . .
N3 Ag24 N6 77.8(5) . .
O50 Ag24 N6 69.9(3) . .
C85 Ag24 O49 88.9(4) . .
N3 Ag24 O49 87.9(3) . .
O50 Ag24 O49 106.58(19) . .
N6 Ag24 O49 165.1(4) . .
C85 Ag24 O16 107.0(3) . .
N3 Ag24 O16 79.0(3) . .
O50 Ag24 O16 54.11(19) . .
N6 Ag24 O16 117.5(3) . .
O49 Ag24 O16 54.09(18) . .
C85 Ag24 Ag19 45.3(3) . .
N3 Ag24 Ag19 145.0(3) . .
O50 Ag24 Ag19 52.96(12) . .
N6 Ag24 Ag19 85.3(4) . .
O49 Ag24 Ag19 104.28(14) . .
O16 Ag24 Ag19 82.10(12) . .
C85 Ag24 C101 170.6(4) . .
N3 Ag24 C101 2.4(4) . .
O50 Ag24 C101 91.1(2) . .
N6 Ag24 C101 75.4(5) . .
O49 Ag24 C101 90.3(3) . .
O16 Ag24 C101 80.0(2) . .
Ag19 Ag24 C101 143.6(2) . .
C85 Ag24 C86 5.8(4) . .
N3 Ag24 C86 166.4(4) . .
O50 Ag24 C86 100.3(3) . .
N6 Ag24 C86 101.6(4) . .
O49 Ag24 C86 93.3(3) . .
O16 Ag24 C86 112.6(3) . .
Ag19 Ag24 C86 47.4(2) . .
C101 Ag24 C86 166.5(3) . .
C85 Ag24 Ag18 39.7(3) . .
N3 Ag24 Ag18 137.1(3) . .
O50 Ag24 Ag18 103.54(14) . .
N6 Ag24 Ag18 145.1(4) . .
O49 Ag24 Ag18 49.40(13) . .
O16 Ag24 Ag18 78.77(13) . .
Ag19 Ag24 Ag18 65.58(3) . .
C101 Ag24 Ag18 139.5(3) . .
C86 Ag24 Ag18 44.5(2) . .
C85 Ag24 C107 117.3(5) . .
N3 Ag24 C107 68.7(5) . .
O50 Ag24 C107 57.4(4) . .
N6 Ag24 C107 17.2(4) . .
O49 Ag24 C107 149.6(3) . .
O16 Ag24 C107 100.8(4) . .
Ag19 Ag24 C107 86.5(3) . .
C101 Ag24 C107 66.3(4) . .
C86 Ag24 C107 114.0(4) . .
Ag18 Ag24 C107 151.9(3) . .
C85 Ag24 C95 88.8(4) . 1_455
N3 Ag24 C95 85.4(4) . 1_455
O50 Ag24 C95 125.4(3) . 1_455
N6 Ag24 C95 56.3(4) . 1_455
O49 Ag24 C95 127.8(3) . 1_455
O16 Ag24 C95 164.2(2) . 1_455
Ag19 Ag24 C95 110.4(2) . 1_455
C101 Ag24 C95 84.3(3) . 1_455
C86 Ag24 C95 83.2(3) . 1_455
Ag18 Ag24 C95 114.8(2) . 1_455
C107 Ag24 C95 71.3(4) . 1_455
C85 Ag24 W3 101.9(3) . .
N3 Ag24 W3 87.4(3) . .
O50 Ag24 W3 24.82(14) . .
N6 Ag24 W3 92.6(3) . .
O49 Ag24 W3 82.08(13) . .
O16 Ag24 W3 29.40(13) . .
Ag19 Ag24 W3 62.68(2) . .
C101 Ag24 W3 87.3(2) . .
C86 Ag24 W3 106.1(2) . .
Ag18 Ag24 W3 90.75(3) . .
C107 Ag24 W3 77.8(3) . .
C95 Ag24 W3 148.9(2) 1_455 .
C85 Ag24 W2 96.3(3) . .
N3 Ag24 W2 85.0(3) . .
O50 Ag24 W2 81.63(14) . .
N6 Ag24 W2 145.8(3) . .
O49 Ag24 W2 25.25(13) . .
O16 Ag24 W2 28.97(14) . .
Ag19 Ag24 W2 92.50(3) . .
C101 Ag24 W2 86.9(2) . .
C86 Ag24 W2 101.8(2) . .
Ag18 Ag24 W2 58.98(2) . .
C107 Ag24 W2 128.6(3) . .
C95 Ag24 W2 151.6(2) 1_455 .
W3 Ag24 W2 56.946(16) . .
C85 Ag24 C96 74.3(4) . 1_455
N3 Ag24 C96 96.1(3) . 1_455
O50 Ag24 C96 158.3(2) . 1_455
N6 Ag24 C96 92.3(4) . 1_455
O49 Ag24 C96 93.8(2) . 1_455
O16 Ag24 C96 147.4(2) . 1_455
Ag19 Ag24 C96 115.20(19) . 1_455
C101 Ag24 C96 96.5(3) . 1_455
C86 Ag24 C96 70.3(3) . 1_455
Ag18 Ag24 C96 83.8(2) . 1_455
C107 Ag24 C96 107.4(4) . 1_455
C95 Ag24 C96 36.2(3) 1_455 1_455
W3 Ag24 C96 174.5(2) . 1_455
W2 Ag24 C96 119.0(2) . 1_455
C85 Ag24 Ag15 71.5(3) . .
N3 Ag24 Ag15 118.6(3) . .
O50 Ag24 Ag15 28.53(13) . .
N6 Ag24 Ag15 87.6(3) . .
O49 Ag24 Ag15 95.34(13) . .
O16 Ag24 Ag15 56.14(12) . .
Ag19 Ag24 Ag15 29.23(2) . .
C101 Ag24 Ag15 117.8(2) . .
C86 Ag24 Ag15 74.8(2) . .
Ag18 Ag24 Ag15 76.45(3) . .
C107 Ag24 Ag15 80.2(3) . .
C95 Ag24 Ag15 132.6(2) 1_455 .
W3 Ag24 Ag15 33.471(13) . .
W2 Ag24 Ag15 74.968(19) . .
C96 Ag24 Ag15 144.34(19) 1_455 .
C85 Ag24 Ag10 44.0(3) . .
N3 Ag24 Ag10 146.2(3) . .
O50 Ag24 Ag10 54.37(12) . .
N6 Ag24 Ag10 93.0(3) . .
O49 Ag24 Ag10 96.42(14) . .
O16 Ag24 Ag10 76.78(12) . .
Ag19 Ag24 Ag10 7.87(2) . .
C101 Ag24 Ag10 145.3(2) . .
C86 Ag24 Ag10 47.1(2) . .
Ag18 Ag24 Ag10 59.17(2) . .
C107 Ag24 Ag10 93.2(3) . .
C95 Ag24 Ag10 116.6(2) 1_455 .
W3 Ag24 Ag10 60.281(17) . .
W2 Ag24 Ag10 85.11(2) . .
C96 Ag24 Ag10 116.86(19) 1_455 .
Ag15 Ag24 Ag10 27.776(12) . .
C85 Ag24 Ag9 39.6(3) . .
N3 Ag24 Ag9 139.9(3) . .
O50 Ag24 Ag9 92.90(14) . .
N6 Ag24 Ag9 140.5(4) . .
O49 Ag24 Ag9 52.60(13) . .
O16 Ag24 Ag9 72.27(12) . .
Ag19 Ag24 Ag9 57.03(3) . .
C101 Ag24 Ag9 142.2(2) . .
C86 Ag24 Ag9 45.2(2) . .
Ag18 Ag24 Ag9 10.65(2) . .
C107 Ag24 Ag9 143.2(3) . .
C95 Ag24 Ag9 122.3(2) 1_455 .
W3 Ag24 Ag9 81.05(2) . .
W2 Ag24 Ag9 56.663(17) . .
C96 Ag24 Ag9 93.5(2) 1_455 .
Ag15 Ag24 Ag9 65.865(16) . .
Ag10 Ag24 Ag9 50.105(15) . .
C85 Ag24 Ag14 66.9(3) . .
N3 Ag24 Ag14 112.0(3) . .
O50 Ag24 Ag14 95.25(15) . .
N6 Ag24 Ag14 163.0(3) . .
O49 Ag24 Ag14 25.95(14) . .
O16 Ag24 Ag14 54.22(13) . .
Ag19 Ag24 Ag14 78.85(3) . .
C101 Ag24 Ag14 114.3(2) . .
C86 Ag24 Ag14 72.2(2) . .
Ag18 Ag24 Ag14 28.219(19) . .
C107 Ag24 Ag14 152.3(3) . .
C95 Ag24 Ag14 135.9(2) 1_455 .
W3 Ag24 Ag14 74.571(19) . .
W2 Ag24 Ag14 30.879(13) . .
C96 Ag24 Ag14 100.1(2) 1_455 .
Ag15 Ag24 Ag14 75.537(18) . .
Ag10 Ag24 Ag14 71.061(17) . .
Ag9 Ag24 Ag14 27.926(12) . .
C91 Ag25 N4 174.6(4) . .
C91 Ag25 N5B 92.6(7) . .
N4 Ag25 N5B 86.8(7) . .
C91 Ag25 N5A 88.4(6) . .
N4 Ag25 N5A 87.7(6) . .
C91 Ag25 O51 103.0(3) . .
N4 Ag25 O51 82.3(3) . .
N5B Ag25 O51 105.9(7) . .
N5A Ag25 O51 144.8(7) . .
C91 Ag25 Ag20 46.3(3) . .
N4 Ag25 Ag20 139.0(3) . .
N5B Ag25 Ag20 104.6(6) . .
N5A Ag25 Ag20 126.0(6) . .
O51 Ag25 Ag20 56.70(13) . .
C91 Ag25 O52 97.7(4) . .
N4 Ag25 O52 79.8(3) . .
N5B Ag25 O52 144.6(6) . .
N5A Ag25 O52 106.7(6) . .
O51 Ag25 O52 104.61(19) . .
Ag20 Ag25 O52 106.97(12) . .
C91 Ag25 Ag21 44.2(3) . .
N4 Ag25 Ag21 133.3(3) . .
N5B Ag25 Ag21 129.2(7) . .
N5A Ag25 Ag21 102.6(6) . .
O51 Ag25 Ag21 108.83(14) . .
Ag20 Ag25 Ag21 67.51(3) . .
O52 Ag25 Ag21 53.55(12) . .
C91 Ag25 C92 9.7(3) . .
N4 Ag25 C92 165.5(3) . .
N5B Ag25 C92 86.3(7) . .
N5A Ag25 C92 78.8(6) . .
O51 Ag25 C92 111.9(2) . .
Ag20 Ag25 C92 55.38(19) . .
O52 Ag25 C92 98.7(3) . .
Ag21 Ag25 C92 46.6(2) . .
C91 Ag25 C103 173.1(4) . .
N4 Ag25 C103 1.7(4) . .
N5B Ag25 C103 85.6(7) . .
N5A Ag25 C103 86.0(6) . .
O51 Ag25 C103 83.8(3) . .
Ag20 Ag25 C103 140.5(2) . .
O52 Ag25 C103 80.2(3) . .
Ag21 Ag25 C103 133.6(2) . .
C92 Ag25 C103 163.8(3) . .
C91 Ag25 O17 111.6(3) . .
N4 Ag25 O17 70.7(3) . .
N5B Ag25 O17 150.1(7) . .
N5A Ag25 O17 151.1(6) . .
O51 Ag25 O17 53.03(19) . .
Ag20 Ag25 O17 82.04(10) . .
O52 Ag25 O17 51.86(18) . .
Ag21 Ag25 O17 80.54(13) . .
C92 Ag25 O17 119.8(2) . .
C103 Ag25 O17 72.2(2) . .
C91 Ag25 C105A 83.2(6) . .
N4 Ag25 C105A 94.0(5) . .
N5A Ag25 C105A 15.9(8) . .
O51 Ag25 C105A 131.6(6) . .
Ag20 Ag25 C105A 113.6(5) . .
O52 Ag25 C105A 122.2(6) . .
Ag21 Ag25 C105A 108.3(6) . .
C92 Ag25 C105A 74.5(5) . .
C103 Ag25 C105A 92.4(5) . .
O17 Ag25 C105A 163.9(5) . .
C91 Ag25 C105B 84.8(7) . .
N4 Ag25 C105B 93.7(7) . .
N5B Ag25 C105B 11.6(9) . .
O51 Ag25 C105B 116.1(8) . .
Ag20 Ag25 C105B 105.0(6) . .
O52 Ag25 C105B 137.6(7) . .
Ag21 Ag25 C105B 118.2(7) . .
C92 Ag25 C105B 77.6(7) . .
C103 Ag25 C105B 92.3(6) . .
O17 Ag25 C105B 161.2(7) . .
C91 Ag25 W4 104.2(3) . .
N4 Ag25 W4 80.2(3) . .
N5B Ag25 W4 129.8(7) . .
N5A Ag25 W4 164.9(6) . .
O51 Ag25 W4 24.59(14) . .
Ag20 Ag25 W4 62.03(3) . .
O52 Ag25 W4 80.15(13) . .
Ag21 Ag25 W4 92.31(3) . .
C92 Ag25 W4 113.89(18) . .
C103 Ag25 W4 81.9(2) . .
O17 Ag25 W4 29.27(12) . .
C105A Ag25 W4 155.8(6) . .
C105B Ag25 W4 140.5(7) . .
C91 Ag25 W5 101.9(3) . .
N4 Ag25 W5 77.9(3) . .
N5B Ag25 W5 162.7(6) . .
N5A Ag25 W5 130.5(6) . .
O51 Ag25 W5 80.21(15) . .
Ag20 Ag25 W5 92.30(3) . .
O52 Ag25 W5 24.45(12) . .
Ag21 Ag25 W5 60.74(3) . .
C92 Ag25 W5 106.7(2) . .
C103 Ag25 W5 78.9(2) . .
O17 Ag25 W5 27.98(13) . .
C105A Ag25 W5 146.3(6) . .
C105B Ag25 W5 160.8(7) . .
W4 Ag25 W5 55.703(16) . .
C91 Ag25 C70 74.0(4) . .
N4 Ag25 C70 100.7(3) . .
N5B Ag25 C70 97.8(7) . .
N5A Ag25 C70 58.8(7) . .
O51 Ag25 C70 156.3(2) . .
Ag20 Ag25 C70 116.07(16) . .
O52 Ag25 C70 53.7(2) . .
Ag21 Ag25 C70 52.40(16) . .
C92 Ag25 C70 67.7(3) . .
C103 Ag25 C70 99.6(3) . .
O17 Ag25 C70 105.4(2) . .
C105A Ag25 C70 71.9(6) . .
C105B Ag25 C70 87.3(8) . .
W4 Ag25 C70 132.22(18) . .
W5 Ag25 C70 77.54(18) . .
C91 Ag25 O12 78.6(3) . .
N4 Ag25 O12 105.3(3) . .
N5B Ag25 O12 139.9(6) . .
N5A Ag25 O12 167.0(6) . .
O51 Ag25 O12 41.39(18) . .
Ag20 Ag25 O12 42.88(9) . .
O52 Ag25 O12 75.43(15) . .
Ag21 Ag25 O12 67.98(11) . .
C92 Ag25 O12 88.1(2) . .
C103 Ag25 O12 107.0(2) . .
O17 Ag25 O12 39.19(14) . .
C105A Ag25 O12 156.4(5) . .
C105B Ag25 O12 145.2(6) . .
W4 Ag25 O12 26.94(10) . .
W5 Ag25 O12 53.87(10) . .
C70 Ag25 O12 116.5(2) . .
C91 Ag25 C105B 127.1(7) . 2_655
N4 Ag25 C105B 56.0(7) . 2_655
N5B Ag25 C105B 50.1(11) . 2_655
O51 Ag25 C105B 64.1(7) . 2_655
Ag20 Ag25 C105B 101.6(6) . 2_655
O52 Ag25 C105B 134.9(6) . 2_655
Ag21 Ag25 C105B 169.0(6) . 2_655
C92 Ag25 C105B 126.4(7) . 2_655
C103 Ag25 C105B 56.0(6) . 2_655
O17 Ag25 C105B 100.0(7) . 2_655
C105B Ag25 C105B 61.7(12) . 2_655
W4 Ag25 C105B 83.5(7) . 2_655
W5 Ag25 C105B 123.4(7) . 2_655
C70 Ag25 C105B 136.6(6) . 2_655
O12 Ag25 C105B 105.5(7) . 2_655
C91 Ag25 Ag11 45.0(3) . .
N4 Ag25 Ag11 140.1(3) . .
N5B Ag25 Ag11 109.4(6) . .
N5A Ag25 Ag11 128.2(6) . .
O51 Ag25 Ag11 58.54(13) . .
Ag20 Ag25 Ag11 5.47(2) . .
O52 Ag25 Ag11 101.61(11) . .
Ag21 Ag25 Ag11 62.61(2) . .
C92 Ag25 Ag11 54.38(19) . .
C103 Ag25 Ag11 141.8(2) . .
O17 Ag25 Ag11 79.11(10) . .
C105A Ag25 Ag11 116.8(5) . .
C105B Ag25 Ag11 109.2(6) . .
W4 Ag25 Ag11 61.204(17) . .
W5 Ag25 Ag11 87.619(19) . .
C70 Ag25 Ag11 112.22(16) . .
O12 Ag25 Ag11 40.00(9) . .
C105B Ag25 Ag11 106.6(6) 2_655 .
C91 Ag25 Ag15 72.5(3) . .
N4 Ag25 Ag15 112.6(3) . .
N5B Ag25 Ag15 117.2(6) . .
N5A Ag25 Ag15 150.4(6) . .
O51 Ag25 Ag15 32.38(13) . .
Ag20 Ag25 Ag15 27.42(2) . .
O52 Ag25 Ag15 98.24(12) . .
Ag21 Ag25 Ag15 79.53(3) . .
C92 Ag25 Ag15 81.91(18) . .
C103 Ag25 Ag15 114.2(2) . .
O17 Ag25 Ag15 58.48(11) . .
C105A Ag25 Ag15 135.3(5) . .
C105B Ag25 Ag15 122.4(7) . .
W4 Ag25 Ag15 34.838(13) . .
W5 Ag25 Ag15 76.742(18) . .
C70 Ag25 Ag15 131.87(16) . .
O12 Ag25 Ag15 22.97(10) . .
C105B Ag25 Ag15 91.4(6) 2_655 .
Ag11 Ag25 Ag15 27.549(14) . .
O2 P1 O4 111.0(4) . .
O2 P1 O3 111.0(4) . .
O4 P1 O3 111.5(4) . .
O2 P1 O1 107.8(4) . .
O4 P1 O1 107.8(4) . .
O3 P1 O1 107.5(4) . .
O5 P2 O7 112.4(4) . .
O5 P2 O6 111.5(4) . .
O7 P2 O6 111.6(4) . .
O5 P2 O8 106.1(4) . .
O7 P2 O8 107.6(3) . .
O6 P2 O8 107.3(4) . .
O45 Nb1 O33 101.5(3) . .
O45 Nb1 O9 100.1(3) . .
O33 Nb1 O9 91.3(3) . .
O45 Nb1 O35 102.3(3) . .
O33 Nb1 O35 89.9(3) . .
O9 Nb1 O35 156.9(3) . .
O45 Nb1 O14 100.8(3) . .
O33 Nb1 O14 157.6(3) . .
O9 Nb1 O14 83.2(3) . .
O35 Nb1 O14 87.0(3) . .
O45 Nb1 O1 175.2(3) . .
O33 Nb1 O1 75.3(2) . .
O9 Nb1 O1 83.6(3) . .
O35 Nb1 O1 74.4(3) . .
O14 Nb1 O1 82.5(2) . .
O45 Nb1 Ag8 42.2(2) . .
O33 Nb1 Ag8 69.1(2) . .
O9 Nb1 Ag8 74.77(19) . .
O35 Nb1 Ag8 126.75(18) . .
O14 Nb1 Ag8 129.3(2) . .
O1 Nb1 Ag8 137.42(15) . .
O45 Nb1 Ag13 44.2(2) . .
O33 Nb1 Ag13 123.1(2) . .
O9 Nb1 Ag13 130.9(2) . .
O35 Nb1 Ag13 65.5(2) . .
O14 Nb1 Ag13 75.42(19) . .
O1 Nb1 Ag13 134.67(16) . .
Ag8 Nb1 Ag13 85.53(3) . .
O45 Nb1 Ag1 94.8(2) . .
O33 Nb1 Ag1 46.8(2) . .
O9 Nb1 Ag1 137.64(18) . .
O35 Nb1 Ag1 45.66(17) . .
O14 Nb1 Ag1 132.5(2) . .
O1 Nb1 Ag1 80.46(14) . .
Ag8 Nb1 Ag1 91.28(3) . .
Ag13 Nb1 Ag1 86.03(3) . .
O45 Nb1 Ag14 86.4(2) . .
O33 Nb1 Ag14 53.9(2) . .
O9 Nb1 Ag14 43.39(17) . .
O35 Nb1 Ag14 143.80(18) . .
O14 Nb1 Ag14 126.3(2) . .
O1 Nb1 Ag14 94.43(15) . .
Ag8 Nb1 Ag14 45.45(2) . .
Ag13 Nb1 Ag14 130.52(3) . .
Ag1 Nb1 Ag14 99.11(3) . .
O45 Nb1 Ag17 52.8(2) . .
O33 Nb1 Ag17 108.2(2) . .
O9 Nb1 Ag17 48.4(2) . .
O35 Nb1 Ag17 151.0(2) . .
O14 Nb1 Ag17 84.2(2) . .
O1 Nb1 Ag17 131.36(15) . .
Ag8 Nb1 Ag17 47.23(2) . .
Ag13 Nb1 Ag17 85.46(3) . .
Ag1 Nb1 Ag17 138.15(3) . .
Ag14 Nb1 Ag17 58.28(2) . .
O45 Nb1 Ag16 90.4(2) . .
O33 Nb1 Ag16 139.9(2) . .
O9 Nb1 Ag16 124.50(17) . .
O35 Nb1 Ag16 50.04(18) . .
O14 Nb1 Ag16 41.4(2) . .
O1 Nb1 Ag16 89.93(15) . .
Ag8 Nb1 Ag16 132.52(4) . .
Ag13 Nb1 Ag16 48.13(2) . .
Ag1 Nb1 Ag16 94.57(3) . .
Ag14 Nb1 Ag16 166.15(3) . .
Ag17 Nb1 Ag16 109.41(3) . .
O46 Nb2 O11 101.8(3) . .
O46 Nb2 O10 103.4(3) . .
O11 Nb2 O10 84.8(3) . .
O46 Nb2 O33 100.4(3) . .
O11 Nb2 O33 157.8(2) . .
O10 Nb2 O33 89.6(3) . .
O46 Nb2 O34 98.6(3) . .
O11 Nb2 O34 89.4(3) . .
O10 Nb2 O34 157.9(2) . .
O33 Nb2 O34 87.7(3) . .
O46 Nb2 O1 171.2(3) . .
O11 Nb2 O1 82.7(2) . .
O10 Nb2 O1 84.4(2) . .
O33 Nb2 O1 75.3(2) . .
O34 Nb2 O1 73.7(2) . .
O46 Nb2 Ag1 79.2(2) . .
O11 Nb2 Ag1 126.38(19) . .
O10 Nb2 Ag1 148.0(2) . .
O33 Nb2 Ag1 58.9(2) . .
O34 Nb2 Ag1 39.07(18) . .
O1 Nb2 Ag1 92.10(16) . .
O46 Nb2 Ag9 47.8(2) . .
O11 Nb2 Ag9 137.54(18) . .
O10 Nb2 Ag9 77.16(19) . .
O33 Nb2 Ag9 60.95(17) . .
O34 Nb2 Ag9 119.98(17) . .
O1 Nb2 Ag9 132.11(17) . .
Ag1 Nb2 Ag9 81.97(3) . .
O46 Nb2 Ag18 55.2(2) . .
O11 Nb2 Ag18 90.29(18) . .
O10 Nb2 Ag18 48.49(17) . .
O33 Nb2 Ag18 102.03(19) . .
O34 Nb2 Ag18 153.12(17) . .
O1 Nb2 Ag18 132.82(16) . .
Ag1 Nb2 Ag18 127.57(3) . .
Ag9 Nb2 Ag18 49.34(2) . .
O46 Nb2 Ag15 86.0(2) . .
O11 Nb2 Ag15 44.67(19) . .
O10 Nb2 Ag15 129.3(2) . .
O33 Nb2 Ag15 138.3(2) . .
O34 Nb2 Ag15 50.6(2) . .
O1 Nb2 Ag15 92.21(16) . .
Ag1 Nb2 Ag15 82.59(3) . .
Ag9 Nb2 Ag15 133.29(3) . .
Ag18 Nb2 Ag15 114.74(3) . .
O46 Nb2 Ag19 52.7(2) . .
O11 Nb2 Ag19 50.39(17) . .
O10 Nb2 Ag19 87.0(2) . .
O33 Nb2 Ag19 150.85(17) . .
O34 Nb2 Ag19 105.6(2) . .
O1 Nb2 Ag19 132.92(16) . .
Ag1 Nb2 Ag19 117.30(3) . .
Ag9 Nb2 Ag19 90.11(3) . .
Ag18 Nb2 Ag19 55.36(2) . .
Ag15 Nb2 Ag19 59.38(3) . .
O46 Nb2 Ag3 31.5(2) . .
O11 Nb2 Ag3 119.89(18) . .
O10 Nb2 Ag3 127.24(18) . .
O33 Nb2 Ag3 80.31(17) . .
O34 Nb2 Ag3 73.85(16) . .
O1 Nb2 Ag3 139.82(16) . .
Ag1 Nb2 Ag3 47.77(2) . .
Ag9 Nb2 Ag3 52.63(2) . .
Ag18 Nb2 Ag3 83.10(3) . .
Ag15 Nb2 Ag3 85.17(3) . .
Ag19 Nb2 Ag3 78.87(3) . .
O47 Nb3 O13 102.7(3) . .
O47 Nb3 O35 101.0(3) . .
O13 Nb3 O35 92.6(3) . .
O47 Nb3 O12 100.8(3) . .
O13 Nb3 O12 84.8(3) . .
O35 Nb3 O12 158.1(3) . .
O47 Nb3 O34 97.4(3) . .
O13 Nb3 O34 159.3(3) . .
O35 Nb3 O34 88.3(3) . .
O12 Nb3 O34 86.7(3) . .
O47 Nb3 O1 170.9(2) . .
O13 Nb3 O1 86.1(2) . .
O35 Nb3 O1 75.8(3) . .
O12 Nb3 O1 82.4(3) . .
O34 Nb3 O1 74.1(2) . .
O47 Nb3 Ag1 77.2(2) . .
O13 Nb3 Ag1 150.5(2) . .
O35 Nb3 Ag1 59.08(17) . .
O12 Nb3 Ag1 124.55(17) . .
O34 Nb3 Ag1 40.44(19) . .
O1 Nb3 Ag1 93.91(14) . .
O47 Nb3 Ag21 52.6(2) . .
O13 Nb3 Ag21 50.2(2) . .
O35 Nb3 Ag21 103.46(19) . .
O12 Nb3 Ag21 91.52(18) . .
O34 Nb3 Ag21 149.07(19) . .
O1 Nb3 Ag21 136.25(14) . .
Ag1 Nb3 Ag21 123.83(3) . .
O47 Nb3 Ag20 50.5(3) . .
O13 Nb3 Ag20 89.6(2) . .
O35 Nb3 Ag20 150.9(2) . .
O12 Nb3 Ag20 50.9(2) . .
O34 Nb3 Ag20 99.6(2) . .
O1 Nb3 Ag20 133.26(17) . .
Ag1 Nb3 Ag20 111.02(3) . .
Ag21 Nb3 Ag20 57.15(3) . .
O47 Nb3 Ag16 92.0(2) . .
O13 Nb3 Ag16 44.4(2) . .
O35 Nb3 Ag16 52.04(18) . .
O12 Nb3 Ag16 129.18(17) . .
O34 Nb3 Ag16 140.4(2) . .
O1 Nb3 Ag16 92.56(16) . .
Ag1 Nb3 Ag16 106.20(3) . .
Ag21 Nb3 Ag16 58.63(2) . .
Ag20 Nb3 Ag16 115.68(3) . .
O47 Nb3 Ag4 28.1(2) . .
O13 Nb3 Ag4 123.9(2) . .
O35 Nb3 Ag4 81.51(19) . .
O12 Nb3 Ag4 117.86(19) . .
O34 Nb3 Ag4 76.72(18) . .
O1 Nb3 Ag4 143.22(14) . .
Ag1 Nb3 Ag4 49.38(2) . .
Ag21 Nb3 Ag4 76.93(3) . .
Ag20 Nb3 Ag4 73.36(3) . .
Ag16 Nb3 Ag4 95.86(3) . .
O47 Nb3 Ag12 51.0(2) . .
O13 Nb3 Ag12 75.1(2) . .
O35 Nb3 Ag12 60.6(2) . .
O12 Nb3 Ag12 138.29(19) . .
O34 Nb3 Ag12 122.64(19) . .
O1 Nb3 Ag12 130.84(17) . .
Ag1 Nb3 Ag12 82.93(3) . .
Ag21 Nb3 Ag12 47.68(2) . .
Ag20 Nb3 Ag12 92.20(3) . .
Ag16 Nb3 Ag12 43.29(2) . .
Ag4 Nb3 Ag12 53.47(2) . .
O48 W1 O27 98.3(3) . .
O48 W1 O15 100.2(3) . .
O27 W1 O15 89.9(3) . .
O48 W1 O9 98.0(3) . .
O27 W1 O9 163.7(3) . .
O15 W1 O9 86.6(3) . .
O48 W1 O36 100.4(3) . .
O27 W1 O36 89.7(3) . .
O15 W1 O36 159.3(3) . .
O9 W1 O36 88.0(3) . .
O48 W1 O2 174.3(2) . .
O27 W1 O2 82.6(3) . .
O15 W1 O2 85.5(3) . .
O9 W1 O2 81.2(3) . .
O36 W1 O2 73.9(3) . .
O48 W1 Ag17 43.4(2) . .
O27 W1 Ag17 139.9(2) . .
O15 W1 Ag17 87.3(2) . .
O9 W1 Ag17 55.9(2) . .
O36 W1 Ag17 106.1(2) . .
O2 W1 Ag17 136.79(16) . .
O48 W1 Ag14 81.8(2) . .
O27 W1 Ag14 135.19(18) . .
O15 W1 Ag14 134.51(19) . .
O9 W1 Ag14 48.55(18) . .
O36 W1 Ag14 47.1(2) . .
O2 W1 Ag14 93.52(14) . .
Ag17 W1 Ag14 63.01(2) . .
O48 W1 Ag23 48.8(2) . .
O27 W1 Ag23 98.4(2) . .
O15 W1 Ag23 51.4(2) . .
O9 W1 Ag23 91.8(2) . .
O36 W1 Ag23 148.9(2) . .
O2 W1 Ag23 136.73(15) . .
Ag17 W1 Ag23 50.58(2) . .
Ag14 W1 Ag23 113.49(2) . .
O49 W2 O16 102.5(3) . .
O49 W2 O28 97.7(3) . .
O16 W2 O28 87.8(3) . .
O49 W2 O36 100.5(3) . .
O16 W2 O36 156.9(3) . .
O28 W2 O36 89.5(3) . .
O49 W2 O10 97.6(3) . .
O16 W2 O10 86.5(3) . .
O28 W2 O10 164.5(3) . .
O36 W2 O10 90.1(3) . .
O49 W2 O2 173.4(3) . .
O16 W2 O2 84.0(3) . .
O28 W2 O2 83.5(2) . .
O36 W2 O2 72.9(3) . .
O10 W2 O2 81.6(2) . .
O49 W2 Ag18 46.0(2) . .
O16 W2 Ag18 91.86(17) . .
O28 W2 Ag18 142.64(19) . .
O36 W2 Ag18 103.95(18) . .
O10 W2 Ag18 52.06(18) . .
O2 W2 Ag18 133.65(15) . .
O49 W2 Ag14 84.4(3) . .
O16 W2 Ag14 138.30(19) . .
O28 W2 Ag14 132.6(2) . .
O36 W2 Ag14 44.20(19) . .
O10 W2 Ag14 51.8(2) . .
O2 W2 Ag14 90.03(17) . .
Ag18 W2 Ag14 63.39(2) . .
O49 W2 Ag24 50.1(3) . .
O16 W2 Ag24 52.80(19) . .
O28 W2 Ag24 99.3(2) . .
O36 W2 Ag24 150.0(2) . .
O10 W2 Ag24 88.6(2) . .
O2 W2 Ag24 136.29(18) . .
Ag18 W2 Ag24 53.27(2) . .
Ag14 W2 Ag24 116.56(2) . .
O50 W3 O16 100.8(3) . .
O50 W3 O29 98.3(3) . .
O16 W3 O29 88.8(3) . .
O50 W3 O11 97.9(3) . .
O16 W3 O11 86.9(3) . .
O29 W3 O11 163.8(3) . .
O50 W3 O37 100.4(3) . .
O16 W3 O37 158.7(3) . .
O29 W3 O37 89.7(3) . .
O11 W3 O37 88.7(3) . .
O50 W3 O3 174.3(3) . .
O16 W3 O3 84.8(3) . .
O29 W3 O3 82.8(3) . .
O11 W3 O3 81.2(2) . .
O37 W3 O3 73.9(3) . .
O50 W3 Ag15 83.7(2) . .
O16 W3 Ag15 133.27(19) . .
O29 W3 Ag15 137.1(2) . .
O11 W3 Ag15 46.7(2) . .
O37 W3 Ag15 48.31(19) . .
O3 W3 Ag15 91.63(16) . .
O50 W3 Ag19 43.9(2) . .
O16 W3 Ag19 89.45(17) . .
O29 W3 Ag19 140.9(2) . .
O11 W3 Ag19 54.76(18) . .
O37 W3 Ag19 104.89(18) . .
O3 W3 Ag19 135.84(16) . .
Ag15 W3 Ag19 61.77(2) . .
O50 W3 Ag24 47.0(3) . .
O16 W3 Ag24 54.1(2) . .
O29 W3 Ag24 100.2(2) . .
O11 W3 Ag24 89.89(18) . .
O37 W3 Ag24 146.7(2) . .
O3 W3 Ag24 138.51(17) . .
Ag15 W3 Ag24 111.26(2) . .
Ag19 W3 Ag24 49.51(2) . .
O51 W4 O12 98.8(3) . .
O51 W4 O17 101.4(3) . .
O12 W4 O17 87.1(3) . .
O51 W4 O37 100.9(3) . .
O12 W4 O37 91.0(3) . .
O17 W4 O37 157.6(3) . .
O51 W4 O30 97.6(3) . .
O12 W4 O30 163.2(3) . .
O17 W4 O30 86.3(3) . .
O37 W4 O30 89.3(3) . .
O51 W4 O3 174.3(3) . .
O12 W4 O3 82.0(3) . .
O17 W4 O3 84.3(3) . .
O37 W4 O3 73.4(3) . .
O30 W4 O3 82.0(3) . .
O51 W4 Ag20 49.8(2) . .
O12 W4 Ag20 49.5(2) . .
O17 W4 Ag20 90.9(2) . .
O37 W4 Ag20 104.7(2) . .
O30 W4 Ag20 146.0(2) . .
O3 W4 Ag20 131.51(16) . .
O51 W4 Ag15 85.9(2) . .
O12 W4 Ag15 49.0(2) . .
O17 W4 Ag15 136.06(19) . .
O37 W4 Ag15 47.5(2) . .
O30 W4 Ag15 136.2(2) . .
O3 W4 Ag15 90.46(14) . .
Ag20 W4 Ag15 60.95(2) . .
O51 W4 Ag25 46.4(3) . .
O12 W4 Ag25 83.60(19) . .
O17 W4 Ag25 57.0(2) . .
O37 W4 Ag25 144.8(2) . .
O30 W4 Ag25 105.51(19) . .
O3 W4 Ag25 139.27(16) . .
Ag20 W4 Ag25 47.19(2) . .
Ag15 W4 Ag25 107.97(2) . .
O52 W5 O31 99.4(3) . .
O52 W5 O17 102.3(3) . .
O31 W5 O17 91.0(3) . .
O52 W5 O38 100.0(3) . .
O31 W5 O38 90.9(3) . .
O17 W5 O38 157.0(3) . .
O52 W5 O13 96.1(3) . .
O31 W5 O13 164.5(3) . .
O17 W5 O13 86.2(3) . .
O38 W5 O13 85.9(3) . .
O52 W5 O4 172.3(3) . .
O31 W5 O4 84.0(2) . .
O17 W5 O4 84.4(3) . .
O38 W5 O4 73.0(3) . .
O13 W5 O4 80.6(2) . .
O52 W5 Ag16 83.7(2) . .
O31 W5 Ag16 132.2(2) . .
O17 W5 Ag16 135.32(18) . .
O38 W5 Ag16 42.32(19) . .
O13 W5 Ag16 49.1(2) . .
O4 W5 Ag16 88.91(17) . .
O52 W5 Ag21 48.1(2) . .
O31 W5 Ag21 147.1(2) . .
O17 W5 Ag21 91.6(2) . .
O38 W5 Ag21 99.1(2) . .
O13 W5 Ag21 48.4(2) . .
O4 W5 Ag21 128.96(14) . .
Ag16 W5 Ag21 59.57(2) . .
O52 W5 Ag25 48.6(3) . .
O31 W5 Ag25 108.8(2) . .
O17 W5 Ag25 55.2(2) . .
O38 W5 Ag25 144.2(2) . .
O13 W5 Ag25 82.0(2) . .
O4 W5 Ag25 136.83(17) . .
Ag16 W5 Ag25 108.41(2) . .
Ag21 W5 Ag25 48.87(2) . .
O53 W6 O14 98.3(3) . .
O53 W6 O15 101.3(3) . .
O14 W6 O15 87.3(3) . .
O53 W6 O32 98.4(3) . .
O14 W6 O32 163.2(3) . .
O15 W6 O32 87.3(3) . .
O53 W6 O38 99.4(3) . .
O14 W6 O38 90.6(3) . .
O15 W6 O38 159.3(3) . .
O32 W6 O38 88.8(3) . .
O53 W6 O4 173.6(3) . .
O14 W6 O4 82.6(3) . .
O15 W6 O4 85.0(3) . .
O32 W6 O4 81.1(3) . .
O38 W6 O4 74.3(3) . .
O53 W6 Ag16 82.5(2) . .
O14 W6 Ag16 51.2(2) . .
O15 W6 Ag16 138.18(18) . .
O32 W6 Ag16 133.8(2) . .
O38 W6 Ag16 46.20(19) . .
O4 W6 Ag16 93.34(16) . .
O53 W6 Ag22 43.0(2) . .
O14 W6 Ag22 56.1(2) . .
O15 W6 Ag22 90.8(2) . .
O32 W6 Ag22 139.9(2) . .
O38 W6 Ag22 105.1(2) . .
O4 W6 Ag22 138.63(14) . .
Ag16 W6 Ag22 63.61(2) . .
O53 W6 Ag23 51.5(2) . .
O14 W6 Ag23 91.7(2) . .
O15 W6 Ag23 50.0(2) . .
O32 W6 Ag23 97.0(2) . .
O38 W6 Ag23 150.7(2) . .
O4 W6 Ag23 134.91(16) . .
Ag16 W6 Ag23 117.42(2) . .
Ag22 W6 Ag23 53.83(2) . .
O54 W7 O39 99.9(3) . .
O54 W7 O18 101.7(3) . .
O39 W7 O18 158.4(3) . .
O54 W7 O21 99.2(3) . .
O39 W7 O21 91.5(3) . .
O18 W7 O21 86.3(3) . .
O54 W7 O27 98.6(3) . .
O39 W7 O27 88.9(3) . .
O18 W7 O27 86.6(3) . .
O21 W7 O27 161.9(3) . .
O54 W7 O5 173.8(3) . .
O39 W7 O5 74.1(3) . .
O18 W7 O5 84.3(3) . .
O21 W7 O5 82.6(3) . .
O27 W7 O5 80.1(3) . .
O55 W8 O19 103.3(4) . .
O55 W8 O28 99.5(3) . .
O19 W8 O28 89.9(3) . .
O55 W8 O39 99.3(4) . .
O19 W8 O39 157.1(3) . .
O28 W8 O39 90.0(3) . .
O55 W8 O22 97.3(3) . .
O19 W8 O22 85.4(3) . .
O28 W8 O22 163.3(3) . .
O39 W8 O22 88.1(3) . .
O55 W8 O5 172.2(3) . .
O19 W8 O5 84.1(3) . .
O28 W8 O5 82.7(2) . .
O39 W8 O5 73.2(3) . .
O22 W8 O5 80.8(3) . .
O56 W9 O29 97.8(3) . .
O56 W9 O19 101.6(3) . .
O29 W9 O19 88.8(3) . .
O56 W9 O40 100.0(3) . .
O29 W9 O40 90.2(3) . .
O19 W9 O40 158.4(3) . .
O56 W9 O23 98.2(3) . .
O29 W9 O23 163.6(3) . .
O19 W9 O23 84.7(3) . .
O40 W9 O23 90.4(3) . .
O56 W9 O6 173.4(3) . .
O29 W9 O6 81.7(3) . .
O19 W9 O6 85.0(3) . .
O40 W9 O6 73.5(3) . .
O23 W9 O6 82.8(3) . .
O57 W10 O30 99.5(3) . .
O57 W10 O20 102.4(3) . .
O30 W10 O20 90.0(3) . .
O57 W10 O40 99.6(3) . .
O30 W10 O40 90.6(3) . .
O20 W10 O40 157.7(3) . .
O57 W10 O24 97.5(3) . .
O30 W10 O24 162.9(3) . .
O20 W10 O24 84.5(3) . .
O40 W10 O24 88.5(3) . .
O57 W10 O6 172.4(3) . .
O30 W10 O6 81.9(3) . .
O20 W10 O6 85.1(3) . .
O40 W10 O6 72.9(3) . .
O24 W10 O6 81.6(3) . .
O58 W11 O25 98.7(3) . .
O58 W11 O20 102.1(3) . .
O25 W11 O20 87.4(3) . .
O58 W11 O41 100.5(3) . .
O25 W11 O41 91.9(3) . .
O20 W11 O41 157.3(3) . .
O58 W11 O31 98.5(3) . .
O25 W11 O31 162.7(3) . .
O20 W11 O31 86.8(3) . .
O41 W11 O31 87.2(3) . .
O58 W11 O7 173.2(3) . .
O25 W11 O7 82.8(3) . .
O20 W11 O7 84.5(3) . .
O41 W11 O7 72.8(3) . .
O31 W11 O7 80.4(3) . .
O59 W12 O32 100.0(3) . .
O59 W12 O18 101.5(3) . .
O32 W12 O18 90.9(3) . .
O59 W12 O41 100.2(3) . .
O32 W12 O41 88.9(3) . .
O18 W12 O41 158.0(3) . .
O59 W12 O26 97.6(3) . .
O32 W12 O26 162.4(3) . .
O18 W12 O26 85.2(3) . .
O41 W12 O26 88.4(3) . .
O59 W12 O7 173.6(3) . .
O32 W12 O7 81.4(3) . .
O18 W12 O7 84.7(3) . .
O41 W12 O7 73.5(3) . .
O26 W12 O7 81.1(3) . .
W15B W13A O60 111.6(7) . .
W15B W13A O44 21.0(7) . .
O60 W13A O44 100.6(4) . .
W15B W13A O26 71.3(9) . .
O60 W13A O26 101.2(3) . .
O44 W13A O26 90.8(4) . .
W15B W13A O42 102.9(9) . .
O60 W13A O42 101.5(3) . .
O44 W13A O42 88.2(4) . .
O26 W13A O42 157.0(3) . .
W15B W13A O21 141.9(6) . .
O60 W13A O21 101.7(3) . .
O44 W13A O21 157.7(3) . .
O26 W13A O21 84.9(3) . .
O42 W13A O21 87.4(3) . .
W15B W13A O8 65.7(7) . .
O60 W13A O8 172.1(3) . .
O44 W13A O8 74.4(3) . .
O26 W13A O8 85.1(3) . .
O42 W13A O8 72.5(3) . .
O21 W13A O8 83.4(3) . .
W15B W13A W13B 124.2(9) . .
O60 W13A W13B 106.9(4) . .
O44 W13A W13B 114.6(4) . .
O26 W13A W13B 137.0(3) . .
O42 W13A W13B 29.3(3) . .
O21 W13A W13B 58.2(3) . .
O8 W13A W13B 70.6(3) . .
O42 W13B O22 123.0(9) . .
O42 W13B W14A 66.2(7) . .
O22 W13B W14A 57.4(4) . .
O42 W13B O21 102.9(8) . .
O22 W13B O21 103.7(5) . .
W14A W13B O21 126.6(5) . .
O42 W13B W13A 52.8(6) . .
O22 W13B W13A 126.6(5) . .
W14A W13B W13A 98.2(4) . .
O21 W13B W13A 50.1(3) . .
W14B W14A O61 105.8(6) . .
W14B W14A O22 141.9(5) . .
O61 W14A O22 102.9(3) . .
W14B W14A O23 64.2(5) . .
O61 W14A O23 101.9(3) . .
O22 W14A O23 85.9(3) . .
W14B W14A O42 108.0(5) . .
O61 W14A O42 101.5(3) . .
O22 W14A O42 89.9(3) . .
O23 W14A O42 156.5(3) . .
W14B W14A O43 24.9(4) . .
O61 W14A O43 99.8(3) . .
O22 W14A O43 157.3(3) . .
O23 W14A O43 89.0(3) . .
O42 W14A O43 86.0(3) . .
W14B W14A W13B 137.1(6) . .
O61 W14A W13B 102.9(4) . .
O22 W14A W13B 55.9(3) . .
O23 W14A W13B 138.1(3) . .
O42 W14A W13B 34.4(3) . .
O43 W14A W13B 119.0(4) . .
W14B W14A O8 70.0(5) . .
O61 W14A O8 170.7(3) . .
O22 W14A O8 84.5(3) . .
O23 W14A O8 83.9(3) . .
O42 W14A O8 72.7(3) . .
O43 W14A O8 72.9(3) . .
W13B W14A O8 76.6(3) . .
O43 W14B W14A 104.9(13) . .
O43 W14B O23 171.1(15) . .
W14A W14B O23 67.6(6) . .
O43 W14B W15A 54.8(10) . .
W14A W14B W15A 125.7(7) . .
O23 W14B W15A 133.2(7) . .
O43 W14B O8 96.7(12) . .
W14A W14B O8 71.8(6) . .
O23 W14B O8 85.7(6) . .
W15A W14B O8 63.3(4) . .
O43 W14B O24 95.2(12) . .
W14A W14B O24 141.6(8) . .
O23 W14B O24 93.7(6) . .
W15A W14B O24 46.1(3) . .
O8 W14B O24 73.7(4) . .
O62 W15A O24 102.8(3) . .
O62 W15A O43 101.9(4) . .
O24 W15A O43 91.8(3) . .
O62 W15A O25 102.9(3) . .
O24 W15A O25 85.3(3) . .
O43 W15A O25 155.1(3) . .
O62 W15A O44 101.6(4) . .
O24 W15A O44 155.2(3) . .
O43 W15A O44 87.5(4) . .
O25 W15A O44 85.1(4) . .
O62 W15A W14B 116.4(5) . .
O24 W15A W14B 73.9(4) . .
O43 W15A W14B 21.2(3) . .
O25 W15A W14B 138.5(4) . .
O44 W15A W14B 99.0(4) . .
O62 W15A W15B 119.6(4) . .
O24 W15A W15B 135.6(4) . .
O43 W15A W15B 91.9(5) . .
O25 W15A W15B 73.6(5) . .
O44 W15A W15B 20.0(3) . .
W14B W15A W15B 96.6(5) . .
O62 W15A O8 171.1(3) . .
O24 W15A O8 84.3(3) . .
O43 W15A O8 72.2(3) . .
O25 W15A O8 82.9(3) . .
O44 W15A O8 71.9(3) . .
W14B W15A O8 60.0(4) . .
W15B W15A O8 55.1(4) . .
O44 W15B W13A 123.4(18) . .
O44 W15B O26 156(2) . .
W13A W15B O26 68.4(9) . .
O44 W15B O8 112(2) . .
W13A W15B O8 81.1(7) . .
O26 W15B O8 89.5(6) . .
O44 W15B W15A 56.1(15) . .
W13A W15B W15A 137.8(11) . .
O26 W15B W15A 131.8(7) . .
O8 W15B W15A 65.1(5) . .
O44 W15B O60 100.0(14) . .
W13A W15B O60 39.3(5) . .
O26 W15B O60 76.5(7) . .
O8 W15B O60 119.9(7) . .
W15A W15B O60 151.5(8) . .
P1 O1 Nb3 124.4(3) . .
P1 O1 Nb2 124.3(4) . .
Nb3 O1 Nb2 93.5(2) . .
P1 O1 Nb1 124.1(4) . .
Nb3 O1 Nb1 90.5(2) . .
Nb2 O1 Nb1 90.2(2) . .
P1 O2 W1 129.5(4) . .
P1 O2 W2 128.4(4) . .
W1 O2 W2 90.9(2) . .
P1 O3 W3 128.8(4) . .
P1 O3 W4 127.3(4) . .
W3 O3 W4 91.0(2) . .
P1 O4 W6 128.3(4) . .
P1 O4 W5 128.9(4) . .
W6 O4 W5 91.2(2) . .
P2 O5 W7 127.8(4) . .
P2 O5 W8 129.1(4) . .
W7 O5 W8 90.6(2) . .
P2 O6 W9 127.7(4) . .
P2 O6 W10 127.9(4) . .
W9 O6 W10 90.9(3) . .
P2 O7 W12 128.2(4) . .
P2 O7 W11 127.3(4) . .
W12 O7 W11 90.9(2) . .
P2 O8 W15B 129.6(6) . .
P2 O8 W14B 127.5(5) . .
W15B O8 W14B 97.7(7) . .
P2 O8 W14A 125.3(3) . .
W15B O8 W14A 103.7(5) . .
W14B O8 W14A 38.2(4) . .
P2 O8 W13A 124.6(4) . .
W15B O8 W13A 33.2(5) . .
W14B O8 W13A 107.4(4) . .
W14A O8 W13A 91.8(2) . .
P2 O8 W15A 124.1(4) . .
W15B O8 W15A 59.8(5) . .
W14B O8 W15A 56.7(4) . .
W14A O8 W15A 90.5(2) . .
W13A O8 W15A 90.33(19) . .
W1 O9 Nb1 151.4(3) . .
W1 O9 Ag14 99.9(3) . .
Nb1 O9 Ag14 106.7(2) . .
W1 O9 Ag17 92.0(3) . .
Nb1 O9 Ag17 101.7(3) . .
Ag14 O9 Ag17 82.15(18) . .
W1 O9 Ag8 134.0(3) . .
Nb1 O9 Ag8 72.9(2) . .
Ag14 O9 Ag8 51.58(11) . .
Ag17 O9 Ag8 53.45(11) . .
W2 O10 Nb2 150.8(4) . .
W2 O10 Ag18 95.9(3) . .
Nb2 O10 Ag18 100.4(2) . .
W2 O10 Ag14 97.4(3) . .
Nb2 O10 Ag14 108.4(3) . .
Ag18 O10 Ag14 83.07(17) . .
W2 O10 Ag9 136.3(3) . .
Nb2 O10 Ag9 72.18(19) . .
Ag18 O10 Ag9 53.76(10) . .
Ag14 O10 Ag9 53.28(11) . .
W3 O11 Nb2 150.9(4) . .
W3 O11 Ag15 102.4(3) . .
Nb2 O11 Ag15 105.0(3) . .
W3 O11 Ag19 93.8(2) . .
Nb2 O11 Ag19 99.5(2) . .
Ag15 O11 Ag19 81.89(17) . .
W3 O11 Ag10 131.6(3) . .
Nb2 O11 Ag10 75.59(18) . .
Ag15 O11 Ag10 48.44(10) . .
Ag19 O11 Ag10 50.76(9) . .
W4 O12 Nb3 150.1(4) . .
W4 O12 Ag20 99.8(3) . .
Nb3 O12 Ag20 95.5(3) . .
W4 O12 Ag15 100.8(3) . .
Nb3 O12 Ag15 106.5(2) . .
Ag20 O12 Ag15 82.37(18) . .
W4 O12 Ag11 133.5(3) . .
Nb3 O12 Ag11 75.51(19) . .
Ag20 O12 Ag11 51.11(11) . .
Ag15 O12 Ag11 47.34(10) . .
W4 O12 Ag25 69.47(17) . .
Nb3 O12 Ag25 104.4(2) . .
Ag20 O12 Ag25 47.07(9) . .
Ag15 O12 Ag25 122.3(2) . .
Ag11 O12 Ag25 97.77(15) . .
Nb3 O13 W5 150.6(4) . .
Nb3 O13 Ag21 97.7(2) . .
W5 O13 Ag21 100.0(2) . .
Nb3 O13 Ag16 106.7(3) . .
W5 O13 Ag16 99.0(3) . .
Ag21 O13 Ag16 81.35(19) . .
Nb3 O13 Ag12 76.0(2) . .
W5 O13 Ag12 133.1(3) . .
Ag21 O13 Ag12 51.21(11) . .
Ag16 O13 Ag12 47.32(11) . .
Nb3 O13 Ag20 62.25(18) . .
W5 O13 Ag20 109.7(3) . .
Ag21 O13 Ag20 56.54(12) . .
Ag16 O13 Ag20 131.7(2) . .
Ag12 O13 Ag20 85.61(13) . .
W6 O14 Nb1 151.2(4) . .
W6 O14 Ag16 96.7(2) . .
Nb1 O14 Ag16 109.6(3) . .
W6 O14 Ag22 92.1(2) . .
Nb1 O14 Ag22 103.1(3) . .
Ag16 O14 Ag22 81.41(18) . .
W6 O14 Ag13 134.5(3) . .
Nb1 O14 Ag13 72.82(18) . .
Ag16 O14 Ag13 54.94(12) . .
Ag22 O14 Ag13 52.82(11) . .
W6 O15 W1 150.3(4) . .
W6 O15 Ag23 100.3(3) . .
W1 O15 Ag23 97.8(3) . .
W6 O15 Ag17 111.4(3) . .
W1 O15 Ag17 64.12(19) . .
Ag23 O15 Ag17 50.79(11) . .
W6 O15 Ag22 61.38(19) . .
W1 O15 Ag22 113.7(3) . .
Ag23 O15 Ag22 53.83(12) . .
Ag17 O15 Ag22 51.62(9) . .
W3 O16 W2 151.7(4) . .
W3 O16 Ag24 96.5(3) . .
W2 O16 Ag24 98.2(2) . .
W3 O16 Ag19 63.19(16) . .
W2 O16 Ag19 110.5(2) . .
Ag24 O16 Ag19 49.18(9) . .
W3 O16 Ag18 111.7(2) . .
W2 O16 Ag18 60.70(16) . .
Ag24 O16 Ag18 53.16(9) . .
Ag19 O16 Ag18 50.73(7) . .
W5 O17 W4 152.4(4) . .
W5 O17 Ag25 96.8(2) . .
W4 O17 Ag25 93.7(3) . .
W5 O17 Ag20 109.5(2) . .
W4 O17 Ag20 61.64(17) . .
Ag25 O17 Ag20 46.39(9) . .
W12 O18 W7 151.8(4) . .
W8 O19 W9 152.9(4) . .
W11 O20 W10 150.8(4) . .
W7 O21 W13A 150.3(4) . .
W7 O21 W13B 124.1(4) . .
W13A O21 W13B 71.7(4) . .
W13B O22 W14A 66.7(4) . .
W13B O22 W8 131.7(6) . .
W14A O22 W8 150.3(4) . .
W14B O23 W14A 48.2(4) . .
W14B O23 W9 142.5(6) . .
W14A O23 W9 151.5(4) . .
W15A O24 W10 153.0(5) . .
W15A O24 W14B 60.0(4) . .
W10 O24 W14B 127.7(4) . .
W11 O25 W15A 150.8(4) . .
W13A O26 W15B 40.3(5) . .
W13A O26 W12 152.3(3) . .
W15B O26 W12 145.6(6) . .
W1 O27 W7 162.1(4) . .
W8 O28 W2 162.5(4) . .
W9 O29 W3 162.8(4) . .
W10 O30 W4 163.1(4) . .
W5 O31 W11 161.3(4) . .
W12 O32 W6 160.7(4) . .
Nb1 O33 Nb2 119.2(3) . .
Nb1 O33 Ag1 103.0(3) . .
Nb2 O33 Ag1 84.3(2) . .
Nb1 O33 Ag5 115.4(3) . .
Nb2 O33 Ag5 120.0(3) . .
Ag1 O33 Ag5 60.66(13) . .
Nb1 O33 Ag14 95.2(2) . .
Nb2 O33 Ag14 101.9(3) . .
Ag1 O33 Ag14 154.9(2) . .
Ag5 O33 Ag14 95.91(17) . .
Nb1 O33 Ag9 148.1(3) . .
Nb2 O33 Ag9 86.2(2) . .
Ag1 O33 Ag9 98.11(17) . .
Ag5 O33 Ag9 56.42(10) . .
Ag14 O33 Ag9 58.58(12) . .
Nb1 O33 Ag8 78.1(2) . .
Nb2 O33 Ag8 151.8(3) . .
Ag1 O33 Ag8 114.9(2) . .
Ag5 O33 Ag8 61.06(12) . .
Ag14 O33 Ag8 51.99(11) . .
Ag9 O33 Ag8 71.32(13) . .
Nb1 O33 Ag3 149.1(3) . .
Nb2 O33 Ag3 70.97(17) . .
Ag1 O33 Ag3 46.80(9) . .
Ag5 O33 Ag3 49.31(9) . .
Ag14 O33 Ag3 111.83(16) . .
Ag9 O33 Ag3 53.39(9) . .
Ag8 O33 Ag3 106.29(15) . .
Nb2 O34 Nb3 118.6(3) . .
Nb2 O34 Ag1 104.7(3) . .
Nb3 O34 Ag1 102.0(3) . .
Nb2 O34 Ag15 97.0(2) . .
Nb3 O34 Ag15 103.0(2) . .
Ag1 O34 Ag15 133.2(3) . .
Nb2 O34 Ag11 144.3(3) . .
Nb3 O34 Ag11 91.2(2) . .
Ag1 O34 Ag11 86.0(2) . .
Ag15 O34 Ag11 54.71(12) . .
Nb2 O34 Ag10 83.11(19) . .
Nb3 O34 Ag10 150.8(3) . .
Ag1 O34 Ag10 89.60(18) . .
Ag15 O34 Ag10 52.21(11) . .
Ag11 O34 Ag10 62.67(12) . .
Nb2 O34 Ag3 76.10(17) . .
Nb3 O34 Ag3 151.7(3) . .
Ag1 O34 Ag3 49.73(12) . .
Ag15 O34 Ag3 98.56(16) . .
Ag11 O34 Ag3 86.38(13) . .
Ag10 O34 Ag3 46.36(7) . .
Nb2 O34 Ag4 154.5(3) . .
Nb3 O34 Ag4 73.08(19) . .
Ag1 O34 Ag4 49.79(14) . .
Ag15 O34 Ag4 102.30(18) . .
Ag11 O34 Ag4 48.04(9) . .
Ag10 O34 Ag4 95.61(14) . .
Ag3 O34 Ag4 84.61(12) . .
Nb2 O34 Ag6 119.5(2) . .
Nb3 O34 Ag6 117.7(2) . .
Ag1 O34 Ag6 42.69(12) . .
Ag15 O34 Ag6 90.60(16) . .
Ag11 O34 Ag6 49.41(8) . .
Ag10 O34 Ag6 55.91(9) . .
Ag3 O34 Ag6 43.47(6) . .
Ag4 O34 Ag6 44.59(7) . .
Nb3 O35 Nb1 119.3(3) . .
Nb3 O35 Ag1 84.1(2) . .
Nb1 O35 Ag1 103.8(2) . .
Nb3 O35 Ag16 97.4(2) . .
Nb1 O35 Ag16 99.9(2) . .
Ag1 O35 Ag16 151.8(3) . .
Nb3 O35 Ag7 120.6(3) . .
Nb1 O35 Ag7 114.3(3) . .
Ag1 O35 Ag7 59.58(12) . .
Ag16 O35 Ag7 96.74(19) . .
Nb3 O35 Ag13 151.2(3) . .
Nb1 O35 Ag13 81.9(2) . .
Ag1 O35 Ag13 111.0(2) . .
Ag16 O35 Ag13 57.52(12) . .
Ag7 O35 Ag13 56.32(12) . .
Nb3 O35 Ag12 89.0(2) . .
Nb1 O35 Ag12 144.5(3) . .
Ag1 O35 Ag12 99.80(19) . .
Ag16 O35 Ag12 52.23(11) . .
Ag7 O35 Ag12 57.61(12) . .
Ag13 O35 Ag12 64.91(13) . .
Nb3 O35 Ag4 69.96(19) . .
Nb1 O35 Ag4 151.2(2) . .
Ag1 O35 Ag4 48.02(10) . .
Ag16 O35 Ag4 105.96(18) . .
Ag7 O35 Ag4 50.71(10) . .
Ag13 O35 Ag4 101.37(16) . .
Ag12 O35 Ag4 54.84(10) . .
W2 O36 W1 121.8(4) . .
W2 O36 Ag14 106.0(3) . .
W1 O36 Ag14 101.2(3) . .
W4 O37 W3 121.5(4) . .
W4 O37 Ag15 101.9(3) . .
W3 O37 Ag15 100.5(3) . .
W6 O38 W5 120.9(3) . .
W6 O38 Ag16 101.3(3) . .
W5 O38 Ag16 107.0(3) . .
W7 O39 W8 122.0(4) . .
W10 O40 W9 122.5(4) . .
W12 O41 W11 122.7(3) . .
W13B O42 W14A 79.5(6) . .
W13B O42 W13A 97.9(7) . .
W14A O42 W13A 122.9(4) . .
W14B O43 W15A 103.9(11) . .
W14B O43 W14A 50.2(11) . .
W15A O43 W14A 124.4(4) . .
W15B O44 W13A 35.5(13) . .
W15B O44 W15A 104.0(16) . .
W13A O44 W15A 123.3(4) . .
Nb1 O45 Ag8 110.3(3) . .
Nb1 O45 Ag13 108.9(3) . .
Ag8 O45 Ag13 138.5(3) . .
Nb1 O45 Ag2 131.1(3) . .
Ag8 O45 Ag2 73.46(16) . .
Ag13 O45 Ag2 70.74(17) . .
Nb1 O45 Ag17 101.0(3) . .
Ag8 O45 Ag17 62.37(16) . .
Ag13 O45 Ag17 122.1(2) . .
Ag2 O45 Ag17 121.0(2) . .
Nb1 O45 Ag22 99.6(2) . .
Ag8 O45 Ag22 124.0(3) . .
Ag13 O45 Ag22 60.76(13) . .
Ag2 O45 Ag22 118.9(2) . .
Ag17 O45 Ag22 66.23(13) . .
Nb1 O45 Ag5 91.4(2) . .
Ag8 O45 Ag5 57.35(12) . .
Ag13 O45 Ag5 108.8(2) . .
Ag2 O45 Ag5 47.98(10) . .
Ag17 O45 Ag5 119.00(19) . .
Ag22 O45 Ag5 166.8(2) . .
Nb1 O45 Ag7 91.9(3) . .
Ag8 O45 Ag7 113.85(19) . .
Ag13 O45 Ag7 51.39(12) . .
Ag2 O45 Ag7 48.09(11) . .
Ag17 O45 Ag7 167.1(2) . .
Ag22 O45 Ag7 111.14(18) . .
Ag5 O45 Ag7 60.81(10) . .
Nb1 O45 Ag14 68.3(2) . .
Ag8 O45 Ag14 43.62(11) . .
Ag13 O45 Ag14 176.7(3) . .
Ag2 O45 Ag14 109.60(17) . .
Ag17 O45 Ag14 60.72(12) . .
Ag22 O45 Ag14 120.95(19) . .
Ag5 O45 Ag14 69.93(11) . .
Ag7 O45 Ag14 126.25(17) . .
Nb2 O46 Ag3 127.5(3) . .
Nb2 O46 Ag9 104.2(3) . .
Ag3 O46 Ag9 77.39(18) . .
Nb2 O46 Ag10 114.3(3) . .
Ag3 O46 Ag10 65.56(16) . .
Ag9 O46 Ag10 137.5(2) . .
Nb2 O46 Ag18 96.8(3) . .
Ag3 O46 Ag18 127.0(2) . .
Ag9 O46 Ag18 63.03(15) . .
Ag10 O46 Ag18 125.7(2) . .
Nb2 O46 Ag19 100.4(3) . .
Ag3 O46 Ag19 119.9(2) . .
Ag9 O46 Ag19 128.1(2) . .
Ag10 O46 Ag19 62.35(15) . .
Ag18 O46 Ag19 69.27(15) . .
Nb2 O46 Ag1 70.5(2) . .
Ag3 O46 Ag1 57.08(14) . .
Ag9 O46 Ag1 93.7(2) . .
Ag10 O46 Ag1 83.40(18) . .
Ag18 O46 Ag1 150.7(2) . .
Ag19 O46 Ag1 137.7(2) . .
Nb2 O46 Ag5 90.7(3) . .
Ag3 O46 Ag5 51.14(13) . .
Ag9 O46 Ag5 47.68(11) . .
Ag10 O46 Ag5 112.9(2) . .
Ag18 O46 Ag5 109.8(2) . .
Ag19 O46 Ag5 168.86(18) . .
Ag1 O46 Ag5 46.47(9) . .
Nb2 O46 Ag15 68.0(2) . .
Ag3 O46 Ag15 101.1(2) . .
Ag9 O46 Ag15 169.2(2) . .
Ag10 O46 Ag15 47.41(11) . .
Ag18 O46 Ag15 124.0(2) . .
Ag19 O46 Ag15 62.03(13) . .
Ag1 O46 Ag15 76.81(13) . .
Ag5 O46 Ag15 123.26(17) . .
Nb3 O47 Ag4 132.0(4) . .
Nb3 O47 Ag20 100.9(3) . .
Ag4 O47 Ag20 115.2(3) . .
Nb3 O47 Ag21 98.3(2) . .
Ag4 O47 Ag21 120.6(3) . .
Ag20 O47 Ag21 74.05(17) . .
Nb3 O47 Ag11 108.6(3) . .
Ag4 O47 Ag11 65.62(15) . .
Ag20 O47 Ag11 63.60(16) . .
Ag21 O47 Ag11 132.9(3) . .
Nb3 O47 Ag12 102.7(3) . .
Ag4 O47 Ag12 77.0(2) . .
Ag20 O47 Ag12 131.4(2) . .
Ag21 O47 Ag12 60.87(14) . .
Ag11 O47 Ag12 141.6(2) . .
Nb3 O47 Ag1 71.8(2) . .
Ag4 O47 Ag1 60.63(14) . .
Ag20 O47 Ag1 132.7(2) . .
Ag21 O47 Ag1 152.1(3) . .
Ag11 O47 Ag1 74.54(14) . .
Ag12 O47 Ag1 95.1(2) . .
Nb3 O47 Ag7 90.9(3) . .
Ag4 O47 Ag7 51.68(14) . .
Ag20 O47 Ag7 166.8(2) . .
Ag21 O47 Ag7 110.4(2) . .
Ag11 O47 Ag7 107.11(17) . .
Ag12 O47 Ag7 49.82(11) . .
Ag1 O47 Ag7 45.84(9) . .
W1 O48 Ag17 109.9(3) . .
W1 O48 Ag23 104.5(3) . .
Ag17 O48 Ag23 68.85(16) . .
W1 O48 Ag14 71.3(2) . .
Ag17 O48 Ag14 69.53(14) . .
Ag23 O48 Ag14 133.3(2) . .
W2 O49 Ag18 106.8(3) . .
W2 O49 Ag24 104.7(3) . .
Ag18 O49 Ag24 70.77(17) . .
W2 O49 Ag14 69.9(2) . .
Ag18 O49 Ag14 67.87(16) . .
Ag24 O49 Ag14 134.0(2) . .
W3 O50 Ag19 110.5(3) . .
W3 O50 Ag24 108.2(3) . .
Ag19 O50 Ag24 67.26(15) . .
W3 O50 Ag15 70.4(2) . .
Ag19 O50 Ag15 67.23(14) . .
Ag24 O50 Ag15 130.1(2) . .
W4 O51 Ag20 102.9(3) . .
W4 O51 Ag25 109.0(3) . .
Ag20 O51 Ag25 62.42(16) . .
W4 O51 Ag15 68.4(2) . .
Ag20 O51 Ag15 63.85(12) . .
Ag25 O51 Ag15 123.8(2) . .
W5 O52 Ag21 105.1(3) . .
W5 O52 Ag25 106.9(3) . .
Ag21 O52 Ag25 64.33(15) . .
W5 O52 Ag16 70.1(2) . .
Ag21 O52 Ag16 63.69(13) . .
Ag25 O52 Ag16 124.58(17) . .
W6 O53 Ag22 110.2(3) . .
W6 O53 Ag23 102.1(3) . .
Ag22 O53 Ag23 72.36(17) . .
W6 O53 Ag16 70.2(2) . .
Ag22 O53 Ag16 70.22(15) . .
Ag23 O53 Ag16 135.59(19) . .
W13A O60 W15B 29.1(4) . .
C2 C1 Ag1 175.6(9) . .
C2 C1 Ag7 102.1(8) . .
Ag1 C1 Ag7 81.8(3) . .
C2 C1 Ag5 95.5(8) . .
Ag1 C1 Ag5 81.3(4) . .
Ag7 C1 Ag5 105.4(4) . .
C2 C1 Ag6 108.7(8) . .
Ag1 C1 Ag6 70.6(3) . .
Ag7 C1 Ag6 120.4(4) . .
Ag5 C1 Ag6 120.4(4) . .
C2 C1 Ag3 113.1(8) . .
Ag1 C1 Ag3 62.7(3) . .
Ag7 C1 Ag3 143.5(4) . .
Ag5 C1 Ag3 63.4(2) . .
Ag6 C1 Ag3 57.0(2) . .
C2 C1 Ag4 122.7(8) . .
Ag1 C1 Ag4 60.9(3) . .
Ag7 C1 Ag4 63.2(2) . .
Ag5 C1 Ag4 141.2(4) . .
Ag6 C1 Ag4 57.2(2) . .
Ag3 C1 Ag4 102.6(3) . .
C2 C1 Ag2 81.9(8) . .
Ag1 C1 Ag2 98.7(4) . .
Ag7 C1 Ag2 56.6(2) . .
Ag5 C1 Ag2 55.4(2) . .
Ag6 C1 Ag2 169.3(4) . .
Ag3 C1 Ag2 118.2(3) . .
Ag4 C1 Ag2 118.6(3) . .
C1 C2 C3 177.0(12) . .
C1 C2 Ag5 59.3(7) . .
C3 C2 Ag5 117.7(7) . .
C1 C2 Ag7 53.8(6) . .
C3 C2 Ag7 126.5(8) . .
Ag5 C2 Ag7 84.4(3) . .
C1 C2 Ag1 2.8(6) . .
C3 C2 Ag1 174.9(8) . .
Ag5 C2 Ag1 57.4(2) . .
Ag7 C2 Ag1 56.25(18) . .
C1 C2 Ag2 77.5(7) . .
C3 C2 Ag2 100.4(7) . .
Ag5 C2 Ag2 52.74(17) . .
Ag7 C2 Ag2 53.13(16) . .
Ag1 C2 Ag2 77.9(2) . .
C1 C2 Ag6 51.8(7) . .
C3 C2 Ag6 130.3(7) . .
Ag5 C2 Ag6 93.9(3) . .
Ag7 C2 Ag6 91.6(3) . .
Ag1 C2 Ag6 51.36(17) . .
Ag2 C2 Ag6 129.2(3) . .
C1 C2 Ag3 50.1(7) . .
C3 C2 Ag3 128.9(7) . .
Ag5 C2 Ag3 51.48(18) . .
Ag7 C2 Ag3 103.4(3) . .
Ag1 C2 Ag3 47.52(15) . .
Ag2 C2 Ag3 101.8(3) . .
Ag6 C2 Ag3 46.66(14) . .
C1 C2 Ag4 43.0(6) . .
C3 C2 Ag4 139.8(7) . .
Ag5 C2 Ag4 102.1(3) . .
Ag7 C2 Ag4 48.88(15) . .
Ag1 C2 Ag4 45.26(13) . .
Ag2 C2 Ag4 99.4(2) . .
Ag6 C2 Ag4 45.57(13) . .
Ag3 C2 Ag4 79.8(2) . .
C2 C3 C5 109.3(9) . .
C2 C3 C6 109.4(10) . .
C5 C3 C6 109.9(11) . .
C2 C3 C4 108.1(10) . .
C5 C3 C4 108.6(11) . .
C6 C3 C4 111.5(10) . .
C2 C3 Ag5 42.1(5) . .
C5 C3 Ag5 116.4(7) . .
C6 C3 Ag5 68.2(6) . .
C4 C3 Ag5 132.1(9) . .
C2 C3 Ag2 58.3(6) . .
C5 C3 Ag2 73.4(6) . .
C6 C3 Ag2 80.7(6) . .
C4 C3 Ag2 165.1(7) . .
Ag5 C3 Ag2 42.97(12) . .
C2 C3 Ag7 36.2(5) . .
C5 C3 Ag7 73.1(6) . .
C6 C3 Ag7 121.2(7) . .
C4 C3 Ag7 123.1(7) . .
Ag5 C3 Ag7 60.13(15) . .
Ag2 C3 Ag7 42.49(11) . .
C3 C5 Ag2 84.5(7) . .
C3 C5 Ag7 84.9(7) . .
Ag2 C5 Ag7 44.27(14) . .
C3 C6 Ag5 88.0(6) . .
C3 C6 Ag2 77.3(6) . .
Ag5 C6 Ag2 43.75(14) . .
C8 C7 Ag2 162.0(12) . .
C8 C7 Ag8 85.7(9) . .
Ag2 C7 Ag8 95.3(4) . .
C8 C7 Ag5 116.1(10) . .
Ag2 C7 Ag5 81.9(4) . .
Ag8 C7 Ag5 92.8(4) . .
C8 C7 Ag9 80.0(9) . .
Ag2 C7 Ag9 116.8(4) . .
Ag8 C7 Ag9 65.9(3) . .
Ag5 C7 Ag9 43.4(2) . .
C7 C8 C9 174.0(12) . .
C7 C8 Ag8 65.0(7) . .
C9 C8 Ag8 121.0(8) . .
C7 C8 Ag5 43.0(8) . .
C9 C8 Ag5 136.2(8) . .
Ag8 C8 Ag5 72.7(3) . .
C7 C8 Ag2 11.4(7) . .
C9 C8 Ag2 167.1(9) . .
Ag8 C8 Ag2 66.3(3) . .
Ag5 C8 Ag2 54.4(2) . .
C7 C8 Ag9 83.4(9) . .
C9 C8 Ag9 98.7(8) . .
Ag8 C8 Ag9 65.7(2) . .
Ag5 C8 Ag9 45.61(16) . .
Ag2 C8 Ag9 94.1(3) . .
C8 C9 C11 109.8(11) . .
C8 C9 C12 109.8(10) . .
C11 C9 C12 110.5(12) . .
C8 C9 C10 108.5(11) . .
C11 C9 C10 109.5(10) . .
C12 C9 C10 108.6(12) . .
C8 C9 Ag8 37.5(6) . .
C11 C9 Ag8 146.5(9) . .
C12 C9 Ag8 92.9(7) . .
C10 C9 Ag8 83.7(6) . .
C8 C9 Ag5 29.8(6) . .
C11 C9 Ag5 99.3(8) . .
C12 C9 Ag5 138.1(8) . .
C10 C9 Ag5 87.1(7) . .
Ag8 C9 Ag5 49.33(16) . .
C9 C10 Ag8 71.5(6) . .
C9 C10 Ag9 114.0(8) . .
Ag8 C10 Ag9 62.7(2) . .
C9 C12 Ag8 63.9(6) . .
C9 C12 Ag2 109.4(8) . 2_666
Ag8 C12 Ag2 155.8(4) . 2_666
C14 C13 Ag9 141.2(10) . .
C14 C13 Ag5 131.7(10) . .
Ag9 C13 Ag5 86.7(3) . .
C14 C13 Ag3 86.8(9) . .
Ag9 C13 Ag3 101.7(4) . .
Ag5 C13 Ag3 89.0(4) . .
C14 C13 Ag1 120.9(9) . .
Ag9 C13 Ag1 89.0(3) . .
Ag5 C13 Ag1 45.0(2) . .
Ag3 C13 Ag1 44.9(2) . .
C13 C14 C15 171.7(13) . .
C13 C14 Ag3 64.8(8) . .
C15 C14 Ag3 122.3(9) . .
C13 C14 Ag9 25.1(7) . .
C15 C14 Ag9 148.5(8) . .
Ag3 C14 Ag9 73.2(3) . .
C13 C14 Ag5 32.0(7) . .
C15 C14 Ag5 152.1(8) . .
Ag3 C14 Ag5 66.7(2) . .
Ag9 C14 Ag5 56.78(18) . .
C17 C15 C16 111.8(12) . .
C17 C15 C14 106.8(9) . .
C16 C15 C14 109.4(10) . .
C17 C15 C18 112.0(12) . .
C16 C15 C18 108.9(10) . .
C14 C15 C18 107.8(10) . .
C17 C15 Ag3 102.2(7) . .
C16 C15 Ag3 78.6(6) . .
C14 C15 Ag3 36.2(6) . .
C18 C15 Ag3 137.9(8) . .
C15 C16 Ag3 76.7(6) . .
C15 C17 Ag3 56.8(6) . .
C20 C19 Ag3 146.9(10) . .
C20 C19 Ag10 94.2(10) . .
Ag3 C19 Ag10 87.2(4) . .
C20 C19 Ag6 124.8(10) . .
Ag3 C19 Ag6 84.6(4) . .
Ag10 C19 Ag6 111.7(4) . .
C20 C19 Ag1 165.6(9) . .
Ag3 C19 Ag1 47.0(2) . .
Ag10 C19 Ag1 81.0(3) . .
Ag6 C19 Ag1 46.9(2) . .
C20 C19 Ag11 108.3(9) . .
Ag3 C19 Ag11 102.0(4) . .
Ag10 C19 Ag11 63.8(2) . .
Ag6 C19 Ag11 52.3(2) . .
Ag1 C19 Ag11 57.36(15) . .
C19 C20 C21 175.9(13) . .
C19 C20 Ag10 58.0(8) . .
C21 C20 Ag10 125.2(10) . .
C19 C20 Ag6 36.9(8) . .
C21 C20 Ag6 143.5(10) . .
Ag10 C20 Ag6 80.3(3) . .
C19 C20 Ag3 21.4(7) . .
C21 C20 Ag3 155.8(9) . .
Ag10 C20 Ag3 60.8(2) . .
Ag6 C20 Ag3 56.1(2) . .
C22 C21 C20 109.8(11) . .
C22 C21 C23 109.6(17) . .
C20 C21 C23 105.2(14) . .
C22 C21 C24 112.5(16) . .
C20 C21 C24 110.0(12) . .
C23 C21 C24 109.5(12) . .
C22 C21 Ag10 81.1(9) . .
C20 C21 Ag10 35.0(6) . .
C23 C21 Ag10 135.7(10) . .
C24 C21 Ag10 104.8(8) . .
C21 C22 Ag10 75.8(8) . .
C26 C25 Ag4 147.0(12) . .
C26 C25 Ag11 101.0(11) . .
Ag4 C25 Ag11 88.8(4) . .
C26 C25 Ag6 121.6(10) . .
Ag4 C25 Ag6 88.8(5) . .
Ag11 C25 Ag6 93.1(5) . .
C26 C25 Ag1 164.0(12) . .
Ag4 C25 Ag1 48.6(3) . .
Ag11 C25 Ag1 71.2(3) . .
Ag6 C25 Ag1 47.2(2) . .
C25 C26 C27 177.9(13) . .
C25 C26 Ag11 52.8(9) . .
C27 C26 Ag11 128.5(13) . .
C25 C26 Ag6 38.9(7) . .
C27 C26 Ag6 139.3(10) . .
Ag11 C26 Ag6 67.8(3) . .
C25 C26 Ag4 21.2(8) . .
C27 C26 Ag4 159.9(13) . .
Ag11 C26 Ag4 60.8(3) . .
Ag6 C26 Ag4 58.6(2) . .
C28 C27 C30 130(2) . .
C28 C27 C26 113.6(15) . .
C30 C27 C26 112.9(14) . .
C28 C27 C29 89.3(17) . .
C30 C27 C29 97.2(17) . .
C26 C27 C29 102.3(19) . .
C28 C27 Ag11 86.5(14) . .
C30 C27 Ag11 127.0(11) . .
C26 C27 Ag11 33.6(9) . .
C29 C27 Ag11 123.4(11) . .
C27 C28 Ag11 73.3(13) . .
C32 C31 Ag12 144.7(10) . .
C32 C31 Ag7 120.0(9) . .
Ag12 C31 Ag7 92.8(4) . .
C32 C31 Ag4 87.2(9) . .
Ag12 C31 Ag4 106.3(5) . .
Ag7 C31 Ag4 91.1(4) . .
C32 C31 Ag1 116.9(9) . .
Ag12 C31 Ag1 95.0(4) . .
Ag7 C31 Ag1 45.4(2) . .
Ag4 C31 Ag1 46.9(2) . .
C31 C32 C33 172.2(15) . .
C31 C32 Ag4 64.2(9) . .
C33 C32 Ag4 123.5(10) . .
C31 C32 Ag7 39.9(7) . .
C33 C32 Ag7 140.3(9) . .
Ag4 C32 Ag7 70.3(3) . .
C31 C32 Ag12 22.7(7) . .
C33 C32 Ag12 152.5(9) . .
Ag4 C32 Ag12 75.1(3) . .
Ag7 C32 Ag12 61.2(2) . .
C35 C33 C36 110.7(16) . .
C35 C33 C32 111.9(12) . .
C36 C33 C32 107.5(14) . .
C35 C33 C34 111.4(15) . .
C36 C33 C34 105.7(15) . .
C32 C33 C34 109.4(11) . .
C35 C33 Ag4 94.9(10) . .
C36 C33 Ag4 142.7(11) . .
C32 C33 Ag4 35.8(7) . .
C34 C33 Ag4 88.5(9) . .
C33 C34 Ag4 68.3(8) . .
C33 C35 Ag4 63.4(8) . .
C38 C37 Ag2 144.5(12) . .
C38 C37 Ag13 98.1(8) . .
Ag2 C37 Ag13 94.9(5) . .
C38 C37 Ag7 129.4(12) . .
Ag2 C37 Ag7 83.9(5) . .
Ag13 C37 Ag7 87.2(5) . .
C37 C38 C39 175.5(14) . .
C37 C38 Ag13 55.5(8) . .
C39 C38 Ag13 128.7(9) . .
C37 C38 Ag7 33.6(8) . .
C39 C38 Ag7 144.3(11) . .
Ag13 C38 Ag7 63.4(3) . .
C37 C38 Ag2 22.9(8) . .
C39 C38 Ag2 156.7(11) . .
Ag13 C38 Ag2 65.8(3) . .
Ag7 C38 Ag2 55.3(2) . .
C38 C39 C40 109.0(18) . .
C38 C39 C42 107.2(14) . .
C40 C39 C42 116(2) . .
C38 C39 C41 109.6(14) . .
C40 C39 C41 106.6(17) . .
C42 C39 C41 108.7(19) . .
C38 C39 Ag13 33.3(7) . .
C40 C39 Ag13 99.2(16) . .
C42 C39 Ag13 136.7(12) . .
C41 C39 Ag13 83.0(11) . .
C39 C41 Ag13 73.8(10) . .
C44 C43 Ag8 142.0(10) . .
C44 C43 Ag17 87.9(8) . .
Ag8 C43 Ag17 86.5(4) . .
C44 C43 Ag14 134.7(10) . .
Ag8 C43 Ag14 81.4(4) . .
Ag17 C43 Ag14 113.1(5) . .
C43 C44 C45 177.6(12) . .
C43 C44 Ag17 63.1(7) . .
C45 C44 Ag17 118.9(8) . .
C43 C44 Ag8 24.3(7) . .
C45 C44 Ag8 154.5(9) . .
Ag17 C44 Ag8 62.2(3) . .
C43 C44 Ag14 29.7(7) . .
C45 C44 Ag14 150.3(9) . .
Ag17 C44 Ag14 80.5(4) . .
Ag8 C44 Ag14 52.9(2) . .
C44 C45 C47 113.9(12) . .
C44 C45 C48 108.5(12) . .
C47 C45 C48 108.9(18) . .
C44 C45 C46 107.6(13) . .
C47 C45 C46 112.5(18) . .
C48 C45 C46 105.1(15) . .
C44 C45 Ag17 39.5(6) . .
C47 C45 Ag17 82.5(9) . .
C48 C45 Ag17 144.9(10) . .
C46 C45 Ag17 100.4(11) . .
C45 C46 Ag17 57.5(9) . .
C45 C47 Ag17 73.7(10) . .
C50 C49 Ag9 157.5(9) . .
C50 C49 Ag18 101.3(9) . .
Ag9 C49 Ag18 91.4(5) . .
C50 C49 Ag14 100.2(8) . .
Ag9 C49 Ag14 90.4(4) . .
Ag18 C49 Ag14 116.4(5) . .
C49 C50 C51 175.8(13) . .
C49 C50 Ag18 53.1(8) . .
C51 C50 Ag18 131.0(9) . .
C49 C50 Ag14 54.2(6) . .
C51 C50 Ag14 123.1(8) . .
Ag18 C50 Ag14 88.3(4) . .
C49 C50 Ag9 14.2(6) . .
C51 C50 Ag9 163.7(8) . .
Ag18 C50 Ag9 61.7(3) . .
Ag14 C50 Ag9 61.5(2) . .
C50 C51 C54 110.0(12) . .
C50 C51 C53 107.5(11) . .
C54 C51 C53 110.1(13) . .
C50 C51 C52 109.6(10) . .
C54 C51 C52 111.1(12) . .
C53 C51 C52 108.4(12) . .
C50 C51 Ag14 37.8(6) . .
C54 C51 Ag14 141.6(10) . .
C53 C51 Ag14 102.0(9) . .
C52 C51 Ag14 76.6(7) . .
C50 C51 Ag18 32.3(6) . .
C54 C51 Ag18 82.1(9) . .
C53 C51 Ag18 134.7(9) . .
C52 C51 Ag18 106.9(8) . .
Ag14 C51 Ag18 60.2(2) . .
C51 C52 Ag14 79.6(7) . .
C51 C54 Ag18 75.8(8) . .
C56 C55 Ag10 145.8(11) . .
C56 C55 Ag19 109.6(11) . .
Ag10 C55 Ag19 95.7(6) . .
C56 C55 Ag15 103.2(9) . .
Ag10 C55 Ag15 85.6(5) . .
Ag19 C55 Ag15 115.0(5) . .
C55 C56 C57 178.5(14) . .
C55 C56 Ag19 46.1(8) . .
C57 C56 Ag19 135.3(9) . .
C55 C56 Ag15 52.1(7) . .
C57 C56 Ag15 126.8(8) . .
Ag19 C56 Ag15 83.3(4) . .
C55 C56 Ag10 21.6(7) . .
C57 C56 Ag10 157.6(9) . .
Ag19 C56 Ag10 62.9(3) . .
Ag15 C56 Ag10 59.2(3) . .
C56 C57 C59 110.6(14) . .
C56 C57 C60 107.3(13) . .
C59 C57 C60 112.1(14) . .
C56 C57 C58 105.8(12) . .
C59 C57 C58 110.1(14) . .
C60 C57 C58 110.7(15) . .
C56 C57 Ag15 35.7(6) . .
C59 C57 Ag15 138.6(12) . .
C60 C57 Ag15 74.9(9) . .
C58 C57 Ag15 104.2(10) . .
C56 C57 Ag19 29.6(7) . .
C59 C57 Ag19 83.4(10) . .
C60 C57 Ag19 108.7(11) . .
C58 C57 Ag19 128.6(9) . .
Ag15 C57 Ag19 56.9(2) . .
C57 C59 Ag19 74.9(10) . .
C57 C60 Ag15 81.7(8) . .
C62 C61 Ag11 135.8(11) . .
C62 C61 Ag15 137.8(11) . .
Ag11 C61 Ag15 85.2(5) . .
C62 C61 Ag20 82.5(8) . .
Ag11 C61 Ag20 89.6(5) . .
Ag15 C61 Ag20 112.6(5) . .
C61 C62 C63 172.2(13) . .
C61 C62 Ag20 67.8(8) . .
C63 C62 Ag20 120.0(8) . .
C61 C62 Ag11 28.3(7) . .
C63 C62 Ag11 151.2(9) . .
Ag20 C62 Ag11 66.6(3) . .
C61 C62 Ag15 27.4(8) . .
C63 C62 Ag15 149.1(9) . .
Ag20 C62 Ag15 81.2(4) . .
Ag11 C62 Ag15 55.0(2) . .
C65 C63 C66 109.7(17) . .
C65 C63 C64 109.5(16) . .
C66 C63 C64 111.0(18) . .
C65 C63 C62 109.7(12) . .
C66 C63 C62 107.6(13) . .
C64 C63 C62 109.4(11) . .
C65 C63 Ag20 100.2(10) . .
C66 C63 Ag20 77.4(11) . .
C64 C63 Ag20 143.2(10) . .
C62 C63 Ag20 37.6(6) . .
C63 C65 Ag20 59.2(9) . .
C63 C66 Ag20 77.8(10) . .
C68 C67 Ag12 152.5(10) . .
C68 C67 Ag21 87.3(9) . .
Ag12 C67 Ag21 87.5(4) . .
C68 C67 Ag16 126.8(9) . .
Ag12 C67 Ag16 80.5(4) . .
Ag21 C67 Ag16 106.1(5) . .
C67 C68 C69 176.9(13) . .
C67 C68 Ag21 64.6(8) . .
C69 C68 Ag21 118.0(9) . .
C67 C68 Ag16 35.6(7) . .
C69 C68 Ag16 145.1(8) . .
Ag21 C68 Ag16 79.3(3) . .
C67 C68 Ag12 17.7(7) . .
C69 C68 Ag12 161.0(8) . .
Ag21 C68 Ag12 62.6(2) . .
Ag16 C68 Ag12 53.14(19) . .
C68 C69 C70 111.1(10) . .
C68 C69 C71 107.7(10) . .
C70 C69 C71 109.6(11) . .
C68 C69 C72 109.2(10) . .
C70 C69 C72 109.9(12) . .
C71 C69 C72 109.3(12) . .
C68 C69 Ag21 39.5(6) . .
C70 C69 Ag21 71.6(6) . .
C71 C69 Ag21 123.3(8) . .
C72 C69 Ag21 123.7(8) . .
C69 C70 Ag21 82.5(6) . .
C69 C70 Ag25 127.4(7) . .
Ag21 C70 Ag25 48.92(16) . .
C74 C73 Ag13 149.1(11) . .
C74 C73 Ag22 108.1(9) . .
Ag13 C73 Ag22 90.6(4) . .
C74 C73 Ag16 103.9(9) . .
Ag13 C73 Ag16 90.3(5) . .
Ag22 C73 Ag16 112.9(6) . .
C74 C73 Ag12 111.2(9) . .
Ag13 C73 Ag12 62.4(3) . .
Ag22 C73 Ag12 137.7(5) . .
Ag16 C73 Ag12 42.3(2) . .
C73 C74 C75 175.7(12) . .
C73 C74 Ag22 47.7(7) . .
C75 C74 Ag22 135.9(8) . .
C73 C74 Ag16 51.5(8) . .
C75 C74 Ag16 128.4(8) . .
Ag22 C74 Ag16 82.7(3) . .
C73 C74 Ag13 19.7(7) . .
C75 C74 Ag13 156.4(8) . .
Ag22 C74 Ag13 60.5(2) . .
Ag16 C74 Ag13 61.7(2) . .
C74 C75 C78 111.3(11) . .
C74 C75 C77 110.7(12) . .
C78 C75 C77 109.7(12) . .
C74 C75 C76 106.3(10) . .
C78 C75 C76 109.1(12) . .
C77 C75 C76 109.6(11) . .
C74 C75 Ag16 34.6(6) . .
C78 C75 Ag16 145.7(9) . .
C77 C75 Ag16 88.7(8) . .
C76 C75 Ag16 90.2(8) . .
C74 C75 Ag22 29.4(6) . .
C78 C75 Ag22 91.4(8) . .
C77 C75 Ag22 99.7(8) . .
C76 C75 Ag22 134.9(7) . .
Ag16 C75 Ag22 56.29(16) . .
C75 C76 Ag16 68.1(7) . .
C75 C77 Ag16 70.0(7) . .
C75 C78 Ag23 148.6(11) . 2_656
C80 C79 Ag23 164.5(10) . .
C80 C79 Ag17 98.5(8) . .
Ag23 C79 Ag17 93.5(4) . .
C80 C79 Ag22 86.4(8) . .
Ag23 C79 Ag22 99.9(5) . .
Ag17 C79 Ag22 105.1(4) . .
C79 C80 C81 171.0(12) . .
C79 C80 Ag22 64.5(7) . .
C81 C80 Ag22 120.2(8) . .
C79 C80 Ag17 54.7(7) . .
C81 C80 Ag17 131.0(7) . .
Ag22 C80 Ag17 86.5(4) . .
C79 C80 Ag23 9.8(6) . .
C81 C80 Ag23 161.2(8) . .
Ag22 C80 Ag23 68.9(3) . .
Ag17 C80 Ag23 62.6(2) . .
C80 C81 C82 110.7(12) . .
C80 C81 C83 107.8(10) . .
C82 C81 C83 109.5(14) . .
C80 C81 C84 109.5(11) . .
C82 C81 C84 109.7(14) . .
C83 C81 C84 109.6(15) . .
C80 C81 Ag22 38.2(6) . .
C82 C81 Ag22 79.7(8) . .
C83 C81 Ag22 99.3(9) . .
C84 C81 Ag22 143.6(9) . .
C80 C81 Ag17 31.9(5) . .
C82 C81 Ag17 100.8(10) . .
C83 C81 Ag17 137.9(8) . .
C84 C81 Ag17 85.8(8) . .
Ag22 C81 Ag17 57.8(2) . .
C81 C82 Ag22 75.6(8) . .
C81 C82 Ag13 124.0(9) . .
Ag22 C82 Ag13 48.9(2) . .
C81 C83 Ag23 149.2(11) . 2_656
C81 C83 Ag22 58.7(8) . .
Ag23 C83 Ag22 90.6(4) 2_656 .
C81 C84 Ag17 71.8(8) . .
C86 C85 Ag24 164.1(11) . .
C86 C85 Ag18 90.2(9) . .
Ag24 C85 Ag18 103.0(5) . .
C86 C85 Ag19 92.0(9) . .
Ag24 C85 Ag19 93.0(5) . .
Ag18 C85 Ag19 105.2(5) . .
C85 C86 C87 172.3(13) . .
C85 C86 Ag18 61.2(8) . .
C87 C86 Ag18 123.7(9) . .
C85 C86 Ag19 60.2(8) . .
C87 C86 Ag19 123.9(9) . .
Ag18 C86 Ag19 87.8(4) . .
C85 C86 Ag24 10.1(7) . .
C87 C86 Ag24 162.3(8) . .
Ag18 C86 Ag24 69.7(3) . .
Ag19 C86 Ag24 63.9(3) . .
C90 C87 C88 109.2(11) . .
C90 C87 C86 107.8(10) . .
C88 C87 C86 110.4(10) . .
C90 C87 C89 109.7(11) . .
C88 C87 C89 111.2(11) . .
C86 C87 C89 108.5(11) . .
C90 C87 Ag18 133.5(8) . .
C88 C87 Ag18 111.2(7) . .
C86 C87 Ag18 35.7(6) . .
C89 C87 Ag18 75.6(7) . .
C90 C87 Ag19 112.8(9) . .
C88 C87 Ag19 75.6(6) . .
C86 C87 Ag19 35.9(6) . .
C89 C87 Ag19 131.5(7) . .
Ag18 C87 Ag19 58.37(15) . .
C87 C88 Ag19 80.2(6) . .
C87 C88 Ag10 126.5(7) . .
Ag19 C88 Ag10 49.62(16) . .
C87 C89 Ag18 79.2(6) . .
C92 C91 Ag25 153.3(9) . .
C92 C91 Ag20 114.9(9) . .
Ag25 C91 Ag20 89.6(4) . .
C92 C91 Ag21 90.5(10) . .
Ag25 C91 Ag21 94.3(5) . .
Ag20 C91 Ag21 102.8(5) . .
C91 C92 C93 173.0(15) . .
C91 C92 Ag21 61.0(8) . .
C93 C92 Ag21 125.5(10) . .
C91 C92 Ag20 43.0(7) . .
C93 C92 Ag20 137.2(8) . .
Ag21 C92 Ag20 78.1(3) . .
C91 C92 Ag25 17.0(6) . .
C93 C92 Ag25 158.6(8) . .
Ag21 C92 Ag25 65.4(3) . .
Ag20 C92 Ag25 58.8(2) . .
C92 C93 C94 107.6(10) . .
C92 C93 C95 109.4(11) . .
C94 C93 C95 111.8(11) . .
C92 C93 C96 110.3(11) . .
C94 C93 C96 109.4(11) . .
C95 C93 C96 108.4(11) . .
C92 C93 Ag21 35.1(7) . .
C94 C93 Ag21 116.4(8) . .
C95 C93 Ag21 126.8(8) . .
C96 C93 Ag21 75.6(7) . .
C92 C93 Ag20 28.8(5) . .
C94 C93 Ag20 78.8(7) . .
C95 C93 Ag20 120.9(9) . .
C96 C93 Ag20 122.7(8) . .
Ag21 C93 Ag20 52.64(16) . .
C93 C94 Ag20 79.9(7) . .
C93 C94 Ag4 107.0(8) . .
Ag20 C94 Ag4 64.7(2) . .
C93 C95 Ag24 114.8(9) . 1_655
C93 C96 Ag21 79.7(7) . .
C93 C96 Ag12 113.2(8) . .
Ag21 C96 Ag12 46.06(17) . .
C93 C96 Ag24 100.4(8) . 1_655
Ag21 C96 Ag24 120.5(4) . 1_655
Ag12 C96 Ag24 136.5(4) . 1_655
C97 N1 Ag6 162.6(13) . .
N1 C97 C98 179(2) . .
N1 C97 Ag6 11.9(9) . .
C98 C97 Ag6 168.1(14) . .
C99 N2 Ag23 174.2(10) . .
N2 C99 C100 178.5(14) . .
N2 C99 Ag23 3.8(7) . .
C100 C99 Ag23 175.8(9) . .
C101 N3 Ag24 173.0(12) . .
N3 C101 C102 178.1(15) . .
N3 C101 Ag24 4.6(8) . .
C102 C101 Ag24 176.4(10) . .
C103 N4 Ag25 175.0(11) . .
N4 C103 C104 178.4(16) . .
N4 C103 Ag25 3.2(7) . .
C104 C103 Ag25 177.0(9) . .
C105A N5A Ag25 120(2) . .
N5A C105A C106 167(4) . .
N5A C105A Ag25 44(2) . .
C106 C105A Ag25 149(2) . .
C105B N5B Ag25 139(3) . .
N5B C105B C106 172(5) . .
N5B C105B Ag25 30(3) . .
C106 C105B Ag25 144(3) . .
N5B C105B Ag25 89(3) . 2_655
C106 C105B Ag25 97(2) . 2_655
Ag25 C105B Ag25 118.3(12) . 2_655
C107 N6 Ag24 112.6(13) . .
C107 N6 Ag19 106.8(15) . .
Ag24 N6 Ag19 49.1(3) . .
N6 C107 C108 179(2) . .
N6 C107 Ag24 50.2(11) . .
C108 C107 Ag24 128.9(11) . .
N7 C109 C110 176.5(19) . .
N8 C111 C112 177.9(19) . .
N9 C113 C114 176(2) . .
N10 C115 C116 174(3) . .
N11 C117 C118 176.2(19) . .
N12 C119 C120 146(5) . .
N13 C121 C122 177.7(18) . .
N14 C123 C124 178.7(18) . .
N15 C125 C126 173(2) . .

loop_
_geom_bond_atom_site_label_1
_geom_bond_atom_site_label_2
_geom_bond_distance
_geom_bond_site_symmetry_2
Ag1 C1 2.051(11) .
Ag1 O34 2.159(6) .
Ag1 O35 2.808(6) .
Ag1 O33 2.850(7) .
Ag1 Ag6 2.9530(13) .
Ag1 Ag7 2.9638(14) .
Ag1 Ag3 2.9811(12) .
Ag1 Ag5 2.9886(13) .
Ag1 Ag4 3.0229(13) .
Ag1 Nb3 3.2555(11) .
Ag1 C2 3.287(11) .
Ag1 Nb2 3.3126(13) .
Ag1 O47 3.342(7) .
Ag1 O46 3.451(7) .
Ag1 Nb1 3.8119(12) .
Ag1 Ag11 3.8697(15) .
Ag1 C25 3.977(12) .
Ag1 C19 3.999(12) .
Ag1 C31 4.071(12) .
Ag1 C13 4.113(11) .
Ag2 C7 2.088(13) .
Ag2 C37 2.111(13) .
Ag2 O45 2.791(7) .
Ag2 Ag5 2.8827(13) .
Ag2 Ag7 2.9234(14) .
Ag2 C38 3.155(13) .
Ag2 Ag13 3.1786(12) .
Ag2 Ag8 3.1976(13) .
Ag2 C8 3.256(13) .
Ag2 C1 3.435(11) .
Ag2 C2 3.484(10) .
Ag2 C5 3.879(13) .
Ag2 C3 4.028(11) .
Ag2 C6 4.075(12) .
Ag2 Nb1 4.1598(13) .
Ag2 C12 4.200(14) 2_666
Ag2 Ag17 5.1856(13) .
Ag2 Ag22 5.1990(12) .
Ag2 Ag9 5.4555(14) .
Ag3 C19 2.146(12) .
Ag3 C13 2.240(12) .
Ag3 C14 2.473(11) .
Ag3 O46 2.581(7) .
Ag3 Ag10 2.9767(15) .
Ag3 Ag6 2.9846(14) .
Ag3 Ag5 3.1246(14) .
Ag3 C20 3.216(13) .
Ag3 C1 3.301(11) .
Ag3 Ag9 3.3723(13) .
Ag3 C15 3.537(11) .
Ag3 C16 3.563(11) .
Ag3 O34 3.880(6) .
Ag3 Nb2 3.9211(12) .
Ag3 C2 3.955(12) .
Ag3 O33 4.089(6) .
Ag3 C17 4.133(13) .
Ag3 Ag19 4.9394(15) .
Ag3 Ag11 4.9732(14) .
Ag4 C25 2.130(13) .
Ag4 C31 2.242(12) .
Ag4 O47 2.450(6) .
Ag4 C32 2.487(14) .
Ag4 Ag11 3.0131(15) .
Ag4 Ag6 3.0723(13) .
Ag4 Ag7 3.1945(14) .
Ag4 C26 3.208(14) .
Ag4 C1 3.434(10) .
Ag4 Ag12 3.4812(13) .
Ag4 C33 3.545(14) .
Ag4 C34 3.813(16) .
Ag4 Nb3 3.8608(12) .
Ag4 O34 3.928(7) .
Ag4 C35 3.951(17) .
Ag4 O35 4.065(7) .
Ag4 C2 4.233(10) .
Ag4 C94 4.244(15) .
Ag4 Ag20 4.4694(14) .
Ag5 C13 2.216(11) .
Ag5 C7 2.305(13) .
Ag5 C1 2.504(11) .
Ag5 C2 2.897(11) .
Ag5 Ag9 2.9680(14) .
Ag5 C8 3.036(12) .
Ag5 O33 3.057(6) .
Ag5 C14 3.127(11) .
Ag5 Ag8 3.2910(13) .
Ag5 C6 3.552(13) .
Ag5 C3 3.824(11) .
Ag5 O45 3.871(6) .
Ag5 Ag7 3.9438(13) .
Ag5 O46 4.012(7) .
Ag5 C9 4.237(13) .
Ag5 Nb1 4.2887(12) .
Ag5 Nb2 4.4064(14) .
Ag6 C25 2.259(12) .
Ag6 C19 2.288(12) .
Ag6 N1 2.406(12) .
Ag6 C1 2.912(12) .
Ag6 C26 3.067(14) .
Ag6 C20 3.129(12) .
Ag6 Ag11 3.2222(15) .
Ag6 C97 3.485(17) .
Ag6 C2 3.511(11) .
Ag6 Ag10 3.6901(17) .
Ag6 O34 4.152(6) .
Ag6 Ag7 4.6606(15) .
Ag6 Ag15 5.1012(15) .
Ag6 Ag20 6.1239(14) .
Ag6 Ag9 6.1515(14) .
Ag7 C31 2.234(12) .
Ag7 C37 2.257(14) .
Ag7 C1 2.453(10) .
Ag7 C2 2.972(10) .
Ag7 C32 3.013(13) .
Ag7 Ag13 3.0746(14) .
Ag7 O35 3.131(7) .
Ag7 Ag12 3.1439(12) .
Ag7 C38 3.148(14) .
Ag7 C5 3.880(12) .
Ag7 O45 3.921(7) .
Ag7 C3 4.040(10) .
Ag7 O47 4.071(8) .
Ag7 Nb1 4.3489(14) .
Ag7 Nb3 4.4628(14) .
Ag7 Ag16 4.6184(13) .
Ag8 C43 2.131(11) .
Ag8 C7 2.238(11) .
Ag8 C8 2.462(11) .
Ag8 O45 2.546(7) .
Ag8 Ag14 2.8587(14) .
Ag8 Ag17 3.0043(12) .
Ag8 C44 3.185(13) .
Ag8 O33 3.396(7) .
Ag8 C9 3.471(11) .
Ag8 Nb1 3.5582(13) .
Ag8 O9 3.591(7) .
Ag8 C10 3.639(11) .
Ag8 Ag9 3.8568(14) .
Ag8 C12 3.861(13) .
Ag8 Ag13 4.9051(14) .
Ag8 Ag22 5.1214(13) .
Ag9 C49 2.078(12) .
Ag9 C13 2.108(11) .
Ag9 O46 2.806(7) .
Ag9 Ag14 3.0900(12) .
Ag9 Ag18 3.0959(14) .
Ag9 C14 3.116(11) .
Ag9 O33 3.215(6) .
Ag9 C50 3.231(12) .
Ag9 Nb2 3.6693(12) .
Ag9 O10 3.758(6) .
Ag9 C10 3.770(14) .
Ag9 C8 4.150(11) .
Ag9 C7 4.185(13) .
Ag9 Ag10 5.3141(15) .
Ag9 Ag19 5.3269(15) .
Ag10 C55 2.054(14) .
Ag10 C19 2.171(12) .
Ag10 C20 2.554(11) .
Ag10 O46 2.895(7) .
Ag10 Ag15 2.9751(12) .
Ag10 Ag19 3.1179(15) .
Ag10 C56 3.145(14) .
Ag10 C21 3.638(13) .
Ag10 Ag11 3.6659(15) .
Ag10 O34 3.666(6) .
Ag10 C22 3.709(18) .
Ag10 C88 3.824(13) .
Ag10 Nb2 3.9694(14) .
Ag10 O11 3.974(6) .
Ag10 Ag18 5.3332(15) .
Ag11 C61 2.114(13) .
Ag11 C25 2.178(12) .
Ag11 C26 2.683(15) .
Ag11 Ag15 2.9159(15) .
Ag11 O47 3.036(7) .
Ag11 Ag20 3.1001(13) .
Ag11 C62 3.109(13) .
Ag11 O34 3.366(7) .
Ag11 C27 3.796(17) .
Ag11 C28 3.96(2) .
Ag11 O12 3.960(6) .
Ag11 Nb3 3.9671(14) .
Ag11 C19 4.064(10) .
Ag11 Ag21 5.4324(14) .
Ag12 C31 2.107(10) .
Ag12 C67 2.110(10) .
Ag12 Ag16 2.8442(13) .
Ag12 Ag21 3.0320(13) .
Ag12 O47 3.087(8) .
Ag12 C32 3.156(11) .
Ag12 C68 3.211(11) .
Ag12 O35 3.378(7) .
Ag12 Ag13 3.6209(15) .
Ag12 O13 3.861(7) .
Ag12 Nb3 3.8774(14) .
Ag12 C73 4.081(13) .
Ag12 C96 4.100(15) .
Ag12 Ag20 5.4010(15) .
Ag12 Ag22 5.8836(14) .
Ag13 C73 2.091(11) .
Ag13 C37 2.201(11) .
Ag13 C38 2.645(14) .
Ag13 O45 2.699(7) .
Ag13 Ag22 3.0411(14) .
Ag13 Ag16 3.1000(13) .
Ag13 C74 3.191(11) .
Ag13 O35 3.369(7) .
Ag13 Nb1 3.6647(15) .
Ag13 O14 3.712(7) .
Ag13 C39 3.76(2) .
Ag13 C82 3.811(18) .
Ag13 C41 3.89(2) .
Ag13 Ag17 5.1364(15) .
Ag14 C43 2.253(13) .
Ag14 C49 2.272(10) .
Ag14 O36 2.687(7) .
Ag14 O9 2.737(6) .
Ag14 C50 2.758(11) .
Ag14 O10 2.935(7) .
Ag14 O33 3.098(7) .
Ag14 C44 3.231(13) .
Ag14 W1 3.5976(9) .
Ag14 W2 3.7053(11) .
Ag14 C52 3.732(14) .
Ag14 Ag17 3.7587(13) .
Ag14 O48 3.760(6) .
Ag14 C51 3.772(13) .
Ag14 Nb1 3.8168(13) .
Ag14 Ag18 3.8382(13) .
Ag14 O49 3.926(8) .
Ag14 Nb2 4.0140(14) .
Ag15 C61 2.191(12) .
Ag15 C55 2.316(12) .
Ag15 O11 2.729(7) .
Ag15 O37 2.781(6) .
Ag15 O12 2.834(6) .
Ag15 C56 2.857(13) .
Ag15 O34 2.921(7) .
Ag15 C62 3.203(12) .
Ag15 W3 3.6617(10) .
Ag15 W4 3.6880(9) .
Ag15 Ag20 3.7216(13) .
Ag15 Nb2 3.7500(14) .
Ag15 Ag19 3.7679(13) .
Ag15 C60 3.825(18) .
Ag15 O50 3.862(7) .
Ag15 Nb3 3.9132(14) .
Ag15 C57 3.921(16) .
Ag15 O51 3.956(6) .
Ag16 C73 2.276(13) .
Ag16 C67 2.288(12) .
Ag16 O38 2.578(7) .
Ag16 O14 2.747(7) .
Ag16 O13 2.802(7) .
Ag16 C74 2.823(12) .
Ag16 O35 3.047(6) .
Ag16 C68 3.147(12) .
Ag16 W6 3.5024(10) .
Ag16 Ag21 3.6435(14) .
Ag16 W5 3.6606(11) .
Ag16 O53 3.691(7) .
Ag16 Ag22 3.7193(14) .
Ag16 Nb3 3.8327(14) .
Ag16 O52 3.869(7) .
Ag16 C75 3.898(12) .
Ag16 Nb1 3.9169(13) .
Ag16 C77 4.147(15) .
Ag17 C79 2.181(10) .
Ag17 C43 2.253(10) .
Ag17 C44 2.524(11) .
Ag17 O48 2.627(7) .
Ag17 C80 2.643(12) .
Ag17 O9 2.977(7) .
Ag17 Ag23 3.1179(11) .
Ag17 O45 3.165(7) .
Ag17 C45 3.473(13) .
Ag17 Ag22 3.5008(13) .
Ag17 C47 3.59(2) .
Ag17 W1 3.5949(11) .
Ag17 C81 3.776(13) .
Ag17 Nb1 3.9004(14) .
Ag17 C84 3.965(17) .
Ag17 O15 3.991(7) .
Ag17 C46 4.05(2) .
Ag18 C85 2.203(13) .
Ag18 C49 2.244(12) .
Ag18 C86 2.515(13) .
Ag18 O49 2.706(7) .
Ag18 C50 2.751(13) .
Ag18 O10 2.853(6) .
Ag18 O46 3.098(7) .
Ag18 Ag24 3.3645(15) .
Ag18 Ag19 3.5322(15) .
Ag18 C89 3.539(12) .
Ag18 C87 3.588(11) .
Ag18 W2 3.5975(9) .
Ag18 Nb2 3.7460(13) .
Ag18 C51 3.882(14) .
Ag18 C54 3.966(17) .
Ag18 O16 4.123(6) .
Ag19 C55 2.150(14) .
Ag19 C85 2.242(13) .
Ag19 C86 2.581(12) .
Ag19 O50 2.725(6) .
Ag19 C56 2.809(14) .
Ag19 O11 3.011(6) .
Ag19 O46 3.117(7) .
Ag19 Ag24 3.1489(14) .
Ag19 C88 3.590(11) .
Ag19 C87 3.654(11) .
Ag19 W3 3.6786(9) .
Ag19 Nb2 3.8547(14) .
Ag19 C57 3.993(16) .
Ag19 C59 4.11(2) .
Ag19 O16 4.122(6) .
Ag19 N6 4.150(18) .
Ag20 C91 2.193(11) .
Ag20 C61 2.282(11) .
Ag20 C62 2.445(13) .
Ag20 O12 2.818(7) .
Ag20 O47 2.839(8) .
Ag20 O51 2.859(7) .
Ag20 C92 2.917(12) .
Ag20 Ag25 3.0319(12) .
Ag20 Ag21 3.4492(14) .
Ag20 C66 3.46(2) .
Ag20 C63 3.466(14) .
Ag20 Nb3 3.6141(14) .
Ag20 W4 3.6498(10) .
Ag20 C65 3.973(19) .
Ag20 O13 4.084(7) .
Ag20 C94 4.101(14) .
Ag20 C93 4.115(12) .
Ag20 O17 4.147(7) .
Ag21 C91 2.219(13) .
Ag21 C67 2.270(12) .
Ag21 C68 2.511(12) .
Ag21 C92 2.537(13) .
Ag21 O13 2.789(7) .
Ag21 O52 2.831(6) .
Ag21 O47 2.889(6) .
Ag21 Ag25 3.1719(15) .
Ag21 C70 3.334(11) .
Ag21 C69 3.484(12) .
Ag21 C96 3.537(13) .
Ag21 C93 3.593(12) .
Ag21 Nb3 3.5969(13) .
Ag21 W5 3.6739(10) .
Ag22 C73 2.185(13) .
Ag22 C79 2.227(12) .
Ag22 C80 2.462(11) .
Ag22 O53 2.580(7) .
Ag22 C74 2.808(11) .
Ag22 O14 2.951(7) .
Ag22 O45 3.242(6) .
Ag22 Ag23 3.3109(13) .
Ag22 C81 3.446(13) .
Ag22 C82 3.500(16) .
Ag22 W6 3.5540(11) .
Ag22 Nb1 3.9346(14) .
Ag22 C83 3.980(18) .
Ag22 C75 3.985(12) .
Ag22 O15 4.048(7) .
Ag23 C79 2.098(12) .
Ag23 N2 2.128(9) .
Ag23 O48 2.877(6) .
Ag23 O15 2.920(8) .
Ag23 O53 2.999(7) .
Ag23 C99 3.254(12) .
Ag23 C80 3.273(11) .
Ag23 C78 3.438(15) 2_656
Ag23 W1 3.7005(10) .
Ag23 W6 3.7501(11) .
Ag23 C83 3.940(17) 2_656
Ag23 Ag22 5.6277(14) 2_656
Ag23 Ag23 6.432(2) 2_656
Ag24 C85 2.095(11) .
Ag24 N3 2.138(11) .
Ag24 O50 2.950(7) .
Ag24 N6 2.972(17) .
Ag24 O49 3.080(8) .
Ag24 O16 3.127(6) .
Ag24 C101 3.260(13) .
Ag24 C86 3.269(12) .
Ag24 C107 3.571(19) .
Ag24 C95 3.795(15) 1_455
Ag24 W3 3.8341(10) .
Ag24 W2 3.8854(11) .
Ag24 C96 4.116(15) 1_455
Ag25 C91 2.108(11) .
Ag25 N4 2.141(11) .
Ag25 N5B 2.89(4) .
Ag25 N5A 2.91(3) .
Ag25 O51 2.988(8) .
Ag25 O52 3.111(8) .
Ag25 C92 3.234(12) .
Ag25 C103 3.276(14) .
Ag25 O17 3.280(7) .
Ag25 C105A 3.62(3) .
Ag25 C105B 3.85(5) .
Ag25 W4 3.9024(11) .
Ag25 W5 3.9670(12) .
Ag25 C70 4.126(13) .
Ag25 O12 4.141(6) .
Ag25 C105B 4.19(5) 2_655
P1 O2 1.530(7) .
P1 O4 1.539(6) .
P1 O3 1.548(7) .
P1 O1 1.576(6) .
P2 O5 1.538(7) .
P2 O7 1.539(7) .
P2 O6 1.544(8) .
P2 O8 1.586(6) .
Nb1 O45 1.755(7) .
Nb1 O33 1.969(6) .
Nb1 O9 1.988(7) .
Nb1 O35 1.992(7) .
Nb1 O14 2.019(6) .
Nb1 O1 2.421(7) .
Nb2 O46 1.773(6) .
Nb2 O11 1.960(7) .
Nb2 O10 1.965(7) .
Nb2 O33 1.993(7) .
Nb2 O34 2.023(7) .
Nb2 O1 2.403(6) .
Nb3 O47 1.764(7) .
Nb3 O13 1.930(6) .
Nb3 O35 1.963(7) .
Nb3 O12 2.010(8) .
Nb3 O34 2.030(6) .
Nb3 O1 2.382(7) .
W1 O48 1.717(8) .
W1 O27 1.888(7) .
W1 O15 1.911(7) .
W1 O9 1.912(7) .
W1 O36 1.927(7) .
W1 O2 2.330(7) .
W2 O49 1.713(7) .
W2 O16 1.902(7) .
W2 O28 1.915(7) .
W2 O36 1.915(7) .
W2 O10 1.916(7) .
W2 O2 2.379(6) .
W3 O50 1.694(7) .
W3 O16 1.894(7) .
W3 O29 1.900(7) .
W3 O11 1.923(7) .
W3 O37 1.927(7) .
W3 O3 2.332(6) .
W4 O51 1.718(7) .
W4 O12 1.888(7) .
W4 O17 1.912(7) .
W4 O37 1.914(7) .
W4 O30 1.934(7) .
W4 O3 2.364(7) .
W5 O52 1.717(7) .
W5 O31 1.866(7) .
W5 O17 1.874(8) .
W5 O38 1.952(7) .
W5 O13 1.957(6) .
W5 O4 2.373(6) .
W6 O53 1.711(7) .
W6 O14 1.877(6) .
W6 O15 1.889(7) .
W6 O32 1.918(7) .
W6 O38 1.920(7) .
W6 O4 2.341(7) .
W7 O54 1.738(8) .
W7 O39 1.894(8) .
W7 O18 1.895(7) .
W7 O21 1.899(7) .
W7 O27 1.908(7) .
W7 O5 2.338(7) .
W8 O55 1.724(7) .
W8 O19 1.879(8) .
W8 O28 1.886(7) .
W8 O39 1.923(8) .
W8 O22 1.953(7) .
W8 O5 2.358(7) .
W9 O56 1.699(8) .
W9 O29 1.896(7) .
W9 O19 1.907(7) .
W9 O40 1.909(7) .
W9 O23 1.922(6) .
W9 O6 2.331(7) .
W10 O57 1.708(7) .
W10 O30 1.864(7) .
W10 O20 1.903(7) .
W10 O40 1.904(7) .
W10 O24 1.952(7) .
W10 O6 2.359(7) .
W11 O58 1.718(7) .
W11 O25 1.880(7) .
W11 O20 1.896(7) .
W11 O41 1.910(8) .
W11 O31 1.941(7) .
W11 O7 2.362(6) .
W12 O59 1.698(7) .
W12 O32 1.875(7) .
W12 O18 1.890(7) .
W12 O41 1.905(7) .
W12 O26 1.940(7) .
W12 O7 2.336(7) .
W13A W15B 1.308(17) .
W13A O60 1.703(7) .
W13A O44 1.878(10) .
W13A O26 1.880(7) .
W13A O42 1.933(8) .
W13A O21 1.944(7) .
W13A O8 2.359(7) .
W13A W13B 2.404(10) .
W13B O42 1.186(12) .
W13B O22 1.862(12) .
W13B W14A 2.067(11) .
W13B O21 2.153(13) .
W14A W14B 1.534(14) .
W14A O61 1.700(8) .
W14A O22 1.895(7) .
W14A O23 1.904(7) .
W14A O42 1.923(8) .
W14A O43 1.929(8) .
W14A O8 2.358(7) .
W14B O43 0.840(12) .
W14B O23 1.853(15) .
W14B W15A 2.252(14) .
W14B O8 2.333(15) .
W14B O24 2.497(15) .
W15A O62 1.708(7) .
W15A O24 1.873(7) .
W15A O43 1.897(8) .
W15A O25 1.929(8) .
W15A O44 1.961(10) .
W15A W15B 2.29(2) .
W15A O8 2.407(6) .
W15B O44 0.808(17) .
W15B O26 1.92(2) .
W15B O8 2.176(15) .
W15B O60 2.500(18) .
C1 C2 1.238(14) .
C2 C3 1.489(15) .
C3 C5 1.520(17) .
C3 C6 1.548(16) .
C3 C4 1.550(16) .
C7 C8 1.207(16) .
C8 C9 1.488(16) .
C9 C11 1.522(15) .
C9 C12 1.526(18) .
C9 C10 1.537(17) .
C12 Ag2 4.200(14) 2_666
C13 C14 1.179(13) .
C14 C15 1.533(14) .
C15 C17 1.515(17) .
C15 C16 1.518(18) .
C15 C18 1.540(17) .
C19 C20 1.197(16) .
C20 C21 1.508(17) .
C21 C22 1.47(2) .
C21 C23 1.51(2) .
C21 C24 1.536(18) .
C25 C26 1.205(17) .
C26 C27 1.49(2) .
C27 C28 1.37(3) .
C27 C30 1.406(19) .
C27 C29 1.74(3) .
C31 C32 1.191(15) .
C32 C33 1.502(16) .
C33 C35 1.47(2) .
C33 C36 1.50(3) .
C33 C34 1.50(2) .
C37 C38 1.188(17) .
C38 C39 1.49(2) .
C39 C40 1.51(3) .
C39 C42 1.52(3) .
C39 C41 1.54(2) .
C43 C44 1.223(16) .
C44 C45 1.460(18) .
C45 C47 1.46(2) .
C45 C48 1.539(19) .
C45 C46 1.55(2) .
C49 C50 1.212(16) .
C50 C51 1.475(17) .
C51 C54 1.510(19) .
C51 C53 1.55(2) .
C51 C52 1.549(16) .
C55 C56 1.226(18) .
C56 C57 1.47(2) .
C57 C59 1.524(19) .
C57 C60 1.575(19) .
C57 C58 1.58(2) .
C61 C62 1.222(17) .
C62 C63 1.520(17) .
C63 C65 1.425(19) .
C63 C66 1.49(2) .
C63 C64 1.517(19) .
C67 C68 1.187(14) .
C68 C69 1.508(15) .
C69 C70 1.537(17) .
C69 C71 1.545(17) .
C69 C72 1.549(17) .
C73 C74 1.211(15) .
C74 C75 1.456(15) .
C75 C78 1.488(19) .
C75 C77 1.508(17) .
C75 C76 1.554(18) .
C78 Ag23 3.438(15) 2_656
C79 C80 1.202(15) .
C80 C81 1.473(16) .
C81 C82 1.488(19) .
C81 C83 1.512(19) .
C81 C84 1.515(18) .
C83 Ag23 3.940(17) 2_656
C85 C86 1.203(15) .
C86 C87 1.521(15) .
C87 C90 1.516(17) .
C87 C88 1.521(17) .
C87 C89 1.555(18) .
C91 C92 1.209(16) .
C92 C93 1.466(16) .
C93 C94 1.519(15) .
C93 C95 1.521(17) .
C93 C96 1.530(18) .
C95 Ag24 3.795(15) 1_655
C96 Ag24 4.116(15) 1_655
N1 C97 1.114(18) .
C97 C98 1.53(2) .
N2 C99 1.130(14) .
C99 C100 1.467(15) .
N3 C101 1.127(15) .
C101 C102 1.506(16) .
N4 C103 1.138(15) .
C103 C104 1.463(16) .
N5A C105A 1.14(4) .
C105A C106 1.46(4) .
N5B C105B 1.17(5) .
C105B C106 1.26(5) .
C105B Ag25 4.19(5) 2_655
N6 C107 1.14(2) .
C107 C108 1.48(2) .
N7 C109 1.23(2) .
C109 C110 1.42(3) .
N8 C111 1.146(19) .
C111 C112 1.47(2) .
N9 C113 1.21(2) .
C113 C114 1.42(3) .
N10 C115 1.15(3) .
C115 C116 1.45(3) .
N11 C117 1.13(2) .
C117 C118 1.46(2) .
N12 C119 1.141(19) .
C119 C120 1.491(18) .
N13 C121 1.151(17) .
C121 C122 1.44(2) .
N14 C123 1.111(16) .
C123 C124 1.489(19) .
N15 C125 1.18(3) .
C125 C126 1.48(3) .
